data_7128961
loop_
_publ_author_name
'Zhou, Manman'
'Bao, Yizheng'
'Jin, Shan'
'Wen, Shuaishuai'
'Chen, Shuang'
'Zhu, Manzhou'

_publ_section_title
;
 [Ag<sub>71</sub>(S-<sup><i>t</i></sup>Bu)<sub>31</sub>(Dppm)](SbF<sub>6</sub>)<sub>2</sub>:
 an intermediate-sized metalloid silver nanocluster containing a building
 block of Ag<sub>64</sub>.
;
_journal_issue 80
_journal_name_full 'Chemical communications (Cambridge, England)'
_journal_page_first 10383
_journal_page_last 10386
_journal_paper_doi 10.1039/d1cc04934h
_journal_volume 57
_journal_year 2021
_chemical_formula_sum 'C149 H301 Ag71 F12 P2 S31 Sb2'
_chemical_formula_weight 11278.95
_space_group_crystal_system triclinic
_space_group_IT_number 2
_space_group_name_Hall '-P 1'
_space_group_name_H-M_alt 'P -1'
_atom_sites_solution_hydrogens geom
_audit_creation_method SHELXL-2018/3
_audit_update_record
;
2020-10-13 deposited with the CCDC.	2021-09-13 downloaded from the CCDC.
;
_cell_angle_alpha 102.791(3)
_cell_angle_beta 103.733(2)
_cell_angle_gamma 90.602(3)
_cell_formula_units_Z 4
_cell_length_a 24.7024(15)
_cell_length_b 33.182(2)
_cell_length_c 38.8512(18)
_cell_measurement_reflns_used 3955
_cell_measurement_temperature 173(2)
_cell_measurement_theta_max 67.50
_cell_measurement_theta_min 2.01
_cell_volume 30100(3)
_computing_structure_refinement 'SHELXL-2018/3 (Sheldrick, 2018)'
_diffrn_ambient_temperature 173(2)
_diffrn_measured_fraction_theta_full 0.996
_diffrn_measured_fraction_theta_max 0.996
_diffrn_radiation_type CuK\a
_diffrn_radiation_wavelength 1.54186
_diffrn_reflns_av_R_equivalents 0.0721
_diffrn_reflns_av_unetI/netI 0.1060
_diffrn_reflns_Laue_measured_fraction_full 0.996
_diffrn_reflns_Laue_measured_fraction_max 0.996
_diffrn_reflns_limit_h_max 29
_diffrn_reflns_limit_h_min -29
_diffrn_reflns_limit_k_max 38
_diffrn_reflns_limit_k_min -39
_diffrn_reflns_limit_l_max 46
_diffrn_reflns_limit_l_min -43
_diffrn_reflns_number 363852
_diffrn_reflns_point_group_measured_fraction_full 0.996
_diffrn_reflns_point_group_measured_fraction_max 0.996
_diffrn_reflns_theta_full 67.500
_diffrn_reflns_theta_max 67.500
_diffrn_reflns_theta_min 1.368
_exptl_absorpt_coefficient_mu 39.848
_exptl_absorpt_correction_T_max 0.004
_exptl_absorpt_correction_T_min 0.001
_exptl_absorpt_correction_type multi-scan
_exptl_crystal_density_diffrn 2.489
_exptl_crystal_F_000 21072
_exptl_crystal_size_max 0.200
_exptl_crystal_size_mid 0.180
_exptl_crystal_size_min 0.140
_refine_diff_density_max 4.185
_refine_diff_density_min -4.647
_refine_diff_density_rms 0.428
_refine_ls_extinction_method none
_refine_ls_goodness_of_fit_ref 1.079
_refine_ls_hydrogen_treatment constr
_refine_ls_matrix_type fullcycle
_refine_ls_number_parameters 4940
_refine_ls_number_reflns 108067
_refine_ls_number_restraints 19
_refine_ls_restrained_S_all 1.079
_refine_ls_R_factor_all 0.0676
_refine_ls_R_factor_gt 0.0458
_refine_ls_shift/su_max 0.003
_refine_ls_shift/su_mean 0.000
_refine_ls_structure_factor_coef Fsqd
_refine_ls_weighting_details 'w=1/[\s^2^(Fo^2^)+(0.02P)^2^] where P=(Fo^2^+2Fc^2^)/3'
_refine_ls_weighting_scheme calc
_refine_ls_wR_factor_gt 0.0805
_refine_ls_wR_factor_ref 0.0941
_reflns_Friedel_coverage 0.000
_reflns_number_gt 67216
_reflns_number_total 108067
_reflns_threshold_expression 'I > 2\s(I)'
_cod_data_source_file d1cc04934h2.cif
_cod_data_source_block 4-4
_cod_depositor_comments
;
The following automatic conversions were performed:

data item '_exptl_absorpt_correction_type' value 'MULTI-SCAN' was
changed to 'multi-scan' in accordance with the
/home/data/users/saulius/crontab/automatic-downloads/rss-feeds/RSC/lib/dictionaries/cif_core.dic
dictionary named 'cif_core.dic' version 2.4.2 last updated on
2011-04-26.

Automatic conversion script
Id: cif_fix_values 7556 2019-12-06 15:28:31Z antanas 

 Adding full bibliography for 7128961.cif.
;
_cod_database_code 7128961
_shelx_shelxl_version_number 2018/3
_shelx_space_group_comment
;
The symmetry employed for this shelxl refinement is uniquely defined
by the following loop, which should always be used as a source of
symmetry information in preference to the above space-group names.
They are only intended as comments.
;
_shelx_estimated_absorpt_t_min 0.046
_shelx_estimated_absorpt_t_max 0.072

loop_
_space_group_symop_operation_xyz
'x, y, z'
'-x, -y, -z'

loop_
_atom_site_label
_atom_site_type_symbol
_atom_site_fract_x
_atom_site_fract_y
_atom_site_fract_z
_atom_site_U_iso_or_equiv
_atom_site_adp_type
_atom_site_occupancy
_atom_site_site_symmetry_order
_atom_site_calc_flag
_atom_site_refinement_flags_posn
_atom_site_refinement_flags_adp
_atom_site_refinement_flags_occupancy
_atom_site_disorder_assembly
_atom_site_disorder_group
Ag1 Ag 0.98955(3) 0.74490(2) 0.86082(2) 0.0435(2) Uani 1 1 d . . . . .
Ag2 Ag 0.91178(3) 0.71397(2) 0.80294(2) 0.0417(2) Uani 1 1 d . . . . .
Ag3 Ag 0.83035(3) 0.67971(2) 0.73965(2) 0.04227(19) Uani 1 1 d . . . . .
Ag4 Ag 0.74629(3) 0.64619(2) 0.67521(2) 0.04194(19) Uani 1 1 d . . . . .
Ag5 Ag 0.98751(3) 0.85384(2) 0.84810(2) 0.0435(2) Uani 1 1 d . . . . .
Ag6 Ag 0.87278(3) 0.79900(2) 0.90964(2) 0.0445(2) Uani 1 1 d . . . . .
Ag7 Ag 0.94042(3) 0.67861(2) 0.91870(2) 0.0442(2) Uani 1 1 d . . . . .
Ag8 Ag 1.08070(3) 0.65532(2) 0.85541(2) 0.0437(2) Uani 1 1 d . . . . .
Ag9 Ag 1.10307(3) 0.75769(2) 0.80381(2) 0.0446(2) Uani 1 1 d . . . . .
Ag10 Ag 0.98493(3) 0.77697(2) 0.79400(2) 0.04219(19) Uani 1 1 d . . . . .
Ag11 Ag 0.89238(3) 0.79637(2) 0.83845(2) 0.0419(2) Uani 1 1 d . . . . .
Ag12 Ag 0.87358(3) 0.71851(2) 0.86774(2) 0.04244(19) Uani 1 1 d . . . . .
Ag13 Ag 0.95717(3) 0.65357(2) 0.84449(2) 0.04222(19) Uani 1 1 d . . . . .
Ag14 Ag 1.02244(3) 0.69152(2) 0.79820(2) 0.04230(19) Uani 1 1 d . . . . .
Ag15 Ag 1.03253(3) 0.60664(2) 0.75440(2) 0.0421(2) Uani 1 1 d . . . . .
Ag16 Ag 1.04865(3) 0.67716(2) 0.72589(2) 0.04245(19) Uani 1 1 d . . . . .
Ag17 Ag 1.00604(3) 0.77158(2) 0.72184(2) 0.04204(19) Uani 1 1 d . . . . .
Ag18 Ag 0.93226(3) 0.83196(2) 0.74427(2) 0.04282(19) Uani 1 1 d . . . . .
Ag19 Ag 0.83999(3) 0.85162(2) 0.78976(2) 0.0424(2) Uani 1 1 d . . . . .
Ag20 Ag 0.76956(3) 0.81854(2) 0.83157(2) 0.0429(2) Uani 1 1 d . . . . .
Ag21 Ag 0.75211(3) 0.73735(2) 0.86499(2) 0.0426(2) Uani 1 1 d . . . . .
Ag22 Ag 0.79156(3) 0.65071(2) 0.86752(2) 0.04253(19) Uani 1 1 d . . . . .
Ag23 Ag 0.87564(3) 0.58310(2) 0.84220(2) 0.0418(2) Uani 1 1 d . . . . .
Ag24 Ag 0.96285(3) 0.56895(2) 0.80171(2) 0.0414(2) Uani 1 1 d . . . . .
Ag25 Ag 0.92906(3) 0.63412(2) 0.76694(2) 0.0413(2) Uani 1 1 d . . . . .
Ag26 Ag 0.94524(3) 0.70698(2) 0.73786(2) 0.0415(2) Uani 1 1 d . . . . .
Ag27 Ag 0.86961(3) 0.77065(2) 0.76149(2) 0.0417(2) Uani 1 1 d . . . . .
Ag28 Ag 0.80338(3) 0.73707(2) 0.80621(2) 0.0416(2) Uani 1 1 d . . . . .
Ag29 Ag 0.84271(3) 0.64918(2) 0.80840(2) 0.0419(2) Uani 1 1 d . . . . .
Ag30 Ag 0.76093(3) 0.58540(2) 0.80023(2) 0.04138(10) Uani 1 1 d . . . . .
Ag31 Ag 0.80145(3) 0.50563(2) 0.79337(2) 0.0432(2) Uani 1 1 d . . . . .
Ag32 Ag 0.84658(3) 0.57163(2) 0.76189(2) 0.0421(2) Uani 1 1 d . . . . .
Ag33 Ag 0.91259(3) 0.48785(2) 0.75078(2) 0.0431(2) Uani 1 1 d . . . . .
Ag34 Ag 0.92677(3) 0.55466(2) 0.72109(2) 0.0424(2) Uani 1 1 d . . . . .
Ag35 Ag 1.00762(3) 0.54224(2) 0.68069(2) 0.0431(2) Uani 1 1 d . . . . .
Ag36 Ag 0.94392(3) 0.62535(2) 0.69561(2) 0.0420(2) Uani 1 1 d . . . . .
Ag37 Ag 1.02968(3) 0.63317(2) 0.64731(2) 0.0431(2) Uani 1 1 d . . . . .
Ag38 Ag 0.95828(3) 0.69423(2) 0.66645(2) 0.0420(2) Uani 1 1 d . . . . .
Ag39 Ag 0.97202(3) 0.76442(2) 0.64101(2) 0.0430(2) Uani 1 1 d . . . . .
Ag40 Ag 0.88677(3) 0.75482(2) 0.69089(2) 0.0414(2) Uani 1 1 d . . . . .
Ag41 Ag 0.87390(3) 0.83861(2) 0.66697(2) 0.0433(2) Uani 1 1 d . . . . .
Ag42 Ag 0.81217(3) 0.81534(2) 0.71088(2) 0.04190(19) Uani 1 1 d . . . . .
Ag43 Ag 0.73663(4) 0.86533(2) 0.73247(2) 0.0474(2) Uani 1 1 d . . . . .
Ag44 Ag 0.75450(3) 0.78032(2) 0.75416(2) 0.0424(2) Uani 1 1 d . . . . .
Ag45 Ag 0.65939(4) 0.82312(2) 0.77490(2) 0.0461(2) Uani 1 1 d . . . . .
Ag46 Ag 0.68852(3) 0.74834(2) 0.79467(2) 0.0421(2) Uani 1 1 d . . . . .
Ag47 Ag 0.62741(4) 0.69644(2) 0.82168(2) 0.0450(2) Uani 1 1 d . . . . .
Ag48 Ag 0.73086(3) 0.66820(2) 0.79825(2) 0.04181(19) Uani 1 1 d . . . . .
Ag49 Ag 0.67672(4) 0.60229(2) 0.82966(2) 0.0459(2) Uani 1 1 d . . . . .
Ag50 Ag 0.74894(3) 0.61412(2) 0.73643(2) 0.04218(19) Uani 1 1 d . . . . .
Ag51 Ag 0.83417(3) 0.59729(2) 0.69550(2) 0.0423(2) Uani 1 1 d . . . . .
Ag52 Ag 0.85056(3) 0.66939(2) 0.66785(2) 0.04187(19) Uani 1 1 d . . . . .
Ag53 Ag 0.77600(3) 0.73066(2) 0.69136(2) 0.0417(2) Uani 1 1 d . . . . .
Ag54 Ag 0.71520(3) 0.69682(2) 0.73417(2) 0.0418(2) Uani 1 1 d . . . . .
Ag55 Ag 0.64973(3) 0.57209(2) 0.75740(2) 0.0449(2) Uani 1 1 d . . . . .
Ag56 Ag 0.73998(3) 0.52792(2) 0.72316(2) 0.0434(2) Uani 1 1 d . . . . .
Ag57 Ag 0.82114(3) 0.50904(2) 0.68343(2) 0.0435(2) Uani 1 1 d . . . . .
Ag58 Ag 0.88669(3) 0.55056(2) 0.64301(2) 0.0429(2) Uani 1 1 d . . . . .
Ag59 Ag 0.90230(3) 0.62069(2) 0.61557(2) 0.0433(2) Uani 1 1 d . . . . .
Ag60 Ag 0.86431(3) 0.70623(2) 0.61008(2) 0.0426(2) Uani 1 1 d . . . . .
Ag61 Ag 0.79101(3) 0.76348(2) 0.63313(2) 0.0434(2) Uani 1 1 d . . . . .
Ag62 Ag 0.69940(3) 0.79925(2) 0.67089(2) 0.0457(2) Uani 1 1 d . . . . .
Ag63 Ag 0.62517(4) 0.75240(3) 0.72174(2) 0.0510(2) Uani 1 1 d . . . . .
Ag64 Ag 0.61589(4) 0.66932(3) 0.74849(2) 0.0478(2) Uani 1 1 d . . . . .
Ag65 Ag 0.64072(3) 0.61879(2) 0.68311(2) 0.0443(2) Uani 1 1 d . . . . .
Ag66 Ag 0.72012(3) 0.55730(2) 0.65591(2) 0.0435(2) Uani 1 1 d . . . . .
Ag67 Ag 0.78722(3) 0.59549(2) 0.61688(2) 0.0430(2) Uani 1 1 d . . . . .
Ag68 Ag 0.74716(3) 0.67731(2) 0.61231(2) 0.0430(2) Uani 1 1 d . . . . .
Ag69 Ag 0.65696(3) 0.69741(2) 0.65431(2) 0.0440(2) Uani 1 1 d . . . . .
Ag70 Ag 1.11479(3) 0.79626(2) 0.90052(2) 0.0450(2) Uani 1 1 d . . . . .
Ag71 Ag 1.01789(3) 0.80968(2) 0.94730(2) 0.0437(2) Uani 1 1 d . . . . .
Ag72 Ag 0.46165(3) 0.21259(2) 0.67794(2) 0.04261(19) Uani 1 1 d . . . . .
Ag73 Ag 0.40180(3) 0.19452(2) 0.72084(2) 0.04111(11) Uani 1 1 d . . . . .
Ag74 Ag 0.33754(3) 0.17942(2) 0.76793(2) 0.0414(2) Uani 1 1 d . . . . .
Ag75 Ag 0.26857(3) 0.16398(2) 0.81328(2) 0.04117(19) Uani 1 1 d . . . . .
Ag76 Ag 0.54242(3) 0.11461(2) 0.68200(2) 0.0423(2) Uani 1 1 d . . . . .
Ag77 Ag 0.35801(3) 0.26192(2) 0.62069(2) 0.0438(2) Uani 1 1 d . . . . .
Ag78 Ag 0.37724(3) 0.11256(2) 0.60076(2) 0.04267(19) Uani 1 1 d . . . . .
Ag79 Ag 0.46291(3) 0.32723(2) 0.70376(2) 0.0437(2) Uani 1 1 d . . . . .
Ag80 Ag 0.59377(3) 0.24520(2) 0.76209(2) 0.04257(19) Uani 1 1 d . . . . .
Ag81 Ag 0.51536(3) 0.17333(2) 0.74178(2) 0.04174(19) Uani 1 1 d . . . . .
Ag82 Ag 0.42521(3) 0.12136(2) 0.67631(2) 0.0412(2) Uani 1 1 d . . . . .
Ag83 Ag 0.34105(3) 0.18359(2) 0.64562(2) 0.04088(19) Uani 1 1 d . . . . .
Ag84 Ag 0.37411(3) 0.26860(2) 0.69704(2) 0.04138(10) Uani 1 1 d . . . . .
Ag85 Ag 0.48050(3) 0.26562(2) 0.75295(2) 0.04180(19) Uani 1 1 d . . . . .
Ag86 Ag 0.44343(3) 0.04552(2) 0.70556(2) 0.0417(2) Uani 1 1 d . . . . .
Ag87 Ag 0.33711(3) 0.04995(2) 0.64710(2) 0.04218(19) Uani 1 1 d . . . . .
Ag88 Ag 0.23924(3) 0.11368(2) 0.61823(2) 0.0422(2) Uani 1 1 d . . . . .
Ag89 Ag 0.22084(3) 0.20219(2) 0.63269(2) 0.0419(2) Uani 1 1 d . . . . .
Ag90 Ag 0.25773(3) 0.29273(2) 0.68485(2) 0.0416(2) Uani 1 1 d . . . . .
Ag91 Ag 0.34145(3) 0.33824(2) 0.74656(2) 0.04196(19) Uani 1 1 d . . . . .
Ag92 Ag 0.45063(3) 0.33405(2) 0.80823(2) 0.04171(19) Uani 1 1 d . . . . .
Ag93 Ag 0.53097(3) 0.27991(2) 0.83483(2) 0.04215(19) Uani 1 1 d . . . . .
Ag94 Ag 0.56412(3) 0.18038(2) 0.82145(2) 0.04111(11) Uani 1 1 d . . . . .
Ag95 Ag 0.53444(3) 0.09786(2) 0.77612(2) 0.0419(2) Uani 1 1 d . . . . .
Ag96 Ag 0.42812(3) 0.12446(2) 0.74959(2) 0.04183(19) Uani 1 1 d . . . . .
Ag97 Ag 0.31834(3) 0.13022(2) 0.68746(2) 0.04136(19) Uani 1 1 d . . . . .
Ag98 Ag 0.28963(3) 0.21644(2) 0.70429(2) 0.04138(10) Uani 1 1 d . . . . .
Ag99 Ag 0.37527(3) 0.26503(2) 0.76900(2) 0.04138(10) Uani 1 1 d . . . . .
Ag1A Ag 0.45776(3) 0.20906(2) 0.79462(2) 0.0414(2) Uani 1 1 d . . . . .
Ag2A Ag 0.46263(3) 0.13697(2) 0.82482(2) 0.04151(19) Uani 1 1 d . . . . .
Ag3A Ag 0.52792(3) 0.05886(2) 0.83931(2) 0.0428(2) Uani 1 1 d . . . . .
Ag4A Ag 0.43139(3) 0.05476(2) 0.78049(2) 0.0412(2) Uani 1 1 d . . . . .
Ag5A Ag 0.40004(4) -0.02064(3) 0.73352(2) 0.0487(2) Uani 1 1 d . . . . .
Ag6A Ag 0.33856(3) 0.06680(2) 0.72532(2) 0.04114(19) Uani 1 1 d . . . . .
Ag7A Ag 0.27368(3) -0.01157(2) 0.68209(2) 0.0433(2) Uani 1 1 d . . . . .
Ag8A Ag 0.23487(3) 0.06645(2) 0.67092(2) 0.04144(19) Uani 1 1 d . . . . .
Ag9A Ag 0.12656(4) 0.09032(2) 0.63746(2) 0.0466(2) Uani 1 1 d . . . . .
Ag1B Ag 0.20694(3) 0.15110(2) 0.68545(2) 0.04108(19) Uani 1 1 d . . . . .
Ag2B Ag 0.08969(4) 0.17902(2) 0.64054(2) 0.0469(2) Uani 1 1 d . . . . .
Ag3B Ag 0.17591(3) 0.23436(2) 0.69479(2) 0.0416(2) Uani 1 1 d . . . . .
Ag4B Ag 0.15983(3) 0.31940(2) 0.71912(2) 0.0426(2) Uani 1 1 d . . . . .
Ag5B Ag 0.26094(3) 0.28036(2) 0.75697(2) 0.0412(2) Uani 1 1 d . . . . .
Ag6B Ag 0.26323(3) 0.37851(2) 0.79043(2) 0.0438(2) Uani 1 1 d . . . . .
Ag7B Ag 0.33777(3) 0.32653(2) 0.81948(2) 0.0418(2) Uani 1 1 d . . . . .
Ag8B Ag 0.42020(3) 0.36857(2) 0.87976(2) 0.0430(2) Uani 1 1 d . . . . .
Ag9B Ag 0.41747(3) 0.27100(2) 0.84339(2) 0.04181(19) Uani 1 1 d . . . . .
Ag1C Ag 0.52300(3) 0.29783(2) 0.91172(2) 0.0431(2) Uani 1 1 d . . . . .
Ag2C Ag 0.49456(3) 0.21689(2) 0.87023(2) 0.0421(2) Uani 1 1 d . . . . .
Ag3C Ag 0.56862(3) 0.16109(2) 0.89618(2) 0.0434(2) Uani 1 1 d . . . . .
Ag4C Ag 0.38123(3) 0.18984(2) 0.84488(2) 0.04205(19) Uani 1 1 d . . . . .
Ag5C Ag 0.34665(3) 0.10647(2) 0.79877(2) 0.04123(19) Uani 1 1 d . . . . .
Ag6C Ag 0.25045(3) 0.11474(2) 0.74316(2) 0.04111(11) Uani 1 1 d . . . . .
Ag7C Ag 0.22076(3) 0.19960(2) 0.75527(2) 0.0416(2) Uani 1 1 d . . . . .
Ag8C Ag 0.30109(3) 0.24591(2) 0.81832(2) 0.0416(2) Uani 1 1 d . . . . .
Ag9C Ag 0.33848(3) 0.30420(2) 0.88793(2) 0.0424(2) Uani 1 1 d . . . . .
Ag1D Ag 0.41698(3) 0.24980(2) 0.91307(2) 0.04289(19) Uani 1 1 d . . . . .
Ag2D Ag 0.44951(3) 0.15962(2) 0.90329(2) 0.0428(2) Uani 1 1 d . . . . .
Ag3D Ag 0.41344(3) 0.08017(2) 0.85879(2) 0.0429(2) Uani 1 1 d . . . . .
Ag4D Ag 0.34849(3) 0.01083(2) 0.80289(2) 0.0440(2) Uani 1 1 d . . . . .
Ag5D Ag 0.25397(3) 0.03407(2) 0.75292(2) 0.0438(2) Uani 1 1 d . . . . .
Ag6D Ag 0.13740(3) 0.07676(2) 0.69721(2) 0.0430(2) Uani 1 1 d . . . . .
Ag7D Ag 0.09406(3) 0.19013(2) 0.71357(2) 0.0434(2) Uani 1 1 d . . . . .
Ag8D Ag 0.15565(3) 0.26561(2) 0.77477(2) 0.0432(2) Uani 1 1 d . . . . .
Ag9D Ag 0.23112(3) 0.31282(2) 0.83336(2) 0.0428(2) Uani 1 1 d . . . . .
Ag1E Ag 0.29686(3) 0.21855(2) 0.88605(2) 0.0422(2) Uani 1 1 d . . . . .
Ag2E Ag 0.32590(3) 0.13189(2) 0.87579(2) 0.0425(2) Uani 1 1 d . . . . .
Ag3E Ag 0.23523(3) 0.08465(2) 0.81961(2) 0.0432(2) Uani 1 1 d . . . . .
Ag4E Ag 0.15235(3) 0.13836(2) 0.76887(2) 0.04274(19) Uani 1 1 d . . . . .
Ag5E Ag 0.19140(3) 0.22150(2) 0.83375(2) 0.0430(2) Uani 1 1 d . . . . .
Ag6E Ag 0.49408(3) 0.18301(2) 0.60211(2) 0.0435(2) Uani 1 1 d . . . . .
Ag7E Ag 0.58471(3) 0.23588(2) 0.66997(2) 0.0434(2) Uani 1 1 d . . . . .
C1 C 1.1177(6) 0.8743(4) 0.8524(3) 0.053(3) Uani 1 1 d . . . . .
C2 C 1.1764(5) 0.8727(4) 0.8803(2) 0.051(3) Uani 1 1 d . . . . .
H2A H 1.206770 0.875420 0.868465 0.076 Uiso 1 1 calc R U . . .
H2B H 1.177768 0.846232 0.887600 0.076 Uiso 1 1 calc R U . . .
H2C H 1.180758 0.895492 0.901850 0.076 Uiso 1 1 calc R U . . .
C3 C 1.0826(6) 0.9058(4) 0.8672(2) 0.060(4) Uani 1 1 d . . . . .
H3A H 1.072867 0.898918 0.888272 0.090 Uiso 1 1 calc R U . . .
H3B H 1.048454 0.906588 0.848411 0.090 Uiso 1 1 calc R U . . .
H3C H 1.103230 0.933003 0.874603 0.090 Uiso 1 1 calc R U . . .
C4 C 1.1374(5) 0.8775(3) 0.8192(2) 0.051(3) Uani 1 1 d . . . . .
H4A H 1.161372 0.854867 0.813528 0.076 Uiso 1 1 calc R U . . .
H4B H 1.158522 0.904106 0.823873 0.076 Uiso 1 1 calc R U . . .
H4C H 1.105021 0.875518 0.798450 0.076 Uiso 1 1 calc R U . . .
C5 C 0.9483(6) 0.8915(4) 0.9368(3) 0.053(3) Uani 1 1 d . . . . .
C6 C 1.0113(5) 0.9033(3) 0.9592(2) 0.061(4) Uani 1 1 d . . . . .
H6A H 1.035636 0.900287 0.942294 0.092 Uiso 1 1 calc R U . . .
H6B H 1.022261 0.884950 0.975837 0.092 Uiso 1 1 calc R U . . .
H6C H 1.014879 0.932110 0.973188 0.092 Uiso 1 1 calc R U . . .
C7 C 0.9190(5) 0.9206(4) 0.9167(2) 0.050(3) Uani 1 1 d . . . . .
H7A H 0.887127 0.905811 0.897647 0.076 Uiso 1 1 calc R U . . .
H7B H 0.944569 0.932885 0.905438 0.076 Uiso 1 1 calc R U . . .
H7C H 0.905582 0.942524 0.933417 0.076 Uiso 1 1 calc R U . . .
C8 C 0.9171(5) 0.8755(4) 0.9632(2) 0.064(5) Uani 1 1 d . . . . .
H8A H 0.924992 0.895468 0.986775 0.096 Uiso 1 1 calc R U . . .
H8B H 0.930283 0.848592 0.966681 0.096 Uiso 1 1 calc R U . . .
H8C H 0.876740 0.872569 0.952348 0.096 Uiso 1 1 calc R U . . .
C9 C 1.2087(5) 0.7130(4) 0.8531(3) 0.050(3) Uani 1 1 d . . . . .
C10 C 1.2296(5) 0.7518(4) 0.8436(2) 0.062(4) Uani 1 1 d . . . . .
H10A H 1.245693 0.743531 0.822491 0.092 Uiso 1 1 calc R U . . .
H10B H 1.258228 0.767503 0.864395 0.092 Uiso 1 1 calc R U . . .
H10C H 1.198347 0.769016 0.837725 0.092 Uiso 1 1 calc R U . . .
C11 C 1.2407(5) 0.7065(4) 0.8909(2) 0.055(4) Uani 1 1 d . . . . .
H11A H 1.264853 0.683464 0.887454 0.083 Uiso 1 1 calc R U . . .
H11B H 1.213896 0.700196 0.904223 0.083 Uiso 1 1 calc R U . . .
H11C H 1.263623 0.731821 0.904775 0.083 Uiso 1 1 calc R U . . .
C12 C 1.2130(5) 0.6762(3) 0.8235(2) 0.051(3) Uani 1 1 d . . . . .
H12A H 1.175456 0.664541 0.809865 0.076 Uiso 1 1 calc R U . . .
H12B H 1.233652 0.655218 0.834416 0.076 Uiso 1 1 calc R U . . .
H12C H 1.232746 0.684957 0.807023 0.076 Uiso 1 1 calc R U . . .
C13 C 1.1674(5) 0.7622(4) 0.7289(3) 0.053(3) Uani 1 1 d . . . . .
C14 C 1.2049(5) 0.7889(4) 0.7639(2) 0.049(3) Uani 1 1 d . . . . .
H14A H 1.212596 0.816458 0.760080 0.074 Uiso 1 1 calc R U . . .
H14B H 1.240120 0.775845 0.770230 0.074 Uiso 1 1 calc R U . . .
H14C H 1.185990 0.791632 0.783687 0.074 Uiso 1 1 calc R U . . .
C15 C 1.1537(5) 0.7842(3) 0.6974(2) 0.044(3) Uani 1 1 d . . . . .
H15A H 1.155665 0.814162 0.707114 0.066 Uiso 1 1 calc R U . . .
H15B H 1.115948 0.774801 0.682394 0.066 Uiso 1 1 calc R U . . .
H15C H 1.180677 0.777525 0.682417 0.066 Uiso 1 1 calc R U . . .
C16 C 1.1945(5) 0.7225(4) 0.7137(2) 0.050(3) Uani 1 1 d . . . . .
H16A H 1.176374 0.712109 0.687788 0.075 Uiso 1 1 calc R U . . .
H16B H 1.189949 0.701420 0.727024 0.075 Uiso 1 1 calc R U . . .
H16C H 1.234380 0.728966 0.716554 0.075 Uiso 1 1 calc R U . . .
C17 C 1.0193(5) 0.8713(3) 0.6779(2) 0.036(2) Uani 1 1 d . . . . .
C18 C 1.0408(6) 0.9051(4) 0.7128(2) 0.068(4) Uani 1 1 d . . . . .
H18A H 1.065151 0.893117 0.731263 0.102 Uiso 1 1 calc R U . . .
H18B H 1.009118 0.916530 0.721861 0.102 Uiso 1 1 calc R U . . .
H18C H 1.061967 0.927161 0.707531 0.102 Uiso 1 1 calc R U . . .
C19 C 1.0668(5) 0.8424(4) 0.6704(2) 0.051(3) Uani 1 1 d . . . . .
H19A H 1.102809 0.855412 0.685734 0.077 Uiso 1 1 calc R U . . .
H19B H 1.067377 0.837820 0.644720 0.077 Uiso 1 1 calc R U . . .
H19C H 1.059897 0.815743 0.676139 0.077 Uiso 1 1 calc R U . . .
C20 C 0.9778(6) 0.8849(3) 0.6480(2) 0.053(3) Uani 1 1 d . . . . .
H20A H 0.966331 0.861507 0.626841 0.080 Uiso 1 1 calc R U . . .
H20B H 0.945044 0.894440 0.656753 0.080 Uiso 1 1 calc R U . . .
H20C H 0.995191 0.907519 0.641033 0.080 Uiso 1 1 calc R U . . .
C21 C 0.9425(5) 0.9441(3) 0.8019(3) 0.0491(18) Uani 1 1 d . . . . .
C22 C 0.9751(5) 0.9496(3) 0.7755(2) 0.0491(18) Uani 1 1 d . . . . .
H22A H 0.957785 0.931832 0.751519 0.074 Uiso 1 1 calc R U . . .
H22B H 1.013458 0.942017 0.783785 0.074 Uiso 1 1 calc R U . . .
H22C H 0.975636 0.978618 0.773733 0.074 Uiso 1 1 calc R U . . .
C23 C 0.8853(5) 0.9613(3) 0.7960(2) 0.056(4) Uani 1 1 d . . . . .
H23A H 0.889446 0.991599 0.801975 0.084 Uiso 1 1 calc R U . . .
H23B H 0.864407 0.952016 0.811653 0.084 Uiso 1 1 calc R U . . .
H23C H 0.864997 0.951303 0.770422 0.084 Uiso 1 1 calc R U . . .
C24 C 0.9810(5) 0.9664(4) 0.8384(2) 0.060(4) Uani 1 1 d . . . . .
H24A H 1.019988 0.964133 0.836963 0.091 Uiso 1 1 calc R U . . .
H24B H 0.974749 0.953569 0.857655 0.091 Uiso 1 1 calc R U . . .
H24C H 0.972959 0.995620 0.843804 0.091 Uiso 1 1 calc R U . . .
C25 C 0.9293(6) 0.7521(3) 0.9911(2) 0.048(3) Uani 1 1 d . . . . .
C26 C 0.9582(6) 0.7123(4) 0.9983(2) 0.059(4) Uani 1 1 d . . . . .
H26D H 0.988334 0.719546 1.020628 0.088 Uiso 1 1 calc R U . . .
H26E H 0.973710 0.699774 0.977753 0.088 Uiso 1 1 calc R U . . .
H26F H 0.930731 0.692558 1.001161 0.088 Uiso 1 1 calc R U . . .
C27 C 0.9646(6) 0.7901(4) 1.0172(2) 0.066(4) Uani 1 1 d . . . . .
H27A H 1.002679 0.789840 1.013867 0.098 Uiso 1 1 calc R U . . .
H27B H 0.965554 0.789235 1.042387 0.098 Uiso 1 1 calc R U . . .
H27C H 0.947941 0.815458 1.011980 0.098 Uiso 1 1 calc R U . . .
C28 C 0.8692(5) 0.7586(4) 0.9904(2) 0.050(3) Uani 1 1 d . . . . .
H28D H 0.866160 0.785702 1.005901 0.074 Uiso 1 1 calc R U . . .
H28E H 0.853818 0.736813 0.999474 0.074 Uiso 1 1 calc R U . . .
H28F H 0.848138 0.757466 0.965367 0.074 Uiso 1 1 calc R U . . .
C29 C 0.7502(5) 0.8375(3) 0.9320(2) 0.049(3) Uani 1 1 d . . . . .
C30 C 0.7887(5) 0.8335(3) 0.9666(2) 0.044(3) Uani 1 1 d . . . . .
H30D H 0.803371 0.861141 0.981363 0.065 Uiso 1 1 calc R U . . .
H30E H 0.819768 0.817183 0.961230 0.065 Uiso 1 1 calc R U . . .
H30F H 0.768484 0.819678 0.980044 0.065 Uiso 1 1 calc R U . . .
C31 C 0.7397(5) 0.8818(3) 0.9279(2) 0.051(3) Uani 1 1 d . . . . .
H31A H 0.751581 0.901083 0.951836 0.076 Uiso 1 1 calc R U . . .
H31B H 0.699769 0.883829 0.917789 0.076 Uiso 1 1 calc R U . . .
H31C H 0.760977 0.888983 0.911549 0.076 Uiso 1 1 calc R U . . .
C32 C 0.6954(5) 0.8124(3) 0.9334(2) 0.060(4) Uani 1 1 d . . . . .
H32A H 0.706181 0.787963 0.943085 0.090 Uiso 1 1 calc R U . . .
H32B H 0.671115 0.803543 0.908772 0.090 Uiso 1 1 calc R U . . .
H32C H 0.675363 0.830204 0.949161 0.090 Uiso 1 1 calc R U . . .
C33 C 0.8555(5) 0.6007(4) 0.9436(2) 0.055(4) Uani 1 1 d . . . . .
C34 C 0.9075(5) 0.6048(4) 0.9750(2) 0.051(3) Uani 1 1 d . . . . .
H34A H 0.919708 0.634113 0.984951 0.077 Uiso 1 1 calc R U . . .
H34B H 0.937399 0.590043 0.965998 0.077 Uiso 1 1 calc R U . . .
H34C H 0.898703 0.592783 0.994038 0.077 Uiso 1 1 calc R U . . .
C35 C 0.8059(5) 0.6250(4) 0.9561(2) 0.044(3) Uani 1 1 d . . . . .
H35A H 0.770127 0.611287 0.940961 0.067 Uiso 1 1 calc R U . . .
H35B H 0.808702 0.653547 0.953426 0.067 Uiso 1 1 calc R U . . .
H35C H 0.808265 0.625074 0.981667 0.067 Uiso 1 1 calc R U . . .
C36 C 0.8407(6) 0.5541(4) 0.9328(2) 0.061(4) Uani 1 1 d . . . . .
H36A H 0.874560 0.539440 0.938938 0.091 Uiso 1 1 calc R U . . .
H36B H 0.823976 0.545708 0.906572 0.091 Uiso 1 1 calc R U . . .
H36C H 0.813927 0.547343 0.946049 0.091 Uiso 1 1 calc R U . . .
C37 C 1.0649(5) 0.6332(4) 0.9385(3) 0.052(3) Uani 1 1 d . . . . .
C38 C 1.0823(6) 0.6619(4) 0.9770(3) 0.055(4) Uani 1 1 d . . . . .
H38A H 1.060312 0.653537 0.992438 0.082 Uiso 1 1 calc R U . . .
H38B H 1.075548 0.690570 0.975368 0.082 Uiso 1 1 calc R U . . .
H38C H 1.122093 0.659871 0.987480 0.082 Uiso 1 1 calc R U . . .
C39 C 1.1134(5) 0.6116(4) 0.9258(2) 0.053(3) Uani 1 1 d . . . . .
H39A H 1.142141 0.608214 0.947069 0.079 Uiso 1 1 calc R U . . .
H39B H 1.129428 0.628361 0.912409 0.079 Uiso 1 1 calc R U . . .
H39C H 1.099869 0.584312 0.909940 0.079 Uiso 1 1 calc R U . . .
C40 C 1.0247(5) 0.5969(4) 0.9355(2) 0.055(4) Uani 1 1 d . . . . .
H40A H 1.036203 0.585442 0.957114 0.082 Uiso 1 1 calc R U . . .
H40B H 1.024914 0.575429 0.913688 0.082 Uiso 1 1 calc R U . . .
H40C H 0.986893 0.606397 0.933789 0.082 Uiso 1 1 calc R U . . .
C41 C 1.1218(4) 0.5504(4) 0.8231(3) 0.041(3) Uani 1 1 d . . . . .
C42 C 1.1777(6) 0.5760(3) 0.8410(2) 0.057(4) Uani 1 1 d . . . . .
H42A H 1.170491 0.604282 0.852234 0.085 Uiso 1 1 calc R U . . .
H42B H 1.198296 0.576809 0.822498 0.085 Uiso 1 1 calc R U . . .
H42C H 1.199818 0.563239 0.859743 0.085 Uiso 1 1 calc R U . . .
C43 C 1.1075(5) 0.5223(4) 0.8460(2) 0.049(3) Uani 1 1 d . . . . .
H43D H 1.136978 0.525950 0.868519 0.074 Uiso 1 1 calc R U . . .
H43E H 1.104431 0.493450 0.832314 0.074 Uiso 1 1 calc R U . . .
H43F H 1.071862 0.529430 0.851914 0.074 Uiso 1 1 calc R U . . .
C44 C 1.1218(5) 0.5182(4) 0.7867(2) 0.046(3) Uani 1 1 d . . . . .
H44A H 1.086313 0.501306 0.778119 0.069 Uiso 1 1 calc R U . . .
H44B H 1.152676 0.500190 0.791193 0.069 Uiso 1 1 calc R U . . .
H44C H 1.126388 0.532890 0.768260 0.069 Uiso 1 1 calc R U . . .
C45 C 1.1513(5) 0.5840(4) 0.6982(2) 0.044(3) Uani 1 1 d . . . . .
C46 C 1.1937(5) 0.6039(3) 0.7335(2) 0.058(4) Uani 1 1 d . . . . .
H46A H 1.220618 0.583775 0.740147 0.087 Uiso 1 1 calc R U . . .
H46B H 1.174365 0.612830 0.752904 0.087 Uiso 1 1 calc R U . . .
H46C H 1.213395 0.627962 0.730078 0.087 Uiso 1 1 calc R U . . .
C47 C 1.1636(5) 0.5980(3) 0.6667(2) 0.041(3) Uani 1 1 d . . . . .
H47A H 1.199107 0.614717 0.674680 0.062 Uiso 1 1 calc R U . . .
H47B H 1.133571 0.614593 0.657099 0.062 Uiso 1 1 calc R U . . .
H47C H 1.166042 0.573729 0.647549 0.062 Uiso 1 1 calc R U . . .
C48 C 1.1482(4) 0.5383(3) 0.6962(2) 0.059(4) Uani 1 1 d . . . . .
H48A H 1.164577 0.523896 0.676649 0.089 Uiso 1 1 calc R U . . .
H48B H 1.109068 0.528204 0.691267 0.089 Uiso 1 1 calc R U . . .
H48C H 1.168941 0.533032 0.719462 0.089 Uiso 1 1 calc R U . . .
C49 C 1.0312(5) 0.6900(3) 0.5849(2) 0.0491(18) Uani 1 1 d . . . . .
C50 C 1.0292(6) 0.7295(4) 0.5703(2) 0.054(3) Uani 1 1 d . . . . .
H50A H 1.006640 0.749247 0.582450 0.080 Uiso 1 1 calc R U . . .
H50B H 1.012599 0.722517 0.543992 0.080 Uiso 1 1 calc R U . . .
H50C H 1.067246 0.741923 0.575117 0.080 Uiso 1 1 calc R U . . .
C51 C 1.0794(5) 0.6630(3) 0.5786(2) 0.043(3) Uani 1 1 d . . . . .
H51A H 1.068480 0.644205 0.554464 0.065 Uiso 1 1 calc R U . . .
H51B H 1.088431 0.646816 0.597260 0.065 Uiso 1 1 calc R U . . .
H51C H 1.112285 0.680752 0.580144 0.065 Uiso 1 1 calc R U . . .
C52 C 0.9721(5) 0.6697(4) 0.5635(2) 0.055(4) Uani 1 1 d . . . . .
H52A H 0.950256 0.689882 0.552141 0.083 Uiso 1 1 calc R U . . .
H52B H 0.953068 0.660900 0.580333 0.083 Uiso 1 1 calc R U . . .
H52C H 0.975804 0.645584 0.544634 0.083 Uiso 1 1 calc R U . . .
C53 C 0.7309(5) 0.9291(4) 0.8187(2) 0.055(4) Uani 1 1 d . . . . .
C54 C 0.7321(5) 0.9570(4) 0.7907(2) 0.050(3) Uani 1 1 d . . . . .
H54A H 0.769909 0.959058 0.787224 0.074 Uiso 1 1 calc R U . . .
H54B H 0.706025 0.944452 0.767352 0.074 Uiso 1 1 calc R U . . .
H54C H 0.720976 0.984686 0.800232 0.074 Uiso 1 1 calc R U . . .
C55 C 0.7714(5) 0.9446(3) 0.8551(2) 0.047(3) Uani 1 1 d . . . . .
H55A H 0.757459 0.969093 0.868774 0.071 Uiso 1 1 calc R U . . .
H55B H 0.807863 0.952026 0.851555 0.071 Uiso 1 1 calc R U . . .
H55C H 0.775296 0.922879 0.868838 0.071 Uiso 1 1 calc R U . . .
C56 C 0.6719(4) 0.9299(3) 0.82004(19) 0.048(3) Uani 1 1 d . . . . .
H56A H 0.669331 0.932358 0.845198 0.072 Uiso 1 1 calc R U . . .
H56B H 0.651473 0.904248 0.804609 0.072 Uiso 1 1 calc R U . . .
H56C H 0.655630 0.953650 0.811230 0.072 Uiso 1 1 calc R U . . .
C57 C 0.6628(6) 0.6724(4) 0.9091(2) 0.056(3) Uani 1 1 d . . . . .
C58 C 0.6931(5) 0.6971(4) 0.9465(3) 0.051(3) Uani 1 1 d . . . . .
H58A H 0.695182 0.679885 0.964213 0.076 Uiso 1 1 calc R U . . .
H58B H 0.672777 0.721588 0.953394 0.076 Uiso 1 1 calc R U . . .
H58C H 0.730909 0.705790 0.946085 0.076 Uiso 1 1 calc R U . . .
C59 C 0.6017(5) 0.6824(4) 0.8974(3) 0.054(3) Uani 1 1 d . . . . .
H59A H 0.598886 0.712415 0.903874 0.081 Uiso 1 1 calc R U . . .
H59B H 0.579122 0.668893 0.909769 0.081 Uiso 1 1 calc R U . . .
H59C H 0.588001 0.672193 0.870977 0.081 Uiso 1 1 calc R U . . .
C60 C 0.6538(6) 0.6246(4) 0.9067(2) 0.058(4) Uani 1 1 d . . . . .
H60D H 0.613938 0.617255 0.902740 0.088 Uiso 1 1 calc R U . . .
H60E H 0.674441 0.618164 0.929464 0.088 Uiso 1 1 calc R U . . .
H60F H 0.667486 0.608801 0.886371 0.088 Uiso 1 1 calc R U . . .
C61 C 0.9369(5) 0.4685(3) 0.8395(3) 0.045(3) Uani 1 1 d . . . . .
C62 C 0.9674(6) 0.4892(4) 0.8782(3) 0.053(3) Uani 1 1 d . . . . .
H62A H 0.954029 0.476143 0.895223 0.079 Uiso 1 1 calc R U . . .
H62B H 0.960428 0.518687 0.883157 0.079 Uiso 1 1 calc R U . . .
H62C H 1.007625 0.486155 0.881370 0.079 Uiso 1 1 calc R U . . .
C63 C 0.9740(6) 0.4452(4) 0.8150(3) 0.055(4) Uani 1 1 d . . . . .
H63A H 1.012534 0.457172 0.824259 0.082 Uiso 1 1 calc R U . . .
H63B H 0.959631 0.448005 0.789964 0.082 Uiso 1 1 calc R U . . .
H63C H 0.973010 0.415808 0.815558 0.082 Uiso 1 1 calc R U . . .
C64 C 0.8935(5) 0.4343(4) 0.8348(2) 0.052(3) Uani 1 1 d . . . . .
H64A H 0.909220 0.414837 0.849591 0.078 Uiso 1 1 calc R U . . .
H64B H 0.881969 0.419715 0.809147 0.078 Uiso 1 1 calc R U . . .
H64C H 0.861054 0.446108 0.842742 0.078 Uiso 1 1 calc R U . . .
C65 C 0.9751(5) 0.4381(3) 0.6815(2) 0.044(3) Uani 1 1 d . . . . .
C66 C 1.0303(6) 0.4291(4) 0.6713(2) 0.061(4) Uani 1 1 d . . . . .
H66A H 1.023370 0.409746 0.647473 0.091 Uiso 1 1 calc R U . . .
H66B H 1.054433 0.416832 0.689680 0.091 Uiso 1 1 calc R U . . .
H66C H 1.048737 0.454985 0.670351 0.091 Uiso 1 1 calc R U . . .
C67 C 0.9545(5) 0.4054(4) 0.6983(2) 0.048(3) Uani 1 1 d . . . . .
H67A H 0.973944 0.410550 0.724172 0.072 Uiso 1 1 calc R U . . .
H67B H 0.962148 0.377851 0.685740 0.072 Uiso 1 1 calc R U . . .
H67C H 0.914229 0.406823 0.695959 0.072 Uiso 1 1 calc R U . . .
C68 C 0.9269(5) 0.4391(3) 0.6502(2) 0.045(3) Uani 1 1 d . . . . .
H68A H 0.905106 0.412400 0.642488 0.068 Uiso 1 1 calc R U . . .
H68B H 0.940792 0.444429 0.629899 0.068 Uiso 1 1 calc R U . . .
H68C H 0.903152 0.461160 0.657696 0.068 Uiso 1 1 calc R U . . .
C69 C 1.0112(5) 0.5269(4) 0.5918(2) 0.052(3) Uani 1 1 d . . . . .
C70 C 1.0687(5) 0.5270(4) 0.6178(3) 0.066(4) Uani 1 1 d . . . . .
H70A H 1.093927 0.511921 0.604337 0.100 Uiso 1 1 calc R U . . .
H70B H 1.064837 0.513624 0.637261 0.100 Uiso 1 1 calc R U . . .
H70C H 1.083938 0.555672 0.628447 0.100 Uiso 1 1 calc R U . . .
C71 C 1.0111(5) 0.5352(4) 0.5552(2) 0.050(3) Uani 1 1 d . . . . .
H71A H 1.048589 0.532194 0.551001 0.076 Uiso 1 1 calc R U . . .
H71B H 1.000260 0.563417 0.554721 0.076 Uiso 1 1 calc R U . . .
H71C H 0.984438 0.515354 0.536111 0.076 Uiso 1 1 calc R U . . .
C72 C 0.9782(6) 0.4816(3) 0.5801(2) 0.062(4) Uani 1 1 d . . . . .
H72A H 0.943777 0.481680 0.561332 0.094 Uiso 1 1 calc R U . . .
H72B H 0.968924 0.474812 0.601392 0.094 Uiso 1 1 calc R U . . .
H72C H 1.001977 0.460769 0.570388 0.094 Uiso 1 1 calc R U . . .
C73 C 0.8513(5) 0.7993(3) 0.5627(2) 0.046(3) Uani 1 1 d . . . . .
C74 C 0.8360(5) 0.8438(4) 0.5720(2) 0.049(3) Uani 1 1 d . . . . .
H74A H 0.866977 0.860439 0.590532 0.073 Uiso 0.5 1 calc R U P . .
H74B H 0.802501 0.844960 0.581476 0.073 Uiso 0.5 1 calc R U P . .
H74C H 0.828656 0.854902 0.550088 0.073 Uiso 0.5 1 calc R U P . .
H74D H 0.798446 0.846428 0.557532 0.073 Uiso 0.5 1 calc R U P . .
H74E H 0.862922 0.861907 0.566588 0.073 Uiso 0.5 1 calc R U P . .
H74F H 0.836767 0.851966 0.597976 0.073 Uiso 0.5 1 calc R U P . .
C75 C 0.9009(6) 0.7927(4) 0.5432(2) 0.060(4) Uani 1 1 d . . . . .
H75A H 0.887954 0.773404 0.519358 0.089 Uiso 1 1 calc R U . . .
H75B H 0.931848 0.781263 0.558170 0.089 Uiso 1 1 calc R U . . .
H75C H 0.913669 0.819320 0.539849 0.089 Uiso 1 1 calc R U . . .
C76 C 0.7963(5) 0.7786(4) 0.5394(2) 0.059(4) Uani 1 1 d . . . . .
H76A H 0.788489 0.786487 0.515876 0.089 Uiso 1 1 calc R U . . .
H76B H 0.766588 0.787440 0.551631 0.089 Uiso 1 1 calc R U . . .
H76C H 0.797957 0.748504 0.535363 0.089 Uiso 1 1 calc R U . . .
C77 C 0.7800(6) 0.9108(4) 0.6615(2) 0.054(4) Uani 1 1 d . . . . .
C78 C 0.8368(5) 0.9266(3) 0.6578(2) 0.054(4) Uani 1 1 d . . . . .
H78A H 0.851680 0.904806 0.641779 0.080 Uiso 0.5 1 calc R U P . .
H78B H 0.862941 0.933969 0.681869 0.080 Uiso 0.5 1 calc R U P . .
H78C H 0.831841 0.951053 0.647407 0.080 Uiso 0.5 1 calc R U P . .
H78D H 0.845961 0.955079 0.672258 0.080 Uiso 0.5 1 calc R U P . .
H78E H 0.834700 0.925916 0.632168 0.080 Uiso 0.5 1 calc R U P . .
H78F H 0.865801 0.908832 0.666629 0.080 Uiso 0.5 1 calc R U P . .
C79 C 0.7793(6) 0.9388(4) 0.6990(3) 0.062(4) Uani 1 1 d . . . . .
H79A H 0.771134 0.966902 0.696236 0.094 Uiso 1 1 calc R U . . .
H79B H 0.815852 0.939522 0.715975 0.094 Uiso 1 1 calc R U . . .
H79C H 0.750476 0.927652 0.708516 0.094 Uiso 1 1 calc R U . . .
C80 C 0.7278(5) 0.9167(4) 0.6315(2) 0.053(3) Uani 1 1 d . . . . .
H80A H 0.694430 0.903322 0.634788 0.080 Uiso 1 1 calc R U . . .
H80B H 0.733331 0.904219 0.607344 0.080 Uiso 1 1 calc R U . . .
H80C H 0.722851 0.946366 0.633538 0.080 Uiso 1 1 calc R U . . .
C81 C 0.6044(6) 0.8528(4) 0.6965(3) 0.060(4) Uani 1 1 d . . . . .
C82 C 0.6333(5) 0.8798(3) 0.6765(2) 0.051(4) Uani 1 1 d . . . . .
H82A H 0.652759 0.904531 0.694056 0.077 Uiso 0.5 1 calc R U P . .
H82B H 0.604964 0.888043 0.657443 0.077 Uiso 0.5 1 calc R U P . .
H82C H 0.660278 0.863484 0.665400 0.077 Uiso 0.5 1 calc R U P . .
H82D H 0.625908 0.866175 0.650544 0.077 Uiso 0.5 1 calc R U P . .
H82E H 0.673703 0.882662 0.687156 0.077 Uiso 0.5 1 calc R U P . .
H82F H 0.618390 0.907222 0.679199 0.077 Uiso 0.5 1 calc R U P . .
C83 C 0.5574(5) 0.8237(4) 0.6722(2) 0.054(4) Uani 1 1 d . . . . .
H83A H 0.539809 0.835127 0.651380 0.080 Uiso 1 1 calc R U . . .
H83B H 0.529672 0.819950 0.685817 0.080 Uiso 1 1 calc R U . . .
H83C H 0.571694 0.796914 0.663542 0.080 Uiso 1 1 calc R U . . .
C84 C 0.5826(5) 0.8887(4) 0.7222(3) 0.051(3) Uani 1 1 d . . . . .
H84B H 0.603644 0.914742 0.724463 0.077 Uiso 1 1 calc R U . . .
H84C H 0.587677 0.882592 0.746266 0.077 Uiso 1 1 calc R U . . .
H84A H 0.542866 0.891204 0.711927 0.077 Uiso 1 1 calc R U . . .
C85 C 0.5555(5) 0.7855(4) 0.8158(2) 0.053(4) Uani 1 1 d . . . . .
C86 C 0.5901(6) 0.7846(4) 0.8533(2) 0.061(4) Uani 1 1 d . . . . .
H86A H 0.605880 0.757544 0.852728 0.091 Uiso 0.5 1 calc R U P . .
H86B H 0.566336 0.789197 0.870618 0.091 Uiso 0.5 1 calc R U P . .
H86C H 0.620364 0.806393 0.861009 0.091 Uiso 0.5 1 calc R U P . .
H86D H 0.589174 0.811212 0.870175 0.091 Uiso 0.5 1 calc R U P . .
H86E H 0.628717 0.779559 0.852285 0.091 Uiso 0.5 1 calc R U P . .
H86F H 0.574689 0.762363 0.861895 0.091 Uiso 0.5 1 calc R U P . .
C87 C 0.5423(6) 0.8269(3) 0.8070(2) 0.052(3) Uani 1 1 d . . . . .
H87A H 0.570444 0.848244 0.823033 0.079 Uiso 1 1 calc R U . . .
H87B H 0.505309 0.833935 0.810695 0.079 Uiso 1 1 calc R U . . .
H87C H 0.542518 0.825539 0.781584 0.079 Uiso 1 1 calc R U . . .
C88 C 0.5026(6) 0.7607(4) 0.8179(2) 0.057(4) Uani 1 1 d . . . . .
H88A H 0.513195 0.744605 0.836465 0.085 Uiso 1 1 calc R U . . .
H88B H 0.486514 0.741967 0.794188 0.085 Uiso 1 1 calc R U . . .
H88C H 0.474958 0.780099 0.824290 0.085 Uiso 1 1 calc R U . . .
C89 C 0.5108(6) 0.6088(4) 0.7834(3) 0.048(3) Uani 1 1 d . . . . .
C90 C 0.5127(5) 0.5895(4) 0.8169(2) 0.048(3) Uani 1 1 d . . . . .
H90A H 0.476824 0.592335 0.823557 0.072 Uiso 1 1 calc R U . . .
H90B H 0.542610 0.604059 0.837497 0.072 Uiso 1 1 calc R U . . .
H90C H 0.519813 0.560136 0.810626 0.072 Uiso 1 1 calc R U . . .
C91 C 0.4861(5) 0.6503(4) 0.7863(2) 0.051(3) Uani 1 1 d . . . . .
H91A H 0.509165 0.669103 0.778605 0.076 Uiso 1 1 calc R U . . .
H91B H 0.484828 0.661785 0.811572 0.076 Uiso 1 1 calc R U . . .
H91C H 0.448124 0.646989 0.770552 0.076 Uiso 1 1 calc R U . . .
C92 C 0.4749(5) 0.5860(4) 0.7474(2) 0.065(4) Uani 1 1 d . . . . .
H92D H 0.493772 0.561991 0.737413 0.097 Uiso 1 1 calc R U . . .
H92E H 0.468349 0.604510 0.730567 0.097 Uiso 1 1 calc R U . . .
H92F H 0.439083 0.576662 0.750680 0.097 Uiso 1 1 calc R U . . .
C93 C 0.7078(5) 0.4924(4) 0.8292(3) 0.052(3) Uani 1 1 d . . . . .
C94 C 0.7588(6) 0.5138(5) 0.8609(2) 0.072(5) Uani 1 1 d . . . . .
H94A H 0.745129 0.532178 0.880092 0.109 Uiso 1 1 calc R U . . .
H94B H 0.782760 0.530097 0.851494 0.109 Uiso 1 1 calc R U . . .
H94C H 0.780247 0.492655 0.871021 0.109 Uiso 1 1 calc R U . . .
C95 C 0.7129(5) 0.4458(4) 0.8151(2) 0.053(3) Uani 1 1 d . . . . .
H95A H 0.682950 0.435214 0.793170 0.079 Uiso 1 1 calc R U . . .
H95B H 0.709756 0.431120 0.833905 0.079 Uiso 1 1 calc R U . . .
H95C H 0.749183 0.441469 0.809296 0.079 Uiso 1 1 calc R U . . .
C96 C 0.6511(5) 0.4924(4) 0.8393(2) 0.063(4) Uani 1 1 d . . . . .
H96A H 0.643423 0.465768 0.844807 0.094 Uiso 1 1 calc R U . . .
H96B H 0.621590 0.496543 0.818838 0.094 Uiso 1 1 calc R U . . .
H96C H 0.652360 0.514805 0.860739 0.094 Uiso 1 1 calc R U . . .
C97 C 0.7730(4) 0.4118(3) 0.7038(2) 0.040(3) Uani 1 1 d . . . . .
C98 C 0.7928(5) 0.3854(3) 0.7314(2) 0.045(3) Uani 1 1 d . . . . .
H98A H 0.774103 0.392871 0.751322 0.068 Uiso 1 1 calc R U . . .
H98B H 0.833291 0.390301 0.741188 0.068 Uiso 1 1 calc R U . . .
H98C H 0.783702 0.356048 0.719412 0.068 Uiso 1 1 calc R U . . .
C99 C 0.7964(6) 0.3975(3) 0.6711(3) 0.054(3) Uani 1 1 d . . . . .
H99A H 0.793619 0.367129 0.664168 0.081 Uiso 1 1 calc R U . . .
H99B H 0.835634 0.407640 0.676988 0.081 Uiso 1 1 calc R U . . .
H99C H 0.775093 0.408303 0.650786 0.081 Uiso 1 1 calc R U . . .
C100 C 0.7095(5) 0.4156(3) 0.6957(2) 0.049(3) Uani 1 1 d . . . . .
H10D H 0.691286 0.395339 0.673341 0.074 Uiso 1 1 calc R U . . .
H10E H 0.701145 0.443620 0.692632 0.074 Uiso 1 1 calc R U . . .
H10F H 0.695487 0.410405 0.716027 0.074 Uiso 1 1 calc R U . . .
C101 C 0.7560(5) 0.4746(3) 0.5786(3) 0.055(4) Uani 1 1 d . . . . .
C102 C 0.7846(6) 0.4337(4) 0.5822(2) 0.059(4) Uani 1 1 d . . . . .
H10G H 0.803030 0.424921 0.562343 0.089 Uiso 1 1 calc R U . . .
H10H H 0.756358 0.412147 0.581050 0.089 Uiso 1 1 calc R U . . .
H10I H 0.812368 0.438335 0.605623 0.089 Uiso 1 1 calc R U . . .
C103 C 0.7537(5) 0.4890(3) 0.5439(2) 0.047(3) Uani 1 1 d . . . . .
H10J H 0.788390 0.482910 0.536200 0.070 Uiso 1 1 calc R U . . .
H10K H 0.749390 0.518860 0.548244 0.070 Uiso 1 1 calc R U . . .
H10L H 0.721925 0.474398 0.524678 0.070 Uiso 1 1 calc R U . . .
C104 C 0.6906(5) 0.4702(3) 0.5779(2) 0.046(3) Uani 1 1 d . . . . .
H107 H 0.668319 0.478908 0.556579 0.069 Uiso 1 1 calc R U . . .
H108 H 0.683930 0.487849 0.600096 0.069 Uiso 1 1 calc R U . . .
H109 H 0.679712 0.441326 0.576453 0.069 Uiso 1 1 calc R U . . .
C105 C 0.7910(5) 0.6269(3) 0.5234(2) 0.042(3) Uani 1 1 d . . . . .
C106 C 0.8317(6) 0.6034(4) 0.50628(19) 0.056(4) Uani 1 1 d . . . . .
H10P H 0.828627 0.608835 0.482141 0.084 Uiso 1 1 calc R U . . .
H10Q H 0.823960 0.573704 0.503837 0.084 Uiso 1 1 calc R U . . .
H10R H 0.869507 0.611899 0.521468 0.084 Uiso 1 1 calc R U . . .
C107 C 0.7744(5) 0.6675(4) 0.5127(2) 0.049(3) Uani 1 1 d . . . . .
H10S H 0.807429 0.686920 0.519585 0.074 Uiso 1 1 calc R U . . .
H10T H 0.746347 0.679558 0.525301 0.074 Uiso 1 1 calc R U . . .
H10U H 0.758820 0.662117 0.486317 0.074 Uiso 1 1 calc R U . . .
C108 C 0.7280(5) 0.6046(4) 0.5106(2) 0.060(4) Uani 1 1 d . . . . .
H10V H 0.701803 0.624505 0.518406 0.090 Uiso 1 1 calc R U . . .
H10W H 0.727052 0.580904 0.521679 0.090 Uiso 1 1 calc R U . . .
H10$ H 0.717423 0.595097 0.484021 0.090 Uiso 1 1 calc R U . . .
C109 C 0.6388(5) 0.7571(4) 0.5744(2) 0.045(3) Uani 1 1 d . . . . .
C110 C 0.6494(5) 0.8033(3) 0.5793(2) 0.046(3) Uani 1 1 d . . . . .
H11D H 0.614543 0.815181 0.569449 0.069 Uiso 1 1 calc R U . . .
H11E H 0.677419 0.808394 0.566367 0.069 Uiso 1 1 calc R U . . .
H11F H 0.663071 0.816254 0.605281 0.069 Uiso 1 1 calc R U . . .
C111 C 0.6619(5) 0.7357(4) 0.5406(2) 0.059(4) Uani 1 1 d . . . . .
H11G H 0.642647 0.708277 0.529555 0.088 Uiso 1 1 calc R U . . .
H11H H 0.702101 0.732820 0.548680 0.088 Uiso 1 1 calc R U . . .
H11I H 0.655317 0.752782 0.522559 0.088 Uiso 1 1 calc R U . . .
C112 C 0.5823(5) 0.7408(4) 0.5716(2) 0.055(3) Uani 1 1 d . . . . .
H11J H 0.560241 0.763530 0.580153 0.082 Uiso 1 1 calc R U . . .
H11K H 0.584118 0.720424 0.586549 0.082 Uiso 1 1 calc R U . . .
H11L H 0.564659 0.727501 0.546116 0.082 Uiso 1 1 calc R U . . .
C113 C 0.5042(5) 0.6820(3) 0.6690(3) 0.043(3) Uani 1 1 d . . . . .
C114 C 0.4844(5) 0.6530(4) 0.6323(2) 0.055(4) Uani 1 1 d . . . . .
H11M H 0.496711 0.625256 0.633648 0.082 Uiso 1 1 calc R U . . .
H11N H 0.500093 0.662959 0.614548 0.082 Uiso 1 1 calc R U . . .
H11O H 0.443556 0.651763 0.624724 0.082 Uiso 1 1 calc R U . . .
C115 C 0.4786(5) 0.6776(4) 0.6995(2) 0.054(4) Uani 1 1 d . . . . .
H11P H 0.441146 0.687858 0.695397 0.081 Uiso 1 1 calc R U . . .
H11Q H 0.501944 0.693663 0.722626 0.081 Uiso 1 1 calc R U . . .
H11R H 0.476140 0.648324 0.700315 0.081 Uiso 1 1 calc R U . . .
C116 C 0.4937(6) 0.7301(4) 0.6704(2) 0.057(4) Uani 1 1 d . . . . .
H11S H 0.515070 0.747084 0.693758 0.085 Uiso 1 1 calc R U . . .
H11T H 0.453804 0.734214 0.667796 0.085 Uiso 1 1 calc R U . . .
H11U H 0.505733 0.738243 0.650491 0.085 Uiso 1 1 calc R U . . .
C117 C 0.5832(5) 0.5025(3) 0.6668(2) 0.041(3) Uani 1 1 d . . . . .
C118 C 0.5936(5) 0.4664(4) 0.6852(2) 0.051(3) Uani 1 1 d . . . . .
H11V H 0.561181 0.446352 0.675939 0.077 Uiso 1 1 calc R U . . .
H11W H 0.599490 0.476625 0.711540 0.077 Uiso 1 1 calc R U . . .
H11$ H 0.626817 0.453031 0.679874 0.077 Uiso 1 1 calc R U . . .
C119 C 0.5290(5) 0.5211(3) 0.6687(2) 0.050(3) Uani 1 1 d . . . . .
H11X H 0.510166 0.525608 0.644798 0.074 Uiso 1 1 calc R U . . .
H11Y H 0.535879 0.547618 0.686712 0.074 Uiso 1 1 calc R U . . .
H11Z H 0.505243 0.502247 0.675925 0.074 Uiso 1 1 calc R U . . .
C120 C 0.5792(5) 0.4902(3) 0.6265(2) 0.051(3) Uani 1 1 d . . . . .
H12D H 0.551065 0.467071 0.615156 0.077 Uiso 1 1 calc R U . . .
H12E H 0.615545 0.481690 0.622463 0.077 Uiso 1 1 calc R U . . .
H12F H 0.568512 0.513806 0.615614 0.077 Uiso 1 1 calc R U . . .
C121 C 0.6114(5) 0.5916(3) 0.5720(2) 0.043(3) Uani 1 1 d . . . . .
C122 C 0.5948(5) 0.6271(4) 0.5547(2) 0.062(4) Uani 1 1 d . . . . .
H12G H 0.628407 0.642754 0.554310 0.092 Uiso 1 1 calc R U . . .
H12H H 0.572698 0.645189 0.568709 0.092 Uiso 1 1 calc R U . . .
H12I H 0.572494 0.616458 0.529712 0.092 Uiso 1 1 calc R U . . .
C123 C 0.6208(6) 0.5533(4) 0.5457(3) 0.059(4) Uani 1 1 d . . . . .
H12J H 0.595860 0.551856 0.521643 0.088 Uiso 1 1 calc R U . . .
H12K H 0.613026 0.528780 0.554336 0.088 Uiso 1 1 calc R U . . .
H12L H 0.659703 0.554261 0.543914 0.088 Uiso 1 1 calc R U . . .
C124 C 0.5603(5) 0.5883(4) 0.5872(2) 0.065(4) Uani 1 1 d . . . . .
H12M H 0.552567 0.615918 0.599612 0.098 Uiso 1 1 calc R U . . .
H12N H 0.567623 0.570415 0.604551 0.098 Uiso 1 1 calc R U . . .
H12O H 0.527929 0.576418 0.567223 0.098 Uiso 1 1 calc R U . . .
C125 C 0.6711(5) 0.1671(3) 0.7242(2) 0.047(3) Uani 1 1 d . . . . .
C126 C 0.6692(5) 0.1224(4) 0.7289(2) 0.054(4) Uani 1 1 d . . . . .
H12P H 0.704789 0.110383 0.727076 0.081 Uiso 1 1 calc R U . . .
H12Q H 0.638810 0.105876 0.709759 0.081 Uiso 1 1 calc R U . . .
H12R H 0.662709 0.122266 0.752788 0.081 Uiso 1 1 calc R U . . .
C127 C 0.7030(5) 0.1979(4) 0.7582(3) 0.054(4) Uani 1 1 d . . . . .
H12S H 0.740856 0.203732 0.756013 0.081 Uiso 1 1 calc R U . . .
H12T H 0.704935 0.186311 0.779496 0.081 Uiso 1 1 calc R U . . .
H12U H 0.683693 0.223678 0.760959 0.081 Uiso 1 1 calc R U . . .
C128 C 0.6964(6) 0.1612(4) 0.6918(3) 0.065(4) Uani 1 1 d . . . . .
H12V H 0.684049 0.182320 0.678188 0.098 Uiso 1 1 calc R U . . .
H12W H 0.684339 0.133602 0.676035 0.098 Uiso 1 1 calc R U . . .
H12$ H 0.737212 0.163674 0.700278 0.098 Uiso 1 1 calc R U . . .
C129 C 0.5005(5) 0.0678(3) 0.5909(2) 0.048(3) Uani 1 1 d . . . . .
C130 C 0.4988(5) 0.0311(3) 0.6088(2) 0.046(3) Uani 1 1 d . . . . .
H13A H 0.521400 0.038668 0.634001 0.069 Uiso 1 1 calc R U . . .
H13B H 0.513716 0.007153 0.595231 0.069 Uiso 1 1 calc R U . . .
H13C H 0.460078 0.024096 0.608718 0.069 Uiso 1 1 calc R U . . .
C131 C 0.5659(5) 0.0702(3) 0.5958(2) 0.045(3) Uani 1 1 d . . . . .
H13D H 0.583035 0.093889 0.615667 0.067 Uiso 1 1 calc R U . . .
H13E H 0.574407 0.073708 0.573162 0.067 Uiso 1 1 calc R U . . .
H13F H 0.580941 0.044649 0.601543 0.067 Uiso 1 1 calc R U . . .
C132 C 0.4629(5) 0.0609(4) 0.5529(3) 0.055(4) Uani 1 1 d . . . . .
H13G H 0.443484 0.033317 0.546173 0.083 Uiso 1 1 calc R U . . .
H13H H 0.485355 0.062934 0.535636 0.083 Uiso 1 1 calc R U . . .
H13I H 0.435341 0.081954 0.552332 0.083 Uiso 1 1 calc R U . . .
C133 C 0.3494(5) 0.1913(4) 0.5433(2) 0.050(3) Uani 1 1 d . . . . .
C134 C 0.3975(5) 0.1892(4) 0.5222(2) 0.054(4) Uani 1 1 d . . . . .
H13J H 0.421570 0.167039 0.527680 0.081 Uiso 1 1 calc R U . . .
H13K H 0.419688 0.215734 0.529953 0.081 Uiso 1 1 calc R U . . .
H13L H 0.380729 0.183586 0.495935 0.081 Uiso 1 1 calc R U . . .
C135 C 0.3168(6) 0.1534(3) 0.5226(3) 0.058(4) Uani 1 1 d . . . . .
H13M H 0.278163 0.159717 0.513064 0.086 Uiso 1 1 calc R U . . .
H13N H 0.317284 0.134059 0.538354 0.086 Uiso 1 1 calc R U . . .
H13O H 0.332825 0.140889 0.502248 0.086 Uiso 1 1 calc R U . . .
C136 C 0.3229(5) 0.2329(4) 0.5427(2) 0.052(3) Uani 1 1 d . . . . .
H13P H 0.299403 0.231812 0.518314 0.077 Uiso 1 1 calc R U . . .
H13Q H 0.352409 0.255104 0.548970 0.077 Uiso 1 1 calc R U . . .
H13R H 0.299984 0.238196 0.560458 0.077 Uiso 1 1 calc R U . . .
C137 C 0.3943(5) 0.3587(4) 0.6155(3) 0.051(3) Uani 1 1 d . . . . .
C138 C 0.3379(5) 0.3615(3) 0.6224(2) 0.046(3) Uani 1 1 d . . . . .
H13S H 0.339401 0.382453 0.644849 0.069 Uiso 1 1 calc R U . . .
H13T H 0.324876 0.334594 0.624951 0.069 Uiso 1 1 calc R U . . .
H13U H 0.312076 0.369380 0.601951 0.069 Uiso 1 1 calc R U . . .
C139 C 0.3928(6) 0.3484(4) 0.5745(3) 0.057(4) Uani 1 1 d . . . . .
H13V H 0.393288 0.318403 0.565779 0.085 Uiso 1 1 calc R U . . .
H13W H 0.425514 0.362193 0.570739 0.085 Uiso 1 1 calc R U . . .
H13$ H 0.358706 0.358157 0.561004 0.085 Uiso 1 1 calc R U . . .
C140 C 0.4287(6) 0.3996(3) 0.6281(2) 0.051(3) Uani 1 1 d . . . . .
H14D H 0.468139 0.394618 0.629818 0.076 Uiso 0.5 1 calc R U P . .
H14E H 0.424021 0.413899 0.652064 0.076 Uiso 0.5 1 calc R U P . .
H14F H 0.416097 0.416843 0.610619 0.076 Uiso 0.5 1 calc R U P . .
H141 H 0.404033 0.422288 0.631850 0.076 Uiso 0.5 1 calc R U P . .
H142 H 0.448150 0.403008 0.609603 0.076 Uiso 0.5 1 calc R U P . .
H143 H 0.456074 0.400064 0.651048 0.076 Uiso 0.5 1 calc R U P . .
C141 C 0.6072(5) 0.3397(3) 0.7438(2) 0.040(3) Uani 1 1 d . . . . .
C142 C 0.6210(5) 0.3463(4) 0.7851(2) 0.056(4) Uani 1 1 d . . . . .
H14G H 0.626863 0.319539 0.791695 0.084 Uiso 1 1 calc R U . . .
H14H H 0.590064 0.359000 0.794256 0.084 Uiso 1 1 calc R U . . .
H14I H 0.655108 0.364543 0.795841 0.084 Uiso 1 1 calc R U . . .
C143 C 0.5849(5) 0.3767(3) 0.7312(2) 0.051(3) Uani 1 1 d . . . . .
H14J H 0.597527 0.401556 0.750834 0.076 Uiso 1 1 calc R U . . .
H14K H 0.544036 0.373783 0.724399 0.076 Uiso 1 1 calc R U . . .
H14L H 0.598611 0.379336 0.710025 0.076 Uiso 1 1 calc R U . . .
C144 C 0.6619(5) 0.3256(4) 0.7348(2) 0.055(4) Uani 1 1 d . . . . .
H14M H 0.674840 0.344217 0.721685 0.083 Uiso 1 1 calc R U . . .
H14N H 0.655771 0.297316 0.719599 0.083 Uiso 1 1 calc R U . . .
H14O H 0.690092 0.326073 0.757444 0.083 Uiso 1 1 calc R U . . .
C145 C 0.6864(5) 0.2727(4) 0.8549(2) 0.049(3) Uani 1 1 d . . . . .
C146 C 0.6750(5) 0.3099(4) 0.8817(3) 0.069(5) Uani 1 1 d . . . . .
H14P H 0.710352 0.323246 0.897804 0.103 Uiso 1 1 calc R U . . .
H14Q H 0.651692 0.301116 0.896308 0.103 Uiso 1 1 calc R U . . .
H14R H 0.655359 0.329601 0.868545 0.103 Uiso 1 1 calc R U . . .
C147 C 0.7195(5) 0.2429(3) 0.8744(2) 0.046(3) Uani 1 1 d . . . . .
H14S H 0.720456 0.216816 0.856939 0.069 Uiso 1 1 calc R U . . .
H14T H 0.701743 0.237691 0.893192 0.069 Uiso 1 1 calc R U . . .
H14U H 0.757634 0.254958 0.885805 0.069 Uiso 1 1 calc R U . . .
C148 C 0.7207(5) 0.2807(4) 0.8303(2) 0.051(3) Uani 1 1 d . . . . .
H14V H 0.705976 0.303389 0.819282 0.077 Uiso 1 1 calc R U . . .
H14W H 0.719437 0.255630 0.811128 0.077 Uiso 1 1 calc R U . . .
H14$ H 0.759429 0.288226 0.844276 0.077 Uiso 1 1 calc R U . . .
C149 C 0.5914(5) 0.0142(3) 0.7128(2) 0.042(3) Uani 1 1 d . . . . .
C150 C 0.5644(5) -0.0189(4) 0.6792(2) 0.050(3) Uani 1 1 d . . . . .
H15D H 0.569011 -0.046265 0.684731 0.076 Uiso 1 1 calc R U . . .
H15E H 0.582150 -0.017207 0.659478 0.076 Uiso 1 1 calc R U . . .
H15F H 0.524488 -0.014705 0.671597 0.076 Uiso 1 1 calc R U . . .
C151 C 0.6074(6) 0.0019(4) 0.7499(2) 0.060(4) Uani 1 1 d . . . . .
H15G H 0.637101 -0.017445 0.749810 0.090 Uiso 1 1 calc R U . . .
H15H H 0.574642 -0.011354 0.754053 0.090 Uiso 1 1 calc R U . . .
H15I H 0.620672 0.026748 0.769442 0.090 Uiso 1 1 calc R U . . .
C152 C 0.6455(5) 0.0276(4) 0.7004(2) 0.053(3) Uani 1 1 d . . . . .
H15J H 0.676618 0.036876 0.721964 0.080 Uiso 1 1 calc R U . . .
H15K H 0.636835 0.050170 0.687909 0.080 Uiso 1 1 calc R U . . .
H15L H 0.655995 0.003790 0.683927 0.080 Uiso 1 1 calc R U . . .
C153 C 0.2721(5) 0.0350(4) 0.5363(2) 0.052(2) Uani 1 1 d . U . . .
C154 C 0.3140(5) 0.0492(4) 0.5143(3) 0.051(3) Uani 1 1 d . . . . .
H15M H 0.323240 0.024854 0.497800 0.077 Uiso 1 1 calc R U . . .
H15N H 0.348298 0.062857 0.531584 0.077 Uiso 1 1 calc R U . . .
H15O H 0.295904 0.068584 0.500136 0.077 Uiso 1 1 calc R U . . .
C155 C 0.2642(5) -0.0093(3) 0.5336(3) 0.057(3) Uani 1 1 d . . . . .
H15P H 0.285512 -0.024429 0.517153 0.085 Uiso 1 1 calc R U . . .
H15Q H 0.224439 -0.018115 0.523952 0.085 Uiso 1 1 calc R U . . .
H15R H 0.277264 -0.015069 0.557737 0.085 Uiso 1 1 calc R U . . .
C156 C 0.2205(5) 0.0564(3) 0.51892(18) 0.050(3) Uani 1 1 d . . . . .
H15S H 0.230504 0.085890 0.522353 0.074 Uiso 1 1 calc R U . . .
H15T H 0.208312 0.043562 0.492825 0.074 Uiso 1 1 calc R U . . .
H15U H 0.190154 0.053100 0.530566 0.074 Uiso 1 1 calc R U . . .
C157 C 0.1815(7) 0.2766(4) 0.5902(3) 0.060(4) Uani 1 1 d . . . . .
C158 C 0.1814(5) 0.3229(4) 0.5920(2) 0.055(4) Uani 1 1 d . . . . .
H15V H 0.216469 0.332448 0.587917 0.083 Uiso 1 1 calc R U . . .
H15W H 0.177692 0.337639 0.616070 0.083 Uiso 1 1 calc R U . . .
H15$ H 0.149933 0.328270 0.573234 0.083 Uiso 1 1 calc R U . . .
C159 C 0.1675(6) 0.2476(4) 0.5532(2) 0.060(4) Uani 1 1 d . . . . .
H151 H 0.129597 0.251635 0.540105 0.091 Uiso 1 1 calc R U . . .
H152 H 0.169572 0.218907 0.555902 0.091 Uiso 1 1 calc R U . . .
H153 H 0.194146 0.253258 0.539543 0.091 Uiso 1 1 calc R U . . .
C160 C 0.1408(5) 0.2596(3) 0.6067(2) 0.058(4) Uani 1 1 d . . . . .
H16D H 0.108373 0.276545 0.605423 0.087 Uiso 1 1 calc R U . . .
H16E H 0.158364 0.260106 0.632211 0.087 Uiso 1 1 calc R U . . .
H16F H 0.128611 0.231062 0.593366 0.087 Uiso 1 1 calc R U . . .
C161 C 0.4423(5) 0.4311(4) 0.7701(2) 0.049(3) Uani 1 1 d . . . . .
C162 C 0.4004(6) 0.4466(3) 0.7892(2) 0.063(4) Uani 1 1 d . . . . .
H16G H 0.399802 0.476666 0.791893 0.094 Uiso 1 1 calc R U . . .
H16H H 0.409389 0.440302 0.813306 0.094 Uiso 1 1 calc R U . . .
H16I H 0.363709 0.433412 0.775287 0.094 Uiso 1 1 calc R U . . .
C163 C 0.4420(6) 0.4457(3) 0.7358(2) 0.057(4) Uani 1 1 d . . . . .
H16J H 0.426781 0.423147 0.714453 0.086 Uiso 1 1 calc R U . . .
H16K H 0.480282 0.453995 0.735956 0.086 Uiso 1 1 calc R U . . .
H16L H 0.418837 0.469389 0.734808 0.086 Uiso 1 1 calc R U . . .
C164 C 0.5018(5) 0.4440(4) 0.7936(2) 0.050(3) Uani 1 1 d . . . . .
H16M H 0.528357 0.427169 0.782532 0.076 Uiso 1 1 calc R U . . .
H16N H 0.504581 0.439644 0.818082 0.076 Uiso 1 1 calc R U . . .
H16O H 0.510493 0.473284 0.795137 0.076 Uiso 1 1 calc R U . . .
C165 C 0.5647(5) 0.3996(3) 0.9006(2) 0.045(3) Uani 1 1 d . . . . .
C166 C 0.5939(5) 0.3898(3) 0.9370(2) 0.049(3) Uani 1 1 d . . . . .
H16P H 0.616426 0.365951 0.932536 0.074 Uiso 1 1 calc R U . . .
H16Q H 0.565857 0.383407 0.949402 0.074 Uiso 1 1 calc R U . . .
H16R H 0.618236 0.413865 0.952303 0.074 Uiso 1 1 calc R U . . .
C167 C 0.5340(5) 0.4373(3) 0.9120(2) 0.049(3) Uani 1 1 d . . . . .
H16S H 0.542505 0.459024 0.900218 0.074 Uiso 1 1 calc R U . . .
H16T H 0.545819 0.447497 0.938510 0.074 Uiso 1 1 calc R U . . .
H16U H 0.493711 0.430009 0.904728 0.074 Uiso 1 1 calc R U . . .
C168 C 0.6129(5) 0.4028(3) 0.8786(2) 0.046(3) Uani 1 1 d . . . . .
H16V H 0.599706 0.386826 0.853430 0.069 Uiso 1 1 calc R U . . .
H16W H 0.646995 0.391576 0.890507 0.069 Uiso 1 1 calc R U . . .
H16$ H 0.620721 0.431846 0.878793 0.069 Uiso 1 1 calc R U . . .
C169 C 0.5848(5) 0.2473(3) 0.9729(2) 0.047(3) Uani 1 1 d . . . . .
C170 C 0.5259(4) 0.2561(4) 0.9781(2) 0.046(3) Uani 1 1 d . . . . .
H17A H 0.526699 0.261361 1.004096 0.069 Uiso 1 1 calc R U . . .
H17B H 0.500038 0.232062 0.964807 0.069 Uiso 1 1 calc R U . . .
H17C H 0.513353 0.280418 0.968815 0.069 Uiso 1 1 calc R U . . .
C171 C 0.5893(6) 0.2053(4) 0.9833(3) 0.065(4) Uani 1 1 d . . . . .
H17D H 0.628322 0.201929 0.994746 0.098 Uiso 1 1 calc R U . . .
H17E H 0.576176 0.183086 0.961394 0.098 Uiso 1 1 calc R U . . .
H17F H 0.566270 0.204066 1.000467 0.098 Uiso 1 1 calc R U . . .
C172 C 0.6286(5) 0.2815(3) 0.9935(2) 0.042(3) Uani 1 1 d . . . . .
H17G H 0.613087 0.301949 1.010274 0.063 Uiso 1 1 calc R U . . .
H17H H 0.640675 0.295002 0.976249 0.063 Uiso 1 1 calc R U . . .
H17I H 0.660743 0.269976 1.007322 0.063 Uiso 1 1 calc R U . . .
C173 C 0.6716(5) 0.0977(4) 0.8582(3) 0.062(4) Uani 1 1 d . . . . .
C174 C 0.7139(5) 0.1305(4) 0.8570(2) 0.049(3) Uani 1 1 d . . . . .
H17J H 0.708276 0.133793 0.831932 0.073 Uiso 1 1 calc R U . . .
H17K H 0.751747 0.122046 0.865343 0.073 Uiso 1 1 calc R U . . .
H17L H 0.708961 0.156886 0.872840 0.073 Uiso 1 1 calc R U . . .
C175 C 0.6863(5) 0.1020(4) 0.8989(3) 0.057(4) Uani 1 1 d . . . . .
H177 H 0.683030 0.130772 0.911055 0.085 Uiso 1 1 calc R U . . .
H178 H 0.724748 0.094435 0.906873 0.085 Uiso 1 1 calc R U . . .
H179 H 0.660719 0.083684 0.905161 0.085 Uiso 1 1 calc R U . . .
C176 C 0.6765(5) 0.0520(4) 0.8373(2) 0.052(2) Uani 1 1 d . U . . .
H17P H 0.692323 0.035523 0.854861 0.078 Uiso 1 1 calc R U . . .
H17Q H 0.700853 0.052164 0.820739 0.078 Uiso 1 1 calc R U . . .
H17R H 0.639336 0.039809 0.823233 0.078 Uiso 1 1 calc R U . . .
C177 C 0.3799(5) -0.0624(3) 0.6413(2) 0.041(3) Uani 1 1 d . . . . .
C178 C 0.3677(6) -0.0986(3) 0.6598(2) 0.057(4) Uani 1 1 d . . . . .
H17S H 0.403093 -0.108776 0.671135 0.086 Uiso 1 1 calc R U . . .
H17T H 0.344961 -0.121320 0.641324 0.086 Uiso 1 1 calc R U . . .
H17U H 0.347521 -0.087989 0.678500 0.086 Uiso 1 1 calc R U . . .
C179 C 0.4383(6) -0.0636(4) 0.6371(2) 0.054(4) Uani 1 1 d . . . . .
H17V H 0.464247 -0.060084 0.661142 0.082 Uiso 1 1 calc R U . . .
H17W H 0.443001 -0.090364 0.621671 0.082 Uiso 1 1 calc R U . . .
H17X H 0.446091 -0.041258 0.625882 0.082 Uiso 1 1 calc R U . . .
C180 C 0.3426(5) -0.0681(4) 0.6033(2) 0.058(4) Uani 1 1 d . . . . .
H18D H 0.358776 -0.051635 0.589718 0.087 Uiso 1 1 calc R U . . .
H18E H 0.305507 -0.058861 0.604895 0.087 Uiso 1 1 calc R U . . .
H18F H 0.339270 -0.097398 0.590767 0.087 Uiso 1 1 calc R U . . .
C181 C 0.1017(4) 0.1270(3) 0.5512(2) 0.043(3) Uani 1 1 d . . . . .
C182 C 0.0800(5) 0.0820(3) 0.5460(2) 0.051(3) Uani 1 1 d . . . . .
H18G H 0.072743 0.078036 0.568847 0.076 Uiso 1 1 calc R U . . .
H18H H 0.108020 0.063252 0.539210 0.076 Uiso 1 1 calc R U . . .
H18I H 0.045301 0.075978 0.526760 0.076 Uiso 1 1 calc R U . . .
C183 C 0.0503(5) 0.1549(4) 0.5481(2) 0.048(3) Uani 1 1 d . . . . .
H18J H 0.038664 0.159048 0.523318 0.072 Uiso 1 1 calc R U . . .
H18K H 0.060959 0.181742 0.565391 0.072 Uiso 1 1 calc R U . . .
H18L H 0.019229 0.141156 0.553803 0.072 Uiso 1 1 calc R U . . .
C184 C 0.1290(4) 0.1343(3) 0.5235(2) 0.041(3) Uani 1 1 d . . . . .
H18M H 0.168902 0.141480 0.534531 0.061 Uiso 1 1 calc R U . . .
H18N H 0.112173 0.157158 0.513518 0.061 Uiso 1 1 calc R U . . .
H18O H 0.124298 0.109199 0.503989 0.061 Uiso 1 1 calc R U . . .
C185 C 0.2197(5) 0.4187(3) 0.7184(3) 0.050(3) Uani 1 1 d . . . . .
C186 C 0.2720(5) 0.4488(4) 0.7312(2) 0.058(4) Uani 1 1 d . . . . .
H18P H 0.264319 0.473277 0.721085 0.086 Uiso 1 1 calc R U . . .
H18Q H 0.303050 0.435057 0.722828 0.086 Uiso 1 1 calc R U . . .
H18R H 0.282106 0.457245 0.757862 0.086 Uiso 1 1 calc R U . . .
C187 C 0.1862(6) 0.4371(4) 0.7456(3) 0.052(3) Uani 1 1 d . . . . .
H18S H 0.188756 0.420282 0.763625 0.078 Uiso 1 1 calc R U . . .
H18T H 0.147028 0.437530 0.732716 0.078 Uiso 1 1 calc R U . . .
H18U H 0.201242 0.465461 0.757929 0.078 Uiso 1 1 calc R U . . .
C188 C 0.1889(5) 0.4171(3) 0.6787(2) 0.050(3) Uani 1 1 d . . . . .
H18V H 0.190703 0.444915 0.674083 0.074 Uiso 1 1 calc R U . . .
H18W H 0.149772 0.407465 0.674597 0.074 Uiso 1 1 calc R U . . .
H18$ H 0.206619 0.398103 0.662259 0.074 Uiso 1 1 calc R U . . .
C189 C 0.3331(5) 0.4448(3) 0.8834(2) 0.041(3) Uani 1 1 d . . . . .
C190 C 0.3334(6) 0.4887(4) 0.8757(2) 0.059(4) Uani 1 1 d . . . . .
H19D H 0.360358 0.490963 0.861258 0.089 Uiso 1 1 calc R U . . .
H19E H 0.344036 0.509418 0.898865 0.089 Uiso 1 1 calc R U . . .
H19F H 0.296065 0.493394 0.862262 0.089 Uiso 1 1 calc R U . . .
C191 C 0.2736(6) 0.4416(4) 0.8830(2) 0.062(4) Uani 1 1 d . . . . .
H19G H 0.259558 0.412455 0.874805 0.093 Uiso 0.5 1 calc R U P . .
H19H H 0.252697 0.457453 0.866372 0.093 Uiso 0.5 1 calc R U P . .
H19I H 0.268940 0.452699 0.907612 0.093 Uiso 0.5 1 calc R U P . .
H19J H 0.261239 0.469283 0.891054 0.093 Uiso 0.5 1 calc R U P . .
H19K H 0.268099 0.424285 0.899488 0.093 Uiso 0.5 1 calc R U P . .
H19L H 0.251857 0.429039 0.858247 0.093 Uiso 0.5 1 calc R U P . .
C192 C 0.3740(5) 0.4363(4) 0.9186(2) 0.071(5) Uani 1 1 d . . . . .
H191 H 0.404839 0.420738 0.911713 0.107 Uiso 1 1 calc R U . . .
H192 H 0.353652 0.420194 0.930321 0.107 Uiso 1 1 calc R U . . .
H193 H 0.388992 0.462738 0.935474 0.107 Uiso 1 1 calc R U . . .
C193 C 0.4427(5) 0.3660(4) 0.9800(2) 0.050(3) Uani 1 1 d . . . . .
C194 C 0.4564(6) 0.4089(3) 0.9750(2) 0.054(3) Uani 1 1 d . . . . .
H19P H 0.429799 0.428087 0.983300 0.082 Uiso 1 1 calc R U . . .
H19Q H 0.454002 0.407469 0.949229 0.082 Uiso 1 1 calc R U . . .
H19R H 0.494380 0.418740 0.989358 0.082 Uiso 1 1 calc R U . . .
C195 C 0.4965(6) 0.3583(4) 1.0043(2) 0.056(4) Uani 1 1 d . . . . .
H197 H 0.527226 0.361152 0.992882 0.084 Uiso 1 1 calc R U . . .
H198 H 0.494197 0.330224 1.008259 0.084 Uiso 1 1 calc R U . . .
H199 H 0.503249 0.378460 1.027767 0.084 Uiso 1 1 calc R U . . .
C196 C 0.3882(5) 0.3632(3) 0.9914(2) 0.050(3) Uani 1 1 d . . . . .
H19S H 0.380818 0.390619 1.004395 0.075 Uiso 1 1 calc R U . . .
H19T H 0.391199 0.343882 1.007472 0.075 Uiso 1 1 calc R U . . .
H19U H 0.357533 0.353195 0.969761 0.075 Uiso 1 1 calc R U . . .
C197 C 0.5172(5) 0.0727(3) 0.9437(3) 0.042(3) Uani 1 1 d . . . . .
C198 C 0.4605(5) 0.0465(3) 0.9357(2) 0.047(3) Uani 1 1 d . . . . .
H19V H 0.445960 0.051976 0.957575 0.071 Uiso 1 1 calc R U . . .
H19W H 0.466596 0.016960 0.928885 0.071 Uiso 1 1 calc R U . . .
H19$ H 0.433420 0.054179 0.915707 0.071 Uiso 1 1 calc R U . . .
C199 C 0.5608(5) 0.0411(4) 0.9421(2) 0.048(3) Uani 1 1 d . . . . .
H19X H 0.590689 0.051278 0.932832 0.072 Uiso 1 1 calc R U . . .
H19Y H 0.543606 0.014867 0.925826 0.072 Uiso 1 1 calc R U . . .
H19Z H 0.576493 0.036835 0.966548 0.072 Uiso 1 1 calc R U . . .
C200 C 0.5272(6) 0.1047(4) 0.9794(3) 0.058(4) Uani 1 1 d . . . . .
H20D H 0.557957 0.096919 0.997322 0.087 Uiso 1 1 calc R U . . .
H20E H 0.493279 0.106155 0.988418 0.087 Uiso 1 1 calc R U . . .
H20F H 0.536958 0.131859 0.975632 0.087 Uiso 1 1 calc R U . . .
C201 C 0.4874(6) -0.0449(4) 0.8196(2) 0.055(4) Uani 1 1 d . . . . .
C202 C 0.5432(5) -0.0397(3) 0.8101(2) 0.054(4) Uani 1 1 d . . . . .
H20G H 0.537172 -0.044549 0.783601 0.081 Uiso 1 1 calc R U . . .
H20H H 0.568543 -0.059613 0.819126 0.081 Uiso 1 1 calc R U . . .
H20I H 0.559772 -0.011459 0.821439 0.081 Uiso 1 1 calc R U . . .
C203 C 0.4996(5) -0.0575(3) 0.8573(2) 0.054(4) Uani 1 1 d . . . . .
H20J H 0.471897 -0.046237 0.870558 0.081 Uiso 1 1 calc R U . . .
H20K H 0.537082 -0.046276 0.871696 0.081 Uiso 1 1 calc R U . . .
H20L H 0.497571 -0.087721 0.853230 0.081 Uiso 1 1 calc R U . . .
C204 C 0.4452(5) -0.0776(4) 0.7890(2) 0.053(4) Uani 1 1 d . . . . .
H20M H 0.433329 -0.099265 0.799668 0.080 Uiso 1 1 calc R U . . .
H20N H 0.463648 -0.089981 0.769868 0.080 Uiso 1 1 calc R U . . .
H20O H 0.412569 -0.063748 0.778618 0.080 Uiso 1 1 calc R U . . .
C205 C 0.2542(5) -0.0821(3) 0.7404(2) 0.046(3) Uani 1 1 d . . . . .
C206 C 0.2758(5) -0.1190(4) 0.7179(2) 0.048(3) Uani 1 1 d . . . . .
H201 H 0.306499 -0.129784 0.733734 0.072 Uiso 0.5 1 calc R U P . .
H202 H 0.289405 -0.110364 0.698757 0.072 Uiso 0.5 1 calc R U P . .
H203 H 0.245592 -0.140691 0.706841 0.072 Uiso 0.5 1 calc R U P . .
H204 H 0.254498 -0.124109 0.692488 0.072 Uiso 0.5 1 calc R U P . .
H205 H 0.271592 -0.143528 0.727464 0.072 Uiso 0.5 1 calc R U P . .
H206 H 0.315406 -0.113202 0.719380 0.072 Uiso 0.5 1 calc R U P . .
C207 C 0.2572(5) -0.0851(3) 0.7793(2) 0.052(3) Uani 1 1 d . . . . .
H20S H 0.222290 -0.098632 0.780297 0.079 Uiso 1 1 calc R U . . .
H20T H 0.262550 -0.057187 0.795257 0.079 Uiso 1 1 calc R U . . .
H20U H 0.288547 -0.101293 0.787548 0.079 Uiso 1 1 calc R U . . .
C208 C 0.1952(5) -0.0802(4) 0.7173(2) 0.053(3) Uani 1 1 d . . . . .
H20V H 0.192114 -0.053833 0.709847 0.080 Uiso 1 1 calc R U . . .
H20W H 0.168088 -0.082575 0.731619 0.080 Uiso 1 1 calc R U . . .
H20$ H 0.187671 -0.103137 0.695622 0.080 Uiso 1 1 calc R U . . .
C209 C 0.1360(6) -0.0349(4) 0.6276(2) 0.063(4) Uani 1 1 d . . . . .
C210 C 0.1329(6) -0.0209(4) 0.5928(3) 0.067(4) Uani 1 1 d . . . . .
H21A H 0.166510 -0.003403 0.595470 0.100 Uiso 1 1 calc R U . . .
H21B H 0.099830 -0.005113 0.587609 0.100 Uiso 1 1 calc R U . . .
H21C H 0.130335 -0.045209 0.572684 0.100 Uiso 1 1 calc R U . . .
C211 C 0.1697(5) -0.0725(3) 0.6258(2) 0.050(3) Uani 1 1 d . . . . .
H21D H 0.189096 -0.074530 0.606268 0.076 Uiso 1 1 calc R U . . .
H21E H 0.144843 -0.097344 0.620922 0.076 Uiso 1 1 calc R U . . .
H21F H 0.197247 -0.069974 0.649097 0.076 Uiso 1 1 calc R U . . .
C212 C 0.0776(5) -0.0443(4) 0.6326(2) 0.047(3) Uani 1 1 d . . . . .
H21G H 0.068280 -0.021343 0.650475 0.071 Uiso 1 1 calc R U . . .
H21H H 0.077293 -0.069871 0.641210 0.071 Uiso 1 1 calc R U . . .
H21I H 0.049971 -0.047634 0.609240 0.071 Uiso 1 1 calc R U . . .
C213 C -0.0140(6) 0.0845(4) 0.6587(2) 0.054(3) Uani 1 1 d . . . . .
C214 C 0.0030(5) 0.0435(4) 0.6373(2) 0.053(4) Uani 1 1 d . . . . .
H21J H -0.016024 0.039159 0.611449 0.080 Uiso 1 1 calc R U . . .
H21K H -0.007617 0.020383 0.646776 0.080 Uiso 1 1 calc R U . . .
H21L H 0.043532 0.045028 0.640086 0.080 Uiso 1 1 calc R U . . .
C215 C -0.0492(5) 0.1087(3) 0.6342(2) 0.055(4) Uani 1 1 d . . . . .
H21M H -0.030413 0.112148 0.615360 0.082 Uiso 1 1 calc R U . . .
H21N H -0.054270 0.135994 0.648614 0.082 Uiso 1 1 calc R U . . .
H21O H -0.085687 0.093770 0.622686 0.082 Uiso 1 1 calc R U . . .
C216 C -0.0501(5) 0.0777(4) 0.6846(3) 0.050(3) Uani 1 1 d . . . . .
H21P H -0.084743 0.061521 0.670493 0.075 Uiso 1 1 calc R U . . .
H21Q H -0.059026 0.104642 0.697711 0.075 Uiso 1 1 calc R U . . .
H21R H -0.029399 0.062794 0.702152 0.075 Uiso 1 1 calc R U . . .
C217 C 0.0254(5) 0.2801(4) 0.6669(3) 0.045(3) Uani 1 1 d . . . . .
C218 C 0.0091(6) 0.2480(4) 0.6301(3) 0.052(3) Uani 1 1 d . . . . .
H21S H -0.026806 0.254299 0.615772 0.078 Uiso 1 1 calc R U . . .
H21T H 0.005870 0.220241 0.634477 0.078 Uiso 1 1 calc R U . . .
H21U H 0.037855 0.249231 0.616734 0.078 Uiso 1 1 calc R U . . .
C219 C 0.0417(6) 0.3219(3) 0.6622(2) 0.050(3) Uani 1 1 d . . . . .
H21V H 0.059507 0.318488 0.641816 0.075 Uiso 1 1 calc R U . . .
H21W H 0.067852 0.337174 0.684538 0.075 Uiso 1 1 calc R U . . .
H21$ H 0.008242 0.337400 0.657138 0.075 Uiso 1 1 calc R U . . .
C220 C -0.0268(5) 0.2831(4) 0.6828(2) 0.048(3) Uani 1 1 d . . . . .
H22D H -0.016727 0.299985 0.707839 0.072 Uiso 1 1 calc R U . . .
H22E H -0.040497 0.255303 0.682802 0.072 Uiso 1 1 calc R U . . .
H22F H -0.056099 0.296027 0.667903 0.072 Uiso 1 1 calc R U . . .
C221 C 0.1052(6) 0.3739(4) 0.8067(3) 0.054(4) Uani 1 1 d . . . . .
C222 C 0.0579(5) 0.3753(4) 0.7724(2) 0.047(3) Uani 1 1 d . . . . .
H22G H 0.071649 0.391449 0.757583 0.071 Uiso 1 1 calc R U . . .
H22H H 0.046236 0.347051 0.758008 0.071 Uiso 1 1 calc R U . . .
H22I H 0.025896 0.388294 0.780099 0.071 Uiso 1 1 calc R U . . .
C223 C 0.1265(5) 0.4159(3) 0.8302(3) 0.053(3) Uani 1 1 d . . . . .
H22J H 0.149450 0.412866 0.853704 0.080 Uiso 1 1 calc R U . . .
H22K H 0.094824 0.432274 0.834146 0.080 Uiso 1 1 calc R U . . .
H22L H 0.149080 0.429895 0.818202 0.080 Uiso 1 1 calc R U . . .
C224 C 0.0770(6) 0.3485(4) 0.8255(2) 0.061(4) Uani 1 1 d . . . . .
H22M H 0.097645 0.323924 0.828263 0.092 Uiso 1 1 calc R U . . .
H22N H 0.038721 0.339973 0.811056 0.092 Uiso 1 1 calc R U . . .
H22O H 0.075999 0.365056 0.849607 0.092 Uiso 1 1 calc R U . . .
C225 C 0.2089(5) 0.3206(4) 0.9217(2) 0.058(4) Uani 1 1 d . . . . .
C226 C 0.1593(5) 0.3409(4) 0.8986(2) 0.051(3) Uani 1 1 d . . . . .
H22P H 0.174698 0.360435 0.887226 0.077 Uiso 1 1 calc R U . . .
H22Q H 0.137170 0.355733 0.914675 0.077 Uiso 1 1 calc R U . . .
H22R H 0.135364 0.319201 0.879670 0.077 Uiso 1 1 calc R U . . .
C227 C 0.2507(5) 0.3578(4) 0.9412(2) 0.054(3) Uani 1 1 d . . . . .
H22S H 0.264384 0.357189 0.966902 0.081 Uiso 1 1 calc R U . . .
H22T H 0.232299 0.383510 0.939367 0.081 Uiso 1 1 calc R U . . .
H22U H 0.282225 0.356419 0.929776 0.081 Uiso 1 1 calc R U . . .
C228 C 0.1926(6) 0.2992(4) 0.9469(2) 0.059(4) Uani 1 1 d . . . . .
H22V H 0.180540 0.319234 0.965787 0.088 Uiso 1 1 calc R U . . .
H22W H 0.224448 0.285285 0.958273 0.088 Uiso 1 1 calc R U . . .
H22$ H 0.161715 0.278576 0.933642 0.088 Uiso 1 1 calc R U . . .
C229 C 0.3698(6) 0.2090(4) 0.9799(2) 0.060(4) Uani 1 1 d . . . . .
C230 C 0.3996(5) 0.2530(4) 0.9948(2) 0.055(3) Uani 1 1 d . . . . .
H23D H 0.430391 0.252898 1.015995 0.082 Uiso 1 1 calc R U . . .
H23E H 0.372868 0.272789 1.002041 0.082 Uiso 1 1 calc R U . . .
H23F H 0.414313 0.261135 0.975858 0.082 Uiso 1 1 calc R U . . .
C231 C 0.3936(6) 0.1782(4) 1.0019(2) 0.058(4) Uani 1 1 d . . . . .
H23G H 0.423672 0.164546 0.992307 0.087 Uiso 1 1 calc R U . . .
H23H H 0.364081 0.157392 1.000283 0.087 Uiso 1 1 calc R U . . .
H23I H 0.408431 0.192690 1.027411 0.087 Uiso 1 1 calc R U . . .
C232 C 0.3093(6) 0.2058(4) 0.9784(2) 0.062(4) Uani 1 1 d . . . . .
H23J H 0.294557 0.177025 0.968044 0.094 Uiso 1 1 calc R U . . .
H23K H 0.289553 0.223619 0.963247 0.094 Uiso 1 1 calc R U . . .
H23L H 0.303927 0.214649 1.003132 0.094 Uiso 1 1 calc R U . . .
C233 C 0.2993(5) 0.0140(3) 0.8851(3) 0.046(3) Uani 1 1 d . . . . .
C234 C 0.3224(5) -0.0278(3) 0.8735(2) 0.049(3) Uani 1 1 d . . . . .
H23M H 0.360084 -0.028244 0.888748 0.074 Uiso 1 1 calc R U . . .
H23N H 0.323963 -0.032303 0.847922 0.074 Uiso 1 1 calc R U . . .
H23O H 0.298109 -0.049794 0.876216 0.074 Uiso 1 1 calc R U . . .
C235 C 0.3178(6) 0.0371(4) 0.9263(3) 0.052(3) Uani 1 1 d . . . . .
H23P H 0.301006 0.022157 0.940764 0.077 Uiso 1 1 calc R U . . .
H23Q H 0.305278 0.065328 0.929334 0.077 Uiso 1 1 calc R U . . .
H23R H 0.358551 0.038230 0.934667 0.077 Uiso 1 1 calc R U . . .
C236 C 0.2364(5) 0.0006(3) 0.8719(2) 0.052(3) Uani 1 1 d . . . . .
H23S H 0.224860 -0.004540 0.845312 0.078 Uiso 1 1 calc R U . . .
H23T H 0.214971 0.022539 0.882591 0.078 Uiso 1 1 calc R U . . .
H23U H 0.229286 -0.024855 0.879512 0.078 Uiso 1 1 calc R U . . .
C237 C 0.0947(5) 0.0336(3) 0.7710(2) 0.043(3) Uani 1 1 d . . . . .
C238 C 0.0651(5) 0.0053(4) 0.7332(3) 0.051(3) Uani 1 1 d . . . . .
H23V H 0.039124 -0.015220 0.736634 0.077 Uiso 1 1 calc R U . . .
H23W H 0.093078 -0.009038 0.721811 0.077 Uiso 1 1 calc R U . . .
H23$ H 0.044345 0.022233 0.717547 0.077 Uiso 1 1 calc R U . . .
C239 C 0.0544(4) 0.0659(4) 0.7798(2) 0.043(3) Uani 1 1 d . . . . .
H23X H 0.052678 0.069215 0.805163 0.065 Uiso 1 1 calc R U . . .
H23Y H 0.017236 0.057084 0.763683 0.065 Uiso 1 1 calc R U . . .
H23Z H 0.067167 0.092358 0.776116 0.065 Uiso 1 1 calc R U . . .
C240 C 0.1181(5) 0.0116(3) 0.8019(2) 0.050(3) Uani 1 1 d . . . . .
H24D H 0.150103 0.028372 0.819209 0.074 Uiso 1 1 calc R U . . .
H24E H 0.130138 -0.015560 0.791583 0.074 Uiso 1 1 calc R U . . .
H24F H 0.089041 0.007883 0.814413 0.074 Uiso 1 1 calc R U . . .
C241 C 0.0261(5) 0.2040(3) 0.7886(3) 0.044(3) Uani 1 1 d D . . . .
C242 C -0.0144(5) 0.1793(4) 0.7523(2) 0.057(4) Uani 1 1 d . . . . .
H24G H -0.052986 0.185724 0.752536 0.086 Uiso 1 1 calc R U . . .
H24H H -0.010735 0.149556 0.750171 0.086 Uiso 1 1 calc R U . . .
H24I H -0.004834 0.187296 0.731541 0.086 Uiso 1 1 calc R U . . .
C243 C 0.0121(6) 0.2484(3) 0.7964(3) 0.060(4) Uani 1 1 d D . . . .
H24J H -0.016419 0.251635 0.810376 0.090 Uiso 1 1 calc R U . . .
H24K H -0.002196 0.256707 0.773399 0.090 Uiso 1 1 calc R U . . .
H24L H 0.045744 0.265868 0.810508 0.090 Uiso 1 1 calc R U . . .
C244 C 0.0222(5) 0.1872(4) 0.8210(2) 0.049(3) Uani 1 1 d . . . . .
H24M H 0.052885 0.200003 0.841873 0.074 Uiso 1 1 calc R U . . .
H24N H 0.024838 0.157157 0.815205 0.074 Uiso 1 1 calc R U . . .
H24O H -0.013558 0.193671 0.826963 0.074 Uiso 1 1 calc R U . . .
C245 C 0.1671(5) 0.1400(3) 0.8950(2) 0.041(3) Uani 1 1 d . . . . .
C246 C 0.1066(5) 0.1305(4) 0.8708(2) 0.049(3) Uani 1 1 d . . . . .
H24P H 0.107709 0.117266 0.845802 0.073 Uiso 1 1 calc R U . . .
H24Q H 0.087781 0.156321 0.871007 0.073 Uiso 1 1 calc R U . . .
H24R H 0.086139 0.111763 0.880317 0.073 Uiso 1 1 calc R U . . .
C247 C 0.1754(5) 0.1735(4) 0.9290(2) 0.054(3) Uani 1 1 d . . . . .
H24S H 0.168389 0.161750 0.948743 0.082 Uiso 1 1 calc R U . . .
H24T H 0.149310 0.194945 0.924752 0.082 Uiso 1 1 calc R U . . .
H24U H 0.213793 0.185672 0.935876 0.082 Uiso 1 1 calc R U . . .
C248 C 0.1830(5) 0.0969(4) 0.9015(2) 0.054(3) Uani 1 1 d . . . . .
H24V H 0.203577 0.099777 0.926920 0.080 Uiso 1 1 calc R U . . .
H24W H 0.206442 0.084701 0.885348 0.080 Uiso 1 1 calc R U . . .
H24$ H 0.148965 0.078872 0.896447 0.080 Uiso 1 1 calc R U . . .
C249 C 1.2075(5) 0.7795(3) 0.9794(3) 0.047(3) Uani 1 1 d . . . . .
C250 C 1.1842(5) 0.7394(4) 0.9624(2) 0.047(3) Uani 1 1 d . . . . .
H250 H 1.155629 0.734979 0.940456 0.070 Uiso 1 1 calc R U . . .
C251 C 1.2028(5) 0.7047(4) 0.9774(3) 0.069(5) Uani 1 1 d . . . . .
H251 H 1.187049 0.677360 0.966225 0.103 Uiso 1 1 calc R U . . .
C252 C 1.2440(6) 0.7131(4) 1.0083(2) 0.055(4) Uani 1 1 d . . . . .
H252 H 1.257270 0.690619 1.018723 0.083 Uiso 1 1 calc R U . . .
C253 C 1.2681(6) 0.7528(4) 1.0258(3) 0.059(4) Uani 1 1 d . . . . .
H253 H 1.297608 0.756976 1.047255 0.088 Uiso 1 1 calc R U . . .
C254 C 1.2483(6) 0.7860(4) 1.0113(2) 0.059(4) Uani 1 1 d . . . . .
H254 H 1.263062 0.813320 1.023550 0.089 Uiso 1 1 calc R U . . .
C255 C 1.1065(6) 0.8036(3) 1.0292(2) 0.049(3) Uani 1 1 d . . . . .
C256 C 1.0841(6) 0.7629(4) 1.0175(3) 0.061(4) Uani 1 1 d . . . . .
H256 H 1.056857 0.754181 0.995095 0.092 Uiso 1 1 calc R U . . .
C257 C 1.1019(5) 0.7358(4) 1.0388(2) 0.050(3) Uani 1 1 d . . . . .
H257 H 1.088463 0.707534 1.029753 0.075 Uiso 1 1 calc R U . . .
C258 C 1.1373(5) 0.7468(4) 1.0717(3) 0.049(3) Uani 1 1 d . . . . .
H258 H 1.147750 0.726983 1.085969 0.073 Uiso 1 1 calc R U . . .
C259 C 1.1584(6) 0.7876(4) 1.0847(3) 0.059(4) Uani 1 1 d . . . . .
H259 H 1.182639 0.796007 1.108385 0.088 Uiso 1 1 calc R U . . .
C260 C 1.1444(5) 0.8161(4) 1.0636(3) 0.048(3) Uani 1 1 d . . . . .
H260 H 1.160049 0.843863 1.072114 0.071 Uiso 1 1 calc R U . . .
C261 C 1.0763(5) 0.8872(4) 1.0367(3) 0.052(3) Uani 1 1 d . . . . .
C262 C 1.0571(5) 0.8797(4) 1.0662(2) 0.050(4) Uani 1 1 d . . . . .
H262 H 1.050093 0.852368 1.068554 0.075 Uiso 1 1 calc R U . . .
C263 C 1.0489(5) 0.9146(4) 1.0918(3) 0.051(3) Uani 1 1 d . . . . .
H263 H 1.035260 0.911023 1.111904 0.077 Uiso 1 1 calc R U . . .
C264 C 1.0602(5) 0.9541(3) 1.0883(2) 0.049(3) Uani 1 1 d . . . . .
H264 H 1.055026 0.977323 1.106213 0.074 Uiso 1 1 calc R U . . .
C265 C 1.0795(5) 0.9603(4) 1.0582(3) 0.055(4) Uani 1 1 d . . . . .
H265 H 1.086001 0.987796 1.056000 0.082 Uiso 1 1 calc R U . . .
C266 C 1.0891(5) 0.9276(4) 1.0322(3) 0.064(4) Uani 1 1 d . . . . .
H266 H 1.103271 0.931548 1.012377 0.096 Uiso 1 1 calc R U . . .
C267 C 1.2391(5) 0.8523(4) 0.9531(2) 0.050(3) Uani 1 1 d . . . . .
C268 C 1.2436(6) 0.8949(4) 0.9632(2) 0.063(4) Uani 1 1 d . . . . .
H268 H 1.216306 0.909025 0.973881 0.094 Uiso 1 1 calc R U . . .
C269 C 1.2879(6) 0.9180(4) 0.9579(3) 0.057(4) Uani 1 1 d . . . . .
H269 H 1.289196 0.947441 0.963501 0.085 Uiso 1 1 calc R U . . .
C270 C 1.3304(6) 0.8970(4) 0.9441(2) 0.056(4) Uani 1 1 d . . . . .
H270 H 1.362291 0.911829 0.942225 0.084 Uiso 1 1 calc R U . . .
C271 C 1.3248(5) 0.8548(4) 0.9335(2) 0.068(5) Uani 1 1 d . . . . .
H271 H 1.351429 0.840488 0.922242 0.102 Uiso 1 1 calc R U . . .
C272 C 1.2796(5) 0.8314(4) 0.9390(3) 0.051(3) Uani 1 1 d . . . . .
H272 H 1.277724 0.802014 0.932983 0.077 Uiso 1 1 calc R U . . .
C273 C 1.1433(5) 0.8638(3) 0.9852(2) 0.056(4) Uani 1 1 d . U . . .
H27D H 1.170923 0.879733 1.006945 0.085 Uiso 1 1 calc R U . . .
H27E H 1.128035 0.883333 0.969985 0.085 Uiso 1 1 calc R U . . .
C274 C 0.5434(5) 0.2411(4) 0.5427(2) 0.050(3) Uani 1 1 d . . . . .
C275 C 0.5032(6) 0.2672(4) 0.5523(2) 0.056(4) Uani 1 1 d . . . . .
H275 H 0.483912 0.263075 0.569826 0.084 Uiso 1 1 calc R U . . .
C276 C 0.4927(5) 0.2994(3) 0.5350(2) 0.049(4) Uani 1 1 d . . . . .
H276 H 0.464374 0.317447 0.539812 0.073 Uiso 1 1 calc R U . . .
C277 C 0.5245(5) 0.3060(4) 0.5097(2) 0.050(3) Uani 1 1 d . . . . .
H277 H 0.518687 0.328776 0.498436 0.075 Uiso 1 1 calc R U . . .
C278 C 0.5624(5) 0.2788(4) 0.5025(2) 0.052(3) Uani 1 1 d . . . . .
H278 H 0.583803 0.282790 0.486086 0.078 Uiso 1 1 calc R U . . .
C279 C 0.5711(5) 0.2460(4) 0.5178(3) 0.049(3) Uani 1 1 d . . . . .
H279 H 0.596731 0.226379 0.511049 0.073 Uiso 1 1 calc R U . . .
C280 C 0.5565(5) 0.1553(3) 0.5235(2) 0.051(3) Uani 1 1 d . . . . .
C281 C 0.5086(5) 0.1451(3) 0.4943(2) 0.043(3) Uani 1 1 d . . . . .
H281 H 0.476007 0.159526 0.495884 0.064 Uiso 1 1 calc R U . . .
C282 C 0.5077(6) 0.1143(3) 0.4631(3) 0.051(3) Uani 1 1 d . . . . .
H282 H 0.475837 0.108963 0.443106 0.076 Uiso 1 1 calc R U . . .
C283 C 0.5536(5) 0.0921(3) 0.4620(2) 0.045(3) Uani 1 1 d . . . . .
H283 H 0.553595 0.071196 0.440852 0.067 Uiso 1 1 calc R U . . .
C284 C 0.6010(6) 0.0994(4) 0.4916(2) 0.061(4) Uani 1 1 d . . . . .
H284 H 0.631526 0.082345 0.490868 0.091 Uiso 1 1 calc R U . . .
C285 C 0.6032(6) 0.1309(4) 0.5212(2) 0.061(4) Uani 1 1 d . . . . .
H285 H 0.636057 0.136661 0.540528 0.091 Uiso 1 1 calc R U . . .
C286 C 0.7213(5) 0.2374(3) 0.6517(2) 0.042(3) Uani 1 1 d . . . . .
C287 C 0.7513(5) 0.2080(4) 0.6355(3) 0.057(3) Uani 1 1 d . . . . .
H287 H 0.733751 0.189889 0.612798 0.086 Uiso 1 1 calc R U . . .
C288 C 0.8071(5) 0.2039(4) 0.6515(2) 0.060(4) Uani 1 1 d . . . . .
H288 H 0.826400 0.181561 0.641180 0.090 Uiso 1 1 calc R U . . .
C289 C 0.8345(6) 0.2332(4) 0.6829(3) 0.055(4) Uani 1 1 d . . . . .
H289 H 0.873706 0.233002 0.692224 0.083 Uiso 1 1 calc R U . . .
C290 C 0.8051(6) 0.2617(4) 0.7002(2) 0.071(5) Uani 1 1 d . . . . .
H290 H 0.822563 0.279418 0.723053 0.107 Uiso 1 1 calc R U . . .
C291 C 0.7494(5) 0.2650(4) 0.6842(2) 0.063(4) Uani 1 1 d . . . . .
H291 H 0.729710 0.286394 0.695524 0.095 Uiso 1 1 calc R U . . .
C292 C 0.6394(5) 0.2921(3) 0.6162(2) 0.042(3) Uani 1 1 d . . . . .
C293 C 0.6747(5) 0.3034(3) 0.5975(2) 0.052(4) Uani 1 1 d . . . . .
H293 H 0.702863 0.285385 0.592355 0.078 Uiso 1 1 calc R U . . .
C294 C 0.6717(5) 0.3418(4) 0.5848(2) 0.045(3) Uani 1 1 d . . . . .
H294 H 0.696989 0.349671 0.572171 0.068 Uiso 1 1 calc R U . . .
C295 C 0.6279(5) 0.3663(4) 0.5930(3) 0.056(4) Uani 1 1 d . . . . .
H295 H 0.622807 0.391289 0.584973 0.084 Uiso 1 1 calc R U . . .
C296 C 0.5926(5) 0.3552(3) 0.6121(3) 0.044(3) Uani 1 1 d . . . . .
H296 H 0.564274 0.372961 0.617441 0.066 Uiso 1 1 calc R U . . .
C297 C 0.5972(5) 0.3190(4) 0.6238(2) 0.047(3) Uani 1 1 d . . . . .
H297 H 0.572074 0.311912 0.636990 0.070 Uiso 1 1 calc R U . . .
C298 C 0.6315(5) 0.2009(3) 0.58976(19) 0.048(3) Uani 1 1 d . . . . .
H29A H 0.642529 0.174417 0.596181 0.072 Uiso 1 1 calc R U . . .
H29B H 0.654281 0.206799 0.573399 0.072 Uiso 1 1 calc R U . . .
F1 F 0.2012(3) 0.0121(2) 0.94409(13) 0.0573(19) Uani 1 1 d . . . . .
F2 F 0.1347(3) -0.0444(2) 0.95896(12) 0.0517(17) Uani 1 1 d . . . . .
F3 F 0.0725(3) 0.0130(2) 0.97896(13) 0.0537(18) Uani 1 1 d . . . . .
F4 F 0.1366(3) 0.06940(19) 0.96712(12) 0.0498(17) Uani 1 1 d . . . . .
F5 F 0.0960(3) 0.01220(19) 0.91706(13) 0.0503(17) Uani 1 1 d . . . . .
F6 F 0.1766(3) 0.01780(19) 1.01196(13) 0.0479(17) Uani 1 1 d . . . . .
F7 F 0.0170(3) 0.40073(19) 0.52123(13) 0.0484(17) Uani 1 1 d . . . . .
F8 F 0.0714(3) 0.3921(2) 0.58974(12) 0.060(2) Uani 1 1 d . . . . .
F9 F 0.0073(3) 0.33138(19) 0.57822(13) 0.0469(16) Uani 1 1 d . . . . .
F10 F -0.0445(3) 0.3346(2) 0.51386(12) 0.0512(18) Uani 1 1 d . . . . .
F11 F -0.0364(3) 0.3977(2) 0.57220(13) 0.0507(18) Uani 1 1 d . . . . .
F12 F 0.0695(3) 0.3368(2) 0.52956(12) 0.0494(17) Uani 1 1 d . . . . .
F13 F 0.7754(3) 0.3479(2) 0.93211(12) 0.0555(19) Uani 1 1 d . . . . .
F14 F 0.7677(3) 0.4333(2) 0.95514(15) 0.0582(19) Uani 1 1 d . . . . .
F15 F 0.8441(3) 0.4471(2) 0.92617(13) 0.0541(18) Uani 1 1 d . . . . .
F16 F 0.8568(3) 0.3659(2) 0.90805(15) 0.0544(19) Uani 1 1 d . . . . .
F17 F 0.8590(3) 0.40064(19) 0.97520(13) 0.0535(18) Uani 1 1 d . . . . .
F18 F 0.7532(3) 0.39972(18) 0.88941(14) 0.0500(17) Uani 1 1 d . . . . .
F19 F 0.9051(3) 0.2664(2) 0.78020(13) 0.0547(19) Uani 1 1 d . . . . .
F20 F 0.8233(3) 0.2611(2) 0.81268(13) 0.0550(19) Uani 1 1 d . . . . .
F21 F 0.8213(3) 0.3390(2) 0.83514(15) 0.0562(18) Uani 1 1 d . . . . .
F22 F 0.9127(3) 0.3438(2) 0.80503(12) 0.0560(19) Uani 1 1 d . . . . .
F23 F 0.9172(3) 0.29930(19) 0.85094(11) 0.055(2) Uani 1 1 d . . . . .
F24 F 0.8221(3) 0.3137(2) 0.76532(14) 0.0531(18) Uani 1 1 d . . . . .
P1 P 1.08608(13) 0.84225(9) 1.00000(5) 0.0458(8) Uani 1 1 d . . . . .
P2 P 1.17958(13) 0.82415(9) 0.95894(5) 0.0459(7) Uani 1 1 d . . . . .
P3 P 0.55587(12) 0.19522(8) 0.56483(5) 0.0468(8) Uani 1 1 d . . . . .
P4 P 0.64696(12) 0.24244(8) 0.63148(5) 0.0428(7) Uani 1 1 d . . . . .
S1 S 1.07894(12) 0.82197(8) 0.84397(5) 0.0439(7) Uani 1 1 d . . . . .
S2 S 0.95322(11) 0.84394(8) 0.90267(5) 0.0451(7) Uani 1 1 d . . . . .
S3 S 1.13201(12) 0.71918(8) 0.85251(5) 0.0451(7) Uani 1 1 d . . . . .
S4 S 1.10116(11) 0.74504(8) 0.73802(5) 0.0423(7) Uani 1 1 d . . . . .
S5 S 0.97686(12) 0.83226(8) 0.68885(5) 0.0417(6) Uani 1 1 d . . . . .
S6 S 0.93417(11) 0.88810(7) 0.80070(4) 0.0465(7) Uani 1 1 d . . . . .
S7 S 0.93571(12) 0.75192(8) 0.94426(5) 0.0449(7) Uani 1 1 d . . . . .
S8 S 0.77480(12) 0.80892(8) 0.89302(5) 0.0479(7) Uani 1 1 d . . . . .
S9 S 0.87068(11) 0.62019(8) 0.90537(5) 0.0426(7) Uani 1 1 d . . . . .
S10 S 1.03400(12) 0.66480(8) 0.90561(5) 0.0445(7) Uani 1 1 d . . . . .
S11 S 1.06479(11) 0.58516(8) 0.81338(5) 0.0444(7) Uani 1 1 d . . . . .
S12 S 1.08116(12) 0.60249(8) 0.69980(5) 0.0426(7) Uani 1 1 d . . . . .
S13 S 1.03490(11) 0.70507(8) 0.63420(5) 0.0432(7) Uani 1 1 d . . . . .
S14 S 0.74552(12) 0.87555(8) 0.79811(5) 0.0431(7) Uani 1 1 d . . . . .
S15 S 0.69794(12) 0.67716(8) 0.87361(5) 0.0440(7) Uani 1 1 d . . . . .
S16 S 0.90576(11) 0.50982(8) 0.81654(5) 0.0407(6) Uani 1 1 d . . . . .
S17 S 0.98590(12) 0.48910(8) 0.71478(5) 0.0441(7) Uani 1 1 d . . . . .
S18 S 0.96799(12) 0.56229(8) 0.61561(5) 0.0458(7) Uani 1 1 d . . . . .
S19 S 0.87311(12) 0.78084(8) 0.60535(5) 0.0460(7) Uani 1 1 d . . . . .
S20 S 0.77877(12) 0.85642(8) 0.66423(5) 0.0461(7) Uani 1 1 d . . . . .
S21 S 0.65593(14) 0.83334(9) 0.72685(5) 0.0553(9) Uani 1 1 d . . . . .
S22 S 0.58465(12) 0.75326(9) 0.77985(5) 0.0498(8) Uani 1 1 d . . . . .
S23 S 0.58578(12) 0.61455(8) 0.77990(5) 0.0470(7) Uani 1 1 d . . . . .
S24 S 0.70204(12) 0.51720(8) 0.78947(5) 0.0461(7) Uani 1 1 d . . . . .
S25 S 0.80519(11) 0.46550(7) 0.72536(4) 0.0458(7) Uani 1 1 d . . . . .
S26 S 0.79028(11) 0.51599(8) 0.61823(5) 0.0424(7) Uani 1 1 d . . . . .
S27 S 0.81199(12) 0.63708(8) 0.57322(5) 0.0471(7) Uani 1 1 d . . . . .
S28 S 0.68597(11) 0.74222(8) 0.61416(5) 0.0451(7) Uani 1 1 d . . . . .
S29 S 0.58189(12) 0.68101(8) 0.68443(5) 0.0444(7) Uani 1 1 d . . . . .
S30 S 0.64205(12) 0.54300(8) 0.68844(5) 0.0464(7) Uani 1 1 d . . . . .
S31 S 0.67335(12) 0.60871(9) 0.61003(5) 0.0479(7) Uani 1 1 d . . . . .
S32 S 0.59796(11) 0.18321(8) 0.70993(5) 0.0414(7) Uani 1 1 d . . . . .
S33 S 0.48256(11) 0.11444(8) 0.62061(5) 0.0452(7) Uani 1 1 d . . . . .
S34 S 0.38248(12) 0.18935(8) 0.59063(5) 0.0434(7) Uani 1 1 d . . . . .
S35 S 0.43352(12) 0.31837(8) 0.63628(5) 0.0462(7) Uani 1 1 d . . . . .
S36 S 0.55637(12) 0.29399(8) 0.72271(5) 0.0433(7) Uani 1 1 d . . . . .
S37 S 0.61858(11) 0.24583(8) 0.82707(5) 0.0422(6) Uani 1 1 d . . . . .
S38 S 0.54780(11) 0.05921(8) 0.71565(5) 0.0415(6) Uani 1 1 d . . . . .
S39 S 0.29561(12) 0.06280(8) 0.58529(5) 0.0449(7) Uani 1 1 d . . . . .
S40 S 0.25315(12) 0.26626(8) 0.61774(4) 0.0425(7) Uani 1 1 d . . . . .
S41 S 0.43605(11) 0.37258(8) 0.75841(5) 0.0415(6) Uani 1 1 d . . . . .
S42 S 0.51952(11) 0.35308(8) 0.87504(5) 0.0459(7) Uani 1 1 d . . . . .
S43 S 0.58369(12) 0.23829(8) 0.92382(5) 0.0443(7) Uani 1 1 d . . . . .
S44 S 0.60027(12) 0.11400(8) 0.84245(5) 0.0433(7) Uani 1 1 d . . . . .
S45 S 0.37067(11) -0.01340(8) 0.67123(5) 0.0405(6) Uani 1 1 d . . . . .
S46 S 0.14651(12) 0.14210(8) 0.59760(5) 0.0428(7) Uani 1 1 d . . . . .
S47 S 0.23958(11) 0.36691(8) 0.72229(5) 0.0419(7) Uani 1 1 d . . . . .
S48 S 0.34613(12) 0.40693(8) 0.84336(5) 0.0441(7) Uani 1 1 d . . . . .
S49 S 0.43198(11) 0.32916(8) 0.93423(4) 0.0473(7) Uani 1 1 d . . . . .
S50 S 0.51103(12) 0.09800(8) 0.90471(5) 0.0432(7) Uani 1 1 d . . . . .
S51 S 0.45514(12) 0.00378(8) 0.82267(5) 0.0443(7) Uani 1 1 d . . . . .
S52 S 0.29904(12) -0.03457(8) 0.74267(5) 0.0428(6) Uani 1 1 d . . . . .
S53 S 0.17101(11) 0.00623(8) 0.66787(5) 0.0423(6) Uani 1 1 d . . . . .
S54 S 0.05060(12) 0.11702(8) 0.68551(5) 0.0446(7) Uani 1 1 d . . . . .
S55 S 0.08338(12) 0.26300(8) 0.69901(5) 0.0441(7) Uani 1 1 d . . . . .
S56 S 0.16371(11) 0.34691(8) 0.79284(5) 0.0424(7) Uani 1 1 d . . . . .
S57 S 0.23895(12) 0.28495(8) 0.88896(5) 0.0429(7) Uani 1 1 d . . . . .
S58 S 0.37611(12) 0.19123(8) 0.93239(5) 0.0443(7) Uani 1 1 d . . . . .
S59 S 0.31555(12) 0.04976(8) 0.85741(5) 0.0432(7) Uani 1 1 d . . . . .
S60 S 0.15480(11) 0.06079(8) 0.76336(5) 0.0419(7) Uani 1 1 d . . . . .
S61 S 0.09994(12) 0.20592(8) 0.78439(5) 0.0427(7) Uani 1 1 d . . . . .
S62 S 0.21407(11) 0.15483(8) 0.86725(5) 0.0422(7) Uani 1 1 d . . . . .
Sb1 Sb 0.13781(4) 0.01295(2) 0.96379(2) 0.0487(2) Uani 1 1 d . . . . .
Sb2 Sb 0.01453(3) 0.36507(2) 0.55097(2) 0.0481(2) Uani 1 1 d . . . . .
Sb3 Sb 0.80879(3) 0.39903(2) 0.93093(2) 0.0504(2) Uani 1 1 d . . . . .
Sb4 Sb 0.86669(3) 0.30461(2) 0.80802(2) 0.0491(2) Uani 1 1 d . . . . .

loop_
_atom_site_aniso_label
_atom_site_aniso_U_11
_atom_site_aniso_U_22
_atom_site_aniso_U_33
_atom_site_aniso_U_23
_atom_site_aniso_U_13
_atom_site_aniso_U_12
Ag1 0.0442(5) 0.0435(4) 0.0437(2) 0.0112(3) 0.0114(3) 0.0098(3)
Ag2 0.0427(5) 0.0423(4) 0.0423(2) 0.0117(3) 0.0124(3) 0.0093(3)
Ag3 0.0428(5) 0.0429(4) 0.0421(2) 0.0121(3) 0.0108(3) -0.0088(3)
Ag4 0.0423(5) 0.0420(4) 0.0423(2) 0.0116(3) 0.0106(3) -0.0096(3)
Ag5 0.0437(5) 0.0436(4) 0.0435(2) 0.0108(3) 0.0110(3) -0.0113(3)
Ag6 0.0449(5) 0.0446(4) 0.0440(2) 0.0099(3) 0.0119(3) -0.0111(3)
Ag7 0.0466(5) 0.0440(4) 0.0429(2) 0.0116(3) 0.0118(3) -0.0097(3)
Ag8 0.0441(5) 0.0437(4) 0.0438(2) 0.0112(3) 0.0106(3) 0.0109(3)
Ag9 0.0440(5) 0.0463(4) 0.0436(2) 0.0104(3) 0.0119(3) -0.0109(3)
Ag10 0.0434(5) 0.0411(4) 0.0429(2) 0.0117(3) 0.0109(3) -0.0092(3)
Ag11 0.0433(5) 0.0410(4) 0.0432(2) 0.0120(3) 0.0116(3) 0.0104(3)
Ag12 0.0433(5) 0.0423(4) 0.0424(2) 0.0113(3) 0.0109(3) -0.0105(3)
Ag13 0.0432(5) 0.0419(4) 0.0427(3) 0.0120(3) 0.0111(3) -0.0101(3)
Ag14 0.0431(5) 0.0422(4) 0.0426(2) 0.0118(3) 0.0112(3) -0.0095(3)
Ag15 0.0425(5) 0.0419(4) 0.0431(2) 0.0113(3) 0.0112(3) 0.0089(3)
Ag16 0.0426(5) 0.0429(4) 0.0429(2) 0.0115(3) 0.0115(3) -0.0099(3)
Ag17 0.0432(5) 0.0417(4) 0.0425(2) 0.0119(3) 0.0116(3) -0.0096(3)
Ag18 0.0441(5) 0.0422(4) 0.0430(2) 0.0115(3) 0.0114(3) -0.0103(3)
Ag19 0.0421(5) 0.0430(4) 0.0434(2) 0.0114(3) 0.0115(3) 0.0096(3)
Ag20 0.0439(5) 0.0426(4) 0.0433(2) 0.0114(3) 0.0116(3) -0.0098(3)
Ag21 0.0429(5) 0.0431(4) 0.0430(2) 0.0115(3) 0.0113(3) 0.0093(3)
Ag22 0.0429(5) 0.0432(4) 0.0424(2) 0.0114(3) 0.0115(3) -0.0104(3)
Ag23 0.0423(5) 0.0424(4) 0.0423(2) 0.0117(3) 0.0114(3) 0.0092(3)
Ag24 0.0412(4) 0.0413(4) 0.0432(2) 0.0116(3) 0.0112(3) 0.0094(3)
Ag25 0.0417(5) 0.0413(4) 0.0426(2) 0.0118(3) 0.0114(3) 0.0101(3)
Ag26 0.0429(5) 0.0405(4) 0.0429(2) 0.0120(3) 0.0116(3) 0.0095(3)
Ag27 0.0418(5) 0.0428(4) 0.0422(2) 0.0118(3) 0.0114(3) 0.0094(3)
Ag28 0.0412(5) 0.0423(4) 0.0429(2) 0.0116(3) 0.0112(3) 0.0085(3)
Ag29 0.0427(5) 0.0414(4) 0.0430(2) 0.0114(3) 0.0116(3) 0.0092(3)
Ag30 0.0421(2) 0.0411(2) 0.04274(12) 0.01219(13) 0.01165(16) 0.00006(16)
Ag31 0.0435(5) 0.0436(4) 0.0432(2) 0.0117(3) 0.0112(3) -0.0085(3)
Ag32 0.0422(5) 0.0427(4) 0.0430(2) 0.0122(3) 0.0114(3) 0.0093(3)
Ag33 0.0443(5) 0.0428(4) 0.0432(2) 0.0115(3) 0.0115(3) -0.0096(3)
Ag34 0.0441(5) 0.0419(4) 0.0427(2) 0.0117(3) 0.0116(3) 0.0095(3)
Ag35 0.0442(5) 0.0426(4) 0.0439(2) 0.0114(3) 0.0120(3) 0.0095(3)
Ag36 0.0429(5) 0.0425(4) 0.0424(2) 0.0117(3) 0.0116(3) 0.0107(3)
Ag37 0.0447(5) 0.0427(4) 0.0433(2) 0.0113(3) 0.0120(3) 0.0101(3)
Ag38 0.0427(5) 0.0417(4) 0.0428(2) 0.0116(3) 0.0111(3) 0.0087(3)
Ag39 0.0439(5) 0.0430(4) 0.0432(2) 0.0115(3) 0.0119(3) -0.0094(3)
Ag40 0.0409(4) 0.0411(4) 0.0438(2) 0.0120(3) 0.0112(3) 0.0099(3)
Ag41 0.0439(5) 0.0442(4) 0.0429(2) 0.0114(3) 0.0114(3) 0.0095(3)
Ag42 0.0425(5) 0.0422(4) 0.0421(2) 0.0118(3) 0.0111(3) -0.0103(3)
Ag43 0.0495(5) 0.0476(4) 0.0455(2) 0.0107(3) 0.0120(3) 0.0114(4)
Ag44 0.0431(5) 0.0424(4) 0.0431(2) 0.0113(3) 0.0116(3) 0.0086(3)
Ag45 0.0474(5) 0.0457(4) 0.0454(2) 0.0107(3) 0.0114(3) 0.0110(4)
Ag46 0.0424(5) 0.0423(4) 0.0432(2) 0.0114(3) 0.0115(3) 0.0091(3)
Ag47 0.0468(5) 0.0451(4) 0.0440(2) 0.0108(3) 0.0120(3) 0.0109(4)
Ag48 0.0415(5) 0.0424(4) 0.0426(2) 0.0120(3) 0.0110(3) -0.0098(3)
Ag49 0.0484(5) 0.0454(4) 0.0439(2) 0.0098(3) 0.0113(3) 0.0103(4)
Ag50 0.0417(5) 0.0429(4) 0.0432(2) 0.0119(3) 0.0116(3) -0.0099(3)
Ag51 0.0432(5) 0.0419(4) 0.0431(2) 0.0115(3) 0.0111(3) 0.0100(3)
Ag52 0.0410(5) 0.0431(4) 0.0422(2) 0.0118(3) 0.0103(3) -0.0095(3)
Ag53 0.0424(5) 0.0415(4) 0.0427(2) 0.0118(3) 0.0111(3) 0.0087(3)
Ag54 0.0417(5) 0.0424(4) 0.0427(2) 0.0110(3) 0.0115(3) 0.0084(3)
Ag55 0.0455(5) 0.0461(4) 0.0433(2) 0.0100(3) 0.0113(3) 0.0112(4)
Ag56 0.0432(5) 0.0437(4) 0.0438(2) 0.0108(3) 0.0108(3) 0.0104(3)
Ag57 0.0442(5) 0.0432(4) 0.0438(2) 0.0118(3) 0.0114(3) -0.0090(3)
Ag58 0.0432(5) 0.0434(4) 0.0431(2) 0.0111(3) 0.0120(3) -0.0106(3)
Ag59 0.0446(5) 0.0429(4) 0.0431(2) 0.0112(3) 0.0116(3) -0.0098(3)
Ag60 0.0437(5) 0.0432(4) 0.0425(2) 0.0119(3) 0.0113(3) 0.0090(3)
Ag61 0.0438(5) 0.0451(4) 0.0427(2) 0.0117(3) 0.0114(3) 0.0096(3)
Ag62 0.0445(5) 0.0473(4) 0.0441(2) 0.0084(3) 0.0105(3) 0.0103(4)
Ag63 0.0507(5) 0.0454(5) 0.0457(2) 0.0111(3) -0.0110(3) 0.0110(4)
Ag64 0.0489(5) 0.0507(5) 0.0438(3) 0.0111(3) 0.0119(3) -0.0131(4)
Ag65 0.0440(5) 0.0447(4) 0.0445(2) 0.0104(3) 0.0114(3) 0.0092(3)
Ag66 0.0438(5) 0.0441(4) 0.0435(2) 0.0116(3) 0.0118(3) -0.0094(3)
Ag67 0.0446(5) 0.0421(4) 0.0433(2) 0.0116(3) 0.0117(3) -0.0101(3)
Ag68 0.0441(5) 0.0435(4) 0.0431(2) 0.0119(3) 0.0116(3) 0.0093(3)
Ag69 0.0452(5) 0.0453(4) 0.0429(2) 0.0117(3) 0.0117(3) 0.0103(4)
Ag70 0.0468(5) 0.0463(4) 0.0432(2) 0.0120(3) 0.0116(3) 0.0114(4)
Ag71 0.0441(5) 0.0435(4) 0.0443(2) 0.0110(3) 0.0113(3) 0.0100(3)
Ag72 0.0428(5) 0.0430(4) 0.0428(2) 0.0114(3) 0.0112(3) -0.0099(3)
Ag73 0.0409(3) 0.0409(2) 0.04275(13) 0.01147(15) 0.01114(18) -0.00368(19)
Ag74 0.0427(5) 0.0415(4) 0.0423(2) 0.0123(3) 0.0118(3) 0.0096(3)
Ag75 0.0414(5) 0.0412(4) 0.0429(2) 0.0122(3) 0.0116(3) 0.0092(3)
Ag76 0.0429(5) 0.0424(4) 0.0431(2) 0.0115(3) 0.0120(3) 0.0090(3)
Ag77 0.0471(5) 0.0432(4) 0.0429(2) 0.0120(3) 0.0125(3) 0.0098(3)
Ag78 0.0435(5) 0.0433(4) 0.0425(2) 0.0115(3) 0.0121(3) -0.0099(3)
Ag79 0.0451(5) 0.0430(4) 0.0440(2) 0.0119(3) 0.0121(3) -0.0098(3)
Ag80 0.0423(5) 0.0423(4) 0.0438(2) 0.0111(3) 0.0113(3) -0.0108(3)
Ag81 0.0421(5) 0.0415(4) 0.0427(2) 0.0116(3) 0.0114(3) -0.0095(3)
Ag82 0.0419(5) 0.0421(4) 0.0419(2) 0.0122(3) 0.0119(3) 0.0095(3)
Ag83 0.0412(4) 0.0413(4) 0.0424(2) 0.0128(3) 0.0115(3) 0.0097(3)
Ag84 0.0421(2) 0.0411(2) 0.04274(12) 0.01219(13) 0.01165(16) 0.00006(16)
Ag85 0.0411(5) 0.0424(4) 0.0429(2) 0.0115(3) 0.0114(3) -0.0109(3)
Ag86 0.0429(5) 0.0416(4) 0.0424(2) 0.0122(3) 0.0117(3) 0.0102(3)
Ag87 0.0428(5) 0.0416(4) 0.0434(2) 0.0117(3) 0.0117(3) -0.0098(3)
Ag88 0.0424(5) 0.0421(4) 0.0432(2) 0.0118(3) 0.0108(3) 0.0094(3)
Ag89 0.0426(5) 0.0420(4) 0.0426(2) 0.0117(3) 0.0114(3) 0.0100(3)
Ag90 0.0432(5) 0.0408(4) 0.0426(2) 0.0120(3) 0.0118(3) 0.0094(3)
Ag91 0.0433(5) 0.0417(4) 0.0426(2) 0.0122(3) 0.0118(3) -0.0097(3)
Ag92 0.0417(5) 0.0412(4) 0.0434(2) 0.0122(3) 0.0111(3) -0.0090(3)
Ag93 0.0420(5) 0.0425(4) 0.0428(2) 0.0116(3) 0.0110(3) -0.0098(3)
Ag94 0.0409(3) 0.0409(2) 0.04275(13) 0.01147(15) 0.01114(18) -0.00368(19)
Ag95 0.0423(5) 0.0427(4) 0.0424(2) 0.0115(3) 0.0119(3) 0.0091(3)
Ag96 0.0429(5) 0.0413(4) 0.0426(2) 0.0119(3) 0.0113(3) -0.0088(3)
Ag97 0.0416(5) 0.0410(4) 0.0429(2) 0.0120(3) 0.0114(3) -0.0097(3)
Ag98 0.0421(2) 0.0411(2) 0.04274(12) 0.01219(13) 0.01165(16) 0.00006(16)
Ag99 0.0421(2) 0.0411(2) 0.04274(12) 0.01219(13) 0.01165(16) 0.00006(16)
Ag1A 0.0418(5) 0.0417(4) 0.0427(2) 0.0122(3) 0.0117(3) 0.0090(3)
Ag2A 0.0417(5) 0.0416(4) 0.0423(2) 0.0118(3) 0.0109(3) -0.0099(3)
Ag3A 0.0439(5) 0.0427(4) 0.0432(2) 0.0117(3) 0.0115(3) 0.0094(3)
Ag4A 0.0408(4) 0.0416(4) 0.0431(2) 0.0122(3) 0.0111(3) 0.0098(3)
Ag5A 0.0527(5) 0.0471(5) 0.0463(2) 0.0115(3) 0.0117(3) -0.0095(4)
Ag6A 0.0422(5) 0.0402(4) 0.0428(2) 0.0120(3) 0.0112(3) 0.0096(3)
Ag7A 0.0436(5) 0.0435(4) 0.0436(2) 0.0113(3) 0.0114(3) -0.0098(3)
Ag8A 0.0399(4) 0.0418(4) 0.0434(2) 0.0115(3) 0.0108(3) -0.0095(3)
Ag9A 0.0491(5) 0.0464(4) 0.0441(2) 0.0097(3) 0.0116(3) 0.0110(4)
Ag1B 0.0418(5) 0.0401(4) 0.0430(2) 0.0116(3) 0.0114(3) 0.0081(3)
Ag2B 0.0505(5) 0.0459(4) 0.0441(2) 0.0098(3) 0.0115(3) 0.0113(4)
Ag3B 0.0422(5) 0.0407(4) 0.0433(2) 0.0115(3) 0.0112(3) 0.0087(3)
Ag4B 0.0411(4) 0.0441(4) 0.0435(2) 0.0109(3) 0.0108(3) 0.0105(3)
Ag5B 0.0419(5) 0.0402(4) 0.0430(2) 0.0115(3) 0.0112(3) 0.0099(3)
Ag6B 0.0439(5) 0.0446(4) 0.0439(2) 0.0113(3) 0.0112(3) 0.0113(3)
Ag7B 0.0439(5) 0.0408(4) 0.0429(2) 0.0116(3) 0.0128(3) 0.0090(3)
Ag8B 0.0439(5) 0.0429(4) 0.0430(2) 0.0112(3) 0.0113(3) -0.0101(3)
Ag9B 0.0434(5) 0.0412(4) 0.0426(2) 0.0125(3) 0.0119(3) -0.0087(3)
Ag1C 0.0448(5) 0.0421(4) 0.0429(2) 0.0117(3) 0.0107(3) -0.0107(3)
Ag2C 0.0424(5) 0.0429(4) 0.0427(2) 0.0123(3) 0.0112(3) 0.0096(3)
Ag3C 0.0451(5) 0.0431(4) 0.0433(2) 0.0117(3) 0.0114(3) 0.0103(3)
Ag4C 0.0427(5) 0.0423(4) 0.0423(2) 0.0120(3) 0.0113(3) -0.0090(3)
Ag5C 0.0416(5) 0.0407(4) 0.0431(2) 0.0119(3) 0.0115(3) 0.0094(3)
Ag6C 0.0409(3) 0.0409(2) 0.04275(13) 0.01147(15) 0.01114(18) -0.00368(19)
Ag7C 0.0415(5) 0.0417(4) 0.0428(2) 0.0115(3) 0.0110(3) 0.0088(3)
Ag8C 0.0432(5) 0.0415(4) 0.0424(2) 0.0122(3) 0.0124(3) 0.0093(3)
Ag9C 0.0442(5) 0.0417(4) 0.0428(2) 0.0115(3) 0.0114(3) 0.0091(3)
Ag1D 0.0454(5) 0.0419(4) 0.0427(2) 0.0117(3) 0.0121(3) -0.0094(3)
Ag2D 0.0446(5) 0.0432(4) 0.0425(2) 0.0122(3) 0.0116(3) 0.0106(3)
Ag3D 0.0428(5) 0.0439(4) 0.0430(2) 0.0116(3) 0.0112(3) -0.0104(3)
Ag4D 0.0451(5) 0.0439(4) 0.0438(2) 0.0111(3) 0.0119(3) -0.0100(3)
Ag5D 0.0469(5) 0.0431(4) 0.0432(2) 0.0116(3) 0.0128(3) 0.0098(3)
Ag6D 0.0433(5) 0.0440(4) 0.0433(2) 0.0117(3) 0.0116(3) 0.0108(3)
Ag7D 0.0449(5) 0.0429(4) 0.0431(2) 0.0108(3) 0.0120(3) -0.0116(3)
Ag8D 0.0444(5) 0.0431(4) 0.0437(2) 0.0115(3) 0.0123(3) 0.0101(3)
Ag9D 0.0440(5) 0.0421(4) 0.0435(2) 0.0115(3) 0.0113(3) 0.0093(3)
Ag1E 0.0439(5) 0.0419(4) 0.0426(2) 0.0120(3) 0.0115(3) 0.0102(3)
Ag2E 0.0440(5) 0.0424(4) 0.0427(2) 0.0117(3) 0.0118(3) 0.0094(3)
Ag3E 0.0444(5) 0.0422(4) 0.0433(2) 0.0113(3) 0.0108(3) -0.0108(3)
Ag4E 0.0422(5) 0.0436(4) 0.0431(2) 0.0115(3) 0.0109(3) -0.0102(3)
Ag5E 0.0431(5) 0.0432(4) 0.0437(2) 0.0112(3) 0.0115(3) 0.0102(3)
Ag6E 0.0434(5) 0.0438(4) 0.0436(2) 0.0111(3) 0.0112(3) -0.0105(3)
Ag7E 0.0453(5) 0.0426(4) 0.0432(2) 0.0115(3) 0.0119(3) -0.0103(3)
C1 0.065(9) 0.040(7) 0.054(5) 0.015(5) 0.010(6) 0.006(6)
C2 0.058(8) 0.053(7) 0.042(3) 0.010(4) 0.016(5) 0.003(6)
C3 0.066(9) 0.070(9) 0.043(4) 0.006(5) 0.017(5) -0.010(7)
C4 0.047(7) 0.049(6) 0.044(4) -0.014(5) 0.014(5) -0.017(5)
C5 0.065(9) 0.041(7) 0.048(4) 0.007(4) 0.008(5) -0.026(6)
C6 0.061(8) 0.041(7) 0.063(4) -0.016(5) 0.003(5) 0.015(6)
C7 0.045(7) 0.055(7) 0.049(4) 0.005(5) 0.015(5) -0.005(6)
C8 0.054(8) 0.087(9) 0.033(3) 0.003(5) -0.014(5) 0.037(7)
C9 0.054(8) 0.050(7) 0.047(4) 0.002(5) 0.024(5) -0.026(6)
C10 0.049(7) 0.057(8) 0.049(4) -0.020(5) -0.016(5) -0.014(6)
C11 0.042(7) 0.073(8) 0.048(4) 0.005(5) 0.012(5) 0.018(6)
C12 0.055(7) 0.042(6) 0.043(4) -0.010(4) 0.008(5) 0.009(5)
C13 0.038(7) 0.073(9) 0.049(4) 0.028(5) 0.000(5) -0.004(6)
C14 0.046(7) 0.063(7) 0.042(4) 0.018(4) 0.014(5) -0.009(6)
C15 0.044(7) 0.045(6) 0.050(4) 0.019(4) 0.014(5) 0.019(5)
C16 0.056(8) 0.043(7) 0.051(4) 0.013(4) 0.010(5) 0.004(5)
C17 0.046(7) 0.030(5) 0.038(3) 0.014(4) 0.015(4) 0.000(4)
C18 0.091(10) 0.043(7) 0.046(4) -0.010(5) -0.012(5) -0.031(6)
C19 0.039(7) 0.073(8) 0.043(4) 0.018(5) 0.009(5) 0.009(6)
C20 0.069(9) 0.041(6) 0.048(4) 0.003(4) 0.018(5) -0.028(6)
C21 0.044(4) 0.041(4) 0.051(2) -0.002(3) 0.002(3) -0.018(3)
C22 0.044(4) 0.041(4) 0.051(2) -0.002(3) 0.002(3) -0.018(3)
C23 0.068(8) 0.036(6) 0.054(4) -0.012(5) 0.018(5) -0.013(5)
C24 0.053(8) 0.062(8) 0.045(4) -0.011(5) -0.006(5) -0.022(6)
C25 0.062(8) 0.040(6) 0.048(4) 0.014(4) 0.020(5) -0.021(5)
C26 0.083(10) 0.051(7) 0.045(4) 0.011(4) 0.020(5) 0.006(6)
C27 0.064(9) 0.076(9) 0.036(3) -0.012(5) -0.004(5) -0.005(7)
C28 0.051(7) 0.049(7) 0.050(4) 0.007(4) 0.018(5) 0.008(5)
C29 0.052(7) 0.045(6) 0.043(4) -0.016(4) 0.022(5) -0.021(5)
C30 0.051(7) 0.031(5) 0.049(4) 0.011(4) 0.012(5) -0.009(5)
C31 0.042(7) 0.052(7) 0.050(4) -0.006(5) 0.011(5) 0.004(5)
C32 0.064(8) 0.044(7) 0.048(4) -0.018(5) -0.006(5) 0.005(6)
C33 0.038(7) 0.076(9) 0.039(4) 0.012(5) -0.012(5) 0.015(6)
C34 0.065(8) 0.044(6) 0.052(4) 0.023(4) 0.018(5) 0.029(6)
C35 0.035(6) 0.057(7) 0.041(3) 0.011(4) 0.011(4) -0.008(5)
C36 0.073(9) 0.058(7) 0.045(4) -0.011(5) 0.021(5) -0.013(6)
C37 0.044(7) 0.045(7) 0.053(5) 0.012(5) -0.012(5) -0.012(5)
C38 0.059(8) 0.049(7) 0.059(5) 0.012(5) 0.019(6) 0.025(6)
C39 0.053(8) 0.044(7) 0.048(4) 0.008(4) -0.011(5) 0.015(6)
C40 0.044(7) 0.054(7) 0.054(4) 0.014(5) -0.012(5) 0.017(6)
C41 0.022(5) 0.048(7) 0.047(4) 0.018(4) -0.010(4) 0.003(5)
C42 0.076(9) 0.044(6) 0.044(3) -0.001(4) 0.013(5) 0.008(6)
C43 0.044(7) 0.054(7) 0.050(4) 0.006(5) 0.017(5) 0.016(5)
C44 0.049(7) 0.050(7) 0.042(4) 0.012(4) 0.015(5) 0.007(5)
C45 0.039(7) 0.053(7) 0.043(4) 0.012(4) 0.013(5) 0.004(5)
C46 0.052(8) 0.042(6) 0.054(4) -0.015(5) -0.011(5) -0.008(5)
C47 0.030(6) 0.042(6) 0.057(4) 0.016(4) 0.015(5) 0.008(5)
C48 0.026(6) 0.056(7) 0.064(5) -0.025(6) -0.014(5) 0.007(5)
C49 0.044(4) 0.041(4) 0.051(2) -0.002(3) 0.002(3) -0.018(3)
C50 0.071(9) 0.060(7) 0.036(3) 0.021(4) 0.016(5) 0.015(6)
C51 0.036(6) 0.047(6) 0.041(3) 0.006(4) 0.003(4) 0.003(5)
C52 0.037(7) 0.072(8) 0.045(3) -0.003(5) 0.003(5) 0.001(6)
C53 0.058(8) 0.046(7) 0.048(4) -0.008(5) 0.003(5) 0.017(6)
C54 0.056(8) 0.051(7) 0.046(4) 0.009(4) 0.021(5) 0.000(6)
C55 0.040(6) 0.036(6) 0.054(4) -0.011(4) 0.008(5) -0.013(5)
C56 0.045(7) 0.042(6) 0.038(3) -0.011(4) -0.010(4) 0.012(5)
C57 0.070(9) 0.060(8) 0.044(4) 0.016(5) 0.025(6) -0.012(6)
C58 0.043(7) 0.051(7) 0.059(5) 0.015(5) 0.010(6) 0.013(5)
C59 0.029(6) 0.071(8) 0.053(4) 0.012(5) -0.007(5) -0.012(6)
C60 0.074(9) 0.047(7) 0.042(4) 0.018(4) -0.013(5) -0.028(6)
C61 0.066(8) 0.030(5) 0.048(4) 0.014(4) 0.024(6) 0.007(5)
C62 0.052(8) 0.050(7) 0.057(5) 0.015(5) 0.013(6) -0.010(6)
C63 0.060(8) 0.049(7) 0.053(4) 0.005(5) 0.017(6) 0.011(6)
C64 0.045(7) 0.058(7) 0.045(4) -0.003(5) 0.009(5) 0.001(6)
C65 0.062(8) 0.029(5) 0.044(4) 0.015(4) 0.015(5) 0.012(5)
C66 0.077(10) 0.057(7) 0.045(4) 0.001(5) 0.022(6) -0.004(7)
C67 0.050(7) 0.054(7) 0.039(3) 0.010(4) 0.011(5) -0.013(5)
C68 0.050(7) 0.042(6) 0.048(4) 0.011(4) 0.019(5) 0.010(5)
C69 0.061(8) 0.051(7) 0.040(4) 0.006(4) 0.011(5) 0.013(6)
C70 0.050(8) 0.072(9) 0.056(4) 0.002(6) -0.020(5) 0.024(7)
C71 0.051(8) 0.056(7) 0.044(4) 0.011(4) 0.012(5) 0.011(6)
C72 0.086(10) 0.046(7) 0.048(4) -0.009(5) 0.021(5) 0.019(6)
C73 0.056(7) 0.043(6) 0.040(3) 0.013(4) 0.012(5) 0.031(5)
C74 0.047(7) 0.047(7) 0.054(4) 0.012(5) 0.015(5) 0.007(5)
C75 0.071(9) 0.059(8) 0.037(3) 0.013(4) -0.010(5) -0.004(6)
C76 0.066(8) 0.063(7) 0.042(3) -0.014(5) 0.023(5) 0.010(6)
C77 0.062(8) 0.057(7) 0.039(4) 0.006(5) 0.008(5) 0.033(6)
C78 0.058(8) 0.043(6) 0.048(4) -0.017(5) 0.016(5) -0.004(5)
C79 0.064(9) 0.048(7) 0.050(4) -0.014(5) -0.010(5) -0.031(6)
C80 0.044(7) 0.056(7) 0.055(4) 0.012(5) 0.006(5) 0.016(6)
C81 0.060(9) 0.063(8) 0.056(5) 0.005(6) 0.021(6) -0.017(6)
C82 0.053(7) 0.046(6) 0.043(4) -0.010(4) 0.010(5) 0.020(5)
C83 0.034(6) 0.077(8) 0.045(4) 0.005(5) 0.007(5) 0.020(6)
C84 0.052(8) 0.051(7) 0.054(4) 0.012(5) 0.021(5) 0.011(6)
C85 0.046(7) 0.056(7) 0.050(4) 0.003(5) 0.009(5) 0.022(6)
C86 0.086(10) 0.047(7) 0.046(4) 0.018(4) 0.004(6) 0.029(7)
C87 0.070(9) 0.037(6) 0.049(4) 0.013(4) 0.009(5) 0.027(6)
C88 0.073(9) 0.044(7) 0.053(4) 0.010(5) 0.015(6) 0.013(6)
C89 0.059(8) 0.042(6) 0.053(5) 0.019(4) 0.021(6) 0.011(6)
C90 0.042(7) 0.055(7) 0.045(4) 0.012(4) 0.007(5) 0.000(5)
C91 0.040(7) 0.069(8) 0.050(4) 0.019(5) 0.021(5) -0.005(6)
C92 0.053(8) 0.072(8) 0.048(4) -0.020(5) 0.006(5) -0.019(6)
C93 0.055(8) 0.042(7) 0.048(4) 0.011(4) -0.008(6) 0.011(6)
C94 0.075(10) 0.091(10) 0.043(4) -0.006(6) 0.018(6) 0.007(8)
C95 0.062(8) 0.055(7) 0.037(3) 0.004(4) 0.011(5) 0.008(6)
C96 0.064(8) 0.058(7) 0.048(4) -0.020(5) 0.006(5) 0.025(6)
C97 0.028(6) 0.039(6) 0.046(4) 0.000(4) 0.007(4) -0.009(4)
C98 0.052(7) 0.047(6) 0.041(3) 0.012(4) 0.017(5) -0.002(5)
C99 0.065(8) 0.032(6) 0.051(4) -0.001(4) -0.005(5) -0.008(5)
C100 0.065(8) 0.035(6) 0.043(3) -0.006(4) 0.018(5) 0.001(5)
C101 0.053(7) 0.031(6) 0.057(4) 0.000(4) -0.022(5) 0.016(5)
C102 0.061(8) 0.060(8) 0.038(3) 0.003(4) -0.018(5) -0.004(6)
C103 0.063(8) 0.035(6) 0.036(3) -0.005(4) 0.012(4) -0.018(5)
C104 0.037(6) 0.044(6) 0.056(4) 0.005(4) 0.017(5) 0.006(5)
C105 0.046(7) 0.045(6) 0.043(4) 0.015(4) 0.021(5) -0.013(5)
C106 0.071(9) 0.073(8) 0.025(3) 0.020(4) 0.008(5) -0.028(7)
C107 0.056(8) 0.057(7) 0.036(3) 0.016(4) 0.009(5) 0.006(6)
C108 0.051(8) 0.073(8) 0.052(4) 0.001(5) 0.015(5) 0.015(6)
C109 0.033(6) 0.057(7) 0.041(4) 0.020(4) -0.007(5) 0.001(5)
C110 0.042(7) 0.045(6) 0.044(3) 0.011(4) -0.007(4) 0.014(5)
C111 0.049(7) 0.051(7) 0.047(4) -0.019(5) -0.016(5) 0.008(5)
C112 0.057(8) 0.058(8) 0.040(3) 0.021(4) -0.013(5) -0.007(6)
C113 0.043(7) 0.029(6) 0.058(5) 0.016(4) 0.010(5) 0.003(5)
C114 0.044(7) 0.065(8) 0.047(4) 0.001(5) 0.005(5) 0.012(6)
C115 0.054(8) 0.054(7) 0.047(4) -0.003(5) 0.016(5) -0.024(6)
C116 0.057(8) 0.066(8) 0.038(3) 0.011(4) -0.007(5) -0.005(6)
C117 0.042(6) 0.034(6) 0.041(4) 0.015(4) -0.004(4) 0.006(5)
C118 0.036(6) 0.053(7) 0.048(4) 0.008(4) -0.017(5) -0.006(5)
C119 0.051(7) 0.045(6) 0.043(4) -0.009(4) 0.011(5) -0.016(5)
C120 0.046(7) 0.053(7) 0.041(4) -0.017(5) 0.010(5) -0.018(5)
C121 0.046(7) 0.037(6) 0.041(3) 0.015(4) -0.006(5) 0.007(5)
C122 0.039(7) 0.069(8) 0.051(4) -0.016(5) -0.013(5) 0.017(6)
C123 0.060(8) 0.044(7) 0.049(4) 0.007(5) -0.026(5) -0.016(6)
C124 0.052(8) 0.071(8) 0.055(4) -0.031(6) 0.022(5) -0.016(6)
C125 0.035(6) 0.056(7) 0.043(4) -0.009(5) 0.014(5) -0.020(5)
C126 0.046(7) 0.053(7) 0.048(4) 0.009(5) -0.016(5) 0.014(6)
C127 0.040(7) 0.055(7) 0.058(4) 0.004(5) 0.003(5) 0.024(6)
C128 0.061(8) 0.071(9) 0.050(4) -0.007(6) 0.003(6) 0.022(7)
C129 0.048(7) 0.046(6) 0.042(4) -0.012(4) 0.017(5) -0.010(5)
C130 0.050(7) 0.045(6) 0.048(4) 0.012(4) 0.020(5) -0.007(5)
C131 0.045(7) 0.045(6) 0.051(4) 0.019(4) 0.016(5) 0.019(5)
C132 0.042(7) 0.051(7) 0.063(5) 0.011(5) -0.004(6) 0.018(6)
C133 0.045(7) 0.062(8) 0.040(4) 0.007(4) 0.011(5) 0.000(6)
C134 0.054(8) 0.062(8) 0.043(4) 0.004(5) 0.012(5) 0.006(6)
C135 0.084(10) 0.033(6) 0.057(4) 0.009(5) 0.021(6) 0.010(6)
C136 0.034(6) 0.057(7) 0.047(4) 0.007(5) -0.018(5) 0.000(5)
C137 0.051(8) 0.049(7) 0.055(5) 0.013(5) 0.018(6) -0.002(6)
C138 0.054(7) 0.029(5) 0.055(4) 0.010(4) 0.011(5) 0.005(5)
C139 0.069(9) 0.037(6) 0.059(5) 0.003(5) 0.015(6) -0.023(6)
C140 0.071(9) 0.040(6) 0.043(4) 0.013(4) 0.016(5) 0.016(6)
C141 0.046(7) 0.035(6) 0.043(4) 0.014(4) 0.014(5) 0.008(5)
C142 0.058(8) 0.054(7) 0.042(4) -0.015(5) 0.009(5) -0.012(6)
C143 0.060(8) 0.036(6) 0.051(4) 0.001(4) 0.013(5) -0.010(5)
C144 0.038(7) 0.056(7) 0.053(4) -0.022(5) 0.006(5) -0.016(5)
C145 0.039(7) 0.053(7) 0.037(4) -0.009(5) -0.006(4) -0.027(5)
C146 0.027(6) 0.075(9) 0.074(5) -0.036(7) 0.003(5) -0.006(6)
C147 0.042(7) 0.046(6) 0.050(4) 0.009(4) 0.015(5) -0.009(5)
C148 0.037(7) 0.064(8) 0.046(4) 0.001(5) 0.010(5) -0.026(5)
C149 0.037(6) 0.041(6) 0.049(3) 0.012(4) 0.012(4) 0.014(5)
C150 0.047(7) 0.057(7) 0.049(4) 0.014(4) 0.014(5) 0.014(6)
C151 0.086(10) 0.052(7) 0.047(4) 0.014(5) 0.021(6) 0.021(7)
C152 0.065(8) 0.047(7) 0.046(4) 0.014(4) 0.007(5) 0.019(6)
C153 0.034(4) 0.055(5) 0.048(3) -0.010(3) -0.007(3) -0.020(4)
C154 0.051(8) 0.053(7) 0.056(4) 0.019(5) 0.016(5) 0.017(6)
C155 0.057(8) 0.031(6) 0.066(5) 0.012(5) -0.015(6) -0.008(5)
C156 0.070(9) 0.050(6) 0.031(3) 0.012(4) 0.016(5) -0.003(6)
C157 0.086(10) 0.045(7) 0.048(4) 0.005(5) 0.019(6) 0.002(7)
C158 0.048(7) 0.063(8) 0.054(4) 0.006(5) 0.019(5) 0.009(6)
C159 0.079(9) 0.042(7) 0.045(4) -0.011(5) 0.007(5) -0.017(6)
C160 0.050(8) 0.047(7) 0.049(4) -0.012(5) -0.018(5) -0.022(5)
C161 0.054(8) 0.052(7) 0.039(4) 0.007(4) 0.016(5) -0.026(6)
C162 0.079(9) 0.034(6) 0.049(4) -0.019(5) -0.010(5) 0.009(6)
C163 0.087(10) 0.028(6) 0.051(4) -0.008(4) 0.023(6) -0.012(6)
C164 0.053(8) 0.043(6) 0.051(4) 0.010(4) 0.005(5) 0.002(5)
C165 0.052(7) 0.039(6) 0.048(4) 0.016(4) 0.018(5) 0.005(5)
C166 0.054(8) 0.043(6) 0.050(4) 0.005(4) 0.019(5) -0.011(5)
C167 0.068(8) 0.039(6) 0.044(4) 0.010(4) 0.021(5) -0.017(5)
C168 0.046(7) 0.042(6) 0.048(4) 0.016(4) 0.006(5) -0.015(5)
C169 0.054(7) 0.033(6) 0.048(4) -0.005(4) 0.015(5) -0.013(5)
C170 0.028(6) 0.060(7) 0.044(3) -0.002(4) 0.011(4) -0.011(5)
C171 0.053(8) 0.072(9) 0.065(5) 0.003(6) 0.012(6) 0.033(7)
C172 0.039(6) 0.044(6) 0.041(3) 0.011(4) 0.007(4) 0.003(5)
C173 0.043(7) 0.057(7) 0.057(5) -0.031(6) -0.001(5) 0.012(6)
C174 0.043(7) 0.055(7) 0.043(4) 0.003(4) 0.009(5) -0.004(5)
C175 0.044(7) 0.059(8) 0.058(5) -0.005(5) 0.011(5) 0.002(6)
C176 0.034(4) 0.055(5) 0.048(3) -0.010(3) -0.007(3) -0.020(4)
C177 0.050(7) 0.031(5) 0.048(4) 0.012(4) 0.021(5) -0.005(5)
C178 0.078(9) 0.041(6) 0.049(4) -0.008(5) 0.025(5) -0.010(6)
C179 0.076(9) 0.053(7) 0.040(3) 0.014(4) 0.021(5) 0.024(6)
C180 0.045(7) 0.063(8) 0.049(4) -0.017(5) 0.004(5) 0.011(6)
C181 0.029(6) 0.049(7) 0.041(4) 0.010(4) -0.012(4) -0.015(5)
C182 0.061(8) 0.040(6) 0.049(4) 0.013(4) 0.008(5) -0.003(5)
C183 0.036(6) 0.055(7) 0.042(3) 0.013(4) -0.012(4) -0.004(5)
C184 0.030(6) 0.037(6) 0.052(4) 0.004(4) 0.010(4) -0.021(4)
C185 0.049(7) 0.038(6) 0.050(4) 0.005(4) -0.011(5) -0.015(5)
C186 0.061(8) 0.043(7) 0.052(4) 0.013(4) -0.020(5) 0.006(6)
C187 0.059(8) 0.050(7) 0.050(4) 0.015(5) 0.016(6) -0.016(6)
C188 0.053(7) 0.042(6) 0.045(4) -0.010(4) 0.014(5) -0.010(5)
C189 0.048(7) 0.040(6) 0.041(3) 0.011(4) 0.018(5) 0.009(5)
C190 0.064(9) 0.054(8) 0.053(4) 0.002(5) 0.009(5) 0.010(6)
C191 0.068(9) 0.065(8) 0.039(4) 0.001(5) -0.004(5) 0.014(7)
C192 0.058(8) 0.077(9) 0.055(4) -0.030(6) 0.009(5) 0.013(7)
C193 0.029(6) 0.061(8) 0.045(4) -0.001(5) -0.009(5) 0.012(5)
C194 0.083(10) 0.032(6) 0.053(4) 0.016(4) 0.018(6) 0.018(6)
C195 0.068(9) 0.060(7) 0.041(3) 0.009(4) 0.018(5) 0.028(6)
C196 0.067(8) 0.036(6) 0.046(3) 0.010(4) 0.015(5) 0.014(5)
C197 0.043(7) 0.034(6) 0.050(4) 0.025(4) -0.004(5) -0.002(5)
C198 0.039(6) 0.051(6) 0.042(3) -0.007(4) 0.010(4) -0.006(5)
C199 0.040(7) 0.052(7) 0.049(4) 0.013(4) 0.002(5) 0.018(5)
C200 0.053(8) 0.039(7) 0.064(5) 0.014(5) -0.023(6) 0.006(6)
C201 0.066(9) 0.059(7) 0.042(4) 0.012(5) 0.018(6) 0.018(6)
C202 0.045(7) 0.052(7) 0.042(3) -0.011(4) -0.013(5) -0.001(5)
C203 0.058(8) 0.040(6) 0.047(4) -0.019(5) 0.006(5) -0.006(5)
C204 0.041(6) 0.060(7) 0.048(4) -0.009(5) 0.011(5) 0.023(5)
C205 0.061(8) 0.044(6) 0.031(3) 0.016(4) -0.002(4) 0.007(5)
C206 0.048(7) 0.057(7) 0.033(3) 0.006(4) 0.002(4) -0.026(5)
C207 0.066(8) 0.047(6) 0.040(4) -0.006(4) 0.021(5) -0.024(6)
C208 0.054(8) 0.050(7) 0.052(4) 0.005(5) 0.010(5) -0.018(6)
C209 0.067(9) 0.059(8) 0.047(4) -0.020(5) 0.009(5) -0.002(6)
C210 0.067(9) 0.044(7) 0.059(5) -0.022(5) -0.011(5) -0.012(6)
C211 0.055(7) 0.040(6) 0.048(4) -0.016(4) 0.021(5) -0.019(5)
C212 0.040(7) 0.056(7) 0.043(4) 0.011(4) 0.006(5) -0.014(5)
C213 0.068(9) 0.051(7) 0.042(4) 0.011(5) 0.011(5) 0.000(6)
C214 0.054(7) 0.054(7) 0.039(3) -0.011(5) 0.010(5) -0.021(6)
C215 0.052(7) 0.042(6) 0.059(4) -0.015(5) 0.018(5) -0.012(5)
C216 0.053(8) 0.050(7) 0.052(4) 0.012(5) 0.020(5) 0.016(6)
C217 0.033(6) 0.054(7) 0.052(4) 0.014(5) 0.013(5) -0.018(5)
C218 0.066(9) 0.048(7) 0.052(4) 0.027(5) 0.020(6) 0.020(6)
C219 0.071(9) 0.043(6) 0.041(3) 0.012(4) 0.023(5) 0.002(6)
C220 0.046(7) 0.053(7) 0.048(4) 0.013(4) 0.017(5) -0.009(5)
C221 0.065(9) 0.056(8) 0.044(4) 0.016(5) 0.016(6) 0.028(6)
C222 0.049(7) 0.049(7) 0.045(3) 0.019(4) 0.006(5) 0.013(5)
C223 0.043(7) 0.040(6) 0.074(5) 0.001(5) 0.019(6) 0.009(5)
C224 0.070(9) 0.054(7) 0.048(4) -0.006(5) 0.007(5) 0.023(7)
C225 0.066(8) 0.050(7) 0.047(4) -0.013(5) 0.015(5) 0.014(6)
C226 0.059(8) 0.049(7) 0.046(4) 0.010(4) 0.014(5) -0.016(6)
C227 0.052(8) 0.076(8) 0.035(3) 0.011(4) 0.015(5) -0.008(6)
C228 0.079(10) 0.052(7) 0.040(4) 0.004(5) 0.012(5) 0.010(6)
C229 0.052(8) 0.073(9) 0.050(4) -0.005(6) 0.018(6) 0.011(6)
C230 0.049(7) 0.054(7) 0.049(4) 0.013(5) -0.013(5) 0.009(6)
C231 0.076(9) 0.063(8) 0.041(3) 0.015(5) 0.020(5) 0.033(7)
C232 0.106(12) 0.047(7) 0.042(3) 0.018(4) 0.025(6) 0.036(7)
C233 0.054(8) 0.025(6) 0.060(5) 0.014(4) 0.011(6) -0.015(5)
C234 0.059(7) 0.036(6) 0.046(4) -0.006(4) 0.014(5) 0.014(5)
C235 0.049(8) 0.055(7) 0.058(5) 0.026(5) 0.016(6) -0.009(6)
C236 0.063(8) 0.040(6) 0.045(4) 0.016(4) -0.007(5) -0.027(5)
C237 0.052(7) 0.039(6) 0.040(4) 0.000(4) 0.024(5) -0.004(5)
C238 0.048(7) 0.044(7) 0.057(5) 0.018(5) -0.003(5) -0.019(5)
C239 0.022(5) 0.048(6) 0.050(4) 0.009(4) -0.009(4) 0.005(5)
C240 0.058(8) 0.040(6) 0.047(4) 0.008(4) 0.009(5) 0.005(5)
C241 0.031(6) 0.048(7) 0.056(5) 0.020(5) 0.011(5) 0.016(5)
C242 0.036(6) 0.059(7) 0.054(4) -0.013(5) -0.008(5) 0.011(5)
C243 0.067(9) 0.044(7) 0.064(5) 0.006(5) 0.013(6) 0.003(6)
C244 0.053(8) 0.050(7) 0.047(4) 0.019(4) 0.011(5) 0.010(6)
C245 0.045(7) 0.035(6) 0.045(4) 0.013(4) 0.013(5) 0.000(5)
C246 0.036(7) 0.057(7) 0.046(4) 0.011(4) -0.001(5) -0.011(5)
C247 0.055(8) 0.045(7) 0.046(4) -0.008(5) -0.002(5) -0.015(5)
C248 0.036(7) 0.062(8) 0.051(4) 0.007(5) -0.005(5) -0.010(5)
C249 0.039(7) 0.042(6) 0.050(4) 0.014(4) -0.011(5) -0.016(5)
C250 0.046(7) 0.045(7) 0.047(4) 0.010(5) 0.008(5) 0.012(5)
C251 0.045(7) 0.071(9) 0.054(4) -0.029(6) -0.017(5) -0.005(6)
C252 0.076(9) 0.046(7) 0.045(4) 0.017(4) 0.013(6) 0.019(6)
C253 0.058(8) 0.046(7) 0.054(4) 0.005(5) -0.016(6) -0.012(6)
C254 0.073(9) 0.044(7) 0.045(4) 0.009(5) -0.016(5) 0.000(6)
C255 0.074(9) 0.032(6) 0.040(4) 0.007(4) 0.017(5) 0.001(5)
C256 0.068(9) 0.039(7) 0.050(4) -0.006(5) -0.022(5) -0.013(6)
C257 0.050(7) 0.064(8) 0.041(4) 0.014(5) 0.019(5) -0.013(6)
C258 0.047(7) 0.054(7) 0.049(4) 0.011(5) 0.016(5) 0.012(5)
C259 0.076(10) 0.055(8) 0.045(4) 0.015(5) 0.011(6) -0.013(7)
C260 0.041(7) 0.057(7) 0.050(4) 0.023(5) 0.010(5) 0.003(5)
C261 0.045(7) 0.041(7) 0.058(5) 0.006(5) -0.008(5) 0.012(5)
C262 0.039(7) 0.056(7) 0.046(4) -0.013(5) 0.015(5) 0.004(5)
C263 0.051(8) 0.043(7) 0.061(5) 0.003(5) 0.023(5) -0.008(5)
C264 0.061(8) 0.039(7) 0.047(4) 0.008(4) 0.011(5) 0.016(5)
C265 0.035(7) 0.080(9) 0.038(4) 0.003(5) -0.001(5) -0.005(6)
C266 0.045(7) 0.063(9) 0.056(5) -0.018(6) -0.010(5) -0.014(6)
C267 0.041(7) 0.054(7) 0.046(4) -0.006(5) 0.011(5) 0.008(5)
C268 0.069(9) 0.056(8) 0.042(4) -0.011(5) -0.007(5) -0.004(7)
C269 0.050(8) 0.041(7) 0.066(5) 0.017(5) -0.015(6) 0.018(6)
C270 0.060(8) 0.050(7) 0.046(4) 0.010(5) -0.011(5) 0.006(6)
C271 0.047(8) 0.078(9) 0.051(4) -0.031(6) 0.001(5) 0.019(7)
C272 0.039(7) 0.061(8) 0.053(4) 0.008(5) 0.013(5) 0.013(6)
C273 0.059(8) 0.039(6) 0.047(4) -0.016(4) -0.009(5) -0.021(5)
C274 0.044(7) 0.060(8) 0.041(4) 0.013(4) -0.001(5) -0.002(6)
C275 0.067(9) 0.050(7) 0.041(4) 0.006(5) 0.000(5) 0.015(6)
C276 0.049(7) 0.045(7) 0.044(4) -0.007(5) 0.010(5) 0.021(5)
C277 0.056(8) 0.044(6) 0.042(4) -0.006(4) 0.011(5) -0.014(5)
C278 0.056(8) 0.047(7) 0.043(4) 0.018(4) -0.012(5) -0.017(6)
C279 0.044(7) 0.044(7) 0.056(5) 0.013(5) 0.007(5) -0.027(5)
C280 0.049(7) 0.044(6) 0.045(4) -0.007(4) -0.001(5) -0.007(5)
C281 0.032(6) 0.054(7) 0.038(3) -0.002(4) 0.014(4) -0.004(5)
C282 0.077(9) 0.034(6) 0.050(4) 0.015(4) 0.026(6) 0.012(6)
C283 0.043(7) 0.043(6) 0.045(4) -0.003(4) 0.018(5) -0.007(5)
C284 0.083(10) 0.050(7) 0.036(4) 0.006(5) -0.007(5) 0.005(6)
C285 0.076(9) 0.037(6) 0.045(4) -0.008(5) -0.014(5) 0.023(6)
C286 0.049(7) 0.037(6) 0.043(4) 0.011(4) 0.013(5) 0.010(5)
C287 0.045(7) 0.060(8) 0.050(4) 0.015(5) -0.019(5) -0.017(6)
C288 0.039(7) 0.066(8) 0.053(4) -0.027(5) 0.006(5) -0.003(6)
C289 0.048(8) 0.055(8) 0.055(5) 0.016(5) -0.006(6) 0.011(6)
C290 0.071(9) 0.062(8) 0.049(4) -0.026(5) -0.012(6) 0.013(7)
C291 0.054(8) 0.052(7) 0.051(4) -0.025(5) -0.017(5) 0.012(6)
C292 0.049(7) 0.040(6) 0.042(4) 0.016(4) 0.015(5) 0.003(5)
C293 0.040(7) 0.046(7) 0.046(4) -0.014(5) -0.010(5) -0.014(5)
C294 0.044(7) 0.045(7) 0.049(4) 0.017(4) 0.011(5) 0.006(5)
C295 0.054(8) 0.045(7) 0.052(4) -0.005(5) -0.007(6) 0.018(6)
C296 0.037(6) 0.034(6) 0.062(5) 0.011(4) 0.016(5) -0.017(5)
C297 0.039(7) 0.055(7) 0.040(3) 0.012(4) -0.003(4) -0.006(5)
C298 0.046(7) 0.044(6) 0.041(3) -0.012(4) 0.007(4) -0.006(5)
F1 0.066(5) 0.054(4) 0.048(2) 0.008(3) 0.009(3) 0.012(3)
F2 0.057(4) 0.062(4) 0.042(2) 0.016(2) 0.021(3) -0.002(3)
F3 0.058(4) 0.054(4) 0.046(2) 0.005(2) 0.012(3) -0.011(3)
F4 0.062(4) 0.047(4) 0.044(2) 0.015(2) 0.017(3) -0.015(3)
F5 0.049(4) 0.048(4) 0.050(2) 0.007(2) 0.009(3) -0.014(3)
F6 0.042(4) 0.052(4) 0.046(2) 0.007(2) 0.008(3) -0.012(3)
F7 0.048(4) 0.045(3) 0.052(2) 0.007(2) 0.015(3) 0.005(3)
F8 0.064(5) 0.069(4) 0.046(2) 0.007(3) 0.017(3) 0.022(4)
F9 0.046(4) 0.048(4) 0.048(2) 0.015(2) 0.010(3) 0.009(3)
F10 0.046(4) 0.061(4) 0.0444(19) 0.010(2) 0.008(3) 0.011(3)
F11 0.053(4) 0.054(4) 0.048(2) 0.014(3) 0.016(3) 0.021(3)
F12 0.046(4) 0.060(4) 0.043(2) 0.013(2) 0.012(3) 0.015(3)
F13 0.067(5) 0.061(4) 0.041(2) 0.007(2) 0.022(3) -0.013(3)
F14 0.066(5) 0.051(4) 0.058(3) 0.012(3) 0.017(3) 0.010(3)
F15 0.062(4) 0.051(4) 0.050(2) 0.013(3) 0.015(3) 0.015(3)
F16 0.049(4) 0.058(4) 0.053(2) 0.005(3) 0.014(3) 0.006(3)
F17 0.066(5) 0.046(4) 0.049(2) 0.010(2) 0.015(3) 0.014(3)
F18 0.052(4) 0.038(3) 0.059(3) 0.009(2) 0.013(3) -0.010(3)
F19 0.058(4) 0.052(4) 0.050(2) 0.007(3) 0.010(3) 0.019(3)
F20 0.052(4) 0.055(4) 0.053(2) 0.004(3) 0.011(3) -0.013(3)
F21 0.063(5) 0.055(4) 0.052(3) 0.012(3) 0.017(3) -0.007(3)
F22 0.065(5) 0.058(4) 0.045(2) 0.007(3) 0.018(3) 0.018(3)
F23 0.058(4) 0.055(4) 0.0414(19) -0.011(2) 0.011(3) 0.011(3)
F24 0.052(4) 0.050(4) 0.053(2) 0.009(3) 0.010(3) -0.016(3)
P1 0.0502(18) 0.0467(16) 0.0424(8) 0.0138(10) 0.0112(11) 0.0121(13)
P2 0.0467(17) 0.0476(16) 0.0449(8) 0.0113(10) 0.0134(11) 0.0094(13)
P3 0.0469(17) 0.0444(15) 0.0408(8) -0.0079(10) 0.0121(10) -0.0145(12)
P4 0.0468(17) 0.0420(15) 0.0418(8) 0.0134(9) 0.0121(11) -0.0096(12)
S1 0.0422(16) 0.0460(14) 0.0439(8) 0.0109(9) 0.0118(10) -0.0132(12)
S2 0.0429(15) 0.0418(14) 0.0432(7) -0.0077(9) 0.0134(10) -0.0125(11)
S3 0.0517(17) 0.0395(14) 0.0448(8) 0.0106(9) 0.0126(11) 0.0068(12)
S4 0.0418(16) 0.0425(14) 0.0437(7) 0.0117(9) 0.0116(10) -0.0150(11)
S5 0.0449(16) 0.0378(13) 0.0448(8) 0.0130(9) 0.0132(10) -0.0105(11)
S6 0.0455(16) 0.0414(14) 0.0440(7) -0.0087(10) 0.0114(10) 0.0102(12)
S7 0.0461(16) 0.0422(14) 0.0477(8) 0.0103(9) 0.0138(11) 0.0059(12)
S8 0.0517(17) 0.0502(15) 0.0439(8) 0.0109(10) 0.0148(11) 0.0142(13)
S9 0.0425(15) 0.0448(14) 0.0425(7) 0.0119(9) 0.0123(10) 0.0069(12)
S10 0.0445(16) 0.0451(14) 0.0453(8) 0.0127(9) 0.0121(11) -0.0084(12)
S11 0.0374(15) 0.0449(14) 0.0432(7) 0.0115(9) -0.0065(10) 0.0091(12)
S12 0.0444(16) 0.0415(14) 0.0434(7) 0.0114(9) 0.0121(10) 0.0069(11)
S13 0.0411(15) 0.0449(14) 0.0463(8) 0.0119(9) 0.0144(10) 0.0095(12)
S14 0.0460(16) 0.0420(14) 0.0429(7) 0.0115(9) 0.0130(10) -0.0117(11)
S15 0.0474(16) 0.0419(14) 0.0441(8) 0.0109(9) 0.0134(11) -0.0106(12)
S16 0.0405(15) 0.0408(13) 0.0418(7) 0.0111(9) 0.0103(10) 0.0104(11)
S17 0.0461(16) 0.0431(14) 0.0454(8) 0.0129(9) 0.0139(11) -0.0075(12)
S18 0.0510(17) 0.0443(14) 0.0437(8) 0.0116(9) 0.0140(11) -0.0124(12)
S19 0.0512(17) 0.0462(15) 0.0423(7) 0.0124(9) 0.0129(11) -0.0099(12)
S20 0.0451(16) 0.0469(15) 0.0457(8) 0.0101(10) 0.0103(11) 0.0116(12)
S21 0.073(2) 0.0470(16) 0.0506(8) 0.0138(10) 0.0223(13) 0.0250(15)
S22 0.0463(17) 0.0519(16) 0.0483(8) 0.0077(10) 0.0094(11) 0.0103(13)
S23 0.0466(17) 0.0460(15) 0.0490(8) 0.0099(10) 0.0133(11) 0.0084(12)
S24 0.0501(17) 0.0449(14) 0.0444(8) 0.0111(9) 0.0137(11) -0.0100(12)
S25 0.0445(15) 0.0431(14) 0.0436(7) -0.0070(10) 0.0144(10) 0.0068(11)
S26 0.0407(15) 0.0426(14) 0.0444(7) 0.0107(9) 0.0109(10) 0.0081(11)
S27 0.0426(16) 0.0486(15) 0.0413(7) 0.0131(9) -0.0084(10) -0.0152(12)
S28 0.0362(15) 0.0476(15) 0.0427(7) 0.0117(9) -0.0077(10) -0.0084(11)
S29 0.0424(16) 0.0488(15) 0.0442(7) 0.0133(9) 0.0122(10) 0.0149(12)
S30 0.0483(17) 0.0418(14) 0.0423(8) 0.0139(9) -0.0052(10) -0.0095(12)
S31 0.0423(16) 0.0494(15) 0.0425(7) 0.0095(10) -0.0074(10) 0.0085(12)
S32 0.0421(15) 0.0387(13) 0.0449(7) 0.0115(9) 0.0114(10) 0.0084(11)
S33 0.0379(15) 0.0452(15) 0.0440(7) 0.0119(9) -0.0083(10) 0.0051(12)
S34 0.0435(16) 0.0429(14) 0.0454(8) 0.0142(9) 0.0110(11) -0.0114(11)
S35 0.0417(16) 0.0473(15) 0.0422(7) 0.0124(9) -0.0062(10) 0.0095(12)
S36 0.0441(16) 0.0416(14) 0.0454(8) 0.0106(9) 0.0134(11) -0.0107(11)
S37 0.0400(15) 0.0427(14) 0.0442(8) 0.0113(9) 0.0104(10) -0.0112(11)
S38 0.0403(15) 0.0408(14) 0.0451(8) 0.0127(9) 0.0116(10) -0.0072(11)
S39 0.0507(17) 0.0425(14) 0.0437(8) 0.0133(9) 0.0133(11) -0.0097(12)
S40 0.0478(16) 0.0438(14) 0.0393(7) 0.0140(9) 0.0126(10) 0.0097(12)
S41 0.0410(15) 0.0430(14) 0.0425(7) 0.0119(9) 0.0129(10) -0.0124(11)
S42 0.0457(16) 0.0415(14) 0.0426(7) -0.0077(9) 0.0127(10) -0.0106(11)
S43 0.0483(17) 0.0431(14) 0.0427(8) 0.0122(9) 0.0121(10) -0.0099(12)
S44 0.0438(16) 0.0442(14) 0.0439(7) 0.0126(9) 0.0117(10) 0.0105(12)
S45 0.0380(15) 0.0409(13) 0.0436(7) 0.0119(9) 0.0101(10) 0.0056(11)
S46 0.0441(16) 0.0446(14) 0.0428(7) 0.0140(9) 0.0127(10) 0.0099(12)
S47 0.0416(15) 0.0411(14) 0.0446(7) 0.0121(9) 0.0115(10) 0.0093(11)
S48 0.0426(16) 0.0466(15) 0.0439(8) 0.0124(9) 0.0109(10) -0.0089(12)
S49 0.0501(17) 0.0434(14) 0.0403(7) -0.0074(9) 0.0119(10) -0.0077(12)
S50 0.0443(16) 0.0444(14) 0.0429(7) 0.0128(9) 0.0125(10) -0.0126(12)
S51 0.0441(16) 0.0450(14) 0.0453(8) 0.0106(9) 0.0135(10) 0.0064(12)
S52 0.0445(16) 0.0406(14) 0.0453(8) 0.0134(9) 0.0120(10) -0.0101(11)
S53 0.0399(15) 0.0435(14) 0.0447(8) 0.0116(9) 0.0117(10) -0.0118(11)
S54 0.0419(16) 0.0444(14) 0.0469(8) 0.0093(9) 0.0114(11) -0.0104(11)
S55 0.0435(16) 0.0456(14) 0.0460(8) 0.0129(9) 0.0136(11) 0.0121(12)
S56 0.0434(16) 0.0410(14) 0.0439(7) 0.0105(9) 0.0124(10) 0.0069(11)
S57 0.0445(16) 0.0426(14) 0.0428(7) 0.0114(9) 0.0122(10) -0.0092(11)
S58 0.0485(17) 0.0439(14) 0.0436(8) 0.0133(9) 0.0147(11) -0.0078(12)
S59 0.0443(16) 0.0421(14) 0.0444(8) 0.0107(9) 0.0125(10) 0.0064(12)
S60 0.0383(15) 0.0441(14) 0.0457(8) 0.0135(9) 0.0120(10) 0.0108(11)
S61 0.0435(16) 0.0447(14) 0.0427(7) 0.0133(9) 0.0136(10) -0.0072(11)
S62 0.0432(15) 0.0406(14) 0.0450(7) 0.0106(9) 0.0141(10) 0.0070(11)
Sb1 0.0536(5) 0.0472(4) 0.0453(2) 0.0101(3) 0.0134(3) -0.0103(3)
Sb2 0.0497(5) 0.0508(4) 0.0443(2) 0.0108(3) 0.0120(3) 0.0131(3)
Sb3 0.0534(5) 0.0505(4) 0.0463(2) 0.0093(3) 0.0116(3) 0.0105(4)
Sb4 0.0503(5) 0.0507(4) 0.0461(2) 0.0098(3) 0.0124(3) 0.0109(4)

loop_
_atom_type_symbol
_atom_type_description
_atom_type_scat_dispersion_real
_atom_type_scat_dispersion_imag
_atom_type_scat_source
C C 0.0181 0.0091 'International Tables Vol C Tables 4.2.6.8 and 6.1.1.4'
H H 0.0000 0.0000 'International Tables Vol C Tables 4.2.6.8 and 6.1.1.4'
Ag Ag 0.1306 4.2820 'International Tables Vol C Tables 4.2.6.8 and 6.1.1.4'
F F 0.0727 0.0534 'International Tables Vol C Tables 4.2.6.8 and 6.1.1.4'
P P 0.2955 0.4335 'International Tables Vol C Tables 4.2.6.8 and 6.1.1.4'
S S 0.3331 0.5567 'International Tables Vol C Tables 4.2.6.8 and 6.1.1.4'
Sb Sb -0.0562 5.8946 'International Tables Vol C Tables 4.2.6.8 and 6.1.1.4'

loop_
_geom_angle_atom_site_label_1
_geom_angle_atom_site_label_2
_geom_angle_atom_site_label_3
_geom_angle
_geom_angle_site_symmetry_1
_geom_angle_site_symmetry_3
_geom_angle_publ_flag
Ag2 Ag1 Ag14 62.05(2) . . ?
Ag2 Ag1 Ag10 61.63(3) . . ?
Ag14 Ag1 Ag10 60.89(2) . . ?
Ag2 Ag1 Ag13 62.20(3) . . ?
Ag14 Ag1 Ag13 63.02(2) . . ?
Ag10 Ag1 Ag13 113.40(2) . . ?
Ag2 Ag1 Ag11 61.02(3) . . ?
Ag14 Ag1 Ag11 113.36(3) . . ?
Ag10 Ag1 Ag11 63.43(3) . . ?
Ag13 Ag1 Ag11 113.45(3) . . ?
Ag2 Ag1 Ag12 60.08(3) . . ?
Ag14 Ag1 Ag12 112.92(3) . . ?
Ag10 Ag1 Ag12 112.98(3) . . ?
Ag13 Ag1 Ag12 61.99(3) . . ?
Ag11 Ag1 Ag12 61.36(3) . . ?
Ag2 Ag1 Ag70 150.09(4) . . ?
Ag14 Ag1 Ag70 96.94(3) . . ?
Ag10 Ag1 Ag70 90.07(3) . . ?
Ag13 Ag1 Ag70 129.68(3) . . ?
Ag11 Ag1 Ag70 116.86(3) . . ?
Ag12 Ag1 Ag70 148.38(2) . . ?
Ag1 Ag2 Ag3 178.38(3) . . ?
Ag1 Ag2 Ag27 114.53(4) . . ?
Ag3 Ag2 Ag27 65.82(3) . . ?
Ag1 Ag2 Ag25 114.05(4) . . ?
Ag3 Ag2 Ag25 64.70(3) . . ?
Ag27 Ag2 Ag25 118.75(3) . . ?
Ag1 Ag2 Ag26 113.90(4) . . ?
Ag3 Ag2 Ag26 64.71(3) . . ?
Ag27 Ag2 Ag26 64.15(3) . . ?
Ag25 Ag2 Ag26 63.47(3) . . ?
Ag1 Ag2 Ag29 115.37(4) . . ?
Ag3 Ag2 Ag29 65.20(3) . . ?
Ag27 Ag2 Ag29 121.13(4) . . ?
Ag25 Ag2 Ag29 63.49(3) . . ?
Ag26 Ag2 Ag29 117.97(3) . . ?
Ag1 Ag2 Ag28 115.17(2) . . ?
Ag3 Ag2 Ag28 66.45(3) . . ?
Ag27 Ag2 Ag28 65.08(3) . . ?
Ag25 Ag2 Ag28 120.68(4) . . ?
Ag26 Ag2 Ag28 119.76(3) . . ?
Ag29 Ag2 Ag28 66.82(3) . . ?
Ag1 Ag2 Ag12 68.48(3) . . ?
Ag3 Ag2 Ag12 112.90(4) . . ?
Ag27 Ag2 Ag12 115.93(3) . . ?
Ag25 Ag2 Ag12 115.05(4) . . ?
Ag26 Ag2 Ag12 177.49(4) . . ?
Ag29 Ag2 Ag12 59.68(2) . . ?
Ag28 Ag2 Ag12 58.89(3) . . ?
Ag1 Ag2 Ag11 67.15(3) . . ?
Ag3 Ag2 Ag11 114.09(4) . . ?
Ag27 Ag2 Ag11 60.01(2) . . ?
Ag25 Ag2 Ag11 178.70(4) . . ?
Ag26 Ag2 Ag11 115.71(4) . . ?
Ag29 Ag2 Ag11 116.62(3) . . ?
Ag28 Ag2 Ag11 58.66(3) . . ?
Ag12 Ag2 Ag11 65.72(3) . . ?
Ag1 Ag2 Ag14 65.41(3) . . ?
Ag3 Ag2 Ag14 112.97(2) . . ?
Ag27 Ag2 Ag14 113.49(4) . . ?
Ag25 Ag2 Ag14 59.67(3) . . ?
Ag26 Ag2 Ag14 58.97(3) . . ?
Ag29 Ag2 Ag14 114.26(4) . . ?
Ag28 Ag2 Ag14 178.55(4) . . ?
Ag12 Ag2 Ag14 122.41(3) . . ?
Ag11 Ag2 Ag14 120.96(4) . . ?
Ag1 Ag2 Ag10 66.19(3) . . ?
Ag3 Ag2 Ag10 113.15(4) . . ?
Ag27 Ag2 Ag10 59.44(3) . . ?
Ag25 Ag2 Ag10 113.11(3) . . ?
Ag26 Ag2 Ag10 58.86(3) . . ?
Ag29 Ag2 Ag10 176.54(2) . . ?
Ag28 Ag2 Ag10 115.64(4) . . ?
Ag12 Ag2 Ag10 123.51(3) . . ?
Ag11 Ag2 Ag10 66.76(3) . . ?
Ag14 Ag2 Ag10 63.24(3) . . ?
Ag1 Ag2 Ag13 66.12(3) . . ?
Ag3 Ag2 Ag13 113.49(3) . . ?
Ag27 Ag2 Ag13 178.34(3) . . ?
Ag25 Ag2 Ag13 59.77(2) . . ?
Ag26 Ag2 Ag13 114.21(3) . . ?
Ag29 Ag2 Ag13 59.22(3) . . ?
Ag28 Ag2 Ag13 116.19(4) . . ?
Ag12 Ag2 Ag13 65.71(3) . . ?
Ag11 Ag2 Ag13 121.48(3) . . ?
Ag14 Ag2 Ag13 65.25(3) . . ?
Ag10 Ag2 Ag13 120.10(4) . . ?
Ag2 Ag3 Ag4 178.92(4) . . ?
Ag2 Ag3 Ag54 120.58(2) . . ?
Ag4 Ag3 Ag54 58.60(2) . . ?
Ag2 Ag3 Ag52 122.34(4) . . ?
Ag4 Ag3 Ag52 57.90(2) . . ?
Ag54 Ag3 Ag52 107.90(3) . . ?
Ag2 Ag3 Ag51 122.93(4) . . ?
Ag4 Ag3 Ag51 58.14(2) . . ?
Ag54 Ag3 Ag51 108.19(3) . . ?
Ag52 Ag3 Ag51 59.81(2) . . ?
Ag2 Ag3 Ag53 121.12(4) . . ?
Ag4 Ag3 Ag53 57.95(3) . . ?
Ag54 Ag3 Ag53 59.66(3) . . ?
Ag52 Ag3 Ag53 60.00(3) . . ?
Ag51 Ag3 Ag53 107.74(3) . . ?
Ag2 Ag3 Ag50 122.13(4) . . ?
Ag4 Ag3 Ag50 58.28(3) . . ?
Ag54 Ag3 Ag50 59.96(3) . . ?
Ag52 Ag3 Ag50 107.80(2) . . ?
Ag51 Ag3 Ag50 60.18(3) . . ?
Ag53 Ag3 Ag50 107.44(3) . . ?
Ag2 Ag3 Ag25 57.87(2) . . ?
Ag4 Ag3 Ag25 123.20(3) . . ?
Ag54 Ag3 Ag25 150.18(4) . . ?
Ag52 Ag3 Ag25 93.77(3) . . ?
Ag51 Ag3 Ag25 65.06(3) . . ?
Ag53 Ag3 Ag25 149.65(4) . . ?
Ag50 Ag3 Ag25 94.45(4) . . ?
Ag2 Ag3 Ag26 57.98(2) . . ?
Ag4 Ag3 Ag26 122.27(3) . . ?
Ag54 Ag3 Ag26 149.24(4) . . ?
Ag52 Ag3 Ag26 64.37(2) . . ?
Ag51 Ag3 Ag26 93.62(3) . . ?
Ag53 Ag3 Ag26 93.58(3) . . ?
Ag50 Ag3 Ag26 150.07(4) . . ?
Ag25 Ag3 Ag26 59.07(3) . . ?
Ag2 Ag3 Ag29 57.76(3) . . ?
Ag4 Ag3 Ag29 122.68(4) . . ?
Ag54 Ag3 Ag29 94.03(3) . . ?
Ag52 Ag3 Ag29 149.06(4) . . ?
Ag51 Ag3 Ag29 93.12(3) . . ?
Ag53 Ag3 Ag29 150.14(3) . . ?
Ag50 Ag3 Ag29 64.41(3) . . ?
Ag25 Ag3 Ag29 58.88(3) . . ?
Ag26 Ag3 Ag29 106.47(3) . . ?
Ag2 Ag3 Ag27 57.24(3) . . ?
Ag4 Ag3 Ag27 121.84(4) . . ?
Ag54 Ag3 Ag27 93.18(3) . . ?
Ag52 Ag3 Ag27 92.99(3) . . ?
Ag51 Ag3 Ag27 149.16(4) . . ?
Ag53 Ag3 Ag27 63.90(3) . . ?
Ag50 Ag3 Ag27 149.71(3) . . ?
Ag25 Ag3 Ag27 106.18(3) . . ?
Ag26 Ag3 Ag27 59.16(2) . . ?
Ag29 Ag3 Ag27 107.64(2) . . ?
Ag2 Ag3 Ag28 57.29(2) . . ?
Ag4 Ag3 Ag28 121.88(3) . . ?
Ag54 Ag3 Ag28 63.29(2) . . ?
Ag52 Ag3 Ag28 148.58(4) . . ?
Ag51 Ag3 Ag28 150.61(4) . . ?
Ag53 Ag3 Ag28 92.25(3) . . ?
Ag50 Ag3 Ag28 93.78(3) . . ?
Ag25 Ag3 Ag28 107.34(3) . . ?
Ag26 Ag3 Ag28 106.72(3) . . ?
Ag29 Ag3 Ag28 61.21(2) . . ?
Ag27 Ag3 Ag28 59.30(2) . . ?
S31 Ag4 Ag52 113.46(6) . . ?
S31 Ag4 Ag53 120.38(7) . . ?
Ag52 Ag4 Ag53 62.88(3) . . ?
S31 Ag4 Ag51 112.48(5) . . ?
Ag52 Ag4 Ag51 62.57(3) . . ?
Ag53 Ag4 Ag51 114.61(4) . . ?
S31 Ag4 Ag54 124.76(5) . . ?
Ag52 Ag4 Ag54 113.65(3) . . ?
Ag53 Ag4 Ag54 62.01(3) . . ?
Ag51 Ag4 Ag54 113.77(3) . . ?
S31 Ag4 Ag50 118.83(7) . . ?
Ag52 Ag4 Ag50 114.49(4) . . ?
Ag53 Ag4 Ag50 114.14(2) . . ?
Ag51 Ag4 Ag50 62.82(3) . . ?
Ag54 Ag4 Ag50 62.18(3) . . ?
S31 Ag4 Ag3 173.88(5) . . ?
Ag52 Ag4 Ag3 62.06(3) . . ?
Ag53 Ag4 Ag3 62.19(3) . . ?
Ag51 Ag4 Ag3 62.08(3) . . ?
Ag54 Ag4 Ag3 61.30(2) . . ?
Ag50 Ag4 Ag3 62.09(3) . . ?
S31 Ag4 Ag65 66.53(6) . . ?
Ag52 Ag4 Ag65 177.45(4) . . ?
Ag53 Ag4 Ag65 119.46(3) . . ?
Ag51 Ag4 Ag65 114.96(4) . . ?
Ag54 Ag4 Ag65 67.66(3) . . ?
Ag50 Ag4 Ag65 63.94(3) . . ?
Ag3 Ag4 Ag65 117.74(3) . . ?
S31 Ag4 Ag68 61.52(7) . . ?
Ag52 Ag4 Ag68 63.88(3) . . ?
Ag53 Ag4 Ag68 66.58(3) . . ?
Ag51 Ag4 Ag68 115.06(3) . . ?
Ag54 Ag4 Ag68 119.54(4) . . ?
Ag50 Ag4 Ag68 177.88(4) . . ?
Ag3 Ag4 Ag68 117.31(4) . . ?
Ag65 Ag4 Ag68 117.63(4) . . ?
S31 Ag4 Ag69 67.92(5) . . ?
Ag52 Ag4 Ag69 116.64(4) . . ?
Ag53 Ag4 Ag69 64.64(3) . . ?
Ag51 Ag4 Ag69 179.19(4) . . ?
Ag54 Ag4 Ag69 66.25(3) . . ?
Ag50 Ag4 Ag69 117.67(3) . . ?
Ag3 Ag4 Ag69 117.48(3) . . ?
Ag65 Ag4 Ag69 65.82(3) . . ?
Ag68 Ag4 Ag69 64.45(3) . . ?
S31 Ag4 Ag67 59.49(5) . . ?
Ag52 Ag4 Ag67 62.45(2) . . ?
Ag53 Ag4 Ag67 115.89(3) . . ?
Ag51 Ag4 Ag67 63.21(3) . . ?
Ag54 Ag4 Ag67 175.70(4) . . ?
Ag50 Ag4 Ag67 117.12(4) . . ?
Ag3 Ag4 Ag67 114.47(4) . . ?
Ag65 Ag4 Ag67 116.16(3) . . ?
Ag68 Ag4 Ag67 61.06(2) . . ?
Ag69 Ag4 Ag67 116.72(3) . . ?
S31 Ag4 Ag66 59.20(7) . . ?
Ag52 Ag4 Ag66 114.01(3) . . ?
Ag53 Ag4 Ag66 176.68(4) . . ?
Ag51 Ag4 Ag66 63.63(3) . . ?
Ag54 Ag4 Ag66 121.15(4) . . ?
Ag50 Ag4 Ag66 67.89(3) . . ?
Ag3 Ag4 Ag66 117.87(4) . . ?
Ag65 Ag4 Ag66 63.66(3) . . ?
Ag68 Ag4 Ag66 111.29(2) . . ?
Ag69 Ag4 Ag66 117.09(3) . . ?
Ag67 Ag4 Ag66 60.89(2) . . ?
S6 Ag5 S1 122.38(8) . . ?
S6 Ag5 S2 123.78(8) . . ?
S1 Ag5 S2 113.75(9) . . ?
S6 Ag5 Ag11 91.64(7) . . ?
S1 Ag5 Ag11 116.26(6) . . ?
S2 Ag5 Ag11 59.38(5) . . ?
S6 Ag5 Ag10 91.39(3) . . ?
S1 Ag5 Ag10 61.70(4) . . ?
S2 Ag5 Ag10 113.31(5) . . ?
Ag11 Ag5 Ag10 65.91(2) . . ?
S8 Ag6 S2 127.21(10) . . ?
S8 Ag6 S7 136.66(10) . . ?
S2 Ag6 S7 95.79(10) . . ?
S8 Ag6 Ag12 99.75(5) . . ?
S2 Ag6 Ag12 108.60(4) . . ?
S7 Ag6 Ag12 66.52(4) . . ?
S8 Ag6 Ag11 96.14(5) . . ?
S2 Ag6 Ag11 59.24(3) . . ?
S7 Ag6 Ag11 112.68(4) . . ?
Ag12 Ag6 Ag11 66.17(3) . . ?
S7 Ag7 S9 130.58(9) . . ?
S7 Ag7 S10 110.48(9) . . ?
S9 Ag7 S10 118.94(8) . . ?
S7 Ag7 Ag12 67.85(6) . . ?
S9 Ag7 Ag12 93.42(6) . . ?
S10 Ag7 Ag12 111.61(6) . . ?
S7 Ag7 Ag13 118.19(6) . . ?
S9 Ag7 Ag13 90.61(4) . . ?
S10 Ag7 Ag13 56.57(5) . . ?
Ag12 Ag7 Ag13 65.64(3) . . ?
S10 Ag8 S3 114.26(7) . . ?
S10 Ag8 S11 115.46(9) . . ?
S3 Ag8 S11 130.17(8) . . ?
S10 Ag8 Ag14 111.61(7) . . ?
S3 Ag8 Ag14 67.81(6) . . ?
S11 Ag8 Ag14 90.87(6) . . ?
S10 Ag8 Ag13 56.53(6) . . ?
S3 Ag8 Ag13 119.25(6) . . ?
S11 Ag8 Ag13 86.22(6) . . ?
Ag14 Ag8 Ag13 64.72(3) . . ?
S3 Ag9 S4 135.75(8) . . ?
S3 Ag9 S1 96.18(7) . . ?
S4 Ag9 S1 127.97(9) . . ?
S3 Ag9 Ag14 67.45(7) . . ?
S4 Ag9 Ag14 97.29(6) . . ?
S1 Ag9 Ag14 107.94(6) . . ?
S3 Ag9 Ag10 111.38(7) . . ?
S4 Ag9 Ag10 94.83(7) . . ?
S1 Ag9 Ag10 61.28(6) . . ?
Ag14 Ag9 Ag10 62.32(3) . . ?
Ag26 Ag10 S1 146.33(5) . . ?
Ag26 Ag10 Ag27 64.02(2) . . ?
S1 Ag10 Ag27 149.54(5) . . ?
Ag26 Ag10 Ag2 59.22(2) . . ?
S1 Ag10 Ag2 129.43(6) . . ?
Ag27 Ag10 Ag2 58.74(3) . . ?
Ag26 Ag10 Ag5 161.27(4) . . ?
S1 Ag10 Ag5 52.40(5) . . ?
Ag27 Ag10 Ag5 97.32(3) . . ?
Ag2 Ag10 Ag5 110.91(3) . . ?
Ag26 Ag10 Ag17 59.89(2) . . ?
S1 Ag10 Ag17 105.41(5) . . ?
Ag27 Ag10 Ag17 88.83(3) . . ?
Ag2 Ag10 Ag17 118.68(3) . . ?
Ag5 Ag10 Ag17 124.76(4) . . ?
Ag26 Ag10 Ag9 94.56(3) . . ?
S1 Ag10 Ag9 51.77(5) . . ?
Ag27 Ag10 Ag9 158.21(2) . . ?
Ag2 Ag10 Ag9 115.11(4) . . ?
Ag5 Ag10 Ag9 104.17(3) . . ?
Ag17 Ag10 Ag9 76.04(3) . . ?
Ag26 Ag10 Ag1 102.60(4) . . ?
S1 Ag10 Ag1 77.26(6) . . ?
Ag27 Ag10 Ag1 102.34(4) . . ?
Ag2 Ag10 Ag1 52.18(2) . . ?
Ag5 Ag10 Ag1 78.91(2) . . ?
Ag17 Ag10 Ag1 152.74(3) . . ?
Ag9 Ag10 Ag1 85.54(3) . . ?
Ag26 Ag10 Ag14 57.38(3) . . ?
S1 Ag10 Ag14 97.20(6) . . ?
Ag27 Ag10 Ag14 108.75(3) . . ?
Ag2 Ag10 Ag14 58.34(3) . . ?
Ag5 Ag10 Ag14 133.84(3) . . ?
Ag17 Ag10 Ag14 93.92(3) . . ?
Ag9 Ag10 Ag14 57.82(3) . . ?
Ag1 Ag10 Ag14 59.02(2) . . ?
Ag26 Ag10 Ag18 89.98(3) . . ?
S1 Ag10 Ag18 107.46(6) . . ?
Ag27 Ag10 Ag18 57.81(3) . . ?
Ag2 Ag10 Ag18 116.44(3) . . ?
Ag5 Ag10 Ag18 80.45(3) . . ?
Ag17 Ag10 Ag18 57.15(2) . . ?
Ag9 Ag10 Ag18 122.04(4) . . ?
Ag1 Ag10 Ag18 148.98(3) . . ?
Ag14 Ag10 Ag18 145.71(2) . . ?
Ag26 Ag10 Ag11 107.43(3) . . ?
S1 Ag10 Ag11 101.15(4) . . ?
Ag27 Ag10 Ag11 56.24(2) . . ?
Ag2 Ag10 Ag11 56.58(2) . . ?
Ag5 Ag10 Ag11 57.01(2) . . ?
Ag17 Ag10 Ag11 142.88(4) . . ?
Ag9 Ag10 Ag11 141.02(3) . . ?
Ag1 Ag10 Ag11 58.84(2) . . ?
Ag14 Ag10 Ag11 108.07(3) . . ?
Ag18 Ag10 Ag11 90.44(3) . . ?
S2 Ag11 Ag28 144.69(6) . . ?
S2 Ag11 Ag27 150.45(6) . . ?
Ag28 Ag11 Ag27 64.86(3) . . ?
S2 Ag11 Ag2 127.84(6) . . ?
Ag28 Ag11 Ag2 59.59(3) . . ?
Ag27 Ag11 Ag2 58.52(2) . . ?
S2 Ag11 Ag6 54.34(6) . . ?
Ag28 Ag11 Ag6 90.36(3) . . ?
Ag27 Ag11 Ag6 155.15(4) . . ?
Ag2 Ag11 Ag6 111.59(4) . . ?
S2 Ag11 Ag5 53.61(6) . . ?
Ag28 Ag11 Ag5 161.69(3) . . ?
Ag27 Ag11 Ag5 96.86(3) . . ?
Ag2 Ag11 Ag5 111.07(3) . . ?
Ag6 Ag11 Ag5 107.94(3) . . ?
S2 Ag11 Ag19 109.19(6) . . ?
Ag28 Ag11 Ag19 90.44(3) . . ?
Ag27 Ag11 Ag19 58.12(2) . . ?
Ag2 Ag11 Ag19 116.53(2) . . ?
Ag6 Ag11 Ag19 124.08(3) . . ?
Ag5 Ag11 Ag19 79.84(3) . . ?
S2 Ag11 Ag1 76.14(6) . . ?
Ag28 Ag11 Ag1 103.15(3) . . ?
Ag27 Ag11 Ag1 100.91(2) . . ?
Ag2 Ag11 Ag1 51.83(2) . . ?
Ag6 Ag11 Ag1 85.86(3) . . ?
Ag5 Ag11 Ag1 78.36(3) . . ?
Ag19 Ag11 Ag1 147.37(4) . . ?
S2 Ag11 Ag20 106.91(5) . . ?
Ag28 Ag11 Ag20 58.12(2) . . ?
Ag27 Ag11 Ag20 89.33(3) . . ?
Ag2 Ag11 Ag20 117.34(3) . . ?
Ag6 Ag11 Ag20 75.05(3) . . ?
Ag5 Ag11 Ag20 126.17(4) . . ?
Ag19 Ag11 Ag20 58.77(3) . . ?
Ag1 Ag11 Ag20 152.41(4) . . ?
S2 Ag11 Ag12 96.70(6) . . ?
Ag28 Ag11 Ag12 56.14(3) . . ?
Ag27 Ag11 Ag12 107.31(3) . . ?
Ag2 Ag11 Ag12 56.97(2) . . ?
Ag6 Ag11 Ag12 55.44(2) . . ?
Ag5 Ag11 Ag12 134.68(4) . . ?
Ag19 Ag11 Ag12 145.46(4) . . ?
Ag1 Ag11 Ag12 60.04(3) . . ?
Ag20 Ag11 Ag12 92.51(3) . . ?
S2 Ag11 Ag10 101.34(5) . . ?
Ag28 Ag11 Ag10 107.90(2) . . ?
Ag27 Ag11 Ag10 55.55(2) . . ?
Ag2 Ag11 Ag10 56.66(2) . . ?
Ag6 Ag11 Ag10 141.72(4) . . ?
Ag5 Ag11 Ag10 57.08(2) . . ?
Ag19 Ag11 Ag10 89.98(3) . . ?
Ag1 Ag11 Ag10 57.73(3) . . ?
Ag20 Ag11 Ag10 143.16(3) . . ?
Ag12 Ag11 Ag10 107.32(3) . . ?
Ag28 Ag12 Ag6 92.28(3) . . ?
Ag28 Ag12 Ag29 66.90(2) . . ?
Ag6 Ag12 Ag29 158.78(4) . . ?
Ag28 Ag12 Ag7 165.16(3) . . ?
Ag6 Ag12 Ag7 102.44(3) . . ?
Ag29 Ag12 Ag7 98.28(3) . . ?
Ag28 Ag12 Ag2 59.67(3) . . ?
Ag6 Ag12 Ag2 114.84(4) . . ?
Ag29 Ag12 Ag2 59.10(3) . . ?
Ag7 Ag12 Ag2 114.24(3) . . ?
Ag28 Ag12 S7 145.29(5) . . ?
Ag6 Ag12 S7 53.07(5) . . ?
Ag29 Ag12 S7 147.80(5) . . ?
Ag7 Ag12 S7 49.52(5) . . ?
Ag2 Ag12 S7 128.17(6) . . ?
Ag28 Ag12 Ag22 91.52(3) . . ?
Ag6 Ag12 Ag22 120.84(3) . . ?
Ag29 Ag12 Ag22 58.72(2) . . ?
Ag7 Ag12 Ag22 79.43(3) . . ?
Ag2 Ag12 Ag22 117.60(2) . . ?
S7 Ag12 Ag22 107.34(6) . . ?
Ag28 Ag12 Ag21 58.38(3) . . ?
Ag6 Ag12 Ag21 72.08(3) . . ?
Ag29 Ag12 Ag21 92.45(3) . . ?
Ag7 Ag12 Ag21 124.44(3) . . ?
Ag2 Ag12 Ag21 117.87(3) . . ?
S7 Ag12 Ag21 105.62(5) . . ?
Ag22 Ag12 Ag21 60.63(3) . . ?
Ag28 Ag12 Ag1 101.90(3) . . ?
Ag6 Ag12 Ag1 86.68(3) . . ?
Ag29 Ag12 Ag1 101.11(3) . . ?
Ag7 Ag12 Ag1 81.04(3) . . ?
Ag2 Ag12 Ag1 51.44(2) . . ?
S7 Ag12 Ag1 76.75(6) . . ?
Ag22 Ag12 Ag1 149.09(3) . . ?
Ag21 Ag12 Ag1 149.24(4) . . ?
Ag28 Ag12 Ag11 56.01(3) . . ?
Ag6 Ag12 Ag11 58.39(2) . . ?
Ag29 Ag12 Ag11 108.93(3) . . ?
Ag7 Ag12 Ag11 134.36(4) . . ?
Ag2 Ag12 Ag11 57.31(2) . . ?
S7 Ag12 Ag11 97.39(6) . . ?
Ag22 Ag12 Ag11 146.12(4) . . ?
Ag21 Ag12 Ag11 90.95(3) . . ?
Ag1 Ag12 Ag11 58.60(3) . . ?
Ag28 Ag12 Ag13 110.14(2) . . ?
Ag6 Ag12 Ag13 140.74(4) . . ?
Ag29 Ag12 Ag13 56.37(2) . . ?
Ag7 Ag12 Ag13 58.86(2) . . ?
Ag2 Ag12 Ag13 57.90(3) . . ?
S7 Ag12 Ag13 98.56(5) . . ?
Ag22 Ag12 Ag13 91.27(3) . . ?
Ag21 Ag12 Ag13 147.14(3) . . ?
Ag1 Ag12 Ag13 58.02(2) . . ?
Ag11 Ag12 Ag13 107.83(3) . . ?
S10 Ag13 Ag29 148.72(5) . . ?
S10 Ag13 Ag25 148.67(5) . . ?
Ag29 Ag13 Ag25 62.58(3) . . ?
S10 Ag13 Ag2 129.15(6) . . ?
Ag29 Ag13 Ag2 58.47(3) . . ?
Ag25 Ag13 Ag2 58.05(2) . . ?
S10 Ag13 Ag7 53.21(5) . . ?
Ag29 Ag13 Ag7 95.66(3) . . ?
Ag25 Ag13 Ag7 158.06(4) . . ?
Ag2 Ag13 Ag7 109.59(3) . . ?
S10 Ag13 Ag24 108.02(6) . . ?
Ag29 Ag13 Ag24 88.18(3) . . ?
Ag25 Ag13 Ag24 58.30(2) . . ?
Ag2 Ag13 Ag24 116.13(3) . . ?
Ag7 Ag13 Ag24 127.99(4) . . ?
S10 Ag13 Ag8 51.63(5) . . ?
Ag29 Ag13 Ag8 159.58(3) . . ?
Ag25 Ag13 Ag8 97.19(3) . . ?
Ag2 Ag13 Ag8 109.79(4) . . ?
Ag7 Ag13 Ag8 104.38(3) . . ?
Ag24 Ag13 Ag8 82.65(3) . . ?
S10 Ag13 Ag1 77.48(6) . . ?
Ag29 Ag13 Ag1 102.53(3) . . ?
Ag25 Ag13 Ag1 100.78(3) . . ?
Ag2 Ag13 Ag1 51.68(2) . . ?
Ag7 Ag13 Ag1 80.38(2) . . ?
Ag24 Ag13 Ag1 149.00(3) . . ?
Ag8 Ag13 Ag1 77.41(3) . . ?
S10 Ag13 Ag23 107.86(7) . . ?
Ag29 Ag13 Ag23 57.46(3) . . ?
Ag25 Ag13 Ag23 89.23(3) . . ?
Ag2 Ag13 Ag23 115.81(3) . . ?
Ag7 Ag13 Ag23 80.24(3) . . ?
Ag24 Ag13 Ag23 58.69(2) . . ?
Ag8 Ag13 Ag23 129.44(4) . . ?
Ag1 Ag13 Ag23 150.27(3) . . ?
S10 Ag13 Ag14 99.76(6) . . ?
Ag29 Ag13 Ag14 106.56(3) . . ?
Ag25 Ag13 Ag14 56.22(2) . . ?
Ag2 Ag13 Ag14 56.80(3) . . ?
Ag7 Ag13 Ag14 135.52(3) . . ?
Ag24 Ag13 Ag14 91.44(3) . . ?
Ag8 Ag13 Ag14 55.75(3) . . ?
Ag1 Ag13 Ag14 57.69(2) . . ?
Ag23 Ag13 Ag14 144.09(2) . . ?
S10 Ag13 Ag12 100.24(5) . . ?
Ag29 Ag13 Ag12 56.20(2) . . ?
Ag25 Ag13 Ag12 105.84(3) . . ?
Ag2 Ag13 Ag12 56.39(2) . . ?
Ag7 Ag13 Ag12 55.50(2) . . ?
Ag24 Ag13 Ag12 142.99(3) . . ?
Ag8 Ag13 Ag12 134.28(3) . . ?
Ag1 Ag13 Ag12 59.99(3) . . ?
Ag23 Ag13 Ag12 90.40(3) . . ?
Ag14 Ag13 Ag12 107.04(3) . . ?
Ag26 Ag14 Ag25 63.22(3) . . ?
Ag26 Ag14 Ag8 163.82(4) . . ?
Ag25 Ag14 Ag8 100.62(4) . . ?
Ag26 Ag14 Ag2 59.21(3) . . ?
Ag25 Ag14 Ag2 58.75(2) . . ?
Ag8 Ag14 Ag2 114.47(3) . . ?
Ag26 Ag14 Ag9 95.89(4) . . ?
Ag25 Ag14 Ag9 158.30(4) . . ?
Ag8 Ag14 Ag9 100.08(3) . . ?
Ag2 Ag14 Ag9 117.17(4) . . ?
Ag26 Ag14 Ag1 103.34(3) . . ?
Ag25 Ag14 Ag1 102.62(3) . . ?
Ag8 Ag14 Ag1 80.15(2) . . ?
Ag2 Ag14 Ag1 52.53(2) . . ?
Ag9 Ag14 Ag1 87.27(3) . . ?
Ag26 Ag14 Ag16 59.19(2) . . ?
Ag25 Ag14 Ag16 88.88(2) . . ?
Ag8 Ag14 Ag16 123.02(3) . . ?
Ag2 Ag14 Ag16 118.13(3) . . ?
Ag9 Ag14 Ag16 74.36(3) . . ?
Ag1 Ag14 Ag16 152.15(4) . . ?
Ag26 Ag14 Ag15 89.24(2) . . ?
Ag25 Ag14 Ag15 58.22(2) . . ?
Ag8 Ag14 Ag15 80.67(3) . . ?
Ag2 Ag14 Ag15 116.84(3) . . ?
Ag9 Ag14 Ag15 119.44(3) . . ?
Ag1 Ag14 Ag15 149.46(4) . . ?
Ag16 Ag14 Ag15 57.36(2) . . ?
Ag26 Ag14 Ag10 57.27(2) . . ?
Ag25 Ag14 Ag10 108.30(3) . . ?
Ag8 Ag14 Ag10 134.58(2) . . ?
Ag2 Ag14 Ag10 58.42(3) . . ?
Ag9 Ag14 Ag10 59.86(3) . . ?
Ag1 Ag14 Ag10 60.08(2) . . ?
Ag16 Ag14 Ag10 92.32(3) . . ?
Ag15 Ag14 Ag10 144.56(3) . . ?
Ag26 Ag14 Ag13 108.30(4) . . ?
Ag25 Ag14 Ag13 56.96(2) . . ?
Ag8 Ag14 Ag13 59.53(3) . . ?
Ag2 Ag14 Ag13 57.96(3) . . ?
Ag9 Ag14 Ag13 141.99(2) . . ?
Ag1 Ag14 Ag13 59.29(2) . . ?
Ag16 Ag14 Ag13 143.36(3) . . ?
Ag15 Ag14 Ag13 90.44(3) . . ?
Ag10 Ag14 Ag13 109.68(3) . . ?
S11 Ag15 S12 130.48(8) . . ?
S11 Ag15 Ag25 95.54(6) . . ?
S12 Ag15 Ag25 133.97(6) . . ?
S11 Ag15 Ag16 137.40(6) . . ?
S12 Ag15 Ag16 57.73(6) . . ?
Ag25 Ag15 Ag16 90.78(3) . . ?
S11 Ag15 Ag36 151.78(7) . . ?
S12 Ag15 Ag36 76.02(6) . . ?
Ag25 Ag15 Ag36 58.64(2) . . ?
Ag16 Ag15 Ag36 60.62(3) . . ?
S11 Ag15 Ag34 101.56(7) . . ?
S12 Ag15 Ag34 104.23(5) . . ?
Ag25 Ag15 Ag34 58.30(2) . . ?
Ag16 Ag15 Ag34 117.27(3) . . ?
Ag36 Ag15 Ag34 56.67(3) . . ?
S11 Ag15 Ag14 87.55(5) . . ?
S12 Ag15 Ag14 116.66(6) . . ?
Ag25 Ag15 Ag14 57.83(2) . . ?
Ag16 Ag15 Ag14 60.83(2) . . ?
Ag36 Ag15 Ag14 87.32(3) . . ?
Ag34 Ag15 Ag14 116.04(3) . . ?
S11 Ag15 Ag35 121.17(5) . . ?
S12 Ag15 Ag35 51.86(5) . . ?
Ag25 Ag15 Ag35 107.78(3) . . ?
Ag16 Ag15 Ag35 96.36(3) . . ?
Ag36 Ag15 Ag35 63.92(2) . . ?
Ag34 Ag15 Ag35 55.01(2) . . ?
Ag14 Ag15 Ag35 150.31(4) . . ?
S11 Ag15 Ag24 49.44(7) . . ?
S12 Ag15 Ag24 154.26(6) . . ?
Ag25 Ag15 Ag24 55.20(3) . . ?
Ag16 Ag15 Ag24 144.23(3) . . ?
Ag36 Ag15 Ag24 102.71(3) . . ?
Ag34 Ag15 Ag24 57.27(2) . . ?
Ag14 Ag15 Ag24 88.74(2) . . ?
Ag35 Ag15 Ag24 103.96(3) . . ?
S4 Ag16 S12 127.32(9) . . ?
S4 Ag16 Ag26 98.22(6) . . ?
S12 Ag16 Ag26 133.85(6) . . ?
S4 Ag16 Ag15 145.12(6) . . ?
S12 Ag16 Ag15 57.20(6) . . ?
Ag26 Ag16 Ag15 90.89(3) . . ?
S4 Ag16 Ag36 149.68(7) . . ?
S12 Ag16 Ag36 76.01(6) . . ?
Ag26 Ag16 Ag36 58.67(2) . . ?
Ag15 Ag16 Ag36 61.08(3) . . ?
S4 Ag16 Ag38 94.76(7) . . ?
S12 Ag16 Ag38 105.80(5) . . ?
Ag26 Ag16 Ag38 57.69(2) . . ?
Ag15 Ag16 Ag38 118.21(3) . . ?
Ag36 Ag16 Ag38 57.13(3) . . ?
S4 Ag16 Ag14 95.28(4) . . ?
S12 Ag16 Ag14 117.10(5) . . ?
Ag26 Ag16 Ag14 57.40(2) . . ?
Ag15 Ag16 Ag14 61.81(2) . . ?
Ag36 Ag16 Ag14 88.09(3) . . ?
Ag38 Ag16 Ag14 115.08(3) . . ?
S4 Ag16 Ag37 110.74(4) . . ?
S12 Ag16 Ag37 53.17(5) . . ?
Ag26 Ag16 Ag37 108.27(3) . . ?
Ag15 Ag16 Ag37 97.93(3) . . ?
Ag36 Ag16 Ag37 65.02(2) . . ?
Ag38 Ag16 Ag37 55.82(2) . . ?
Ag14 Ag16 Ag37 152.51(4) . . ?
S4 Ag16 Ag17 48.27(7) . . ?
S12 Ag16 Ag17 155.42(5) . . ?
Ag26 Ag16 Ag17 54.42(3) . . ?
Ag15 Ag16 Ag17 143.49(3) . . ?
Ag36 Ag16 Ag17 102.06(3) . . ?
Ag38 Ag16 Ag17 56.08(2) . . ?
Ag14 Ag16 Ag17 87.09(2) . . ?
Ag37 Ag16 Ag17 103.35(3) . . ?
S4 Ag17 S5 127.66(9) . . ?
S4 Ag17 Ag18 145.39(3) . . ?
S5 Ag17 Ag18 57.36(4) . . ?
S4 Ag17 Ag26 97.32(7) . . ?
S5 Ag17 Ag26 134.06(6) . . ?
Ag18 Ag17 Ag26 92.16(3) . . ?
S4 Ag17 Ag40 149.24(5) . . ?
S5 Ag17 Ag40 75.78(6) . . ?
Ag18 Ag17 Ag40 61.23(2) . . ?
Ag26 Ag17 Ag40 58.81(3) . . ?
S4 Ag17 Ag10 94.63(5) . . ?
S5 Ag17 Ag10 118.71(4) . . ?
Ag18 Ag17 Ag10 63.01(3) . . ?
Ag26 Ag17 Ag10 57.54(2) . . ?
Ag40 Ag17 Ag10 88.17(3) . . ?
S4 Ag17 Ag38 93.82(4) . . ?
S5 Ag17 Ag38 105.11(4) . . ?
Ag18 Ag17 Ag38 119.00(3) . . ?
Ag26 Ag17 Ag38 57.37(2) . . ?
Ag40 Ag17 Ag38 57.79(2) . . ?
Ag10 Ag17 Ag38 114.91(4) . . ?
S4 Ag17 Ag39 108.92(4) . . ?
S5 Ag17 Ag39 53.56(3) . . ?
Ag18 Ag17 Ag39 99.48(3) . . ?
Ag26 Ag17 Ag39 107.99(3) . . ?
Ag40 Ag17 Ag39 66.45(3) . . ?
Ag10 Ag17 Ag39 154.37(4) . . ?
Ag38 Ag17 Ag39 55.12(2) . . ?
S4 Ag17 Ag16 47.64(6) . . ?
S5 Ag17 Ag16 154.17(3) . . ?
Ag18 Ag17 Ag16 144.41(4) . . ?
Ag26 Ag17 Ag16 54.07(2) . . ?
Ag40 Ag17 Ag16 102.17(3) . . ?
Ag10 Ag17 Ag16 86.68(3) . . ?
Ag38 Ag17 Ag16 55.60(2) . . ?
Ag39 Ag17 Ag16 101.56(2) . . ?
S6 Ag18 S5 130.38(9) . . ?
S6 Ag18 Ag27 96.84(7) . . ?
S5 Ag18 Ag27 132.77(5) . . ?
S6 Ag18 Ag17 135.93(6) . . ?
S5 Ag18 Ag17 57.16(6) . . ?
Ag27 Ag18 Ag17 90.19(3) . . ?
S6 Ag18 Ag40 153.32(7) . . ?
S5 Ag18 Ag40 75.17(5) . . ?
Ag27 Ag18 Ag40 58.34(2) . . ?
Ag17 Ag18 Ag40 60.18(2) . . ?
S6 Ag18 Ag42 102.36(6) . . ?
S5 Ag18 Ag42 104.27(6) . . ?
Ag27 Ag18 Ag42 59.10(3) . . ?
Ag17 Ag18 Ag42 118.19(3) . . ?
Ag40 Ag18 Ag42 58.04(2) . . ?
S6 Ag18 Ag10 88.02(6) . . ?
S5 Ag18 Ag10 115.44(6) . . ?
Ag27 Ag18 Ag10 57.28(3) . . ?
Ag17 Ag18 Ag10 59.85(3) . . ?
Ag40 Ag18 Ag10 85.95(3) . . ?
Ag42 Ag18 Ag10 116.29(4) . . ?
S6 Ag18 Ag41 123.61(6) . . ?
S5 Ag18 Ag41 51.54(6) . . ?
Ag27 Ag18 Ag41 106.84(3) . . ?
Ag17 Ag18 Ag41 95.09(2) . . ?
Ag40 Ag18 Ag41 62.59(2) . . ?
Ag42 Ag18 Ag41 54.76(3) . . ?
Ag10 Ag18 Ag41 147.53(3) . . ?
S6 Ag18 Ag19 50.44(7) . . ?
S5 Ag18 Ag19 154.93(6) . . ?
Ag27 Ag18 Ag19 55.95(2) . . ?
Ag17 Ag18 Ag19 144.19(4) . . ?
Ag40 Ag18 Ag19 103.45(3) . . ?
Ag42 Ag18 Ag19 57.26(2) . . ?
Ag10 Ag18 Ag19 89.16(3) . . ?
Ag41 Ag18 Ag19 105.03(3) . . ?
S6 Ag19 S14 133.88(7) . . ?
S6 Ag19 Ag27 97.09(4) . . ?
S14 Ag19 Ag27 129.00(5) . . ?
S6 Ag19 Ag42 102.70(3) . . ?
S14 Ag19 Ag42 100.70(4) . . ?
Ag27 Ag19 Ag42 58.86(2) . . ?
S6 Ag19 Ag20 139.22(5) . . ?
S14 Ag19 Ag20 53.48(7) . . ?
Ag27 Ag19 Ag20 91.25(3) . . ?
Ag42 Ag19 Ag20 115.58(3) . . ?
S6 Ag19 Ag44 152.82(3) . . ?
S14 Ag19 Ag44 71.93(5) . . ?
Ag27 Ag19 Ag44 57.56(3) . . ?
Ag42 Ag19 Ag44 57.46(2) . . ?
Ag20 Ag19 Ag44 58.39(2) . . ?
S6 Ag19 Ag11 89.13(6) . . ?
S14 Ag19 Ag11 114.51(6) . . ?
Ag27 Ag19 Ag11 57.95(2) . . ?
Ag42 Ag19 Ag11 116.63(3) . . ?
Ag20 Ag19 Ag11 62.06(3) . . ?
Ag44 Ag19 Ag11 85.03(3) . . ?
S6 Ag19 Ag43 123.62(6) . . ?
S14 Ag19 Ag43 50.70(5) . . ?
Ag27 Ag19 Ag43 104.67(2) . . ?
Ag42 Ag19 Ag43 52.62(2) . . ?
Ag20 Ag19 Ag43 92.07(3) . . ?
Ag44 Ag19 Ag43 61.84(3) . . ?
Ag11 Ag19 Ag43 146.04(4) . . ?
S6 Ag19 Ag18 51.10(3) . . ?
S14 Ag19 Ag18 153.22(5) . . ?
Ag27 Ag19 Ag18 55.60(3) . . ?
Ag42 Ag19 Ag18 56.99(2) . . ?
Ag20 Ag19 Ag18 145.92(4) . . ?
Ag44 Ag19 Ag18 102.33(2) . . ?
Ag11 Ag19 Ag18 90.42(3) . . ?
Ag43 Ag19 Ag18 103.09(3) . . ?
S8 Ag20 S14 136.73(7) . . ?
S8 Ag20 Ag28 93.74(6) . . ?
S14 Ag20 Ag28 129.53(3) . . ?
S8 Ag20 Ag46 95.06(7) . . ?
S14 Ag20 Ag46 107.50(5) . . ?
Ag28 Ag20 Ag46 57.97(3) . . ?
S8 Ag20 Ag44 147.67(6) . . ?
S14 Ag20 Ag44 73.59(3) . . ?
Ag28 Ag20 Ag44 57.48(2) . . ?
Ag46 Ag20 Ag44 58.53(2) . . ?
S8 Ag20 Ag19 140.10(7) . . ?
S14 Ag20 Ag19 54.08(6) . . ?
Ag28 Ag20 Ag19 89.18(3) . . ?
Ag46 Ag20 Ag19 119.53(2) . . ?
Ag44 Ag20 Ag19 61.01(2) . . ?
S8 Ag20 Ag11 90.33(7) . . ?
S14 Ag20 Ag11 112.26(6) . . ?
Ag28 Ag20 Ag11 55.65(3) . . ?
Ag46 Ag20 Ag11 113.60(3) . . ?
Ag44 Ag20 Ag11 84.85(2) . . ?
Ag19 Ag20 Ag11 59.17(3) . . ?
S8 Ag20 Ag45 124.42(7) . . ?
S14 Ag20 Ag45 53.60(6) . . ?
Ag28 Ag20 Ag45 103.52(2) . . ?
Ag46 Ag20 Ag45 55.51(3) . . ?
Ag44 Ag20 Ag45 58.37(2) . . ?
Ag19 Ag20 Ag45 93.18(3) . . ?
Ag11 Ag20 Ag45 142.44(2) . . ?
S8 Ag20 Ag21 46.01(6) . . ?
S14 Ag20 Ag21 159.41(6) . . ?
Ag28 Ag20 Ag21 54.66(2) . . ?
Ag46 Ag20 Ag21 55.35(2) . . ?
Ag44 Ag20 Ag21 101.73(3) . . ?
Ag19 Ag20 Ag21 141.57(3) . . ?
Ag11 Ag20 Ag21 86.82(3) . . ?
Ag45 Ag20 Ag21 106.55(3) . . ?
S8 Ag21 S15 138.23(7) . . ?
S8 Ag21 Ag28 95.49(6) . . ?
S15 Ag21 Ag28 126.14(3) . . ?
S8 Ag21 Ag46 96.91(6) . . ?
S15 Ag21 Ag46 102.18(6) . . ?
Ag28 Ag21 Ag46 58.19(3) . . ?
S8 Ag21 Ag48 149.48(6) . . ?
S15 Ag21 Ag48 69.70(3) . . ?
Ag28 Ag21 Ag48 57.20(2) . . ?
Ag46 Ag21 Ag48 58.53(2) . . ?
S8 Ag21 Ag12 93.58(7) . . ?
S15 Ag21 Ag12 111.25(7) . . ?
Ag28 Ag21 Ag12 56.28(3) . . ?
Ag46 Ag21 Ag12 114.28(3) . . ?
Ag48 Ag21 Ag12 82.41(2) . . ?
S8 Ag21 Ag22 142.78(7) . . ?
S15 Ag21 Ag22 52.79(6) . . ?
Ag28 Ag21 Ag22 89.21(3) . . ?
Ag46 Ag21 Ag22 116.51(2) . . ?
Ag48 Ag21 Ag22 58.03(2) . . ?
Ag12 Ag21 Ag22 58.97(3) . . ?
S8 Ag21 Ag47 125.14(7) . . ?
S15 Ag21 Ag47 50.18(6) . . ?
Ag28 Ag21 Ag47 101.65(2) . . ?
Ag46 Ag21 Ag47 53.65(3) . . ?
Ag48 Ag21 Ag47 57.24(2) . . ?
Ag12 Ag21 Ag47 138.75(2) . . ?
Ag22 Ag21 Ag47 89.56(3) . . ?
S8 Ag21 Ag20 47.76(6) . . ?
S15 Ag21 Ag20 155.37(7) . . ?
Ag28 Ag21 Ag20 54.91(2) . . ?
Ag46 Ag21 Ag20 55.68(3) . . ?
Ag48 Ag21 Ag20 101.81(3) . . ?
Ag12 Ag21 Ag20 89.67(3) . . ?
Ag22 Ag21 Ag20 142.87(3) . . ?
Ag47 Ag21 Ag20 105.47(3) . . ?
S9 Ag22 S15 136.78(8) . . ?
S9 Ag22 Ag29 95.70(5) . . ?
S15 Ag22 Ag29 127.51(6) . . ?
S9 Ag22 Ag30 101.66(4) . . ?
S15 Ag22 Ag30 102.36(4) . . ?
Ag29 Ag22 Ag30 58.22(2) . . ?
S9 Ag22 Ag48 151.89(4) . . ?
S15 Ag22 Ag48 70.58(5) . . ?
Ag29 Ag22 Ag48 57.62(3) . . ?
Ag30 Ag22 Ag48 58.42(2) . . ?
S9 Ag22 Ag12 88.28(7) . . ?
S15 Ag22 Ag12 112.44(6) . . ?
Ag29 Ag22 Ag12 57.40(2) . . ?
Ag30 Ag22 Ag12 115.49(3) . . ?
Ag48 Ag22 Ag12 84.13(3) . . ?
S9 Ag22 Ag21 136.63(5) . . ?
S15 Ag22 Ag21 52.55(7) . . ?
Ag29 Ag22 Ag21 91.52(3) . . ?
Ag30 Ag22 Ag21 118.16(3) . . ?
Ag48 Ag22 Ag21 59.85(2) . . ?
Ag12 Ag22 Ag21 60.41(3) . . ?
S9 Ag22 Ag49 122.52(7) . . ?
S15 Ag22 Ag49 54.96(5) . . ?
Ag29 Ag22 Ag49 103.26(2) . . ?
Ag30 Ag22 Ag49 51.08(2) . . ?
Ag48 Ag22 Ag49 62.84(3) . . ?
Ag12 Ag22 Ag49 146.75(4) . . ?
Ag21 Ag22 Ag49 96.92(3) . . ?
S9 Ag22 Ag23 50.26(3) . . ?
S15 Ag22 Ag23 155.66(5) . . ?
Ag29 Ag22 Ag23 54.96(3) . . ?
Ag30 Ag22 Ag23 56.46(2) . . ?
Ag48 Ag22 Ag23 102.50(2) . . ?
Ag12 Ag22 Ag23 89.33(3) . . ?
Ag21 Ag22 Ag23 144.79(4) . . ?
Ag49 Ag22 Ag23 100.86(2) . . ?
S9 Ag23 S16 132.23(8) . . ?
S9 Ag23 Ag29 96.52(7) . . ?
S16 Ag23 Ag29 131.19(5) . . ?
S9 Ag23 Ag30 101.87(6) . . ?
S16 Ag23 Ag30 105.11(5) . . ?
Ag29 Ag23 Ag30 58.72(3) . . ?
S9 Ag23 Ag24 136.17(6) . . ?
S16 Ag23 Ag24 56.63(6) . . ?
Ag29 Ag23 Ag24 88.45(3) . . ?
Ag30 Ag23 Ag24 117.40(3) . . ?
S9 Ag23 Ag32 152.63(6) . . ?
S16 Ag23 Ag32 74.19(5) . . ?
Ag29 Ag23 Ag32 58.06(2) . . ?
Ag30 Ag23 Ag32 57.83(2) . . ?
Ag24 Ag23 Ag32 59.57(2) . . ?
S9 Ag23 Ag13 87.31(7) . . ?
S16 Ag23 Ag13 113.97(7) . . ?
Ag29 Ag23 Ag13 57.47(3) . . ?
Ag30 Ag23 Ag13 116.15(4) . . ?
Ag24 Ag23 Ag13 59.13(3) . . ?
Ag32 Ag23 Ag13 86.56(3) . . ?
S9 Ag23 Ag31 126.37(7) . . ?
S16 Ag23 Ag31 51.24(6) . . ?
Ag29 Ag23 Ag31 105.83(3) . . ?
Ag30 Ag23 Ag31 55.62(2) . . ?
Ag24 Ag23 Ag31 93.23(2) . . ?
Ag32 Ag23 Ag31 60.28(2) . . ?
Ag13 Ag23 Ag31 145.52(3) . . ?
S9 Ag23 Ag22 50.17(6) . . ?
S16 Ag23 Ag22 156.36(6) . . ?
Ag29 Ag23 Ag22 56.00(2) . . ?
Ag30 Ag23 Ag22 56.77(2) . . ?
Ag24 Ag23 Ag22 142.59(4) . . ?
Ag32 Ag23 Ag22 103.05(3) . . ?
Ag13 Ag23 Ag22 88.98(3) . . ?
Ag31 Ag23 Ag22 106.49(3) . . ?
S11 Ag24 S16 131.50(9) . . ?
S11 Ag24 Ag25 96.24(7) . . ?
S16 Ag24 Ag25 132.26(6) . . ?
S11 Ag24 Ag32 152.59(7) . . ?
S16 Ag24 Ag32 74.16(5) . . ?
Ag25 Ag24 Ag32 58.90(3) . . ?
S11 Ag24 Ag23 137.80(4) . . ?
S16 Ag24 Ag23 55.27(4) . . ?
Ag25 Ag24 Ag23 91.73(3) . . ?
Ag32 Ag24 Ag23 60.68(2) . . ?
S11 Ag24 Ag13 87.04(5) . . ?
S16 Ag24 Ag13 115.61(3) . . ?
Ag25 Ag24 Ag13 59.00(2) . . ?
Ag32 Ag24 Ag13 88.83(3) . . ?
Ag23 Ag24 Ag13 62.17(2) . . ?
S11 Ag24 Ag34 101.83(5) . . ?
S16 Ag24 Ag34 103.75(4) . . ?
Ag25 Ag24 Ag34 58.29(2) . . ?
Ag32 Ag24 Ag34 56.72(2) . . ?
Ag23 Ag24 Ag34 117.35(3) . . ?
Ag13 Ag24 Ag34 117.24(4) . . ?
S11 Ag24 Ag33 118.48(4) . . ?
S16 Ag24 Ag33 52.88(3) . . ?
Ag25 Ag24 Ag33 108.83(3) . . ?
Ag32 Ag24 Ag33 65.86(3) . . ?
Ag23 Ag24 Ag33 97.52(3) . . ?
Ag13 Ag24 Ag33 153.80(4) . . ?
Ag34 Ag24 Ag33 55.10(2) . . ?
S11 Ag24 Ag15 50.01(6) . . ?
S16 Ag24 Ag15 154.52(3) . . ?
Ag25 Ag24 Ag15 55.46(3) . . ?
Ag32 Ag24 Ag15 102.89(3) . . ?
Ag23 Ag24 Ag15 145.67(4) . . ?
Ag13 Ag24 Ag15 89.35(3) . . ?
Ag34 Ag24 Ag15 57.00(2) . . ?
Ag33 Ag24 Ag15 102.36(2) . . ?
Ag2 Ag25 Ag14 61.59(3) . . ?
Ag2 Ag25 Ag24 124.61(3) . . ?
Ag14 Ag25 Ag24 100.72(3) . . ?
Ag2 Ag25 Ag34 168.94(4) . . ?
Ag14 Ag25 Ag34 126.93(3) . . ?
Ag24 Ag25 Ag34 63.43(3) . . ?
Ag2 Ag25 Ag36 116.23(4) . . ?
Ag14 Ag25 Ag36 92.98(3) . . ?
Ag24 Ag25 Ag36 116.75(3) . . ?
Ag34 Ag25 Ag36 59.40(3) . . ?
Ag2 Ag25 Ag32 115.69(3) . . ?
Ag14 Ag25 Ag32 158.78(4) . . ?
Ag24 Ag25 Ag32 62.43(3) . . ?
Ag34 Ag25 Ag32 59.42(3) . . ?
Ag36 Ag25 Ag32 105.96(3) . . ?
Ag2 Ag25 Ag15 125.38(4) . . ?
Ag14 Ag25 Ag15 63.94(3) . . ?
Ag24 Ag25 Ag15 69.34(3) . . ?
Ag34 Ag25 Ag15 63.11(3) . . ?
Ag36 Ag25 Ag15 62.61(2) . . ?
Ag32 Ag25 Ag15 116.33(3) . . ?
Ag2 Ag25 Ag13 62.17(2) . . ?
Ag14 Ag25 Ag13 66.82(3) . . ?
Ag24 Ag25 Ag13 62.69(3) . . ?
Ag34 Ag25 Ag13 126.06(4) . . ?
Ag36 Ag25 Ag13 158.31(4) . . ?
Ag32 Ag25 Ag13 92.94(3) . . ?
Ag15 Ag25 Ag13 99.71(3) . . ?
Ag2 Ag25 Ag26 58.38(3) . . ?
Ag14 Ag25 Ag26 57.94(3) . . ?
Ag24 Ag25 Ag26 155.82(4) . . ?
Ag34 Ag25 Ag26 118.10(3) . . ?
Ag36 Ag25 Ag26 58.70(2) . . ?
Ag32 Ag25 Ag26 140.96(4) . . ?
Ag15 Ag25 Ag26 89.52(3) . . ?
Ag13 Ag25 Ag26 111.94(3) . . ?
Ag2 Ag25 Ag29 58.40(3) . . ?
Ag14 Ag25 Ag29 111.58(2) . . ?
Ag24 Ag25 Ag29 88.28(3) . . ?
Ag34 Ag25 Ag29 117.64(4) . . ?
Ag36 Ag25 Ag29 141.46(4) . . ?
Ag32 Ag25 Ag29 58.22(2) . . ?
Ag15 Ag25 Ag29 154.88(4) . . ?
Ag13 Ag25 Ag29 58.38(2) . . ?
Ag26 Ag25 Ag29 109.32(3) . . ?
Ag2 Ag25 Ag3 57.43(2) . . ?
Ag14 Ag25 Ag3 108.64(3) . . ?
Ag24 Ag25 Ag3 143.36(4) . . ?
Ag34 Ag25 Ag3 111.51(3) . . ?
Ag36 Ag25 Ag3 83.64(3) . . ?
Ag32 Ag25 Ag3 83.40(3) . . ?
Ag15 Ag25 Ag3 143.96(4) . . ?
Ag13 Ag25 Ag3 109.53(3) . . ?
Ag26 Ag25 Ag3 60.54(3) . . ?
Ag29 Ag25 Ag3 60.99(3) . . ?
Ag2 Ag25 Ag51 113.65(3) . . ?
Ag14 Ag25 Ag51 145.04(4) . . ?
Ag24 Ag25 Ag51 107.99(3) . . ?
Ag34 Ag25 Ag51 55.29(2) . . ?
Ag36 Ag25 Ag51 56.50(2) . . ?
Ag32 Ag25 Ag51 56.18(3) . . ?
Ag15 Ag25 Ag51 108.11(2) . . ?
Ag13 Ag25 Ag51 145.16(4) . . ?
Ag26 Ag25 Ag51 89.24(3) . . ?
Ag29 Ag25 Ag51 89.16(3) . . ?
Ag3 Ag25 Ag51 56.22(2) . . ?
Ag10 Ag26 Ag14 65.36(3) . . ?
Ag10 Ag26 Ag2 61.92(3) . . ?
Ag14 Ag26 Ag2 61.83(3) . . ?
Ag10 Ag26 Ag38 125.99(4) . . ?
Ag14 Ag26 Ag38 126.57(3) . . ?
Ag2 Ag26 Ag38 169.38(4) . . ?
Ag10 Ag26 Ag40 92.50(3) . . ?
Ag14 Ag26 Ag40 156.94(4) . . ?
Ag2 Ag26 Ag40 114.72(3) . . ?
Ag38 Ag26 Ag40 60.57(2) . . ?
Ag10 Ag26 Ag36 157.61(4) . . ?
Ag14 Ag26 Ag36 93.51(3) . . ?
Ag2 Ag26 Ag36 115.93(4) . . ?
Ag38 Ag26 Ag36 59.97(3) . . ?
Ag40 Ag26 Ag36 107.34(3) . . ?
Ag10 Ag26 Ag16 99.81(3) . . ?
Ag14 Ag26 Ag16 63.41(3) . . ?
Ag2 Ag26 Ag16 124.92(4) . . ?
Ag38 Ag26 Ag16 63.18(3) . . ?
Ag40 Ag26 Ag16 117.73(4) . . ?
Ag36 Ag26 Ag16 62.08(2) . . ?
Ag10 Ag26 Ag17 62.57(3) . . ?
Ag14 Ag26 Ag17 100.54(3) . . ?
Ag2 Ag26 Ag17 124.02(3) . . ?
Ag38 Ag26 Ag17 63.43(3) . . ?
Ag40 Ag26 Ag17 61.26(3) . . ?
Ag36 Ag26 Ag17 117.93(3) . . ?
Ag16 Ag26 Ag17 71.50(3) . . ?
Ag10 Ag26 Ag25 111.20(3) . . ?
Ag14 Ag26 Ag25 58.83(3) . . ?
Ag2 Ag26 Ag25 58.14(3) . . ?
Ag38 Ag26 Ag25 118.61(3) . . ?
Ag40 Ag26 Ag25 141.31(4) . . ?
Ag36 Ag26 Ag25 58.64(2) . . ?
Ag16 Ag26 Ag25 88.80(3) . . ?
Ag17 Ag26 Ag25 156.99(4) . . ?
Ag10 Ag26 Ag27 58.31(2) . . ?
Ag14 Ag26 Ag27 110.53(2) . . ?
Ag2 Ag26 Ag27 57.74(3) . . ?
Ag38 Ag26 Ag27 118.43(3) . . ?
Ag40 Ag26 Ag27 57.86(2) . . ?
Ag36 Ag26 Ag27 141.82(4) . . ?
Ag16 Ag26 Ag27 155.43(4) . . ?
Ag17 Ag26 Ag27 87.22(3) . . ?
Ag25 Ag26 Ag27 108.73(3) . . ?
Ag10 Ag26 Ag3 109.57(3) . . ?
Ag14 Ag26 Ag3 109.24(4) . . ?
Ag2 Ag26 Ag3 57.31(3) . . ?
Ag38 Ag26 Ag3 112.08(3) . . ?
Ag40 Ag26 Ag3 83.40(3) . . ?
Ag36 Ag26 Ag3 83.53(3) . . ?
Ag16 Ag26 Ag3 143.15(4) . . ?
Ag17 Ag26 Ag3 142.20(4) . . ?
Ag25 Ag26 Ag3 60.39(3) . . ?
Ag27 Ag26 Ag3 61.08(3) . . ?
Ag10 Ag26 Ag52 145.32(4) . . ?
Ag14 Ag26 Ag52 146.44(4) . . ?
Ag2 Ag26 Ag52 113.66(4) . . ?
Ag38 Ag26 Ag52 55.73(2) . . ?
Ag40 Ag26 Ag52 56.61(3) . . ?
Ag36 Ag26 Ag52 57.06(2) . . ?
Ag16 Ag26 Ag52 108.23(2) . . ?
Ag17 Ag26 Ag52 107.34(3) . . ?
Ag25 Ag26 Ag52 89.76(3) . . ?
Ag27 Ag26 Ag52 89.42(3) . . ?
Ag3 Ag26 Ag52 56.36(2) . . ?
Ag2 Ag27 Ag40 115.77(3) . . ?
Ag2 Ag27 Ag10 61.82(3) . . ?
Ag40 Ag27 Ag10 92.54(3) . . ?
Ag2 Ag27 Ag44 113.65(4) . . ?
Ag40 Ag27 Ag44 106.67(3) . . ?
Ag10 Ag27 Ag44 159.47(2) . . ?
Ag2 Ag27 Ag18 126.60(4) . . ?
Ag40 Ag27 Ag18 62.65(3) . . ?
Ag10 Ag27 Ag18 64.91(3) . . ?
Ag44 Ag27 Ag18 117.42(4) . . ?
Ag2 Ag27 Ag11 61.47(3) . . ?
Ag40 Ag27 Ag11 159.78(4) . . ?
Ag10 Ag27 Ag11 68.20(3) . . ?
Ag44 Ag27 Ag11 91.83(3) . . ?
Ag18 Ag27 Ag11 101.86(3) . . ?
Ag2 Ag27 Ag19 125.26(3) . . ?
Ag40 Ag27 Ag19 116.62(4) . . ?
Ag10 Ag27 Ag19 101.09(3) . . ?
Ag44 Ag27 Ag19 64.13(3) . . ?
Ag18 Ag27 Ag19 68.45(3) . . ?
Ag11 Ag27 Ag19 63.93(2) . . ?
Ag2 Ag27 Ag42 168.94(4) . . ?
Ag40 Ag27 Ag42 60.43(2) . . ?
Ag10 Ag27 Ag42 127.07(4) . . ?
Ag44 Ag27 Ag42 60.66(3) . . ?
Ag18 Ag27 Ag42 62.27(3) . . ?
Ag11 Ag27 Ag42 126.06(3) . . ?
Ag19 Ag27 Ag42 62.35(2) . . ?
Ag2 Ag27 Ag26 58.11(2) . . ?
Ag40 Ag27 Ag26 58.55(2) . . ?
Ag10 Ag27 Ag26 57.67(2) . . ?
Ag44 Ag27 Ag26 139.38(3) . . ?
Ag18 Ag27 Ag26 90.44(3) . . ?
Ag11 Ag27 Ag26 111.81(3) . . ?
Ag19 Ag27 Ag26 155.84(4) . . ?
Ag42 Ag27 Ag26 118.98(3) . . ?
Ag2 Ag27 Ag28 57.84(3) . . ?
Ag40 Ag27 Ag28 141.03(3) . . ?
Ag10 Ag27 Ag28 111.53(3) . . ?
Ag44 Ag27 Ag28 56.93(3) . . ?
Ag18 Ag27 Ag28 155.22(2) . . ?
Ag11 Ag27 Ag28 56.82(3) . . ?
Ag19 Ag27 Ag28 89.23(3) . . ?
Ag42 Ag27 Ag28 117.57(3) . . ?
Ag26 Ag27 Ag28 108.54(4) . . ?
Ag2 Ag27 Ag3 56.94(3) . . ?
Ag40 Ag27 Ag3 83.04(2) . . ?
Ag10 Ag27 Ag3 107.95(3) . . ?
Ag44 Ag27 Ag3 82.08(3) . . ?
Ag18 Ag27 Ag3 143.69(2) . . ?
Ag11 Ag27 Ag3 108.10(4) . . ?
Ag19 Ag27 Ag3 144.17(4) . . ?
Ag42 Ag27 Ag3 112.05(3) . . ?
Ag26 Ag27 Ag3 59.76(3) . . ?
Ag28 Ag27 Ag3 60.99(2) . . ?
Ag2 Ag27 Ag53 113.04(3) . . ?
Ag40 Ag27 Ag53 56.85(2) . . ?
Ag10 Ag27 Ag53 144.85(2) . . ?
Ag44 Ag27 Ag53 55.58(2) . . ?
Ag18 Ag27 Ag53 107.81(3) . . ?
Ag11 Ag27 Ag53 143.37(4) . . ?
Ag19 Ag27 Ag53 107.86(3) . . ?
Ag42 Ag27 Ag53 55.93(2) . . ?
Ag26 Ag27 Ag53 89.27(2) . . ?
Ag28 Ag27 Ag53 88.72(3) . . ?
Ag3 Ag27 Ag53 56.11(2) . . ?
Ag44 Ag28 Ag11 93.50(4) . . ?
Ag44 Ag28 Ag12 161.00(4) . . ?
Ag11 Ag28 Ag12 67.85(3) . . ?
Ag44 Ag28 Ag48 107.62(3) . . ?
Ag11 Ag28 Ag48 158.30(4) . . ?
Ag12 Ag28 Ag48 90.71(4) . . ?
Ag44 Ag28 Ag46 61.48(3) . . ?
Ag11 Ag28 Ag46 128.20(3) . . ?
Ag12 Ag28 Ag46 126.91(3) . . ?
Ag48 Ag28 Ag46 61.93(3) . . ?
Ag44 Ag28 Ag2 113.90(4) . . ?
Ag11 Ag28 Ag2 61.75(3) . . ?
Ag12 Ag28 Ag2 61.43(3) . . ?
Ag48 Ag28 Ag2 111.77(3) . . ?
Ag46 Ag28 Ag2 167.65(2) . . ?
Ag44 Ag28 Ag21 117.90(3) . . ?
Ag11 Ag28 Ag21 102.24(2) . . ?
Ag12 Ag28 Ag21 65.34(3) . . ?
Ag48 Ag28 Ag21 63.78(3) . . ?
Ag46 Ag28 Ag21 61.82(3) . . ?
Ag2 Ag28 Ag21 126.57(4) . . ?
Ag44 Ag28 Ag20 62.27(2) . . ?
Ag11 Ag28 Ag20 66.23(3) . . ?
Ag12 Ag28 Ag20 104.75(2) . . ?
Ag48 Ag28 Ag20 119.10(3) . . ?
Ag46 Ag28 Ag20 61.99(3) . . ?
Ag2 Ag28 Ag20 127.54(4) . . ?
Ag21 Ag28 Ag20 70.43(3) . . ?
Ag44 Ag28 Ag27 57.94(3) . . ?
Ag11 Ag28 Ag27 58.32(3) . . ?
Ag12 Ag28 Ag27 111.23(3) . . ?
Ag48 Ag28 Ag27 138.12(2) . . ?
Ag46 Ag28 Ag27 119.41(4) . . ?
Ag2 Ag28 Ag27 57.08(3) . . ?
Ag21 Ag28 Ag27 157.65(3) . . ?
Ag20 Ag28 Ag27 90.22(3) . . ?
Ag44 Ag28 Ag3 81.89(3) . . ?
Ag11 Ag28 Ag3 108.26(3) . . ?
Ag12 Ag28 Ag3 106.77(3) . . ?
Ag48 Ag28 Ag3 80.32(2) . . ?
Ag46 Ag28 Ag3 111.42(3) . . ?
Ag2 Ag28 Ag3 56.26(2) . . ?
Ag21 Ag28 Ag3 142.48(4) . . ?
Ag20 Ag28 Ag3 142.54(4) . . ?
Ag27 Ag28 Ag3 59.71(2) . . ?
Ag44 Ag28 Ag29 138.11(2) . . ?
Ag11 Ag28 Ag29 110.39(3) . . ?
Ag12 Ag28 Ag29 56.99(2) . . ?
Ag48 Ag28 Ag29 56.30(3) . . ?
Ag46 Ag28 Ag29 118.23(4) . . ?
Ag2 Ag28 Ag29 56.42(3) . . ?
Ag21 Ag28 Ag29 90.83(3) . . ?
Ag20 Ag28 Ag29 158.91(3) . . ?
Ag27 Ag28 Ag29 105.80(3) . . ?
Ag3 Ag28 Ag29 58.48(2) . . ?
Ag44 Ag28 Ag54 56.27(3) . . ?
Ag11 Ag28 Ag54 145.14(4) . . ?
Ag12 Ag28 Ag54 142.49(4) . . ?
Ag48 Ag28 Ag54 56.09(3) . . ?
Ag46 Ag28 Ag54 56.13(2) . . ?
Ag2 Ag28 Ag54 111.56(2) . . ?
Ag21 Ag28 Ag54 107.21(3) . . ?
Ag20 Ag28 Ag54 106.72(3) . . ?
Ag27 Ag28 Ag54 88.64(3) . . ?
Ag3 Ag28 Ag54 55.30(2) . . ?
Ag29 Ag28 Ag54 87.66(2) . . ?
Ag48 Ag29 Ag2 112.35(4) . . ?
Ag48 Ag29 Ag32 107.75(3) . . ?
Ag2 Ag29 Ag32 116.02(3) . . ?
Ag48 Ag29 Ag30 61.34(3) . . ?
Ag2 Ag29 Ag30 168.66(4) . . ?
Ag32 Ag29 Ag30 60.72(3) . . ?
Ag48 Ag29 Ag12 90.29(3) . . ?
Ag2 Ag29 Ag12 61.22(2) . . ?
Ag32 Ag29 Ag12 160.39(4) . . ?
Ag30 Ag29 Ag12 125.87(3) . . ?
Ag48 Ag29 Ag23 117.54(4) . . ?
Ag2 Ag29 Ag23 127.23(4) . . ?
Ag32 Ag29 Ag23 63.43(3) . . ?
Ag30 Ag29 Ag23 62.36(3) . . ?
Ag12 Ag29 Ag23 101.78(3) . . ?
Ag48 Ag29 Ag13 157.12(2) . . ?
Ag2 Ag29 Ag13 62.32(3) . . ?
Ag32 Ag29 Ag13 93.78(3) . . ?
Ag30 Ag29 Ag13 127.38(4) . . ?
Ag12 Ag29 Ag13 67.43(3) . . ?
Ag23 Ag29 Ag13 65.07(3) . . ?
Ag48 Ag29 Ag22 62.49(3) . . ?
Ag2 Ag29 Ag22 124.83(2) . . ?
Ag32 Ag29 Ag22 117.34(4) . . ?
Ag30 Ag29 Ag22 62.17(3) . . ?
Ag12 Ag29 Ag22 63.88(2) . . ?
Ag23 Ag29 Ag22 69.04(3) . . ?
Ag13 Ag29 Ag22 101.06(3) . . ?
Ag48 Ag29 Ag25 139.60(3) . . ?
Ag2 Ag29 Ag25 58.11(3) . . ?
Ag32 Ag29 Ag25 58.85(3) . . ?
Ag30 Ag29 Ag25 119.56(3) . . ?
Ag12 Ag29 Ag25 111.75(4) . . ?
Ag23 Ag29 Ag25 91.52(3) . . ?
Ag13 Ag29 Ag25 59.04(2) . . ?
Ag22 Ag29 Ag25 157.52(4) . . ?
Ag48 Ag29 Ag3 81.47(3) . . ?
Ag2 Ag29 Ag3 57.04(3) . . ?
Ag32 Ag29 Ag3 83.26(2) . . ?
Ag30 Ag29 Ag3 111.74(3) . . ?
Ag12 Ag29 Ag3 107.58(4) . . ?
Ag23 Ag29 Ag3 144.95(2) . . ?
Ag13 Ag29 Ag3 109.36(4) . . ?
Ag22 Ag29 Ag3 142.07(4) . . ?
Ag25 Ag29 Ag3 60.13(3) . . ?
Ag48 Ag29 Ag28 56.57(3) . . ?
Ag2 Ag29 Ag28 56.76(3) . . ?
Ag32 Ag29 Ag28 140.96(3) . . ?
Ag30 Ag29 Ag28 117.91(3) . . ?
Ag12 Ag29 Ag28 56.11(2) . . ?
Ag23 Ag29 Ag28 154.65(2) . . ?
Ag13 Ag29 Ag28 110.37(3) . . ?
Ag22 Ag29 Ag28 88.44(3) . . ?
Ag25 Ag29 Ag28 107.60(4) . . ?
Ag3 Ag29 Ag28 60.31(2) . . ?
Ag48 Ag29 Ag50 55.58(2) . . ?
Ag2 Ag29 Ag50 113.23(3) . . ?
Ag32 Ag29 Ag50 57.50(2) . . ?
Ag30 Ag29 Ag50 55.52(3) . . ?
Ag12 Ag29 Ag50 142.10(4) . . ?
Ag23 Ag29 Ag50 108.32(3) . . ?
Ag13 Ag29 Ag50 147.17(2) . . ?
Ag22 Ag29 Ag50 106.20(3) . . ?
Ag25 Ag29 Ag50 90.22(2) . . ?
Ag3 Ag29 Ag50 56.22(2) . . ?
Ag28 Ag29 Ag50 88.55(3) . . ?
S24 Ag30 Ag49 72.23(5) . . ?
S24 Ag30 Ag50 112.17(5) . . ?
Ag49 Ag30 Ag50 112.00(4) . . ?
S24 Ag30 Ag31 54.11(6) . . ?
Ag49 Ag30 Ag31 119.57(4) . . ?
Ag50 Ag30 Ag31 112.35(2) . . ?
S24 Ag30 Ag29 168.10(6) . . ?
Ag49 Ag30 Ag29 119.11(3) . . ?
Ag50 Ag30 Ag29 68.30(3) . . ?
Ag31 Ag30 Ag29 114.24(4) . . ?
S24 Ag30 Ag55 57.63(7) . . ?
Ag49 Ag30 Ag55 58.90(2) . . ?
Ag50 Ag30 Ag55 68.37(3) . . ?
Ag31 Ag30 Ag55 104.44(3) . . ?
Ag29 Ag30 Ag55 129.98(4) . . ?
S24 Ag30 Ag32 109.67(5) . . ?
Ag49 Ag30 Ag32 173.47(4) . . ?
Ag50 Ag30 Ag32 61.47(3) . . ?
Ag31 Ag30 Ag32 65.16(3) . . ?
Ag29 Ag30 Ag32 59.51(3) . . ?
Ag55 Ag30 Ag32 116.43(3) . . ?
S24 Ag30 Ag48 132.26(7) . . ?
Ag49 Ag30 Ag48 70.17(3) . . ?
Ag50 Ag30 Ag48 59.07(2) . . ?
Ag31 Ag30 Ag48 169.93(4) . . ?
Ag29 Ag30 Ag48 58.87(3) . . ?
Ag55 Ag30 Ag48 77.95(3) . . ?
Ag32 Ag30 Ag48 104.92(4) . . ?
S24 Ag30 Ag23 112.71(7) . . ?
Ag49 Ag30 Ag23 123.69(3) . . ?
Ag50 Ag30 Ag23 115.96(4) . . ?
Ag31 Ag30 Ag23 65.46(3) . . ?
Ag29 Ag30 Ag23 58.91(3) . . ?
Ag55 Ag30 Ag23 169.79(4) . . ?
Ag32 Ag30 Ag23 61.80(2) . . ?
Ag48 Ag30 Ag23 112.26(3) . . ?
S24 Ag30 Ag22 127.05(4) . . ?
Ag49 Ag30 Ag22 67.89(2) . . ?
Ag50 Ag30 Ag22 114.22(4) . . ?
Ag31 Ag30 Ag22 123.68(3) . . ?
Ag29 Ag30 Ag22 59.60(2) . . ?
Ag55 Ag30 Ag22 120.90(3) . . ?
Ag32 Ag30 Ag22 113.94(3) . . ?
Ag48 Ag30 Ag22 60.79(2) . . ?
Ag23 Ag30 Ag22 66.77(2) . . ?
S24 Ag30 Ag56 63.83(4) . . ?
Ag49 Ag30 Ag56 119.15(3) . . ?
Ag50 Ag30 Ag56 56.18(2) . . ?
Ag31 Ag30 Ag56 61.64(2) . . ?
Ag29 Ag30 Ag56 109.86(3) . . ?
Ag55 Ag30 Ag56 62.53(2) . . ?
Ag32 Ag30 Ag56 58.07(2) . . ?
Ag48 Ag30 Ag56 112.35(3) . . ?
Ag23 Ag30 Ag56 111.32(3) . . ?
Ag22 Ag30 Ag56 169.09(4) . . ?
S24 Ag31 S16 161.66(5) . . ?
S24 Ag31 S25 105.04(7) . . ?
S16 Ag31 S25 92.92(6) . . ?
S24 Ag31 Ag30 57.90(7) . . ?
S16 Ag31 Ag30 110.90(6) . . ?
S25 Ag31 Ag30 115.99(6) . . ?
S24 Ag31 Ag56 65.87(6) . . ?
S16 Ag31 Ag56 124.76(6) . . ?
S25 Ag31 Ag56 54.34(6) . . ?
Ag30 Ag31 Ag56 63.66(2) . . ?
S24 Ag31 Ag32 106.65(7) . . ?
S16 Ag31 Ag32 73.89(7) . . ?
S25 Ag31 Ag32 75.43(6) . . ?
Ag30 Ag31 Ag32 57.89(3) . . ?
Ag56 Ag31 Ag32 56.71(3) . . ?
S24 Ag31 Ag23 110.21(5) . . ?
S16 Ag31 Ag23 53.94(5) . . ?
S25 Ag31 Ag23 127.09(6) . . ?
Ag30 Ag31 Ag23 58.92(2) . . ?
Ag56 Ag31 Ag23 107.99(3) . . ?
Ag32 Ag31 Ag23 57.57(2) . . ?
Ag34 Ag32 Ag29 123.11(4) . . ?
Ag34 Ag32 Ag25 60.18(3) . . ?
Ag29 Ag32 Ag25 62.93(3) . . ?
Ag34 Ag32 Ag51 59.41(3) . . ?
Ag29 Ag32 Ag51 98.85(3) . . ?
Ag25 Ag32 Ag51 67.88(3) . . ?
Ag34 Ag32 Ag30 176.75(3) . . ?
Ag29 Ag32 Ag30 59.78(3) . . ?
Ag25 Ag32 Ag30 122.69(3) . . ?
Ag51 Ag32 Ag30 119.54(4) . . ?
Ag34 Ag32 Ag50 120.55(4) . . ?
Ag29 Ag32 Ag50 67.21(2) . . ?
Ag25 Ag32 Ag50 98.28(4) . . ?
Ag51 Ag32 Ag50 61.15(3) . . ?
Ag30 Ag32 Ag50 58.43(3) . . ?
Ag34 Ag32 Ag56 111.53(2) . . ?
Ag29 Ag32 Ag56 116.21(3) . . ?
Ag25 Ag32 Ag56 148.28(4) . . ?
Ag51 Ag32 Ag56 81.57(3) . . ?
Ag30 Ag32 Ag56 65.24(2) . . ?
Ag50 Ag32 Ag56 57.68(3) . . ?
Ag34 Ag32 Ag24 62.34(2) . . ?
Ag29 Ag32 Ag24 88.81(3) . . ?
Ag25 Ag32 Ag24 58.68(3) . . ?
Ag51 Ag32 Ag24 114.40(4) . . ?
Ag30 Ag32 Ag24 120.12(3) . . ?
Ag50 Ag32 Ag24 153.31(3) . . ?
Ag56 Ag32 Ag24 148.78(4) . . ?
Ag34 Ag32 Ag23 122.04(3) . . ?
Ag29 Ag32 Ag23 58.51(2) . . ?
Ag25 Ag32 Ag23 91.03(3) . . ?
Ag51 Ag32 Ag23 155.22(4) . . ?
Ag30 Ag32 Ag23 60.37(2) . . ?
Ag50 Ag32 Ag23 112.06(2) . . ?
Ag56 Ag32 Ag23 116.13(4) . . ?
Ag24 Ag32 Ag23 59.75(2) . . ?
Ag34 Ag32 Ag31 121.58(3) . . ?
Ag29 Ag32 Ag31 107.65(3) . . ?
Ag25 Ag32 Ag31 150.22(3) . . ?
Ag51 Ag32 Ag31 141.09(3) . . ?
Ag30 Ag32 Ag31 56.95(3) . . ?
Ag50 Ag32 Ag31 103.59(4) . . ?
Ag56 Ag32 Ag31 61.43(3) . . ?
Ag24 Ag32 Ag31 94.49(3) . . ?
Ag23 Ag32 Ag31 62.15(3) . . ?
Ag34 Ag32 Ag57 57.08(2) . . ?
Ag29 Ag32 Ag57 152.66(4) . . ?
Ag25 Ag32 Ag57 110.19(3) . . ?
Ag51 Ag32 Ag57 56.17(2) . . ?
Ag30 Ag32 Ag57 119.68(3) . . ?
Ag50 Ag32 Ag57 88.99(3) . . ?
Ag56 Ag32 Ag57 54.47(2) . . ?
Ag24 Ag32 Ag57 110.64(3) . . ?
Ag23 Ag32 Ag57 147.99(4) . . ?
Ag31 Ag32 Ag57 90.33(3) . . ?
Ag34 Ag32 Ag33 54.02(3) . . ?
Ag29 Ag32 Ag33 145.28(3) . . ?
Ag25 Ag32 Ag33 102.92(3) . . ?
Ag51 Ag32 Ag33 104.59(2) . . ?
Ag30 Ag32 Ag33 124.82(4) . . ?
Ag50 Ag32 Ag33 147.24(3) . . ?
Ag56 Ag32 Ag33 92.54(3) . . ?
Ag24 Ag32 Ag33 58.31(2) . . ?
Ag23 Ag32 Ag33 92.37(3) . . ?
Ag31 Ag32 Ag33 67.98(3) . . ?
Ag57 Ag32 Ag33 60.38(2) . . ?
S17 Ag33 S16 138.11(8) . . ?
S17 Ag33 S25 127.86(6) . . ?
S16 Ag33 S25 93.84(7) . . ?
S17 Ag33 Ag34 59.20(7) . . ?
S16 Ag33 Ag34 112.66(6) . . ?
S25 Ag33 Ag34 103.60(6) . . ?
S17 Ag33 Ag24 90.61(5) . . ?
S16 Ag33 Ag24 56.04(7) . . ?
S25 Ag33 Ag24 126.28(4) . . ?
Ag34 Ag33 Ag24 61.63(3) . . ?
S17 Ag33 Ag32 114.12(7) . . ?
S16 Ag33 Ag32 70.22(6) . . ?
S25 Ag33 Ag32 73.17(5) . . ?
Ag34 Ag33 Ag32 55.04(3) . . ?
Ag24 Ag33 Ag32 55.83(2) . . ?
S17 Ag33 Ag57 88.59(6) . . ?
S16 Ag33 Ag57 122.98(6) . . ?
S25 Ag33 Ag57 48.97(6) . . ?
Ag34 Ag33 Ag57 56.90(3) . . ?
Ag24 Ag33 Ag57 107.58(3) . . ?
Ag32 Ag33 Ag57 59.30(2) . . ?
S17 Ag34 Ag33 56.08(6) . . ?
S17 Ag34 Ag51 150.94(5) . . ?
Ag33 Ag34 Ag51 119.64(4) . . ?
S17 Ag34 Ag35 55.89(6) . . ?
Ag33 Ag34 Ag35 111.90(3) . . ?
Ag51 Ag34 Ag35 117.43(4) . . ?
S17 Ag34 Ag36 125.14(6) . . ?
Ag33 Ag34 Ag36 176.30(2) . . ?
Ag51 Ag34 Ag36 61.28(3) . . ?
Ag35 Ag34 Ag36 69.61(3) . . ?
S17 Ag34 Ag32 126.88(6) . . ?
Ag33 Ag34 Ag32 70.94(3) . . ?
Ag51 Ag34 Ag32 60.93(3) . . ?
Ag35 Ag34 Ag32 176.97(4) . . ?
Ag36 Ag34 Ag32 107.49(3) . . ?
S17 Ag34 Ag25 140.49(5) . . ?
Ag33 Ag34 Ag25 116.25(3) . . ?
Ag51 Ag34 Ag25 68.55(3) . . ?
Ag35 Ag34 Ag25 116.79(4) . . ?
Ag36 Ag34 Ag25 60.39(3) . . ?
Ag32 Ag34 Ag25 60.40(3) . . ?
S17 Ag34 Ag57 94.72(6) . . ?
Ag33 Ag34 Ag57 69.72(3) . . ?
Ag51 Ag34 Ag57 60.39(3) . . ?
Ag35 Ag34 Ag57 113.34(2) . . ?
Ag36 Ag34 Ag57 113.04(3) . . ?
Ag32 Ag34 Ag57 68.39(3) . . ?
Ag25 Ag34 Ag57 120.07(3) . . ?
S17 Ag34 Ag58 96.71(4) . . ?
Ag33 Ag34 Ag58 122.06(3) . . ?
Ag51 Ag34 Ag58 59.69(2) . . ?
Ag35 Ag34 Ag58 64.11(3) . . ?
Ag36 Ag34 Ag58 61.62(3) . . ?
Ag32 Ag34 Ag58 115.57(3) . . ?
Ag25 Ag34 Ag58 115.03(4) . . ?
Ag57 Ag34 Ag58 62.42(3) . . ?
S17 Ag34 Ag15 88.53(6) . . ?
Ag33 Ag34 Ag15 115.94(3) . . ?
Ag51 Ag34 Ag15 115.16(4) . . ?
Ag35 Ag34 Ag15 64.85(3) . . ?
Ag36 Ag34 Ag15 61.33(3) . . ?
Ag32 Ag34 Ag15 113.18(2) . . ?
Ag25 Ag34 Ag15 58.58(2) . . ?
Ag57 Ag34 Ag15 174.33(4) . . ?
Ag58 Ag34 Ag15 112.63(4) . . ?
S17 Ag34 Ag24 89.89(4) . . ?
Ag33 Ag34 Ag24 63.27(3) . . ?
Ag51 Ag34 Ag24 114.49(2) . . ?
Ag35 Ag34 Ag24 119.04(3) . . ?
Ag36 Ag34 Ag24 113.04(3) . . ?
Ag32 Ag34 Ag24 60.94(2) . . ?
Ag25 Ag34 Ag24 58.28(2) . . ?
Ag57 Ag34 Ag24 118.83(4) . . ?
Ag58 Ag34 Ag24 173.20(4) . . ?
Ag15 Ag34 Ag24 65.73(3) . . ?
S12 Ag35 S17 130.85(8) . . ?
S12 Ag35 S18 90.38(8) . . ?
S17 Ag35 S18 138.75(8) . . ?
S12 Ag35 Ag34 112.19(4) . . ?
S17 Ag35 Ag34 58.71(6) . . ?
S18 Ag35 Ag34 109.64(6) . . ?
S12 Ag35 Ag58 122.35(6) . . ?
S17 Ag35 Ag58 95.75(6) . . ?
S18 Ag35 Ag58 52.17(6) . . ?
Ag34 Ag35 Ag58 60.03(2) . . ?
S12 Ag35 Ag15 55.13(4) . . ?
S17 Ag35 Ag15 87.23(3) . . ?
S18 Ag35 Ag15 123.14(5) . . ?
Ag34 Ag35 Ag15 60.14(2) . . ?
Ag58 Ag35 Ag15 106.11(3) . . ?
S12 Ag35 Ag36 72.98(5) . . ?
S17 Ag35 Ag36 113.69(5) . . ?
S18 Ag35 Ag36 72.61(5) . . ?
Ag34 Ag35 Ag36 55.26(3) . . ?
Ag58 Ag35 Ag36 56.12(2) . . ?
Ag15 Ag35 Ag36 55.79(2) . . ?
Ag34 Ag36 Ag38 177.12(3) . . ?
Ag34 Ag36 Ag25 60.21(3) . . ?
Ag38 Ag36 Ag25 122.20(3) . . ?
Ag34 Ag36 Ag26 122.85(3) . . ?
Ag38 Ag36 Ag26 59.55(3) . . ?
Ag25 Ag36 Ag26 62.65(3) . . ?
Ag34 Ag36 Ag51 59.25(3) . . ?
Ag38 Ag36 Ag51 119.59(4) . . ?
Ag25 Ag36 Ag51 67.69(3) . . ?
Ag26 Ag36 Ag51 98.12(3) . . ?
Ag34 Ag36 Ag52 119.99(4) . . ?
Ag38 Ag36 Ag52 58.87(3) . . ?
Ag25 Ag36 Ag52 97.85(3) . . ?
Ag26 Ag36 Ag52 66.79(2) . . ?
Ag51 Ag36 Ag52 60.75(3) . . ?
Ag34 Ag36 Ag16 120.29(4) . . ?
Ag38 Ag36 Ag16 62.03(3) . . ?
Ag25 Ag36 Ag16 89.46(3) . . ?
Ag26 Ag36 Ag16 59.25(3) . . ?
Ag51 Ag36 Ag16 154.23(2) . . ?
Ag52 Ag36 Ag16 113.76(4) . . ?
Ag34 Ag36 Ag58 61.30(3) . . ?
Ag38 Ag36 Ag58 115.82(3) . . ?
Ag25 Ag36 Ag58 114.59(4) . . ?
Ag26 Ag36 Ag58 152.43(4) . . ?
Ag51 Ag36 Ag58 58.97(2) . . ?
Ag52 Ag36 Ag58 87.37(3) . . ?
Ag16 Ag36 Ag58 146.17(3) . . ?
Ag34 Ag36 Ag15 62.00(3) . . ?
Ag38 Ag36 Ag15 120.33(4) . . ?
Ag25 Ag36 Ag15 58.75(2) . . ?
Ag26 Ag36 Ag15 89.57(2) . . ?
Ag51 Ag36 Ag15 113.99(4) . . ?
Ag52 Ag36 Ag15 153.39(2) . . ?
Ag16 Ag36 Ag15 58.31(3) . . ?
Ag58 Ag36 Ag15 112.91(3) . . ?
Ag34 Ag36 Ag59 118.03(3) . . ?
Ag38 Ag36 Ag59 59.09(2) . . ?
Ag25 Ag36 Ag59 153.03(4) . . ?
Ag26 Ag36 Ag59 111.95(4) . . ?
Ag51 Ag36 Ag59 88.08(3) . . ?
Ag52 Ag36 Ag59 58.34(2) . . ?
Ag16 Ag36 Ag59 110.89(3) . . ?
Ag58 Ag36 Ag59 56.73(2) . . ?
Ag15 Ag36 Ag59 147.21(3) . . ?
Ag34 Ag36 Ag37 124.21(3) . . ?
Ag38 Ag36 Ag37 54.97(2) . . ?
Ag25 Ag36 Ag37 146.15(3) . . ?
Ag26 Ag36 Ag37 103.75(4) . . ?
Ag51 Ag36 Ag37 145.90(3) . . ?
Ag52 Ag36 Ag37 104.74(3) . . ?
Ag16 Ag36 Ag37 58.53(2) . . ?
Ag58 Ag36 Ag37 91.59(2) . . ?
Ag15 Ag36 Ag37 92.22(3) . . ?
Ag59 Ag36 Ag37 59.61(2) . . ?
Ag34 Ag36 Ag35 55.13(3) . . ?
Ag38 Ag36 Ag35 123.97(3) . . ?
Ag25 Ag36 Ag35 105.08(3) . . ?
Ag26 Ag36 Ag35 147.79(3) . . ?
Ag51 Ag36 Ag35 104.27(3) . . ?
Ag52 Ag36 Ag35 145.04(2) . . ?
Ag16 Ag36 Ag35 92.75(3) . . ?
Ag58 Ag36 Ag35 59.26(2) . . ?
Ag15 Ag36 Ag35 60.30(2) . . ?
Ag59 Ag36 Ag35 91.87(2) . . ?
Ag37 Ag36 Ag35 69.08(3) . . ?
S12 Ag37 S13 132.79(8) . . ?
S12 Ag37 S18 91.22(9) . . ?
S13 Ag37 S18 135.94(8) . . ?
S12 Ag37 Ag38 114.44(4) . . ?
S13 Ag37 Ag38 57.17(5) . . ?
S18 Ag37 Ag38 108.07(6) . . ?
S12 Ag37 Ag16 56.77(4) . . ?
S13 Ag37 Ag16 86.34(3) . . ?
S18 Ag37 Ag16 125.43(5) . . ?
Ag38 Ag37 Ag16 61.45(2) . . ?
S12 Ag37 Ag59 123.25(7) . . ?
S13 Ag37 Ag59 93.09(6) . . ?
S18 Ag37 Ag59 51.83(7) . . ?
Ag38 Ag37 Ag59 58.37(2) . . ?
Ag16 Ag37 Ag59 106.95(3) . . ?
S12 Ag37 Ag36 73.03(6) . . ?
S13 Ag37 Ag36 112.58(5) . . ?
S18 Ag37 Ag36 73.36(5) . . ?
Ag38 Ag37 Ag36 55.79(3) . . ?
Ag16 Ag37 Ag36 56.46(2) . . ?
Ag59 Ag37 Ag36 57.19(2) . . ?
S13 Ag38 Ag39 56.37(6) . . ?
S13 Ag38 Ag37 56.76(6) . . ?
Ag39 Ag38 Ag37 112.86(4) . . ?
S13 Ag38 Ag52 153.57(5) . . ?
Ag39 Ag38 Ag52 118.10(4) . . ?
Ag37 Ag38 Ag52 118.38(4) . . ?
S13 Ag38 Ag26 138.34(5) . . ?
Ag39 Ag38 Ag26 116.71(3) . . ?
Ag37 Ag38 Ag26 115.75(4) . . ?
Ag52 Ag38 Ag26 68.10(3) . . ?
S13 Ag38 Ag36 125.50(6) . . ?
Ag39 Ag38 Ag36 177.19(2) . . ?
Ag37 Ag38 Ag36 69.24(3) . . ?
Ag52 Ag38 Ag36 61.35(3) . . ?
Ag26 Ag38 Ag36 60.48(3) . . ?
S13 Ag38 Ag40 126.20(6) . . ?
Ag39 Ag38 Ag40 70.43(3) . . ?
Ag37 Ag38 Ag40 175.85(4) . . ?
Ag52 Ag38 Ag40 60.55(3) . . ?
Ag26 Ag38 Ag40 60.11(2) . . ?
Ag36 Ag38 Ag40 107.38(3) . . ?
S13 Ag38 Ag59 97.84(4) . . ?
Ag39 Ag38 Ag59 118.78(3) . . ?
Ag37 Ag38 Ag59 65.85(3) . . ?
Ag52 Ag38 Ag59 60.62(2) . . ?
Ag26 Ag38 Ag59 116.70(4) . . ?
Ag36 Ag38 Ag59 63.62(3) . . ?
Ag40 Ag38 Ag59 115.18(4) . . ?
S13 Ag38 Ag60 97.18(6) . . ?
Ag39 Ag38 Ag60 66.36(3) . . ?
Ag37 Ag38 Ag60 117.62(2) . . ?
Ag52 Ag38 Ag60 60.58(3) . . ?
Ag26 Ag38 Ag60 118.16(3) . . ?
Ag36 Ag38 Ag60 114.61(4) . . ?
Ag40 Ag38 Ag60 65.74(2) . . ?
Ag59 Ag38 Ag60 63.56(3) . . ?
S13 Ag38 Ag16 86.87(6) . . ?
Ag39 Ag38 Ag16 118.12(4) . . ?
Ag37 Ag38 Ag16 62.72(2) . . ?
Ag52 Ag38 Ag16 114.87(4) . . ?
Ag26 Ag38 Ag16 59.12(2) . . ?
Ag36 Ag38 Ag16 60.84(3) . . ?
Ag40 Ag38 Ag16 113.70(2) . . ?
Ag59 Ag38 Ag16 113.60(4) . . ?
Ag60 Ag38 Ag16 175.29(4) . . ?
S13 Ag38 Ag17 87.54(4) . . ?
Ag39 Ag38 Ag17 62.88(3) . . ?
Ag37 Ag38 Ag17 119.07(4) . . ?
Ag52 Ag38 Ag17 113.70(3) . . ?
Ag26 Ag38 Ag17 59.20(2) . . ?
Ag36 Ag38 Ag17 114.58(3) . . ?
Ag40 Ag38 Ag17 59.69(2) . . ?
Ag59 Ag38 Ag17 174.32(4) . . ?
Ag60 Ag38 Ag17 114.12(3) . . ?
Ag16 Ag38 Ag17 68.32(3) . . ?
S13 Ag39 S5 134.09(8) . . ?
S13 Ag39 S19 135.82(6) . . ?
S5 Ag39 S19 89.99(8) . . ?
S13 Ag39 Ag38 57.75(7) . . ?
S5 Ag39 Ag38 113.63(6) . . ?
S19 Ag39 Ag38 107.86(7) . . ?
S13 Ag39 Ag17 87.75(4) . . ?
S5 Ag39 Ag17 55.82(6) . . ?
S19 Ag39 Ag17 124.46(4) . . ?
Ag38 Ag39 Ag17 62.00(2) . . ?
S13 Ag39 Ag60 92.90(6) . . ?
S5 Ag39 Ag60 122.19(6) . . ?
S19 Ag39 Ag60 51.69(6) . . ?
Ag38 Ag39 Ag60 58.61(3) . . ?
Ag17 Ag39 Ag60 107.60(3) . . ?
S13 Ag39 Ag40 113.13(7) . . ?
S5 Ag39 Ag40 70.85(6) . . ?
S19 Ag39 Ag40 73.72(5) . . ?
Ag38 Ag39 Ag40 55.84(2) . . ?
Ag17 Ag39 Ag40 55.24(2) . . ?
Ag60 Ag39 Ag40 58.75(2) . . ?
Ag27 Ag40 Ag26 63.59(2) . . ?
Ag27 Ag40 Ag52 99.03(4) . . ?
Ag26 Ag40 Ag52 67.12(3) . . ?
Ag27 Ag40 Ag38 122.91(4) . . ?
Ag26 Ag40 Ag38 59.32(2) . . ?
Ag52 Ag40 Ag38 58.85(3) . . ?
Ag27 Ag40 Ag42 60.37(2) . . ?
Ag26 Ag40 Ag42 123.95(3) . . ?
Ag52 Ag40 Ag42 120.60(4) . . ?
Ag38 Ag40 Ag42 176.56(3) . . ?
Ag27 Ag40 Ag53 67.46(3) . . ?
Ag26 Ag40 Ag53 98.34(4) . . ?
Ag52 Ag40 Ag53 61.29(3) . . ?
Ag38 Ag40 Ag53 120.13(4) . . ?
Ag42 Ag40 Ag53 59.37(3) . . ?
Ag27 Ag40 Ag17 89.63(3) . . ?
Ag26 Ag40 Ag17 59.93(3) . . ?
Ag52 Ag40 Ag17 114.70(3) . . ?
Ag38 Ag40 Ag17 62.52(2) . . ?
Ag42 Ag40 Ag17 119.58(3) . . ?
Ag53 Ag40 Ag17 154.56(4) . . ?
Ag27 Ag40 Ag61 115.97(3) . . ?
Ag26 Ag40 Ag61 149.67(4) . . ?
Ag52 Ag40 Ag61 83.69(3) . . ?
Ag38 Ag40 Ag61 112.79(2) . . ?
Ag42 Ag40 Ag61 63.88(2) . . ?
Ag53 Ag40 Ag61 58.46(3) . . ?
Ag17 Ag40 Ag61 146.57(4) . . ?
Ag27 Ag40 Ag18 59.01(2) . . ?
Ag26 Ag40 Ag18 91.24(3) . . ?
Ag52 Ag40 Ag18 155.29(4) . . ?
Ag38 Ag40 Ag18 121.10(4) . . ?
Ag42 Ag40 Ag18 61.01(2) . . ?
Ag53 Ag40 Ag18 113.32(3) . . ?
Ag17 Ag40 Ag18 58.60(2) . . ?
Ag61 Ag40 Ag18 115.02(3) . . ?
Ag27 Ag40 Ag60 153.71(4) . . ?
Ag26 Ag40 Ag60 110.54(3) . . ?
Ag52 Ag40 Ag60 57.35(2) . . ?
Ag38 Ag40 Ag60 57.79(2) . . ?
Ag42 Ag40 Ag60 118.85(3) . . ?
Ag53 Ag40 Ag60 89.26(3) . . ?
Ag17 Ag40 Ag60 109.96(3) . . ?
Ag61 Ag40 Ag60 55.03(2) . . ?
Ag18 Ag40 Ag60 146.39(4) . . ?
Ag27 Ag40 Ag41 105.94(3) . . ?
Ag26 Ag40 Ag41 149.57(3) . . ?
Ag52 Ag40 Ag41 142.68(3) . . ?
Ag38 Ag40 Ag41 123.07(4) . . ?
Ag42 Ag40 Ag41 54.94(3) . . ?
Ag53 Ag40 Ag41 103.53(3) . . ?
Ag17 Ag40 Ag41 93.02(3) . . ?
Ag61 Ag40 Ag41 60.64(3) . . ?
Ag18 Ag40 Ag41 60.77(3) . . ?
Ag60 Ag40 Ag41 90.81(3) . . ?
Ag27 Ag40 Ag39 146.45(3) . . ?
Ag26 Ag40 Ag39 102.78(3) . . ?
Ag52 Ag40 Ag39 103.21(2) . . ?
Ag38 Ag40 Ag39 53.72(3) . . ?
Ag42 Ag40 Ag39 124.45(4) . . ?
Ag53 Ag40 Ag39 145.90(3) . . ?
Ag17 Ag40 Ag39 58.31(2) . . ?
Ag61 Ag40 Ag39 91.36(3) . . ?
Ag18 Ag40 Ag39 92.81(3) . . ?
Ag60 Ag40 Ag39 58.37(2) . . ?
Ag41 Ag40 Ag39 69.51(3) . . ?
S20 Ag41 S5 162.98(5) . . ?
S20 Ag41 S19 107.31(7) . . ?
S5 Ag41 S19 89.42(7) . . ?
S20 Ag41 Ag42 57.21(7) . . ?
S5 Ag41 Ag42 113.35(6) . . ?
S19 Ag41 Ag42 114.88(6) . . ?
S20 Ag41 Ag61 67.98(6) . . ?
S5 Ag41 Ag61 122.60(6) . . ?
S19 Ag41 Ag61 53.87(6) . . ?
Ag42 Ag41 Ag61 63.04(3) . . ?
S20 Ag41 Ag18 110.08(5) . . ?
S5 Ag41 Ag18 55.54(5) . . ?
S19 Ag41 Ag18 125.09(7) . . ?
Ag42 Ag41 Ag18 60.22(3) . . ?
Ag61 Ag41 Ag18 107.53(3) . . ?
S20 Ag41 Ag40 107.17(8) . . ?
S5 Ag41 Ag40 73.67(7) . . ?
S19 Ag41 Ag40 74.84(7) . . ?
Ag42 Ag41 Ag40 57.53(3) . . ?
Ag61 Ag41 Ag40 56.39(3) . . ?
Ag18 Ag41 Ag40 56.63(2) . . ?
S20 Ag42 Ag43 71.67(5) . . ?
S20 Ag42 Ag41 54.36(6) . . ?
Ag43 Ag42 Ag41 119.09(4) . . ?
S20 Ag42 Ag53 116.69(5) . . ?
Ag43 Ag42 Ag53 113.71(4) . . ?
Ag41 Ag42 Ag53 114.30(2) . . ?
S20 Ag42 Ag62 63.29(7) . . ?
Ag43 Ag42 Ag62 61.68(3) . . ?
Ag41 Ag42 Ag62 108.51(3) . . ?
Ag53 Ag42 Ag62 66.41(3) . . ?
S20 Ag42 Ag27 169.55(7) . . ?
Ag43 Ag42 Ag27 116.34(3) . . ?
Ag41 Ag42 Ag27 115.30(4) . . ?
Ag53 Ag42 Ag27 67.39(3) . . ?
Ag62 Ag42 Ag27 125.78(4) . . ?
S20 Ag42 Ag40 113.44(4) . . ?
Ag43 Ag42 Ag40 173.23(5) . . ?
Ag41 Ag42 Ag40 67.53(3) . . ?
Ag53 Ag42 Ag40 60.36(3) . . ?
Ag62 Ag42 Ag40 115.92(3) . . ?
Ag27 Ag42 Ag40 59.20(3) . . ?
S20 Ag42 Ag44 131.21(7) . . ?
Ag43 Ag42 Ag44 68.72(3) . . ?
Ag41 Ag42 Ag44 172.07(4) . . ?
Ag53 Ag42 Ag44 58.93(2) . . ?
Ag62 Ag42 Ag44 73.34(3) . . ?
Ag27 Ag42 Ag44 59.23(3) . . ?
Ag40 Ag42 Ag44 104.63(4) . . ?
S20 Ag42 Ag18 111.84(7) . . ?
Ag43 Ag42 Ag18 122.15(3) . . ?
Ag41 Ag42 Ag18 65.01(3) . . ?
Ag53 Ag42 Ag18 114.13(4) . . ?
Ag62 Ag42 Ag18 173.35(3) . . ?
Ag27 Ag42 Ag18 58.63(3) . . ?
Ag40 Ag42 Ag18 60.95(3) . . ?
Ag44 Ag42 Ag18 112.85(3) . . ?
S20 Ag42 Ag19 123.23(4) . . ?
Ag43 Ag42 Ag19 66.22(2) . . ?
Ag41 Ag42 Ag19 120.92(3) . . ?
Ag53 Ag42 Ag19 114.24(4) . . ?
Ag62 Ag42 Ag19 120.47(3) . . ?
Ag27 Ag42 Ag19 58.79(2) . . ?
Ag40 Ag42 Ag19 112.35(3) . . ?
Ag44 Ag42 Ag19 62.36(3) . . ?
Ag18 Ag42 Ag19 65.75(2) . . ?
S20 Ag42 Ag61 67.13(4) . . ?
Ag43 Ag42 Ag61 121.42(3) . . ?
Ag41 Ag42 Ag61 63.11(2) . . ?
Ag53 Ag42 Ag61 57.17(2) . . ?
Ag62 Ag42 Ag61 63.29(2) . . ?
Ag27 Ag42 Ag61 110.90(3) . . ?
Ag40 Ag42 Ag61 59.15(2) . . ?
Ag44 Ag42 Ag61 112.37(3) . . ?
Ag18 Ag42 Ag61 111.04(3) . . ?
Ag19 Ag42 Ag61 169.61(4) . . ?
S21 Ag43 S14 84.78(8) . . ?
S21 Ag43 Ag42 113.89(6) . . ?
S14 Ag43 Ag42 111.32(7) . . ?
S21 Ag43 Ag62 63.28(4) . . ?
S14 Ag43 Ag62 135.52(6) . . ?
Ag42 Ag43 Ag62 61.94(2) . . ?
S21 Ag43 Ag19 120.21(8) . . ?
S14 Ag43 Ag19 53.35(7) . . ?
Ag42 Ag43 Ag19 61.16(2) . . ?
Ag62 Ag43 Ag19 116.30(3) . . ?
S21 Ag43 Ag44 69.83(8) . . ?
S14 Ag43 Ag44 70.86(6) . . ?
Ag42 Ag43 Ag44 58.51(3) . . ?
Ag62 Ag43 Ag44 69.46(3) . . ?
Ag19 Ag43 Ag44 57.98(3) . . ?
S21 Ag43 Ag45 35.12(6) . . ?
S14 Ag43 Ag45 51.11(6) . . ?
Ag42 Ag43 Ag45 112.76(4) . . ?
Ag62 Ag43 Ag45 89.02(3) . . ?
Ag19 Ag43 Ag45 88.14(3) . . ?
Ag44 Ag43 Ag45 54.57(3) . . ?
Ag28 Ag44 Ag53 101.05(3) . . ?
Ag28 Ag44 Ag54 67.92(3) . . ?
Ag53 Ag44 Ag54 61.81(3) . . ?
Ag28 Ag44 Ag27 65.13(3) . . ?
Ag53 Ag44 Ag27 68.09(2) . . ?
Ag54 Ag44 Ag27 99.50(3) . . ?
Ag28 Ag44 Ag42 125.23(4) . . ?
Ag53 Ag44 Ag42 59.82(3) . . ?
Ag54 Ag44 Ag42 121.61(2) . . ?
Ag27 Ag44 Ag42 60.11(3) . . ?
Ag28 Ag44 Ag46 59.62(3) . . ?
Ag53 Ag44 Ag46 121.06(4) . . ?
Ag54 Ag44 Ag46 59.35(3) . . ?
Ag27 Ag44 Ag46 124.74(4) . . ?
Ag42 Ag44 Ag46 175.14(4) . . ?
Ag28 Ag44 Ag20 60.25(2) . . ?
Ag53 Ag44 Ag20 158.63(4) . . ?
Ag54 Ag44 Ag20 114.21(4) . . ?
Ag27 Ag44 Ag20 93.14(3) . . ?
Ag42 Ag44 Ag20 120.50(3) . . ?
Ag46 Ag44 Ag20 60.70(2) . . ?
Ag28 Ag44 Ag45 109.85(3) . . ?
Ag53 Ag44 Ag45 136.96(3) . . ?
Ag54 Ag44 Ag45 102.92(4) . . ?
Ag27 Ag44 Ag45 152.83(3) . . ?
Ag42 Ag44 Ag45 117.88(4) . . ?
Ag46 Ag44 Ag45 57.88(3) . . ?
Ag20 Ag44 Ag45 63.72(2) . . ?
Ag28 Ag44 Ag19 90.53(3) . . ?
Ag53 Ag44 Ag19 113.11(4) . . ?
Ag54 Ag44 Ag19 154.96(4) . . ?
Ag27 Ag44 Ag19 58.31(3) . . ?
Ag42 Ag44 Ag19 60.19(3) . . ?
Ag46 Ag44 Ag19 121.31(2) . . ?
Ag20 Ag44 Ag19 60.61(2) . . ?
Ag45 Ag44 Ag19 96.17(3) . . ?
Ag28 Ag44 Ag43 148.23(3) . . ?
Ag53 Ag44 Ag43 101.78(3) . . ?
Ag54 Ag44 Ag43 143.33(3) . . ?
Ag27 Ag44 Ag43 103.95(4) . . ?
Ag42 Ag44 Ag43 52.77(3) . . ?
Ag46 Ag44 Ag43 123.24(3) . . ?
Ag20 Ag44 Ag43 92.37(3) . . ?
Ag45 Ag44 Ag43 65.46(3) . . ?
Ag19 Ag44 Ag43 60.18(3) . . ?
Ag28 Ag44 Ag63 111.13(4) . . ?
Ag53 Ag44 Ag63 88.71(3) . . ?
Ag54 Ag44 Ag63 58.01(3) . . ?
Ag27 Ag44 Ag63 154.26(3) . . ?
Ag42 Ag44 Ag63 118.34(3) . . ?
Ag46 Ag44 Ag63 57.57(3) . . ?
Ag20 Ag44 Ag63 107.11(3) . . ?
Ag45 Ag44 Ag63 52.78(2) . . ?
Ag19 Ag44 Ag63 146.17(3) . . ?
Ag43 Ag44 Ag63 91.20(3) . . ?
S21 Ag45 S14 86.23(11) . . ?
S21 Ag45 Ag63 69.13(8) . . ?
S14 Ag45 Ag63 137.24(4) . . ?
S21 Ag45 Ag46 124.31(7) . . ?
S14 Ag45 Ag46 109.26(7) . . ?
Ag63 Ag45 Ag46 63.74(3) . . ?
S21 Ag45 Ag44 76.81(8) . . ?
S14 Ag45 Ag44 72.49(5) . . ?
Ag63 Ag45 Ag44 68.25(3) . . ?
Ag46 Ag45 Ag44 59.61(3) . . ?
S21 Ag45 Ag20 124.00(10) . . ?
S14 Ag45 Ag20 51.78(7) . . ?
Ag63 Ag45 Ag20 114.98(3) . . ?
Ag46 Ag45 Ag20 59.13(3) . . ?
Ag44 Ag45 Ag20 57.91(2) . . ?
S21 Ag45 Ag43 40.17(10) . . ?
S14 Ag45 Ag43 47.60(4) . . ?
Ag63 Ag45 Ag43 96.70(3) . . ?
Ag46 Ag45 Ag43 119.50(3) . . ?
Ag44 Ag45 Ag43 59.98(3) . . ?
Ag20 Ag45 Ag43 86.37(3) . . ?
S22 Ag46 Ag47 63.63(8) . . ?
S22 Ag46 Ag54 107.71(3) . . ?
Ag47 Ag46 Ag54 105.04(3) . . ?
S22 Ag46 Ag28 175.16(4) . . ?
Ag47 Ag46 Ag28 115.71(4) . . ?
Ag54 Ag46 Ag28 67.62(2) . . ?
S22 Ag46 Ag45 68.87(8) . . ?
Ag47 Ag46 Ag45 128.84(4) . . ?
Ag54 Ag46 Ag45 106.40(3) . . ?
Ag28 Ag46 Ag45 113.21(4) . . ?
S22 Ag46 Ag44 120.32(7) . . ?
Ag47 Ag46 Ag44 164.26(3) . . ?
Ag54 Ag46 Ag44 59.31(3) . . ?
Ag28 Ag46 Ag44 58.90(3) . . ?
Ag45 Ag46 Ag44 62.50(3) . . ?
S22 Ag46 Ag48 117.88(7) . . ?
Ag47 Ag46 Ag48 63.69(3) . . ?
Ag54 Ag46 Ag48 58.94(2) . . ?
Ag28 Ag46 Ag48 58.98(3) . . ?
Ag45 Ag46 Ag48 164.68(3) . . ?
Ag44 Ag46 Ag48 103.48(3) . . ?
S22 Ag46 Ag21 122.66(6) . . ?
Ag47 Ag46 Ag21 69.47(3) . . ?
Ag54 Ag46 Ag21 114.91(3) . . ?
Ag28 Ag46 Ag21 59.98(2) . . ?
Ag45 Ag46 Ag21 127.58(3) . . ?
Ag44 Ag46 Ag21 113.92(4) . . ?
Ag48 Ag46 Ag21 62.14(2) . . ?
S22 Ag46 Ag20 124.28(6) . . ?
Ag47 Ag46 Ag20 131.59(3) . . ?
Ag54 Ag46 Ag20 114.24(4) . . ?
Ag28 Ag46 Ag20 60.05(3) . . ?
Ag45 Ag46 Ag20 65.37(3) . . ?
Ag44 Ag46 Ag20 60.77(3) . . ?
Ag48 Ag46 Ag20 114.64(3) . . ?
Ag21 Ag46 Ag20 68.97(3) . . ?
S22 Ag46 Ag63 58.32(5) . . ?
Ag47 Ag46 Ag63 108.54(4) . . ?
Ag54 Ag46 Ag63 61.33(2) . . ?
Ag28 Ag46 Ag63 118.69(3) . . ?
Ag45 Ag46 Ag63 56.89(2) . . ?
Ag44 Ag46 Ag63 66.85(3) . . ?
Ag48 Ag46 Ag63 113.37(2) . . ?
Ag21 Ag46 Ag63 175.48(3) . . ?
Ag20 Ag46 Ag63 114.50(4) . . ?
S22 Ag46 Ag64 62.96(5) . . ?
Ag47 Ag46 Ag64 54.85(2) . . ?
Ag54 Ag46 Ag64 56.94(2) . . ?
Ag28 Ag46 Ag64 112.52(3) . . ?
Ag45 Ag46 Ag64 116.66(3) . . ?
Ag44 Ag46 Ag64 111.77(2) . . ?
Ag48 Ag46 Ag64 60.88(3) . . ?
Ag21 Ag46 Ag64 112.50(4) . . ?
Ag20 Ag46 Ag64 171.10(3) . . ?
Ag63 Ag46 Ag64 63.59(3) . . ?
S15 Ag47 Ag64 128.69(4) . . ?
S15 Ag47 Ag46 104.81(6) . . ?
Ag64 Ag47 Ag46 68.14(3) . . ?
S15 Ag47 S22 151.40(8) . . ?
Ag64 Ag47 S22 64.85(3) . . ?
Ag46 Ag47 S22 53.11(6) . . ?
S15 Ag47 S23 98.96(8) . . ?
Ag64 Ag47 S23 55.06(5) . . ?
Ag46 Ag47 S23 121.05(5) . . ?
S22 Ag47 S23 108.12(7) . . ?
S15 Ag47 Ag48 69.32(5) . . ?
Ag64 Ag47 Ag48 63.81(3) . . ?
Ag46 Ag47 Ag48 59.56(3) . . ?
S22 Ag47 Ag48 105.45(5) . . ?
S23 Ag47 Ag48 81.10(5) . . ?
S15 Ag47 Ag21 49.66(6) . . ?
Ag64 Ag47 Ag21 112.95(3) . . ?
Ag46 Ag47 Ag21 56.88(3) . . ?
S22 Ag47 Ag21 103.13(6) . . ?
S23 Ag47 Ag21 133.00(6) . . ?
Ag48 Ag47 Ag21 56.97(2) . . ?
Ag50 Ag48 Ag29 68.77(2) . . ?
Ag50 Ag48 Ag54 62.21(3) . . ?
Ag29 Ag48 Ag54 100.61(3) . . ?
Ag50 Ag48 Ag28 102.49(3) . . ?
Ag29 Ag48 Ag28 67.13(3) . . ?
Ag54 Ag48 Ag28 67.70(3) . . ?
Ag50 Ag48 Ag30 59.29(3) . . ?
Ag29 Ag48 Ag30 59.79(3) . . ?
Ag54 Ag48 Ag30 121.47(2) . . ?
Ag28 Ag48 Ag30 126.92(4) . . ?
Ag50 Ag48 Ag46 121.04(3) . . ?
Ag29 Ag48 Ag46 126.21(4) . . ?
Ag54 Ag48 Ag46 59.03(2) . . ?
Ag28 Ag48 Ag46 59.09(3) . . ?
Ag30 Ag48 Ag46 173.99(4) . . ?
Ag50 Ag48 Ag22 114.42(4) . . ?
Ag29 Ag48 Ag22 59.89(3) . . ?
Ag54 Ag48 Ag22 157.53(4) . . ?
Ag28 Ag48 Ag22 92.85(3) . . ?
Ag30 Ag48 Ag22 60.79(2) . . ?
Ag46 Ag48 Ag22 121.41(2) . . ?
Ag50 Ag48 Ag21 159.59(4) . . ?
Ag29 Ag48 Ag21 94.29(3) . . ?
Ag54 Ag48 Ag21 112.49(3) . . ?
Ag28 Ag48 Ag21 59.02(2) . . ?
Ag30 Ag48 Ag21 122.79(3) . . ?
Ag46 Ag48 Ag21 59.33(2) . . ?
Ag22 Ag48 Ag21 62.12(2) . . ?
Ag50 Ag48 Ag47 133.33(3) . . ?
Ag29 Ag48 Ag47 155.68(3) . . ?
Ag54 Ag48 Ag47 100.00(3) . . ?
Ag28 Ag48 Ag47 109.68(3) . . ?
Ag30 Ag48 Ag47 118.15(4) . . ?
Ag46 Ag48 Ag47 56.74(3) . . ?
Ag22 Ag48 Ag47 97.09(3) . . ?
Ag21 Ag48 Ag47 65.79(2) . . ?
Ag50 Ag48 Ag64 82.61(3) . . ?
Ag29 Ag48 Ag64 150.48(2) . . ?
Ag54 Ag48 Ag64 57.71(3) . . ?
Ag28 Ag48 Ag64 114.45(4) . . ?
Ag30 Ag48 Ag64 111.75(3) . . ?
Ag46 Ag48 Ag64 63.00(3) . . ?
Ag22 Ag48 Ag64 144.56(4) . . ?
Ag21 Ag48 Ag64 111.96(3) . . ?
Ag47 Ag48 Ag64 53.73(2) . . ?
Ag50 Ag48 Ag49 97.75(3) . . ?
Ag29 Ag48 Ag49 103.71(4) . . ?
Ag54 Ag48 Ag49 139.63(3) . . ?
Ag28 Ag48 Ag49 152.25(3) . . ?
Ag30 Ag48 Ag49 51.12(2) . . ?
Ag46 Ag48 Ag49 124.05(3) . . ?
Ag22 Ag48 Ag49 61.26(3) . . ?
Ag21 Ag48 Ag49 97.33(3) . . ?
Ag47 Ag48 Ag49 67.34(3) . . ?
Ag64 Ag48 Ag49 86.68(3) . . ?
Ag30 Ag49 S15 108.22(6) . . ?
Ag30 Ag49 Ag55 64.56(2) . . ?
S15 Ag49 Ag55 135.49(6) . . ?
Ag30 Ag49 S23 110.86(5) . . ?
S15 Ag49 S23 100.89(8) . . ?
Ag55 Ag49 S23 51.26(4) . . ?
Ag30 Ag49 Ag22 61.03(3) . . ?
S15 Ag49 Ag22 51.28(6) . . ?
Ag55 Ag49 Ag22 119.80(4) . . ?
S23 Ag49 Ag22 134.73(7) . . ?
Ag30 Ag49 Ag48 58.70(3) . . ?
S15 Ag49 Ag48 65.59(6) . . ?
Ag55 Ag49 Ag48 75.21(3) . . ?
S23 Ag49 Ag48 81.20(7) . . ?
Ag22 Ag49 Ag48 55.89(3) . . ?
Ag56 Ag50 Ag48 125.14(4) . . ?
Ag56 Ag50 Ag4 115.16(2) . . ?
Ag48 Ag50 Ag4 117.42(4) . . ?
Ag56 Ag50 Ag30 67.28(3) . . ?
Ag48 Ag50 Ag30 61.64(3) . . ?
Ag4 Ag50 Ag30 175.02(4) . . ?
Ag56 Ag50 Ag32 61.27(3) . . ?
Ag48 Ag50 Ag32 105.80(3) . . ?
Ag4 Ag50 Ag32 116.72(3) . . ?
Ag30 Ag50 Ag32 60.10(3) . . ?
Ag56 Ag50 Ag54 158.29(4) . . ?
Ag48 Ag50 Ag54 59.02(3) . . ?
Ag4 Ag50 Ag54 58.84(3) . . ?
Ag30 Ag50 Ag54 120.63(2) . . ?
Ag32 Ag50 Ag54 140.39(4) . . ?
Ag56 Ag50 Ag3 138.63(4) . . ?
Ag48 Ag50 Ag3 83.36(3) . . ?
Ag4 Ag50 Ag3 59.63(3) . . ?
Ag30 Ag50 Ag3 115.55(3) . . ?
Ag32 Ag50 Ag3 83.86(3) . . ?
Ag54 Ag50 Ag3 59.41(3) . . ?
Ag56 Ag50 Ag51 82.10(3) . . ?
Ag48 Ag50 Ag51 140.07(4) . . ?
Ag4 Ag50 Ag51 58.45(3) . . ?
Ag30 Ag50 Ag51 118.69(4) . . ?
Ag32 Ag50 Ag51 58.64(3) . . ?
Ag54 Ag50 Ag51 107.47(4) . . ?
Ag3 Ag50 Ag51 59.83(3) . . ?
Ag56 Ag50 Ag65 94.07(3) . . ?
Ag48 Ag50 Ag65 99.67(3) . . ?
Ag4 Ag50 Ag65 58.99(3) . . ?
Ag30 Ag50 Ag65 125.76(4) . . ?
Ag32 Ag50 Ag65 151.76(3) . . ?
Ag54 Ag50 Ag65 64.65(3) . . ?
Ag3 Ag50 Ag65 111.38(4) . . ?
Ag51 Ag50 Ag65 107.42(3) . . ?
Ag56 Ag50 Ag29 109.06(4) . . ?
Ag48 Ag50 Ag29 55.65(2) . . ?
Ag4 Ag50 Ag29 118.99(4) . . ?
Ag30 Ag50 Ag29 56.18(3) . . ?
Ag32 Ag50 Ag29 55.29(2) . . ?
Ag54 Ag50 Ag29 90.72(3) . . ?
Ag3 Ag50 Ag29 59.37(3) . . ?
Ag51 Ag50 Ag29 90.00(3) . . ?
Ag65 Ag50 Ag29 152.92(3) . . ?
Ag56 Ag50 Ag55 62.03(3) . . ?
Ag48 Ag50 Ag55 73.63(3) . . ?
Ag4 Ag50 Ag55 128.68(3) . . ?
Ag30 Ag50 Ag55 56.21(3) . . ?
Ag32 Ag50 Ag55 105.70(4) . . ?
Ag54 Ag50 Ag55 104.00(3) . . ?
Ag3 Ag50 Ag55 156.69(2) . . ?
Ag51 Ag50 Ag55 143.25(3) . . ?
Ag65 Ag50 Ag55 69.90(3) . . ?
Ag29 Ag50 Ag55 108.25(3) . . ?
Ag56 Ag50 Ag66 58.14(2) . . ?
Ag48 Ag50 Ag66 158.02(4) . . ?
Ag4 Ag50 Ag66 57.59(2) . . ?
Ag30 Ag50 Ag66 125.30(3) . . ?
Ag32 Ag50 Ag66 94.50(3) . . ?
Ag54 Ag50 Ag66 109.49(3) . . ?
Ag3 Ag50 Ag66 107.56(3) . . ?
Ag51 Ag50 Ag66 58.80(2) . . ?
Ag65 Ag50 Ag66 58.80(2) . . ?
Ag29 Ag50 Ag66 146.32(3) . . ?
Ag55 Ag50 Ag66 93.08(3) . . ?
Ag4 Ag51 Ag34 174.64(3) . . ?
Ag4 Ag51 Ag32 118.56(3) . . ?
Ag34 Ag51 Ag32 59.66(3) . . ?
Ag4 Ag51 Ag58 121.21(3) . . ?
Ag34 Ag51 Ag58 62.45(2) . . ?
Ag32 Ag51 Ag58 116.92(3) . . ?
Ag4 Ag51 Ag36 117.91(4) . . ?
Ag34 Ag51 Ag36 59.47(3) . . ?
Ag32 Ag51 Ag36 105.15(3) . . ?
Ag58 Ag51 Ag36 61.98(2) . . ?
Ag4 Ag51 Ag57 123.30(4) . . ?
Ag34 Ag51 Ag57 61.42(3) . . ?
Ag32 Ag51 Ag57 68.31(3) . . ?
Ag58 Ag51 Ag57 63.71(3) . . ?
Ag36 Ag51 Ag57 112.38(3) . . ?
Ag4 Ag51 Ag52 58.47(3) . . ?
Ag34 Ag51 Ag52 119.23(4) . . ?
Ag32 Ag51 Ag52 141.43(3) . . ?
Ag58 Ag51 Ag52 88.49(3) . . ?
Ag36 Ag51 Ag52 59.77(3) . . ?
Ag57 Ag51 Ag52 148.98(2) . . ?
Ag4 Ag51 Ag3 59.78(2) . . ?
Ag34 Ag51 Ag3 114.88(3) . . ?
Ag32 Ag51 Ag3 84.77(2) . . ?
Ag58 Ag51 Ag3 143.35(4) . . ?
Ag36 Ag51 Ag3 84.74(3) . . ?
Ag57 Ag51 Ag3 150.79(4) . . ?
Ag52 Ag51 Ag3 59.95(3) . . ?
Ag4 Ag51 Ag50 58.73(3) . . ?
Ag34 Ag51 Ag50 119.86(4) . . ?
Ag32 Ag51 Ag50 60.21(3) . . ?
Ag58 Ag51 Ag50 155.91(4) . . ?
Ag36 Ag51 Ag50 141.63(3) . . ?
Ag57 Ag51 Ag50 95.43(3) . . ?
Ag52 Ag51 Ag50 107.77(3) . . ?
Ag3 Ag51 Ag50 59.99(2) . . ?
Ag4 Ag51 Ag67 60.19(2) . . ?
Ag34 Ag51 Ag67 123.67(3) . . ?
Ag32 Ag51 Ag67 156.88(4) . . ?
Ag58 Ag51 Ag67 61.22(2) . . ?
Ag36 Ag51 Ag67 94.06(3) . . ?
Ag57 Ag51 Ag67 92.72(2) . . ?
Ag52 Ag51 Ag67 60.14(2) . . ?
Ag3 Ag51 Ag67 110.12(3) . . ?
Ag50 Ag51 Ag67 111.10(3) . . ?
Ag4 Ag51 Ag66 59.99(3) . . ?
Ag34 Ag51 Ag66 124.79(4) . . ?
Ag32 Ag51 Ag66 99.56(4) . . ?
Ag58 Ag51 Ag66 93.39(2) . . ?
Ag36 Ag51 Ag66 151.00(3) . . ?
Ag57 Ag51 Ag66 63.36(3) . . ?
Ag52 Ag51 Ag66 107.81(3) . . ?
Ag3 Ag51 Ag66 112.74(3) . . ?
Ag50 Ag51 Ag66 65.12(2) . . ?
Ag67 Ag51 Ag66 58.82(2) . . ?
Ag4 Ag51 Ag25 118.49(3) . . ?
Ag34 Ag51 Ag25 56.16(2) . . ?
Ag32 Ag51 Ag25 55.95(3) . . ?
Ag58 Ag51 Ag25 107.42(3) . . ?
Ag36 Ag51 Ag25 55.81(2) . . ?
Ag57 Ag51 Ag25 110.38(3) . . ?
Ag52 Ag51 Ag25 90.13(3) . . ?
Ag3 Ag51 Ag25 58.72(2) . . ?
Ag50 Ag51 Ag25 90.60(2) . . ?
Ag67 Ag51 Ag25 146.90(4) . . ?
Ag66 Ag51 Ag25 153.01(3) . . ?
Ag4 Ag52 Ag38 175.48(3) . . ?
Ag4 Ag52 Ag40 117.84(3) . . ?
Ag38 Ag52 Ag40 60.60(3) . . ?
Ag4 Ag52 Ag59 122.18(3) . . ?
Ag38 Ag52 Ag59 61.10(2) . . ?
Ag40 Ag52 Ag59 115.66(4) . . ?
Ag4 Ag52 Ag36 118.11(4) . . ?
Ag38 Ag52 Ag36 59.78(3) . . ?
Ag40 Ag52 Ag36 106.24(3) . . ?
Ag59 Ag52 Ag36 63.25(3) . . ?
Ag4 Ag52 Ag60 122.50(4) . . ?
Ag38 Ag52 Ag60 61.32(3) . . ?
Ag40 Ag52 Ag60 66.03(3) . . ?
Ag59 Ag52 Ag60 63.98(3) . . ?
Ag36 Ag52 Ag60 113.88(3) . . ?
Ag4 Ag52 Ag51 58.96(3) . . ?
Ag38 Ag52 Ag51 119.23(4) . . ?
Ag40 Ag52 Ag51 142.14(3) . . ?
Ag59 Ag52 Ag51 90.14(3) . . ?
Ag36 Ag52 Ag51 59.48(3) . . ?
Ag60 Ag52 Ag51 150.86(2) . . ?
Ag4 Ag52 Ag3 60.04(2) . . ?
Ag38 Ag52 Ag3 115.45(3) . . ?
Ag40 Ag52 Ag3 84.93(2) . . ?
Ag59 Ag52 Ag3 145.17(4) . . ?
Ag36 Ag52 Ag3 84.73(3) . . ?
Ag60 Ag52 Ag3 148.55(3) . . ?
Ag51 Ag52 Ag3 60.23(2) . . ?
Ag4 Ag52 Ag53 58.67(3) . . ?
Ag38 Ag52 Ag53 120.05(3) . . ?
Ag40 Ag52 Ag53 59.45(3) . . ?
Ag59 Ag52 Ag53 154.22(4) . . ?
Ag36 Ag52 Ag53 141.80(3) . . ?
Ag60 Ag52 Ag53 93.21(3) . . ?
Ag51 Ag52 Ag53 108.19(3) . . ?
Ag3 Ag52 Ag53 60.14(3) . . ?
Ag4 Ag52 Ag67 60.85(2) . . ?
Ag38 Ag52 Ag67 122.58(3) . . ?
Ag40 Ag52 Ag67 154.69(4) . . ?
Ag59 Ag52 Ag67 61.48(2) . . ?
Ag36 Ag52 Ag67 94.73(3) . . ?
Ag60 Ag52 Ag67 92.79(3) . . ?
Ag51 Ag52 Ag67 61.50(3) . . ?
Ag3 Ag52 Ag67 111.47(3) . . ?
Ag53 Ag52 Ag67 111.02(3) . . ?
Ag4 Ag52 Ag68 59.41(3) . . ?
Ag38 Ag52 Ag68 124.50(4) . . ?
Ag40 Ag52 Ag68 97.41(3) . . ?
Ag59 Ag52 Ag68 93.92(2) . . ?
Ag36 Ag52 Ag68 152.41(3) . . ?
Ag60 Ag52 Ag68 63.19(3) . . ?
Ag51 Ag52 Ag68 108.50(3) . . ?
Ag3 Ag52 Ag68 111.78(3) . . ?
Ag53 Ag52 Ag68 63.53(2) . . ?
Ag67 Ag52 Ag68 59.16(3) . . ?
Ag4 Ag52 Ag26 119.31(3) . . ?
Ag38 Ag52 Ag26 56.17(2) . . ?
Ag40 Ag52 Ag26 56.27(2) . . ?
Ag59 Ag52 Ag26 107.44(3) . . ?
Ag36 Ag52 Ag26 56.16(2) . . ?
Ag60 Ag52 Ag26 108.88(3) . . ?
Ag51 Ag52 Ag26 90.86(3) . . ?
Ag3 Ag52 Ag26 59.28(2) . . ?
Ag53 Ag52 Ag26 90.68(2) . . ?
Ag67 Ag52 Ag26 148.62(4) . . ?
Ag68 Ag52 Ag26 151.24(3) . . ?
Ag4 Ag53 Ag44 118.18(4) . . ?
Ag4 Ag53 Ag61 116.35(2) . . ?
Ag44 Ag53 Ag61 122.17(4) . . ?
Ag4 Ag53 Ag42 176.40(4) . . ?
Ag44 Ag53 Ag42 61.25(3) . . ?
Ag61 Ag53 Ag42 65.50(3) . . ?
Ag4 Ag53 Ag40 117.43(3) . . ?
Ag44 Ag53 Ag40 106.30(3) . . ?
Ag61 Ag53 Ag40 61.94(3) . . ?
Ag42 Ag53 Ag40 60.27(3) . . ?
Ag4 Ag53 Ag54 59.21(3) . . ?
Ag44 Ag53 Ag54 59.24(3) . . ?
Ag61 Ag53 Ag54 156.83(4) . . ?
Ag42 Ag53 Ag54 120.46(2) . . ?
Ag40 Ag53 Ag54 141.21(3) . . ?
Ag4 Ag53 Ag52 58.45(3) . . ?
Ag44 Ag53 Ag52 141.59(3) . . ?
Ag61 Ag53 Ag52 84.43(3) . . ?
Ag42 Ag53 Ag52 119.47(4) . . ?
Ag40 Ag53 Ag52 59.26(3) . . ?
Ag54 Ag53 Ag52 107.76(4) . . ?
Ag4 Ag53 Ag3 59.86(3) . . ?
Ag44 Ag53 Ag3 84.81(3) . . ?
Ag61 Ag53 Ag3 140.85(4) . . ?
Ag42 Ag53 Ag3 116.66(3) . . ?
Ag40 Ag53 Ag3 84.67(3) . . ?
Ag54 Ag53 Ag3 59.64(3) . . ?
Ag52 Ag53 Ag3 59.85(2) . . ?
Ag4 Ag53 Ag69 59.11(3) . . ?
Ag44 Ag53 Ag69 97.34(3) . . ?
Ag61 Ag53 Ag69 94.42(3) . . ?
Ag42 Ag53 Ag69 124.29(4) . . ?
Ag40 Ag53 Ag69 152.93(3) . . ?
Ag54 Ag53 Ag69 63.31(3) . . ?
Ag52 Ag53 Ag69 108.46(3) . . ?
Ag3 Ag53 Ag69 110.87(4) . . ?
Ag4 Ag53 Ag62 126.55(4) . . ?
Ag44 Ag53 Ag62 70.28(2) . . ?
Ag61 Ag53 Ag62 62.84(3) . . ?
Ag42 Ag53 Ag62 56.95(3) . . ?
Ag40 Ag53 Ag62 108.04(4) . . ?
Ag54 Ag53 Ag62 100.33(3) . . ?
Ag52 Ag53 Ag62 145.90(3) . . ?
Ag3 Ag53 Ag62 154.24(3) . . ?
Ag69 Ag53 Ag62 67.55(3) . . ?
Ag4 Ag53 Ag68 57.89(2) . . ?
Ag44 Ag53 Ag68 156.32(4) . . ?
Ag61 Ag53 Ag68 58.84(2) . . ?
Ag42 Ag53 Ag68 124.23(4) . . ?
Ag40 Ag53 Ag68 94.72(3) . . ?
Ag54 Ag53 Ag68 109.77(3) . . ?
Ag52 Ag53 Ag68 59.53(2) . . ?
Ag3 Ag53 Ag68 108.34(3) . . ?
Ag69 Ag53 Ag68 59.88(2) . . ?
Ag62 Ag53 Ag68 93.20(3) . . ?
Ag4 Ag53 Ag27 119.85(4) . . ?
Ag44 Ag53 Ag27 56.33(2) . . ?
Ag61 Ag53 Ag27 109.03(4) . . ?
Ag42 Ag53 Ag27 56.67(3) . . ?
Ag40 Ag53 Ag27 55.69(2) . . ?
Ag54 Ag53 Ag27 90.86(3) . . ?
Ag52 Ag53 Ag27 90.62(3) . . ?
Ag3 Ag53 Ag27 59.99(2) . . ?
Ag69 Ag53 Ag27 151.26(3) . . ?
Ag62 Ag53 Ag27 108.16(3) . . ?
Ag68 Ag53 Ag27 147.31(3) . . ?
Ag4 Ag54 Ag48 117.32(4) . . ?
Ag4 Ag54 Ag44 117.46(4) . . ?
Ag48 Ag54 Ag44 107.29(3) . . ?
Ag4 Ag54 Ag46 177.73(4) . . ?
Ag48 Ag54 Ag46 62.02(3) . . ?
Ag44 Ag54 Ag46 61.34(3) . . ?
Ag4 Ag54 Ag64 115.10(3) . . ?
Ag48 Ag54 Ag64 65.36(3) . . ?
Ag44 Ag54 Ag64 122.52(3) . . ?
Ag46 Ag54 Ag64 66.80(3) . . ?
Ag4 Ag54 Ag3 60.10(2) . . ?
Ag48 Ag54 Ag3 83.89(3) . . ?
Ag44 Ag54 Ag3 85.23(3) . . ?
Ag46 Ag54 Ag3 117.65(3) . . ?
Ag64 Ag54 Ag3 142.79(4) . . ?
Ag4 Ag54 Ag53 58.78(2) . . ?
Ag48 Ag54 Ag53 141.71(4) . . ?
Ag44 Ag54 Ag53 58.94(3) . . ?
Ag46 Ag54 Ag53 120.19(4) . . ?
Ag64 Ag54 Ag53 152.93(4) . . ?
Ag3 Ag54 Ag53 60.71(3) . . ?
Ag4 Ag54 Ag50 58.98(3) . . ?
Ag48 Ag54 Ag50 58.77(2) . . ?
Ag44 Ag54 Ag50 143.11(4) . . ?
Ag46 Ag54 Ag50 120.60(3) . . ?
Ag64 Ag54 Ag50 84.79(4) . . ?
Ag3 Ag54 Ag50 60.62(3) . . ?
Ag53 Ag54 Ag50 108.79(3) . . ?
Ag4 Ag54 Ag63 120.26(3) . . ?
Ag48 Ag54 Ag63 116.10(3) . . ?
Ag44 Ag54 Ag63 67.61(3) . . ?
Ag46 Ag54 Ag63 61.40(2) . . ?
Ag64 Ag54 Ag63 67.08(3) . . ?
Ag3 Ag54 Ag63 149.67(4) . . ?
Ag53 Ag54 Ag63 92.56(4) . . ?
Ag50 Ag54 Ag63 148.74(4) . . ?
Ag4 Ag54 Ag69 58.07(2) . . ?
Ag48 Ag54 Ag69 154.59(4) . . ?
Ag44 Ag54 Ag69 95.49(3) . . ?
Ag46 Ag54 Ag69 123.56(3) . . ?
Ag64 Ag54 Ag69 93.10(3) . . ?
Ag3 Ag54 Ag69 109.65(3) . . ?
Ag53 Ag54 Ag69 60.73(3) . . ?
Ag50 Ag54 Ag69 108.27(2) . . ?
Ag63 Ag54 Ag69 62.19(2) . . ?
Ag4 Ag54 Ag28 121.50(3) . . ?
Ag48 Ag54 Ag28 56.20(3) . . ?
Ag44 Ag54 Ag28 55.80(3) . . ?
Ag46 Ag54 Ag28 56.25(2) . . ?
Ag64 Ag54 Ag28 111.32(3) . . ?
Ag3 Ag54 Ag28 61.40(2) . . ?
Ag53 Ag54 Ag28 91.74(3) . . ?
Ag50 Ag54 Ag28 93.04(3) . . ?
Ag63 Ag54 Ag28 109.29(2) . . ?
Ag69 Ag54 Ag28 149.12(4) . . ?
Ag4 Ag54 Ag65 57.12(2) . . ?
Ag48 Ag54 Ag65 95.98(3) . . ?
Ag44 Ag54 Ag65 154.44(4) . . ?
Ag46 Ag54 Ag65 124.87(4) . . ?
Ag64 Ag54 Ag65 58.16(2) . . ?
Ag3 Ag54 Ag65 108.11(3) . . ?
Ag53 Ag54 Ag65 107.94(2) . . ?
Ag50 Ag54 Ag65 59.32(3) . . ?
Ag63 Ag54 Ag65 92.96(3) . . ?
Ag69 Ag54 Ag65 59.80(3) . . ?
Ag28 Ag54 Ag65 149.74(4) . . ?
S23 Ag55 S30 123.78(9) . . ?
S23 Ag55 S24 124.09(9) . . ?
S30 Ag55 S24 104.95(7) . . ?
S23 Ag55 Ag49 64.68(6) . . ?
S30 Ag55 Ag49 170.10(6) . . ?
S24 Ag55 Ag49 70.56(3) . . ?
S23 Ag55 Ag30 115.67(6) . . ?
S30 Ag55 Ag30 113.56(6) . . ?
S24 Ag55 Ag30 56.37(6) . . ?
Ag49 Ag55 Ag30 56.54(3) . . ?
S23 Ag55 Ag56 170.69(8) . . ?
S30 Ag55 Ag56 53.37(7) . . ?
S24 Ag55 Ag56 63.68(5) . . ?
Ag49 Ag55 Ag56 117.38(3) . . ?
Ag30 Ag55 Ag56 63.02(2) . . ?
S23 Ag55 Ag50 118.10(8) . . ?
S30 Ag55 Ag50 71.74(7) . . ?
S24 Ag55 Ag50 100.81(6) . . ?
Ag49 Ag55 Ag50 100.07(3) . . ?
Ag30 Ag55 Ag50 55.43(3) . . ?
Ag56 Ag55 Ag50 53.03(3) . . ?
S30 Ag56 S25 139.18(7) . . ?
S30 Ag56 Ag50 78.52(6) . . ?
S25 Ag56 Ag50 139.35(6) . . ?
S30 Ag56 Ag57 117.66(5) . . ?
S25 Ag56 Ag57 54.47(6) . . ?
Ag50 Ag56 Ag57 99.71(4) . . ?
S30 Ag56 Ag32 139.29(6) . . ?
S25 Ag56 Ag32 79.20(5) . . ?
Ag50 Ag56 Ag32 61.06(3) . . ?
Ag57 Ag56 Ag32 68.40(3) . . ?
S30 Ag56 Ag66 56.74(6) . . ?
S25 Ag56 Ag66 115.04(4) . . ?
Ag50 Ag56 Ag66 67.75(3) . . ?
Ag57 Ag56 Ag66 65.12(3) . . ?
Ag32 Ag56 Ag66 100.26(4) . . ?
S30 Ag56 Ag31 142.23(6) . . ?
S25 Ag56 Ag31 56.37(4) . . ?
Ag50 Ag56 Ag31 106.37(3) . . ?
Ag57 Ag56 Ag31 98.73(3) . . ?
Ag32 Ag56 Ag31 61.86(3) . . ?
Ag66 Ag56 Ag31 160.33(4) . . ?
S30 Ag56 Ag55 53.71(4) . . ?
S25 Ag56 Ag55 142.60(6) . . ?
Ag50 Ag56 Ag55 64.93(3) . . ?
Ag57 Ag56 Ag55 162.69(4) . . ?
Ag32 Ag56 Ag55 107.62(2) . . ?
Ag66 Ag56 Ag55 100.16(3) . . ?
Ag31 Ag56 Ag55 93.57(3) . . ?
S30 Ag56 Ag30 105.69(4) . . ?
S25 Ag56 Ag30 109.29(3) . . ?
Ag50 Ag56 Ag30 56.54(2) . . ?
Ag57 Ag56 Ag30 125.04(3) . . ?
Ag32 Ag56 Ag30 56.68(2) . . ?
Ag66 Ag56 Ag30 124.18(3) . . ?
Ag31 Ag56 Ag30 54.70(2) . . ?
Ag55 Ag56 Ag30 54.44(2) . . ?
S25 Ag57 S26 142.45(8) . . ?
S25 Ag57 Ag56 59.44(5) . . ?
S26 Ag57 Ag56 113.97(6) . . ?
S25 Ag57 Ag51 129.68(3) . . ?
S26 Ag57 Ag51 80.77(6) . . ?
Ag56 Ag57 Ag51 82.76(3) . . ?
S25 Ag57 Ag34 103.92(5) . . ?
S26 Ag57 Ag34 111.93(7) . . ?
Ag56 Ag57 Ag34 111.63(2) . . ?
Ag51 Ag57 Ag34 58.18(3) . . ?
S25 Ag57 Ag58 156.91(6) . . ?
S26 Ag57 Ag58 52.83(7) . . ?
Ag56 Ag57 Ag58 138.97(4) . . ?
Ag51 Ag57 Ag58 57.98(2) . . ?
Ag34 Ag57 Ag58 59.41(3) . . ?
S25 Ag57 Ag66 114.22(6) . . ?
S26 Ag57 Ag66 56.91(5) . . ?
Ag56 Ag57 Ag66 59.32(3) . . ?
Ag51 Ag57 Ag66 60.54(3) . . ?
Ag34 Ag57 Ag66 118.72(3) . . ?
Ag58 Ag57 Ag66 88.66(3) . . ?
S25 Ag57 Ag32 75.49(3) . . ?
S26 Ag57 Ag32 135.39(5) . . ?
Ag56 Ag57 Ag32 57.13(2) . . ?
Ag51 Ag57 Ag32 55.52(2) . . ?
Ag34 Ag57 Ag32 54.53(2) . . ?
Ag58 Ag57 Ag32 102.53(3) . . ?
Ag66 Ag57 Ag32 90.47(2) . . ?
S25 Ag57 Ag33 52.85(6) . . ?
S26 Ag57 Ag33 151.83(6) . . ?
Ag56 Ag57 Ag33 94.20(3) . . ?
Ag51 Ag57 Ag33 104.02(3) . . ?
Ag34 Ag57 Ag33 53.38(3) . . ?
Ag58 Ag57 Ag33 105.72(3) . . ?
Ag66 Ag57 Ag33 149.32(2) . . ?
Ag32 Ag57 Ag33 60.32(2) . . ?
S26 Ag58 S18 134.79(6) . . ?
S26 Ag58 Ag59 113.20(7) . . ?
S18 Ag58 Ag59 56.16(7) . . ?
S26 Ag58 Ag51 81.35(3) . . ?
S18 Ag58 Ag51 136.89(5) . . ?
Ag59 Ag58 Ag51 91.71(3) . . ?
S26 Ag58 Ag34 111.38(5) . . ?
S18 Ag58 Ag34 110.53(5) . . ?
Ag59 Ag58 Ag34 119.84(3) . . ?
Ag51 Ag58 Ag34 57.85(2) . . ?
S26 Ag58 Ag36 139.19(4) . . ?
S18 Ag58 Ag36 79.53(4) . . ?
Ag59 Ag58 Ag36 62.76(3) . . ?
Ag51 Ag58 Ag36 59.05(2) . . ?
Ag34 Ag58 Ag36 57.08(3) . . ?
S26 Ag58 Ag67 57.09(6) . . ?
S18 Ag58 Ag67 113.24(7) . . ?
Ag59 Ag58 Ag67 61.54(3) . . ?
Ag51 Ag58 Ag67 61.58(2) . . ?
Ag34 Ag58 Ag67 119.42(3) . . ?
Ag36 Ag58 Ag67 92.56(3) . . ?
S26 Ag58 Ag57 53.53(6) . . ?
S18 Ag58 Ag57 156.26(7) . . ?
Ag59 Ag58 Ag57 147.01(4) . . ?
Ag51 Ag58 Ag57 58.30(3) . . ?
Ag34 Ag58 Ag57 58.17(3) . . ?
Ag36 Ag58 Ag57 105.82(2) . . ?
Ag67 Ag58 Ag57 89.89(3) . . ?
S26 Ag58 Ag35 146.42(6) . . ?
S18 Ag58 Ag35 57.29(6) . . ?
Ag59 Ag58 Ag35 98.84(3) . . ?
Ag51 Ag58 Ag35 108.42(2) . . ?
Ag34 Ag58 Ag35 55.87(2) . . ?
Ag36 Ag58 Ag35 64.62(2) . . ?
Ag67 Ag58 Ag35 155.85(3) . . ?
Ag57 Ag58 Ag35 103.40(3) . . ?
S18 Ag59 S27 137.10(6) . . ?
S18 Ag59 Ag58 56.45(6) . . ?
S27 Ag59 Ag58 112.38(7) . . ?
S18 Ag59 Ag52 135.28(5) . . ?
S27 Ag59 Ag52 79.44(4) . . ?
Ag58 Ag59 Ag52 89.66(3) . . ?
S18 Ag59 Ag38 109.27(5) . . ?
S27 Ag59 Ag38 111.52(5) . . ?
Ag58 Ag59 Ag38 117.80(3) . . ?
Ag52 Ag59 Ag38 58.27(2) . . ?
S18 Ag59 Ag67 113.70(7) . . ?
S27 Ag59 Ag67 54.91(7) . . ?
Ag58 Ag59 Ag67 61.74(3) . . ?
Ag52 Ag59 Ag67 60.65(2) . . ?
Ag38 Ag59 Ag67 118.92(3) . . ?
S18 Ag59 Ag36 78.45(4) . . ?
S27 Ag59 Ag36 136.26(5) . . ?
Ag58 Ag59 Ag36 60.51(3) . . ?
Ag52 Ag59 Ag36 58.41(2) . . ?
Ag38 Ag59 Ag36 57.30(3) . . ?
Ag67 Ag59 Ag36 91.41(3) . . ?
S18 Ag59 Ag60 157.05(7) . . ?
S27 Ag59 Ag60 53.66(6) . . ?
Ag58 Ag59 Ag60 145.27(3) . . ?
Ag52 Ag59 Ag60 58.08(3) . . ?
Ag38 Ag59 Ag60 58.40(3) . . ?
Ag67 Ag59 Ag60 89.01(3) . . ?
Ag36 Ag59 Ag60 105.41(2) . . ?
S18 Ag59 Ag37 55.68(6) . . ?
S27 Ag59 Ag37 150.87(7) . . ?
Ag58 Ag59 Ag37 96.14(3) . . ?
Ag52 Ag59 Ag37 107.60(2) . . ?
Ag38 Ag59 Ag37 55.78(2) . . ?
Ag67 Ag59 Ag37 153.22(4) . . ?
Ag36 Ag59 Ag37 63.20(3) . . ?
Ag60 Ag59 Ag37 105.19(3) . . ?
S19 Ag60 S27 139.57(8) . . ?
S19 Ag60 Ag61 58.91(6) . . ?
S27 Ag60 Ag61 111.31(6) . . ?
S19 Ag60 Ag52 132.55(4) . . ?
S27 Ag60 Ag52 79.58(6) . . ?
Ag61 Ag60 Ag52 85.53(3) . . ?
S19 Ag60 Ag38 107.27(6) . . ?
S27 Ag60 Ag38 111.57(7) . . ?
Ag61 Ag60 Ag38 115.34(2) . . ?
Ag52 Ag60 Ag38 58.10(3) . . ?
S19 Ag60 Ag59 157.09(7) . . ?
S27 Ag60 Ag59 54.08(7) . . ?
Ag61 Ag60 Ag59 141.31(4) . . ?
Ag52 Ag60 Ag59 57.94(2) . . ?
Ag38 Ag60 Ag59 58.04(2) . . ?
S19 Ag60 Ag68 114.00(7) . . ?
S27 Ag60 Ag68 54.97(6) . . ?
Ag61 Ag60 Ag68 59.49(3) . . ?
Ag52 Ag60 Ag68 60.26(3) . . ?
Ag38 Ag60 Ag68 118.36(4) . . ?
Ag59 Ag60 Ag68 88.91(3) . . ?
S19 Ag60 Ag39 54.68(7) . . ?
S27 Ag60 Ag39 151.72(6) . . ?
Ag61 Ag60 Ag39 96.83(3) . . ?
Ag52 Ag60 Ag39 106.22(3) . . ?
Ag38 Ag60 Ag39 55.02(3) . . ?
Ag59 Ag60 Ag39 104.83(3) . . ?
Ag68 Ag60 Ag39 151.83(2) . . ?
S19 Ag60 Ag40 77.36(4) . . ?
S27 Ag60 Ag40 134.72(6) . . ?
Ag61 Ag60 Ag40 58.90(2) . . ?
Ag52 Ag60 Ag40 56.61(2) . . ?
Ag38 Ag60 Ag40 56.47(2) . . ?
Ag59 Ag60 Ag40 103.57(3) . . ?
Ag68 Ag60 Ag40 90.26(3) . . ?
Ag39 Ag60 Ag40 62.88(2) . . ?
S28 Ag61 S19 140.79(7) . . ?
S28 Ag61 Ag60 118.53(5) . . ?
S19 Ag61 Ag60 55.69(6) . . ?
S28 Ag61 Ag53 77.74(6) . . ?
S19 Ag61 Ag53 138.40(6) . . ?
Ag60 Ag61 Ag53 96.81(3) . . ?
S28 Ag61 Ag40 137.06(6) . . ?
S19 Ag61 Ag40 79.67(6) . . ?
Ag60 Ag61 Ag40 66.07(2) . . ?
Ag53 Ag61 Ag40 59.60(3) . . ?
S28 Ag61 Ag68 57.19(6) . . ?
S19 Ag61 Ag68 116.13(5) . . ?
Ag60 Ag61 Ag68 64.99(3) . . ?
Ag53 Ag61 Ag68 65.45(3) . . ?
Ag40 Ag61 Ag68 97.36(3) . . ?
S28 Ag61 Ag42 105.11(4) . . ?
S19 Ag61 Ag42 108.52(4) . . ?
Ag60 Ag61 Ag42 122.97(3) . . ?
Ag53 Ag61 Ag42 57.34(2) . . ?
Ag40 Ag61 Ag42 56.97(2) . . ?
Ag68 Ag61 Ag42 122.68(4) . . ?
S28 Ag61 Ag41 142.06(6) . . ?
S19 Ag61 Ag41 56.47(4) . . ?
Ag60 Ag61 Ag41 98.75(3) . . ?
Ag53 Ag61 Ag41 106.11(3) . . ?
Ag40 Ag61 Ag41 62.97(3) . . ?
Ag68 Ag61 Ag41 159.19(4) . . ?
Ag42 Ag61 Ag41 53.85(2) . . ?
S28 Ag61 Ag62 51.87(4) . . ?
S19 Ag61 Ag62 145.53(6) . . ?
Ag60 Ag61 Ag62 158.09(4) . . ?
Ag53 Ag61 Ag62 63.00(3) . . ?
Ag40 Ag61 Ag62 106.47(2) . . ?
Ag68 Ag61 Ag62 97.02(3) . . ?
Ag42 Ag61 Ag62 54.90(2) . . ?
Ag41 Ag61 Ag62 95.32(2) . . ?
S28 Ag62 S21 144.77(10) . . ?
S28 Ag62 S20 104.76(7) . . ?
S21 Ag62 S20 108.96(8) . . ?
S28 Ag62 Ag43 168.27(6) . . ?
S21 Ag62 Ag43 46.77(7) . . ?
S20 Ag62 Ag43 65.06(3) . . ?
S28 Ag62 Ag42 113.23(6) . . ?
S21 Ag62 Ag42 95.47(7) . . ?
S20 Ag62 Ag42 52.55(5) . . ?
Ag43 Ag62 Ag42 56.38(2) . . ?
S28 Ag62 Ag61 53.35(6) . . ?
S21 Ag62 Ag61 156.52(7) . . ?
S20 Ag62 Ag61 63.19(4) . . ?
Ag43 Ag62 Ag61 115.08(4) . . ?
Ag42 Ag62 Ag61 61.80(2) . . ?
S28 Ag62 Ag53 73.36(7) . . ?
S21 Ag62 Ag53 109.73(7) . . ?
S20 Ag62 Ag53 100.09(6) . . ?
Ag43 Ag62 Ag53 101.88(3) . . ?
Ag42 Ag62 Ag53 56.65(3) . . ?
Ag61 Ag62 Ag53 54.15(3) . . ?
S29 Ag63 S22 97.34(8) . . ?
S29 Ag63 Ag45 165.10(6) . . ?
S22 Ag63 Ag45 67.81(6) . . ?
S29 Ag63 S21 151.25(7) . . ?
S22 Ag63 S21 105.16(7) . . ?
Ag45 Ag63 S21 41.84(4) . . ?
S29 Ag63 Ag54 75.49(6) . . ?
S22 Ag63 Ag54 100.07(6) . . ?
Ag45 Ag63 Ag54 105.11(3) . . ?
S21 Ag63 Ag54 116.86(7) . . ?
S29 Ag63 Ag46 111.33(6) . . ?
S22 Ag63 Ag46 52.99(6) . . ?
Ag45 Ag63 Ag46 59.37(3) . . ?
S21 Ag63 Ag46 96.58(5) . . ?
Ag54 Ag63 Ag46 57.27(2) . . ?
S29 Ag63 Ag69 51.82(6) . . ?
S22 Ag63 Ag69 145.82(6) . . ?
Ag45 Ag63 Ag69 141.86(5) . . ?
S21 Ag63 Ag69 108.89(4) . . ?
Ag54 Ag63 Ag69 61.66(2) . . ?
Ag46 Ag63 Ag69 118.90(3) . . ?
S29 Ag63 Ag64 51.36(6) . . ?
S22 Ag63 Ag64 60.30(6) . . ?
Ag45 Ag63 Ag64 116.40(3) . . ?
S21 Ag63 Ag64 157.27(5) . . ?
Ag54 Ag63 Ag64 54.98(3) . . ?
Ag46 Ag63 Ag64 60.85(3) . . ?
Ag69 Ag63 Ag64 86.34(3) . . ?
S29 Ag63 Ag44 127.53(6) . . ?
S22 Ag63 Ag44 104.98(6) . . ?
Ag45 Ag63 Ag44 58.96(3) . . ?
S21 Ag63 Ag44 63.42(7) . . ?
Ag54 Ag63 Ag44 54.38(3) . . ?
Ag46 Ag63 Ag44 55.58(3) . . ?
Ag69 Ag63 Ag44 87.86(3) . . ?
Ag64 Ag63 Ag44 101.65(3) . . ?
S29 Ag64 S23 132.11(8) . . ?
S29 Ag64 Ag47 149.18(5) . . ?
S23 Ag64 Ag47 65.33(3) . . ?
S29 Ag64 Ag54 77.45(7) . . ?
S23 Ag64 Ag54 137.29(6) . . ?
Ag47 Ag64 Ag54 106.34(3) . . ?
S29 Ag64 Ag65 54.77(5) . . ?
S23 Ag64 Ag65 103.02(3) . . ?
Ag47 Ag64 Ag65 155.31(4) . . ?
Ag54 Ag64 Ag65 66.48(3) . . ?
S29 Ag64 Ag48 133.67(7) . . ?
S23 Ag64 Ag48 85.09(6) . . ?
Ag47 Ag64 Ag48 62.46(3) . . ?
Ag54 Ag64 Ag48 56.92(3) . . ?
Ag65 Ag64 Ag48 96.01(3) . . ?
S29 Ag64 Ag46 106.41(7) . . ?
S23 Ag64 Ag46 120.21(4) . . ?
Ag47 Ag64 Ag46 57.01(3) . . ?
Ag54 Ag64 Ag46 56.26(2) . . ?
Ag65 Ag64 Ag46 122.64(4) . . ?
Ag48 Ag64 Ag46 56.12(2) . . ?
S29 Ag64 Ag63 51.67(6) . . ?
S23 Ag64 Ag63 161.87(5) . . ?
Ag47 Ag64 Ag63 103.54(3) . . ?
Ag54 Ag64 Ag63 57.94(3) . . ?
Ag65 Ag64 Ag63 92.49(3) . . ?
Ag48 Ag64 Ag63 102.78(3) . . ?
Ag46 Ag64 Ag63 55.56(2) . . ?
S29 Ag65 S30 143.92(10) . . ?
S29 Ag65 Ag4 105.84(7) . . ?
S30 Ag65 Ag4 110.18(7) . . ?
S29 Ag65 Ag64 55.17(4) . . ?
S30 Ag65 Ag64 108.52(4) . . ?
Ag4 Ag65 Ag64 110.41(3) . . ?
S29 Ag65 Ag50 125.58(5) . . ?
S30 Ag65 Ag50 75.02(6) . . ?
Ag4 Ag65 Ag50 57.07(3) . . ?
Ag64 Ag65 Ag50 81.31(3) . . ?
S29 Ag65 Ag66 156.59(6) . . ?
S30 Ag65 Ag66 55.29(6) . . ?
Ag4 Ag65 Ag66 58.87(3) . . ?
Ag64 Ag65 Ag66 143.75(4) . . ?
Ag50 Ag65 Ag66 63.70(2) . . ?
S29 Ag65 Ag69 51.95(7) . . ?
S30 Ag65 Ag69 160.10(5) . . ?
Ag4 Ag65 Ag69 57.30(3) . . ?
Ag64 Ag65 Ag69 91.01(3) . . ?
Ag50 Ag65 Ag69 105.17(3) . . ?
Ag66 Ag65 Ag69 106.39(3) . . ?
S29 Ag65 Ag54 71.76(6) . . ?
S30 Ag65 Ag54 129.20(5) . . ?
Ag4 Ag65 Ag54 55.22(2) . . ?
Ag64 Ag65 Ag54 55.36(2) . . ?
Ag50 Ag65 Ag54 56.03(2) . . ?
Ag66 Ag65 Ag54 106.66(3) . . ?
Ag69 Ag65 Ag54 59.30(2) . . ?
S30 Ag66 S26 140.40(9) . . ?
S30 Ag66 S31 105.26(9) . . ?
S26 Ag66 S31 100.87(7) . . ?
S30 Ag66 Ag4 106.97(5) . . ?
S26 Ag66 Ag4 112.06(6) . . ?
S31 Ag66 Ag4 57.78(5) . . ?
S30 Ag66 Ag56 55.20(6) . . ?
S26 Ag66 Ag56 104.87(6) . . ?
S31 Ag66 Ag56 154.03(4) . . ?
Ag4 Ag66 Ag56 108.13(2) . . ?
S30 Ag66 Ag67 162.32(6) . . ?
S26 Ag66 Ag67 55.71(6) . . ?
S31 Ag66 Ag67 58.56(6) . . ?
Ag4 Ag66 Ag67 59.53(2) . . ?
Ag56 Ag66 Ag67 136.96(4) . . ?
S30 Ag66 Ag51 124.01(4) . . ?
S26 Ag66 Ag51 75.30(5) . . ?
S31 Ag66 Ag51 105.24(6) . . ?
Ag4 Ag66 Ag51 56.37(3) . . ?
Ag56 Ag66 Ag51 78.39(3) . . ?
Ag67 Ag66 Ag51 60.27(3) . . ?
S30 Ag66 Ag65 53.25(6) . . ?
S26 Ag66 Ag65 163.98(6) . . ?
S31 Ag66 Ag65 63.56(4) . . ?
Ag4 Ag66 Ag65 57.46(3) . . ?
Ag56 Ag66 Ag65 90.52(3) . . ?
Ag67 Ag66 Ag65 109.68(4) . . ?
Ag51 Ag66 Ag65 104.09(2) . . ?
S30 Ag66 Ag57 107.32(6) . . ?
S26 Ag66 Ag57 51.20(5) . . ?
S31 Ag66 Ag57 147.41(6) . . ?
Ag4 Ag66 Ag57 112.42(3) . . ?
Ag56 Ag66 Ag57 55.56(2) . . ?
Ag67 Ag66 Ag57 89.24(3) . . ?
Ag51 Ag66 Ag57 56.09(3) . . ?
Ag65 Ag66 Ag57 141.68(2) . . ?
S30 Ag66 Ag50 70.90(4) . . ?
S26 Ag66 Ag50 128.84(5) . . ?
S31 Ag66 Ag50 105.95(3) . . ?
Ag4 Ag66 Ag50 54.52(2) . . ?
Ag56 Ag66 Ag50 54.11(2) . . ?
Ag67 Ag66 Ag50 105.06(3) . . ?
Ag51 Ag66 Ag50 56.09(2) . . ?
Ag65 Ag66 Ag50 57.50(2) . . ?
Ag57 Ag66 Ag50 85.95(3) . . ?
S27 Ag67 S26 132.79(6) . . ?
S27 Ag67 S31 101.72(9) . . ?
S26 Ag67 S31 102.26(9) . . ?
S27 Ag67 Ag4 113.05(5) . . ?
S26 Ag67 Ag4 114.15(4) . . ?
S31 Ag67 Ag4 57.68(3) . . ?
S27 Ag67 Ag68 56.79(6) . . ?
S26 Ag67 Ag68 162.33(6) . . ?
S31 Ag67 Ag68 60.08(6) . . ?
Ag4 Ag67 Ag68 58.77(3) . . ?
S27 Ag67 Ag66 159.83(6) . . ?
S26 Ag67 Ag66 57.89(5) . . ?
S31 Ag67 Ag66 58.18(6) . . ?
Ag4 Ag67 Ag66 59.58(2) . . ?
Ag68 Ag67 Ag66 108.35(3) . . ?
S27 Ag67 Ag52 77.85(4) . . ?
S26 Ag67 Ag52 131.06(5) . . ?
S31 Ag67 Ag52 106.95(4) . . ?
Ag4 Ag67 Ag52 56.70(2) . . ?
Ag68 Ag67 Ag52 61.05(3) . . ?
Ag66 Ag67 Ag52 108.06(2) . . ?
S27 Ag67 Ag59 54.86(6) . . ?
S26 Ag67 Ag59 104.63(6) . . ?
S31 Ag67 Ag59 152.52(7) . . ?
Ag4 Ag67 Ag59 114.44(3) . . ?
Ag68 Ag67 Ag59 92.87(3) . . ?
Ag66 Ag67 Ag59 144.75(4) . . ?
Ag52 Ag67 Ag59 57.87(2) . . ?
S27 Ag67 Ag58 107.65(7) . . ?
S26 Ag67 Ag58 52.51(6) . . ?
S31 Ag67 Ag58 150.04(7) . . ?
Ag4 Ag67 Ag58 113.61(3) . . ?
Ag68 Ag67 Ag58 144.29(3) . . ?
Ag66 Ag67 Ag58 92.21(3) . . ?
Ag52 Ag67 Ag58 85.22(3) . . ?
Ag59 Ag67 Ag58 56.71(3) . . ?
S27 Ag67 Ag51 133.37(5) . . ?
S26 Ag67 Ag51 76.58(4) . . ?
S31 Ag67 Ag51 105.44(4) . . ?
Ag4 Ag67 Ag51 56.59(2) . . ?
Ag68 Ag67 Ag51 107.50(2) . . ?
Ag66 Ag67 Ag51 60.90(3) . . ?
Ag52 Ag67 Ag51 58.36(3) . . ?
Ag59 Ag67 Ag51 86.33(3) . . ?
Ag58 Ag67 Ag51 57.20(2) . . ?
S27 Ag68 S28 139.39(9) . . ?
S27 Ag68 Ag4 112.70(7) . . ?
S28 Ag68 Ag4 107.75(5) . . ?
S27 Ag68 S31 98.72(7) . . ?
S28 Ag68 S31 105.82(8) . . ?
Ag4 Ag68 S31 57.46(4) . . ?
S27 Ag68 Ag61 105.54(6) . . ?
S28 Ag68 Ag61 54.79(6) . . ?
Ag4 Ag68 Ag61 110.89(2) . . ?
S31 Ag68 Ag61 155.74(4) . . ?
S27 Ag68 Ag67 55.00(7) . . ?
S28 Ag68 Ag67 162.87(6) . . ?
Ag4 Ag68 Ag67 60.18(3) . . ?
S31 Ag68 Ag67 57.94(5) . . ?
Ag61 Ag68 Ag67 138.67(4) . . ?
S27 Ag68 Ag52 76.36(5) . . ?
S28 Ag68 Ag52 125.96(4) . . ?
Ag4 Ag68 Ag52 56.71(3) . . ?
S31 Ag68 Ag52 104.34(5) . . ?
Ag61 Ag68 Ag52 81.25(3) . . ?
Ag67 Ag68 Ag52 59.79(2) . . ?
S27 Ag68 Ag69 162.65(6) . . ?
S28 Ag68 Ag69 53.39(6) . . ?
Ag4 Ag68 Ag69 57.99(3) . . ?
S31 Ag68 Ag69 63.99(4) . . ?
Ag61 Ag68 Ag69 91.75(3) . . ?
Ag67 Ag68 Ag69 110.48(4) . . ?
Ag52 Ag68 Ag69 105.52(3) . . ?
S27 Ag68 Ag60 52.85(6) . . ?
S28 Ag68 Ag60 107.38(6) . . ?
Ag4 Ag68 Ag60 113.18(3) . . ?
S31 Ag68 Ag60 146.71(5) . . ?
Ag61 Ag68 Ag60 55.52(2) . . ?
Ag67 Ag68 Ag60 89.20(3) . . ?
Ag52 Ag68 Ag60 56.55(3) . . ?
Ag69 Ag68 Ag60 142.61(3) . . ?
S27 Ag68 Ag53 130.56(5) . . ?
S28 Ag68 Ag53 71.74(4) . . ?
Ag4 Ag68 Ag53 55.53(2) . . ?
S31 Ag68 Ag53 107.14(3) . . ?
Ag61 Ag68 Ag53 55.71(2) . . ?
Ag67 Ag68 Ag53 106.19(3) . . ?
Ag52 Ag68 Ag53 56.94(2) . . ?
Ag69 Ag68 Ag53 58.88(2) . . ?
Ag60 Ag68 Ag53 85.66(3) . . ?
S29 Ag69 S28 145.46(9) . . ?
S29 Ag69 Ag4 105.61(6) . . ?
S28 Ag69 Ag4 108.91(6) . . ?
S29 Ag69 Ag53 127.21(5) . . ?
S28 Ag69 Ag53 73.68(5) . . ?
Ag4 Ag69 Ag53 56.24(3) . . ?
S29 Ag69 Ag68 155.57(6) . . ?
S28 Ag69 Ag68 55.06(6) . . ?
Ag4 Ag69 Ag68 57.57(3) . . ?
Ag53 Ag69 Ag68 61.24(2) . . ?
S29 Ag69 Ag54 72.73(5) . . ?
S28 Ag69 Ag54 127.53(5) . . ?
Ag4 Ag69 Ag54 55.68(2) . . ?
Ag53 Ag69 Ag54 55.96(3) . . ?
Ag68 Ag69 Ag54 105.09(3) . . ?
S29 Ag69 Ag63 52.69(5) . . ?
S28 Ag69 Ag63 111.15(4) . . ?
Ag4 Ag69 Ag63 111.83(3) . . ?
Ag53 Ag69 Ag63 86.08(2) . . ?
Ag68 Ag69 Ag63 146.43(4) . . ?
Ag54 Ag69 Ag63 56.15(2) . . ?
S29 Ag69 Ag65 52.14(6) . . ?
S28 Ag69 Ag65 158.43(5) . . ?
Ag4 Ag69 Ag65 56.87(3) . . ?
Ag53 Ag69 Ag65 105.06(3) . . ?
Ag68 Ag69 Ag65 104.89(3) . . ?
Ag54 Ag69 Ag65 60.90(3) . . ?
Ag63 Ag69 Ag65 90.05(3) . . ?
P2 Ag70 S1 134.93(10) . . ?
P2 Ag70 S3 121.90(8) . . ?
S1 Ag70 S3 86.46(7) . . ?
P2 Ag70 Ag71 84.82(6) . . ?
S1 Ag70 Ag71 107.28(6) . . ?
S3 Ag70 Ag71 125.81(6) . . ?
P2 Ag70 Ag1 143.35(8) . . ?
S1 Ag70 Ag1 74.77(6) . . ?
S3 Ag70 Ag1 71.84(6) . . ?
Ag71 Ag70 Ag1 62.68(2) . . ?
P1 Ag71 S2 127.57(9) . . ?
P1 Ag71 S7 125.48(9) . . ?
S2 Ag71 S7 92.68(9) . . ?
P1 Ag71 Ag70 89.92(7) . . ?
S2 Ag71 Ag70 94.31(5) . . ?
S7 Ag71 Ag70 126.08(3) . . ?
Ag73 Ag72 Ag85 61.65(2) . . ?
Ag73 Ag72 Ag84 60.54(3) . . ?
Ag85 Ag72 Ag84 60.49(2) . . ?
Ag73 Ag72 Ag83 61.38(3) . . ?
Ag85 Ag72 Ag83 112.15(3) . . ?
Ag84 Ag72 Ag83 61.23(2) . . ?
Ag73 Ag72 Ag81 59.66(3) . . ?
Ag85 Ag72 Ag81 62.68(2) . . ?
Ag84 Ag72 Ag81 110.82(3) . . ?
Ag83 Ag72 Ag81 112.39(4) . . ?
Ag73 Ag72 Ag82 57.47(2) . . ?
Ag85 Ag72 Ag82 110.67(3) . . ?
Ag84 Ag72 Ag82 109.55(3) . . ?
Ag83 Ag72 Ag82 62.08(3) . . ?
Ag81 Ag72 Ag82 60.10(2) . . ?
Ag73 Ag72 Ag6E 145.43(3) . . ?
Ag85 Ag72 Ag6E 152.27(4) . . ?
Ag84 Ag72 Ag6E 129.59(4) . . ?
Ag83 Ag72 Ag6E 93.06(2) . . ?
Ag81 Ag72 Ag6E 119.22(3) . . ?
Ag82 Ag72 Ag6E 90.88(2) . . ?
Ag73 Ag72 Ag7E 146.44(3) . . ?
Ag85 Ag72 Ag7E 93.78(3) . . ?
Ag84 Ag72 Ag7E 129.24(3) . . ?
Ag83 Ag72 Ag7E 151.48(3) . . ?
Ag81 Ag72 Ag7E 89.52(3) . . ?
Ag82 Ag72 Ag7E 120.72(3) . . ?
Ag6E Ag72 Ag7E 59.41(2) . . ?
Ag72 Ag73 Ag1A 115.07(4) . . ?
Ag72 Ag73 Ag82 70.29(3) . . ?
Ag1A Ag73 Ag82 115.63(4) . . ?
Ag72 Ag73 Ag74 177.18(4) . . ?
Ag1A Ag73 Ag74 64.19(3) . . ?
Ag82 Ag73 Ag74 112.52(4) . . ?
Ag72 Ag73 Ag97 114.76(2) . . ?
Ag1A Ag73 Ag97 122.52(4) . . ?
Ag82 Ag73 Ag97 59.43(3) . . ?
Ag74 Ag73 Ag97 67.26(3) . . ?
Ag72 Ag73 Ag96 117.39(3) . . ?
Ag1A Ag73 Ag96 63.18(3) . . ?
Ag82 Ag73 Ag96 60.02(2) . . ?
Ag74 Ag73 Ag96 64.95(3) . . ?
Ag97 Ag73 Ag96 69.70(3) . . ?
Ag72 Ag73 Ag98 114.58(4) . . ?
Ag1A Ag73 Ag98 117.10(3) . . ?
Ag82 Ag73 Ag98 115.71(3) . . ?
Ag74 Ag73 Ag98 64.29(3) . . ?
Ag97 Ag73 Ag98 62.41(3) . . ?
Ag96 Ag73 Ag98 119.80(4) . . ?
Ag72 Ag73 Ag99 113.81(4) . . ?
Ag1A Ag73 Ag99 62.30(2) . . ?
Ag82 Ag73 Ag99 175.82(4) . . ?
Ag74 Ag73 Ag99 63.38(3) . . ?
Ag97 Ag73 Ag99 118.09(3) . . ?
Ag96 Ag73 Ag99 116.27(3) . . ?
Ag98 Ag73 Ag99 63.84(2) . . ?
Ag72 Ag73 Ag84 65.93(3) . . ?
Ag1A Ag73 Ag84 113.14(3) . . ?
Ag82 Ag73 Ag84 124.33(3) . . ?
Ag74 Ag73 Ag84 111.65(3) . . ?
Ag97 Ag73 Ag84 111.95(4) . . ?
Ag96 Ag73 Ag84 175.64(2) . . ?
Ag98 Ag73 Ag84 59.11(3) . . ?
Ag99 Ag73 Ag84 59.37(2) . . ?
Ag72 Ag73 Ag81 68.06(3) . . ?
Ag1A Ag73 Ag81 59.77(2) . . ?
Ag82 Ag73 Ag81 66.53(2) . . ?
Ag74 Ag73 Ag81 112.98(4) . . ?
Ag97 Ag73 Ag81 118.49(3) . . ?
Ag96 Ag73 Ag81 58.95(3) . . ?
Ag98 Ag73 Ag81 176.84(3) . . ?
Ag99 Ag73 Ag81 113.75(3) . . ?
Ag84 Ag73 Ag81 121.88(4) . . ?
Ag72 Ag73 Ag85 65.13(3) . . ?
Ag1A Ag73 Ag85 60.44(3) . . ?
Ag82 Ag73 Ag85 123.94(4) . . ?
Ag74 Ag73 Ag85 112.67(2) . . ?
Ag97 Ag73 Ag85 174.92(4) . . ?
Ag96 Ag73 Ag85 115.09(3) . . ?
Ag98 Ag73 Ag85 112.76(3) . . ?
Ag99 Ag73 Ag85 58.80(2) . . ?
Ag84 Ag73 Ag85 63.15(3) . . ?
Ag81 Ag73 Ag85 66.43(3) . . ?
Ag72 Ag73 Ag83 65.64(3) . . ?
Ag1A Ag73 Ag83 176.90(4) . . ?
Ag82 Ag73 Ag83 67.46(2) . . ?
Ag74 Ag73 Ag83 114.93(3) . . ?
Ag97 Ag73 Ag83 58.56(3) . . ?
Ag96 Ag73 Ag83 119.43(3) . . ?
Ag98 Ag73 Ag83 60.43(2) . . ?
Ag99 Ag73 Ag83 114.60(3) . . ?
Ag84 Ag73 Ag83 64.17(3) . . ?
Ag81 Ag73 Ag83 122.72(3) . . ?
Ag85 Ag73 Ag83 118.24(4) . . ?
Ag73 Ag74 Ag75 177.69(4) . . ?
Ag73 Ag74 Ag6C 120.04(2) . . ?
Ag75 Ag74 Ag6C 58.38(2) . . ?
Ag73 Ag74 Ag4C 123.49(4) . . ?
Ag75 Ag74 Ag4C 58.77(3) . . ?
Ag6C Ag74 Ag4C 108.79(4) . . ?
Ag73 Ag74 Ag8C 122.48(4) . . ?
Ag75 Ag74 Ag8C 57.73(2) . . ?
Ag6C Ag74 Ag8C 107.18(3) . . ?
Ag4C Ag74 Ag8C 60.20(2) . . ?
Ag73 Ag74 Ag5C 123.11(3) . . ?
Ag75 Ag74 Ag5C 57.98(3) . . ?
Ag6C Ag74 Ag5C 59.55(3) . . ?
Ag4C Ag74 Ag5C 60.99(3) . . ?
Ag8C Ag74 Ag5C 107.89(3) . . ?
Ag73 Ag74 Ag7C 119.86(4) . . ?
Ag75 Ag74 Ag7C 58.03(3) . . ?
Ag6C Ag74 Ag7C 59.85(3) . . ?
Ag4C Ag74 Ag7C 107.95(3) . . ?
Ag8C Ag74 Ag7C 59.06(2) . . ?
Ag5C Ag74 Ag7C 107.26(4) . . ?
Ag73 Ag74 Ag99 58.88(3) . . ?
Ag75 Ag74 Ag99 121.36(2) . . ?
Ag6C Ag74 Ag99 148.04(4) . . ?
Ag4C Ag74 Ag99 93.23(3) . . ?
Ag8C Ag74 Ag99 63.63(3) . . ?
Ag5C Ag74 Ag99 151.31(3) . . ?
Ag7C Ag74 Ag99 91.90(3) . . ?
Ag73 Ag74 Ag1A 57.81(3) . . ?
Ag75 Ag74 Ag1A 124.44(3) . . ?
Ag6C Ag74 Ag1A 151.66(4) . . ?
Ag4C Ag74 Ag1A 65.69(3) . . ?
Ag8C Ag74 Ag1A 94.13(3) . . ?
Ag5C Ag74 Ag1A 96.61(3) . . ?
Ag7C Ag74 Ag1A 148.22(3) . . ?
Ag99 Ag74 Ag1A 58.79(3) . . ?
Ag73 Ag74 Ag98 58.25(3) . . ?
Ag75 Ag74 Ag98 119.64(3) . . ?
Ag6C Ag74 Ag98 91.04(3) . . ?
Ag4C Ag74 Ag98 149.34(3) . . ?
Ag8C Ag74 Ag98 92.16(3) . . ?
Ag5C Ag74 Ag98 147.88(3) . . ?
Ag7C Ag74 Ag98 61.61(3) . . ?
Ag99 Ag74 Ag98 60.34(3) . . ?
Ag1A Ag74 Ag98 106.94(4) . . ?
Ag73 Ag74 Ag96 57.60(3) . . ?
Ag75 Ag74 Ag96 123.61(4) . . ?
Ag6C Ag74 Ag96 95.22(3) . . ?
Ag4C Ag74 Ag96 93.16(3) . . ?
Ag8C Ag74 Ag96 149.31(3) . . ?
Ag5C Ag74 Ag96 65.66(3) . . ?
Ag7C Ag74 Ag96 151.13(3) . . ?
Ag99 Ag74 Ag96 106.69(3) . . ?
Ag1A Ag74 Ag96 58.72(2) . . ?
Ag98 Ag74 Ag96 108.47(3) . . ?
Ag73 Ag74 Ag97 56.41(2) . . ?
Ag75 Ag74 Ag97 121.94(3) . . ?
Ag6C Ag74 Ag97 63.65(2) . . ?
Ag4C Ag74 Ag97 152.90(4) . . ?
Ag8C Ag74 Ag97 146.02(4) . . ?
Ag5C Ag74 Ag97 95.36(3) . . ?
Ag7C Ag74 Ag97 90.91(3) . . ?
Ag99 Ag74 Ag97 105.72(3) . . ?
Ag1A Ag74 Ag97 107.73(3) . . ?
Ag98 Ag74 Ag97 57.12(2) . . ?
Ag96 Ag74 Ag97 63.20(2) . . ?
Ag8C Ag75 Ag6C 113.32(3) . . ?
Ag8C Ag75 Ag5C 115.56(4) . . ?
Ag6C Ag75 Ag5C 61.97(2) . . ?
Ag8C Ag75 Ag7C 62.08(3) . . ?
Ag6C Ag75 Ag7C 62.26(2) . . ?
Ag5C Ag75 Ag7C 114.53(3) . . ?
Ag8C Ag75 Ag4C 62.59(3) . . ?
Ag6C Ag75 Ag4C 113.04(3) . . ?
Ag5C Ag75 Ag4C 63.32(3) . . ?
Ag7C Ag75 Ag4C 113.49(4) . . ?
Ag8C Ag75 S62 112.91(5) . . ?
Ag6C Ag75 S62 127.04(5) . . ?
Ag5C Ag75 S62 116.56(5) . . ?
Ag7C Ag75 S62 123.27(6) . . ?
Ag4C Ag75 S62 110.19(5) . . ?
Ag8C Ag75 Ag3E 171.14(2) . . ?
Ag6C Ag75 Ag3E 75.51(3) . . ?
Ag5C Ag75 Ag3E 68.58(3) . . ?
Ag7C Ag75 Ag3E 124.37(3) . . ?
Ag4C Ag75 Ag3E 115.54(4) . . ?
S62 Ag75 Ag3E 58.90(5) . . ?
Ag8C Ag75 Ag5E 65.81(3) . . ?
Ag6C Ag75 Ag5E 121.92(3) . . ?
Ag5C Ag75 Ag5E 175.45(3) . . ?
Ag7C Ag75 Ag5E 70.01(3) . . ?
Ag4C Ag75 Ag5E 115.11(3) . . ?
S62 Ag75 Ag5E 59.51(5) . . ?
Ag3E Ag75 Ag5E 109.44(4) . . ?
Ag8C Ag75 Ag74 62.39(3) . . ?
Ag6C Ag75 Ag74 61.10(2) . . ?
Ag5C Ag75 Ag74 62.37(3) . . ?
Ag7C Ag75 Ag74 62.37(3) . . ?
Ag4C Ag75 Ag74 61.08(3) . . ?
S62 Ag75 Ag74 171.08(5) . . ?
Ag3E Ag75 Ag74 125.18(3) . . ?
Ag5E Ag75 Ag74 121.10(4) . . ?
Ag8C Ag75 Ag1E 63.26(2) . . ?
Ag6C Ag75 Ag1E 174.91(4) . . ?
Ag5C Ag75 Ag1E 115.46(3) . . ?
Ag7C Ag75 Ag1E 117.05(3) . . ?
Ag4C Ag75 Ag1E 62.25(2) . . ?
S62 Ag75 Ag1E 57.86(5) . . ?
Ag3E Ag75 Ag1E 107.98(3) . . ?
Ag5E Ag75 Ag1E 60.88(2) . . ?
Ag74 Ag75 Ag1E 113.92(3) . . ?
Ag8C Ag75 Ag2E 113.59(3) . . ?
Ag6C Ag75 Ag2E 120.08(3) . . ?
Ag5C Ag75 Ag2E 65.33(3) . . ?
Ag7C Ag75 Ag2E 175.40(4) . . ?
Ag4C Ag75 Ag2E 62.12(3) . . ?
S62 Ag75 Ag2E 59.14(5) . . ?
Ag3E Ag75 Ag2E 60.12(3) . . ?
Ag5E Ag75 Ag2E 110.13(2) . . ?
Ag74 Ag75 Ag2E 114.72(3) . . ?
Ag1E Ag75 Ag2E 60.23(2) . . ?
Ag8C Ag75 Ag4E 113.70(4) . . ?
Ag6C Ag75 Ag4E 59.99(2) . . ?
Ag5C Ag75 Ag4E 114.19(3) . . ?
Ag7C Ag75 Ag4E 58.89(3) . . ?
Ag4C Ag75 Ag4E 171.03(3) . . ?
S62 Ag75 Ag4E 78.72(5) . . ?
Ag3E Ag75 Ag4E 69.44(3) . . ?
Ag5E Ag75 Ag4E 68.06(3) . . ?
Ag74 Ag75 Ag4E 109.98(3) . . ?
Ag1E Ag75 Ag4E 124.46(3) . . ?
Ag2E Ag75 Ag4E 125.60(4) . . ?
S38 Ag76 S33 127.83(9) . . ?
S38 Ag76 S32 121.29(7) . . ?
S33 Ag76 S32 110.82(9) . . ?
S38 Ag76 Ag82 93.17(6) . . ?
S33 Ag76 Ag82 63.24(6) . . ?
S32 Ag76 Ag82 112.43(5) . . ?
S38 Ag76 Ag81 91.07(4) . . ?
S33 Ag76 Ag81 115.13(5) . . ?
S32 Ag76 Ag81 58.68(5) . . ?
Ag82 Ag76 Ag81 65.38(2) . . ?
S35 Ag77 S40 130.00(8) . . ?
S35 Ag77 S34 115.94(8) . . ?
S40 Ag77 S34 112.81(8) . . ?
S35 Ag77 Ag84 87.50(5) . . ?
S40 Ag77 Ag84 86.78(4) . . ?
S34 Ag77 Ag84 109.24(6) . . ?
S35 Ag77 Ag83 135.87(6) . . ?
S40 Ag77 Ag83 82.50(7) . . ?
S34 Ag77 Ag83 55.04(6) . . ?
Ag84 Ag77 Ag83 62.38(2) . . ?
S39 Ag78 S33 139.50(10) . . ?
S39 Ag78 S34 129.13(9) . . ?
S33 Ag78 S34 90.75(9) . . ?
S39 Ag78 Ag82 105.95(5) . . ?
S33 Ag78 Ag82 63.21(5) . . ?
S34 Ag78 Ag82 104.51(4) . . ?
S39 Ag78 Ag83 101.70(5) . . ?
S33 Ag78 Ag83 107.84(4) . . ?
S34 Ag78 Ag83 56.05(4) . . ?
Ag82 Ag78 Ag83 67.01(2) . . ?
S39 Ag78 Ag87 48.74(6) . . ?
S33 Ag78 Ag87 102.84(7) . . ?
S34 Ag78 Ag87 147.24(4) . . ?
Ag82 Ag78 Ag87 58.30(3) . . ?
Ag83 Ag78 Ag87 91.27(3) . . ?
S35 Ag79 S41 135.71(9) . . ?
S35 Ag79 S36 110.97(7) . . ?
S41 Ag79 S36 111.79(7) . . ?
S35 Ag79 Ag84 87.81(7) . . ?
S41 Ag79 Ag84 89.52(6) . . ?
S36 Ag79 Ag84 108.30(6) . . ?
S35 Ag79 Ag85 132.86(7) . . ?
S41 Ag79 Ag85 82.05(7) . . ?
S36 Ag79 Ag85 56.29(6) . . ?
Ag84 Ag79 Ag85 61.04(3) . . ?
S37 Ag80 S36 137.59(7) . . ?
S37 Ag80 S32 125.92(9) . . ?
S36 Ag80 S32 96.46(7) . . ?
S37 Ag80 Ag85 100.34(6) . . ?
S36 Ag80 Ag85 60.18(6) . . ?
S32 Ag80 Ag85 107.68(6) . . ?
S37 Ag80 Ag81 94.86(6) . . ?
S36 Ag80 Ag81 108.10(6) . . ?
S32 Ag80 Ag81 58.23(7) . . ?
Ag85 Ag80 Ag81 66.63(3) . . ?
S32 Ag81 Ag96 150.38(4) . . ?
S32 Ag81 Ag1A 146.53(4) . . ?
Ag96 Ag81 Ag1A 63.08(3) . . ?
S32 Ag81 Ag73 127.44(6) . . ?
Ag96 Ag81 Ag73 59.50(3) . . ?
Ag1A Ag81 Ag73 58.93(2) . . ?
S32 Ag81 Ag76 53.68(4) . . ?
Ag96 Ag81 Ag76 96.78(3) . . ?
Ag1A Ag81 Ag76 159.69(4) . . ?
Ag73 Ag81 Ag76 109.86(3) . . ?
S32 Ag81 Ag80 54.72(4) . . ?
Ag96 Ag81 Ag80 154.66(2) . . ?
Ag1A Ag81 Ag80 91.86(3) . . ?
Ag73 Ag81 Ag80 112.14(4) . . ?
Ag76 Ag81 Ag80 108.40(3) . . ?
S32 Ag81 Ag94 108.98(5) . . ?
Ag96 Ag81 Ag94 86.02(3) . . ?
Ag1A Ag81 Ag94 58.36(2) . . ?
Ag73 Ag81 Ag94 116.80(3) . . ?
Ag76 Ag81 Ag94 126.66(4) . . ?
Ag80 Ag81 Ag94 76.87(3) . . ?
S32 Ag81 Ag95 109.48(6) . . ?
Ag96 Ag81 Ag95 56.94(3) . . ?
Ag1A Ag81 Ag95 89.58(3) . . ?
Ag73 Ag81 Ag95 116.37(4) . . ?
Ag76 Ag81 Ag95 80.58(3) . . ?
Ag80 Ag81 Ag95 123.57(3) . . ?
Ag94 Ag81 Ag95 56.75(2) . . ?
S32 Ag81 Ag72 75.17(6) . . ?
Ag96 Ag81 Ag72 104.43(3) . . ?
Ag1A Ag81 Ag72 101.62(3) . . ?
Ag73 Ag81 Ag72 52.27(3) . . ?
Ag76 Ag81 Ag72 79.94(2) . . ?
Ag80 Ag81 Ag72 83.21(3) . . ?
Ag94 Ag81 Ag72 150.69(3) . . ?
Ag95 Ag81 Ag72 150.93(3) . . ?
S32 Ag81 Ag82 101.26(4) . . ?
Ag96 Ag81 Ag82 56.47(2) . . ?
Ag1A Ag81 Ag82 105.96(3) . . ?
Ag73 Ag81 Ag82 55.73(2) . . ?
Ag76 Ag81 Ag82 56.82(2) . . ?
Ag80 Ag81 Ag82 141.99(4) . . ?
Ag94 Ag81 Ag82 141.01(4) . . ?
Ag95 Ag81 Ag82 90.51(3) . . ?
Ag72 Ag81 Ag82 60.71(2) . . ?
S32 Ag81 Ag85 96.86(5) . . ?
Ag96 Ag81 Ag85 107.75(3) . . ?
Ag1A Ag81 Ag85 56.94(3) . . ?
Ag73 Ag81 Ag85 57.09(3) . . ?
Ag76 Ag81 Ag85 134.18(3) . . ?
Ag80 Ag81 Ag85 55.85(3) . . ?
Ag94 Ag81 Ag85 93.80(2) . . ?
Ag95 Ag81 Ag85 145.18(2) . . ?
Ag72 Ag81 Ag85 57.03(2) . . ?
Ag82 Ag81 Ag85 106.64(3) . . ?
Ag97 Ag82 Ag73 60.39(2) . . ?
Ag97 Ag82 Ag96 70.12(3) . . ?
Ag73 Ag82 Ag96 60.13(2) . . ?
Ag97 Ag82 S33 140.80(5) . . ?
Ag73 Ag82 S33 127.15(6) . . ?
Ag96 Ag82 S33 149.07(5) . . ?
Ag97 Ag82 Ag78 88.06(3) . . ?
Ag73 Ag82 Ag78 114.48(4) . . ?
Ag96 Ag82 Ag78 157.42(4) . . ?
S33 Ag82 Ag78 52.99(5) . . ?
Ag97 Ag82 Ag76 167.28(3) . . ?
Ag73 Ag82 Ag76 112.70(3) . . ?
Ag96 Ag82 Ag76 97.23(3) . . ?
S33 Ag82 Ag76 51.86(5) . . ?
Ag78 Ag82 Ag76 104.66(3) . . ?
Ag97 Ag82 Ag86 94.66(4) . . ?
Ag73 Ag82 Ag86 119.43(3) . . ?
Ag96 Ag82 Ag86 59.51(2) . . ?
S33 Ag82 Ag86 107.31(6) . . ?
Ag78 Ag82 Ag86 118.94(3) . . ?
Ag76 Ag82 Ag86 79.40(3) . . ?
Ag97 Ag82 Ag87 59.22(3) . . ?
Ag73 Ag82 Ag87 119.34(3) . . ?
Ag96 Ag82 Ag87 94.16(3) . . ?
S33 Ag82 Ag87 103.40(5) . . ?
Ag78 Ag82 Ag87 68.76(3) . . ?
Ag76 Ag82 Ag87 125.19(3) . . ?
Ag86 Ag82 Ag87 61.38(3) . . ?
Ag97 Ag82 Ag81 111.63(2) . . ?
Ag73 Ag82 Ag81 57.74(2) . . ?
Ag96 Ag82 Ag81 56.07(2) . . ?
S33 Ag82 Ag81 99.97(5) . . ?
Ag78 Ag82 Ag81 142.64(4) . . ?
Ag76 Ag82 Ag81 57.81(2) . . ?
Ag86 Ag82 Ag81 91.76(3) . . ?
Ag87 Ag82 Ag81 148.57(4) . . ?
Ag97 Ag82 Ag72 101.41(3) . . ?
Ag73 Ag82 Ag72 52.24(2) . . ?
Ag96 Ag82 Ag72 102.90(2) . . ?
S33 Ag82 Ag72 74.98(6) . . ?
Ag78 Ag82 Ag72 86.65(3) . . ?
Ag76 Ag82 Ag72 79.63(3) . . ?
Ag86 Ag82 Ag72 150.33(3) . . ?
Ag87 Ag82 Ag72 148.02(4) . . ?
Ag81 Ag82 Ag72 59.19(3) . . ?
Ag97 Ag82 Ag83 55.50(3) . . ?
Ag73 Ag82 Ag83 57.58(2) . . ?
Ag96 Ag82 Ag83 110.96(3) . . ?
S33 Ag82 Ag83 93.93(6) . . ?
Ag78 Ag82 Ag83 57.26(2) . . ?
Ag76 Ag82 Ag83 131.81(4) . . ?
Ag86 Ag82 Ag83 148.63(4) . . ?
Ag87 Ag82 Ag83 91.81(3) . . ?
Ag81 Ag82 Ag83 107.33(3) . . ?
Ag72 Ag82 Ag83 56.93(3) . . ?
S34 Ag83 Ag97 144.53(6) . . ?
S34 Ag83 Ag98 153.41(6) . . ?
Ag97 Ag83 Ag98 62.05(3) . . ?
S34 Ag83 Ag78 57.69(6) . . ?
Ag97 Ag83 Ag78 86.95(3) . . ?
Ag98 Ag83 Ag78 148.72(4) . . ?
S34 Ag83 Ag73 126.88(6) . . ?
Ag97 Ag83 Ag73 59.26(3) . . ?
Ag98 Ag83 Ag73 58.77(2) . . ?
Ag78 Ag83 Ag73 110.35(3) . . ?
S34 Ag83 Ag89 111.92(6) . . ?
Ag97 Ag83 Ag89 87.48(3) . . ?
Ag98 Ag83 Ag89 57.62(2) . . ?
Ag78 Ag83 Ag89 121.10(3) . . ?
Ag73 Ag83 Ag89 116.24(3) . . ?
S34 Ag83 Ag72 74.20(6) . . ?
Ag97 Ag83 Ag72 104.59(3) . . ?
Ag98 Ag83 Ag72 102.80(2) . . ?
Ag78 Ag83 Ag72 88.26(3) . . ?
Ag73 Ag83 Ag72 52.97(2) . . ?
Ag89 Ag83 Ag72 149.18(3) . . ?
S34 Ag83 Ag77 53.78(6) . . ?
Ag97 Ag83 Ag77 161.33(2) . . ?
Ag98 Ag83 Ag77 99.73(3) . . ?
Ag78 Ag83 Ag77 111.47(3) . . ?
Ag73 Ag83 Ag77 109.02(3) . . ?
Ag89 Ag83 Ag77 85.48(3) . . ?
Ag72 Ag83 Ag77 74.08(3) . . ?
S34 Ag83 Ag84 102.63(5) . . ?
Ag97 Ag83 Ag84 106.78(2) . . ?
Ag98 Ag83 Ag84 56.30(2) . . ?
Ag78 Ag83 Ag84 146.64(4) . . ?
Ag73 Ag83 Ag84 57.20(2) . . ?
Ag89 Ag83 Ag84 90.37(3) . . ?
Ag72 Ag83 Ag84 59.14(2) . . ?
Ag77 Ag83 Ag84 56.07(2) . . ?
S34 Ag83 Ag82 97.34(7) . . ?
Ag97 Ag83 Ag82 55.32(3) . . ?
Ag98 Ag83 Ag82 104.20(3) . . ?
Ag78 Ag83 Ag82 55.73(2) . . ?
Ag73 Ag83 Ag82 54.96(2) . . ?
Ag89 Ag83 Ag82 141.82(4) . . ?
Ag72 Ag83 Ag82 60.99(3) . . ?
Ag77 Ag83 Ag82 132.51(4) . . ?
Ag84 Ag83 Ag82 107.10(3) . . ?
S34 Ag83 Ag88 109.28(5) . . ?
Ag97 Ag83 Ag88 56.33(3) . . ?
Ag98 Ag83 Ag88 85.63(3) . . ?
Ag78 Ag83 Ag88 72.69(2) . . ?
Ag73 Ag83 Ag88 115.25(4) . . ?
Ag89 Ag83 Ag88 56.14(2) . . ?
Ag72 Ag83 Ag88 152.81(4) . . ?
Ag77 Ag83 Ag88 130.57(3) . . ?
Ag84 Ag83 Ag88 140.21(3) . . ?
Ag82 Ag83 Ag88 91.96(3) . . ?
Ag98 Ag84 Ag99 64.55(3) . . ?
Ag98 Ag84 Ag79 169.42(2) . . ?
Ag99 Ag84 Ag79 105.13(3) . . ?
Ag98 Ag84 Ag73 60.19(3) . . ?
Ag99 Ag84 Ag73 60.23(3) . . ?
Ag79 Ag84 Ag73 117.83(4) . . ?
Ag98 Ag84 Ag77 105.96(3) . . ?
Ag99 Ag84 Ag77 170.49(4) . . ?
Ag79 Ag84 Ag77 84.38(3) . . ?
Ag73 Ag84 Ag77 115.34(3) . . ?
Ag98 Ag84 Ag91 90.97(3) . . ?
Ag99 Ag84 Ag91 59.06(2) . . ?
Ag79 Ag84 Ag91 81.13(3) . . ?
Ag73 Ag84 Ag91 119.21(3) . . ?
Ag77 Ag84 Ag91 124.08(4) . . ?
Ag98 Ag84 Ag90 59.68(3) . . ?
Ag99 Ag84 Ag90 90.70(3) . . ?
Ag79 Ag84 Ag90 120.45(4) . . ?
Ag73 Ag84 Ag90 119.74(4) . . ?
Ag77 Ag84 Ag90 84.55(3) . . ?
Ag91 Ag84 Ag90 58.77(2) . . ?
Ag98 Ag84 Ag72 105.16(3) . . ?
Ag99 Ag84 Ag72 104.37(3) . . ?
Ag79 Ag84 Ag72 79.05(3) . . ?
Ag73 Ag84 Ag72 53.53(3) . . ?
Ag77 Ag84 Ag72 76.81(2) . . ?
Ag91 Ag84 Ag72 149.40(3) . . ?
Ag90 Ag84 Ag72 151.70(3) . . ?
Ag98 Ag84 Ag85 110.28(4) . . ?
Ag99 Ag84 Ag85 57.71(3) . . ?
Ag79 Ag84 Ag85 63.09(3) . . ?
Ag73 Ag84 Ag85 59.11(3) . . ?
Ag77 Ag84 Ag85 128.71(3) . . ?
Ag91 Ag84 Ag85 90.57(2) . . ?
Ag90 Ag84 Ag85 145.53(2) . . ?
Ag72 Ag84 Ag85 59.64(2) . . ?
Ag98 Ag84 Ag83 58.82(2) . . ?
Ag99 Ag84 Ag83 110.62(4) . . ?
Ag79 Ag84 Ag83 130.30(3) . . ?
Ag73 Ag84 Ag83 58.62(2) . . ?
Ag77 Ag84 Ag83 61.55(2) . . ?
Ag91 Ag84 Ag83 147.45(4) . . ?
Ag90 Ag84 Ag83 92.81(3) . . ?
Ag72 Ag84 Ag83 59.63(2) . . ?
Ag85 Ag84 Ag83 110.12(3) . . ?
S36 Ag85 Ag99 152.50(6) . . ?
S36 Ag85 Ag80 53.66(6) . . ?
Ag99 Ag85 Ag80 153.40(4) . . ?
S36 Ag85 Ag1A 145.63(6) . . ?
Ag99 Ag85 Ag1A 61.87(3) . . ?
Ag80 Ag85 Ag1A 92.19(3) . . ?
S36 Ag85 Ag73 126.84(3) . . ?
Ag99 Ag85 Ag73 59.76(2) . . ?
Ag80 Ag85 Ag73 113.19(3) . . ?
Ag1A Ag85 Ag73 58.27(3) . . ?
S36 Ag85 Ag72 73.74(3) . . ?
Ag99 Ag85 Ag72 104.64(3) . . ?
Ag80 Ag85 Ag72 86.08(2) . . ?
Ag1A Ag85 Ag72 103.29(3) . . ?
Ag73 Ag85 Ag72 53.22(2) . . ?
S36 Ag85 Ag92 110.50(4) . . ?
Ag99 Ag85 Ag92 58.44(2) . . ?
Ag80 Ag85 Ag92 119.08(3) . . ?
Ag1A Ag85 Ag92 88.14(3) . . ?
Ag73 Ag85 Ag92 117.97(3) . . ?
Ag72 Ag85 Ag92 152.28(4) . . ?
S36 Ag85 Ag84 100.98(6) . . ?
Ag99 Ag85 Ag84 57.82(2) . . ?
Ag80 Ag85 Ag84 143.66(2) . . ?
Ag1A Ag85 Ag84 106.84(3) . . ?
Ag73 Ag85 Ag84 57.73(3) . . ?
Ag72 Ag85 Ag84 59.87(2) . . ?
Ag92 Ag85 Ag84 92.77(3) . . ?
S36 Ag85 Ag93 108.27(5) . . ?
Ag99 Ag85 Ag93 86.85(3) . . ?
Ag80 Ag85 Ag93 73.19(3) . . ?
Ag1A Ag85 Ag93 57.66(2) . . ?
Ag73 Ag85 Ag93 115.78(4) . . ?
Ag72 Ag85 Ag93 150.23(4) . . ?
Ag92 Ag85 Ag93 56.37(2) . . ?
Ag84 Ag85 Ag93 143.12(3) . . ?
S36 Ag85 Ag79 52.93(6) . . ?
Ag99 Ag85 Ag79 99.70(4) . . ?
Ag80 Ag85 Ag79 106.57(3) . . ?
Ag1A Ag85 Ag79 161.02(4) . . ?
Ag73 Ag85 Ag79 109.87(3) . . ?
Ag72 Ag85 Ag79 75.79(3) . . ?
Ag92 Ag85 Ag79 85.24(3) . . ?
Ag84 Ag85 Ag79 55.87(3) . . ?
Ag93 Ag85 Ag79 130.07(3) . . ?
S36 Ag85 Ag81 96.61(6) . . ?
Ag99 Ag85 Ag81 106.40(3) . . ?
Ag80 Ag85 Ag81 57.52(3) . . ?
Ag1A Ag85 Ag81 55.75(2) . . ?
Ag73 Ag85 Ag81 56.48(3) . . ?
Ag72 Ag85 Ag81 60.30(2) . . ?
Ag92 Ag85 Ag81 141.73(3) . . ?
Ag84 Ag85 Ag81 108.44(3) . . ?
Ag93 Ag85 Ag81 90.25(3) . . ?
Ag79 Ag85 Ag81 133.03(2) . . ?
S38 Ag86 S45 136.77(6) . . ?
S38 Ag86 Ag96 94.68(4) . . ?
S45 Ag86 Ag96 128.54(5) . . ?
S38 Ag86 Ag6A 150.25(4) . . ?
S45 Ag86 Ag6A 72.30(5) . . ?
Ag96 Ag86 Ag6A 56.62(2) . . ?
S38 Ag86 Ag4A 102.12(4) . . ?
S45 Ag86 Ag4A 101.16(5) . . ?
Ag96 Ag86 Ag4A 58.06(2) . . ?
Ag6A Ag86 Ag4A 57.94(2) . . ?
S38 Ag86 Ag5A 120.13(7) . . ?
S45 Ag86 Ag5A 51.68(6) . . ?
Ag96 Ag86 Ag5A 108.78(3) . . ?
Ag6A Ag86 Ag5A 69.11(3) . . ?
Ag4A Ag86 Ag5A 55.18(2) . . ?
S38 Ag86 Ag82 89.21(7) . . ?
S45 Ag86 Ag82 112.78(6) . . ?
Ag96 Ag86 Ag82 57.32(2) . . ?
Ag6A Ag86 Ag82 81.58(3) . . ?
Ag4A Ag86 Ag82 115.00(2) . . ?
Ag5A Ag86 Ag82 149.70(4) . . ?
S38 Ag86 Ag87 137.58(6) . . ?
S45 Ag86 Ag87 53.19(6) . . ?
Ag96 Ag86 Ag87 92.01(3) . . ?
Ag6A Ag86 Ag87 59.12(2) . . ?
Ag4A Ag86 Ag87 116.73(3) . . ?
Ag5A Ag86 Ag87 96.81(3) . . ?
Ag82 Ag86 Ag87 60.09(3) . . ?
S38 Ag86 Ag95 49.84(3) . . ?
S45 Ag86 Ag95 154.62(6) . . ?
Ag96 Ag86 Ag95 54.40(2) . . ?
Ag6A Ag86 Ag95 101.66(2) . . ?
Ag4A Ag86 Ag95 57.10(2) . . ?
Ag5A Ag86 Ag95 102.96(3) . . ?
Ag82 Ag86 Ag95 90.00(3) . . ?
Ag87 Ag86 Ag95 144.99(3) . . ?
S39 Ag87 S45 134.97(6) . . ?
S39 Ag87 Ag97 95.87(5) . . ?
S45 Ag87 Ag97 128.47(3) . . ?
S39 Ag87 Ag8A 93.09(6) . . ?
S45 Ag87 Ag8A 103.57(6) . . ?
Ag97 Ag87 Ag8A 57.80(2) . . ?
S39 Ag87 Ag6A 148.42(6) . . ?
S45 Ag87 Ag6A 71.55(3) . . ?
Ag97 Ag87 Ag6A 57.50(2) . . ?
Ag8A Ag87 Ag6A 59.42(2) . . ?
S39 Ag87 Ag82 99.54(6) . . ?
S45 Ag87 Ag82 110.88(6) . . ?
Ag97 Ag87 Ag82 56.15(2) . . ?
Ag8A Ag87 Ag82 113.57(2) . . ?
Ag6A Ag87 Ag82 80.20(2) . . ?
S39 Ag87 Ag86 147.18(7) . . ?
S45 Ag87 Ag86 52.85(5) . . ?
Ag97 Ag87 Ag86 90.89(2) . . ?
Ag8A Ag87 Ag86 117.33(3) . . ?
Ag6A Ag87 Ag86 58.02(2) . . ?
Ag82 Ag87 Ag86 58.52(3) . . ?
S39 Ag87 Ag7A 121.86(7) . . ?
S45 Ag87 Ag7A 49.73(6) . . ?
Ag97 Ag87 Ag7A 101.70(3) . . ?
Ag8A Ag87 Ag7A 54.81(3) . . ?
Ag6A Ag87 Ag7A 56.91(2) . . ?
Ag82 Ag87 Ag7A 135.95(3) . . ?
Ag86 Ag87 Ag7A 87.74(3) . . ?
S39 Ag87 Ag78 47.58(6) . . ?
S45 Ag87 Ag78 138.69(6) . . ?
Ag97 Ag87 Ag78 77.87(3) . . ?
Ag8A Ag87 Ag78 117.74(4) . . ?
Ag6A Ag87 Ag78 128.87(3) . . ?
Ag82 Ag87 Ag78 52.94(2) . . ?
Ag86 Ag87 Ag78 103.42(3) . . ?
Ag7A Ag87 Ag78 168.82(3) . . ?
S46 Ag88 S39 132.49(6) . . ?
S46 Ag88 Ag8A 110.59(7) . . ?
S39 Ag88 Ag8A 93.91(7) . . ?
S46 Ag88 Ag97 131.48(3) . . ?
S39 Ag88 Ag97 96.01(6) . . ?
Ag8A Ag88 Ag97 58.53(3) . . ?
S46 Ag88 Ag89 56.43(6) . . ?
S39 Ag88 Ag89 139.83(7) . . ?
Ag8A Ag88 Ag89 120.98(2) . . ?
Ag97 Ag88 Ag89 87.33(3) . . ?
S46 Ag88 Ag1B 75.11(4) . . ?
S39 Ag88 Ag1B 149.42(6) . . ?
Ag8A Ag88 Ag1B 59.32(2) . . ?
Ag97 Ag88 Ag1B 58.57(2) . . ?
Ag89 Ag88 Ag1B 61.85(2) . . ?
S46 Ag88 Ag9A 54.42(7) . . ?
S39 Ag88 Ag9A 124.95(6) . . ?
Ag8A Ag88 Ag9A 56.79(3) . . ?
Ag97 Ag88 Ag9A 102.85(3) . . ?
Ag89 Ag88 Ag9A 92.75(3) . . ?
Ag1B Ag88 Ag9A 54.92(2) . . ?
S46 Ag88 Ag83 112.97(7) . . ?
S39 Ag88 Ag83 92.10(6) . . ?
Ag8A Ag88 Ag83 112.77(3) . . ?
Ag97 Ag88 Ag83 54.25(2) . . ?
Ag89 Ag88 Ag83 57.93(3) . . ?
Ag1B Ag88 Ag83 86.06(2) . . ?
Ag9A Ag88 Ag83 140.22(2) . . ?
S40 Ag89 S46 133.57(8) . . ?
S40 Ag89 Ag98 96.81(5) . . ?
S46 Ag89 Ag98 129.58(6) . . ?
S40 Ag89 Ag3B 102.91(4) . . ?
S46 Ag89 Ag3B 100.01(4) . . ?
Ag98 Ag89 Ag3B 59.37(2) . . ?
S40 Ag89 Ag88 138.67(5) . . ?
S46 Ag89 Ag88 53.60(6) . . ?
Ag98 Ag89 Ag88 92.32(3) . . ?
Ag3B Ag89 Ag88 116.26(4) . . ?
S40 Ag89 Ag83 84.57(6) . . ?
S46 Ag89 Ag83 118.02(5) . . ?
Ag98 Ag89 Ag83 59.32(2) . . ?
Ag3B Ag89 Ag83 118.68(3) . . ?
Ag88 Ag89 Ag83 65.92(3) . . ?
S40 Ag89 Ag1B 152.60(4) . . ?
S46 Ag89 Ag1B 72.48(6) . . ?
Ag98 Ag89 Ag1B 57.48(3) . . ?
Ag3B Ag89 Ag1B 57.60(2) . . ?
Ag88 Ag89 Ag1B 59.09(2) . . ?
Ag83 Ag89 Ag1B 88.91(3) . . ?
S40 Ag89 Ag90 50.83(3) . . ?
S46 Ag89 Ag90 152.05(5) . . ?
Ag98 Ag89 Ag90 56.15(2) . . ?
Ag3B Ag89 Ag90 57.15(2) . . ?
Ag88 Ag89 Ag90 147.56(3) . . ?
Ag83 Ag89 Ag90 88.88(3) . . ?
Ag1B Ag89 Ag90 102.58(2) . . ?
S40 Ag90 S47 131.01(8) . . ?
S40 Ag90 Ag98 95.03(6) . . ?
S47 Ag90 Ag98 133.96(6) . . ?
S40 Ag90 Ag91 134.43(7) . . ?
S47 Ag90 Ag91 58.80(5) . . ?
Ag98 Ag90 Ag91 90.47(3) . . ?
S40 Ag90 Ag5B 152.38(7) . . ?
S47 Ag90 Ag5B 75.80(6) . . ?
Ag98 Ag90 Ag5B 58.68(2) . . ?
Ag91 Ag90 Ag5B 60.39(3) . . ?
S40 Ag90 Ag3B 100.70(7) . . ?
S47 Ag90 Ag3B 105.60(6) . . ?
Ag98 Ag90 Ag3B 58.47(3) . . ?
Ag91 Ag90 Ag3B 120.19(3) . . ?
Ag5B Ag90 Ag3B 59.81(3) . . ?
S40 Ag90 Ag84 85.46(6) . . ?
S47 Ag90 Ag84 117.15(6) . . ?
Ag98 Ag90 Ag84 57.59(3) . . ?
Ag91 Ag90 Ag84 60.02(2) . . ?
Ag5B Ag90 Ag84 86.56(3) . . ?
Ag3B Ag90 Ag84 116.05(4) . . ?
S40 Ag90 Ag4B 126.97(6) . . ?
S47 Ag90 Ag4B 50.40(6) . . ?
Ag98 Ag90 Ag4B 106.01(4) . . ?
Ag91 Ag90 Ag4B 94.19(2) . . ?
Ag5B Ag90 Ag4B 61.07(2) . . ?
Ag3B Ag90 Ag4B 56.24(2) . . ?
Ag84 Ag90 Ag4B 146.59(3) . . ?
S40 Ag90 Ag89 49.74(7) . . ?
S47 Ag90 Ag89 154.66(6) . . ?
Ag98 Ag90 Ag89 55.11(2) . . ?
Ag91 Ag90 Ag89 143.26(4) . . ?
Ag5B Ag90 Ag89 103.60(3) . . ?
Ag3B Ag90 Ag89 55.83(2) . . ?
Ag84 Ag90 Ag89 87.88(2) . . ?
Ag4B Ag90 Ag89 106.54(3) . . ?
S41 Ag91 S47 129.19(9) . . ?
S41 Ag91 Ag99 97.46(7) . . ?
S47 Ag91 Ag99 133.29(6) . . ?
S41 Ag91 Ag90 137.62(4) . . ?
S47 Ag91 Ag90 56.77(4) . . ?
Ag99 Ag91 Ag90 92.00(3) . . ?
S41 Ag91 Ag5B 154.00(7) . . ?
S47 Ag91 Ag5B 74.83(6) . . ?
Ag99 Ag91 Ag5B 58.93(3) . . ?
Ag90 Ag91 Ag5B 60.24(2) . . ?
S41 Ag91 Ag84 89.11(4) . . ?
S47 Ag91 Ag84 116.34(3) . . ?
Ag99 Ag91 Ag84 58.75(2) . . ?
Ag90 Ag91 Ag84 61.21(2) . . ?
Ag5B Ag91 Ag84 87.12(3) . . ?
S41 Ag91 Ag7B 102.35(5) . . ?
S47 Ag91 Ag7B 103.05(5) . . ?
Ag99 Ag91 Ag7B 58.39(2) . . ?
Ag90 Ag91 Ag7B 117.55(4) . . ?
Ag5B Ag91 Ag7B 57.37(2) . . ?
Ag84 Ag91 Ag7B 117.00(4) . . ?
S41 Ag91 Ag6B 118.11(4) . . ?
S47 Ag91 Ag6B 51.67(3) . . ?
Ag99 Ag91 Ag6B 108.63(3) . . ?
Ag90 Ag91 Ag6B 97.25(3) . . ?
Ag5B Ag91 Ag6B 66.02(3) . . ?
Ag84 Ag91 Ag6B 152.20(4) . . ?
Ag7B Ag91 Ag6B 54.91(2) . . ?
S41 Ag91 Ag92 50.72(6) . . ?
S47 Ag91 Ag92 152.59(3) . . ?
Ag99 Ag91 Ag92 55.98(3) . . ?
Ag90 Ag91 Ag92 146.49(4) . . ?
Ag5B Ag91 Ag92 103.58(3) . . ?
Ag84 Ag91 Ag92 90.66(3) . . ?
Ag7B Ag91 Ag92 57.00(2) . . ?
Ag6B Ag91 Ag92 102.09(2) . . ?
S41 Ag92 S42 129.89(8) . . ?
S41 Ag92 Ag99 96.67(5) . . ?
S42 Ag92 Ag99 133.39(6) . . ?
S41 Ag92 Ag93 135.51(6) . . ?
S42 Ag92 Ag93 56.81(5) . . ?
Ag99 Ag92 Ag93 90.36(3) . . ?
S41 Ag92 Ag7B 102.53(6) . . ?
S42 Ag92 Ag7B 105.62(5) . . ?
Ag99 Ag92 Ag7B 58.60(2) . . ?
Ag93 Ag92 Ag7B 118.24(4) . . ?
S41 Ag92 Ag9B 152.73(6) . . ?
S42 Ag92 Ag9B 76.55(6) . . ?
Ag99 Ag92 Ag9B 57.69(3) . . ?
Ag93 Ag92 Ag9B 60.42(3) . . ?
Ag7B Ag92 Ag9B 57.85(3) . . ?
S41 Ag92 Ag85 84.18(4) . . ?
S42 Ag92 Ag85 117.49(5) . . ?
Ag99 Ag92 Ag85 57.68(2) . . ?
Ag93 Ag92 Ag85 62.97(2) . . ?
Ag7B Ag92 Ag85 116.28(3) . . ?
Ag9B Ag92 Ag85 88.41(3) . . ?
S41 Ag92 Ag8B 122.02(4) . . ?
S42 Ag92 Ag8B 52.63(5) . . ?
Ag99 Ag92 Ag8B 108.31(3) . . ?
Ag93 Ag92 Ag8B 96.61(3) . . ?
Ag7B Ag92 Ag8B 55.76(2) . . ?
Ag9B Ag92 Ag8B 65.30(2) . . ?
Ag85 Ag92 Ag8B 152.98(4) . . ?
S41 Ag92 Ag91 50.09(6) . . ?
S42 Ag92 Ag91 156.49(5) . . ?
Ag99 Ag92 Ag91 55.68(3) . . ?
Ag93 Ag92 Ag91 143.74(3) . . ?
Ag7B Ag92 Ag91 57.80(2) . . ?
Ag9B Ag92 Ag91 103.30(3) . . ?
Ag85 Ag92 Ag91 85.89(2) . . ?
Ag8B Ag92 Ag91 105.41(3) . . ?
S37 Ag93 S42 129.02(8) . . ?
S37 Ag93 Ag92 144.63(6) . . ?
S42 Ag93 Ag92 58.25(6) . . ?
S37 Ag93 Ag1A 95.03(5) . . ?
S42 Ag93 Ag1A 135.47(6) . . ?
Ag92 Ag93 Ag1A 90.92(3) . . ?
S37 Ag93 Ag9B 147.56(6) . . ?
S42 Ag93 Ag9B 77.63(6) . . ?
Ag92 Ag93 Ag9B 61.30(3) . . ?
Ag1A Ag93 Ag9B 58.65(2) . . ?
S37 Ag93 Ag1C 111.95(5) . . ?
S42 Ag93 Ag1C 53.71(6) . . ?
Ag92 Ag93 Ag1C 98.86(3) . . ?
Ag1A Ag93 Ag1C 108.77(3) . . ?
Ag9B Ag93 Ag1C 65.88(2) . . ?
S37 Ag93 Ag2C 94.04(7) . . ?
S42 Ag93 Ag2C 106.60(6) . . ?
Ag92 Ag93 Ag2C 118.14(4) . . ?
Ag1A Ag93 Ag2C 57.51(2) . . ?
Ag9B Ag93 Ag2C 56.84(3) . . ?
Ag1C Ag93 Ag2C 56.02(2) . . ?
S37 Ag93 Ag85 93.67(4) . . ?
S42 Ag93 Ag85 116.64(6) . . ?
Ag92 Ag93 Ag85 60.66(2) . . ?
Ag1A Ag93 Ag85 57.85(2) . . ?
Ag9B Ag93 Ag85 87.64(3) . . ?
Ag1C Ag93 Ag85 152.77(4) . . ?
Ag2C Ag93 Ag85 115.31(3) . . ?
S37 Ag93 Ag94 47.24(6) . . ?
S42 Ag93 Ag94 154.34(6) . . ?
Ag92 Ag93 Ag94 143.14(3) . . ?
Ag1A Ag93 Ag94 53.58(2) . . ?
Ag9B Ag93 Ag94 100.47(3) . . ?
Ag1C Ag93 Ag94 101.79(3) . . ?
Ag2C Ag93 Ag94 54.54(2) . . ?
Ag85 Ag93 Ag94 88.64(2) . . ?
S37 Ag94 S44 127.99(9) . . ?
S37 Ag94 Ag1A 95.89(7) . . ?
S44 Ag94 Ag1A 135.74(7) . . ?
S37 Ag94 Ag95 142.40(4) . . ?
S44 Ag94 Ag95 57.05(4) . . ?
Ag1A Ag94 Ag95 93.17(3) . . ?
S37 Ag94 Ag2A 150.27(6) . . ?
S44 Ag94 Ag2A 76.51(7) . . ?
Ag1A Ag94 Ag2A 59.92(3) . . ?
Ag95 Ag94 Ag2A 62.03(2) . . ?
S37 Ag94 Ag2C 95.76(5) . . ?
S44 Ag94 Ag2C 105.72(5) . . ?
Ag1A Ag94 Ag2C 58.29(2) . . ?
Ag95 Ag94 Ag2C 119.77(4) . . ?
Ag2A Ag94 Ag2C 57.77(2) . . ?
S37 Ag94 Ag81 91.71(5) . . ?
S44 Ag94 Ag81 118.15(3) . . ?
Ag1A Ag94 Ag81 57.80(2) . . ?
Ag95 Ag94 Ag81 63.03(2) . . ?
Ag2A Ag94 Ag81 89.08(3) . . ?
Ag2C Ag94 Ag81 116.08(3) . . ?
S37 Ag94 Ag3C 112.23(5) . . ?
S44 Ag94 Ag3C 53.57(4) . . ?
Ag1A Ag94 Ag3C 109.07(3) . . ?
Ag95 Ag94 Ag3C 98.92(3) . . ?
Ag2A Ag94 Ag3C 65.93(3) . . ?
Ag2C Ag94 Ag3C 55.30(2) . . ?
Ag81 Ag94 Ag3C 154.56(4) . . ?
S37 Ag94 Ag93 47.74(6) . . ?
S44 Ag94 Ag93 154.41(3) . . ?
Ag1A Ag94 Ag93 54.03(2) . . ?
Ag95 Ag94 Ag93 145.35(3) . . ?
Ag2A Ag94 Ag93 102.66(3) . . ?
Ag2C Ag94 Ag93 56.00(2) . . ?
Ag81 Ag94 Ag93 87.27(3) . . ?
Ag3C Ag94 Ag93 102.23(2) . . ?
S38 Ag95 S44 132.41(8) . . ?
S38 Ag95 Ag96 96.77(6) . . ?
S44 Ag95 Ag96 130.66(5) . . ?
S38 Ag95 Ag94 135.88(6) . . ?
S44 Ag95 Ag94 56.12(6) . . ?
Ag96 Ag95 Ag94 87.86(3) . . ?
S38 Ag95 Ag4A 102.11(6) . . ?
S44 Ag95 Ag4A 105.90(7) . . ?
Ag96 Ag95 Ag4A 58.50(3) . . ?
Ag94 Ag95 Ag4A 117.15(3) . . ?
S38 Ag95 Ag2A 152.07(6) . . ?
S44 Ag95 Ag2A 74.84(5) . . ?
Ag96 Ag95 Ag2A 57.06(2) . . ?
Ag94 Ag95 Ag2A 59.54(2) . . ?
Ag4A Ag95 Ag2A 57.62(2) . . ?
S38 Ag95 Ag3A 125.16(7) . . ?
S44 Ag95 Ag3A 51.66(7) . . ?
Ag96 Ag95 Ag3A 107.41(3) . . ?
Ag94 Ag95 Ag3A 94.34(2) . . ?
Ag4A Ag95 Ag3A 56.80(3) . . ?
Ag2A Ag95 Ag3A 62.83(3) . . ?
S38 Ag95 Ag81 86.17(7) . . ?
S44 Ag95 Ag81 114.53(6) . . ?
Ag96 Ag95 Ag81 56.46(3) . . ?
Ag94 Ag95 Ag81 60.22(2) . . ?
Ag4A Ag95 Ag81 114.95(3) . . ?
Ag2A Ag95 Ag81 86.27(3) . . ?
Ag3A Ag95 Ag81 147.90(2) . . ?
S38 Ag95 Ag86 50.43(6) . . ?
S44 Ag95 Ag86 157.08(7) . . ?
Ag96 Ag95 Ag86 56.28(2) . . ?
Ag94 Ag95 Ag86 142.31(4) . . ?
Ag4A Ag95 Ag86 56.52(2) . . ?
Ag2A Ag95 Ag86 102.42(3) . . ?
Ag3A Ag95 Ag86 106.41(3) . . ?
Ag81 Ag95 Ag86 87.66(3) . . ?
Ag6A Ag96 Ag2A 107.98(4) . . ?
Ag6A Ag96 Ag81 154.98(3) . . ?
Ag2A Ag96 Ag81 96.33(3) . . ?
Ag6A Ag96 Ag82 87.80(3) . . ?
Ag2A Ag96 Ag82 163.18(4) . . ?
Ag81 Ag96 Ag82 67.46(3) . . ?
Ag6A Ag96 Ag95 118.40(4) . . ?
Ag2A Ag96 Ag95 64.78(3) . . ?
Ag81 Ag96 Ag95 66.59(3) . . ?
Ag82 Ag96 Ag95 102.95(3) . . ?
Ag6A Ag96 Ag73 109.92(4) . . ?
Ag2A Ag96 Ag73 117.41(3) . . ?
Ag81 Ag96 Ag73 61.55(3) . . ?
Ag82 Ag96 Ag73 59.85(2) . . ?
Ag95 Ag96 Ag73 128.05(4) . . ?
Ag6A Ag96 Ag4A 61.26(3) . . ?
Ag2A Ag96 Ag4A 61.65(3) . . ?
Ag81 Ag96 Ag4A 130.04(4) . . ?
Ag82 Ag96 Ag4A 124.90(3) . . ?
Ag95 Ag96 Ag4A 63.46(3) . . ?
Ag73 Ag96 Ag4A 167.90(4) . . ?
Ag6A Ag96 Ag86 62.53(3) . . ?
Ag2A Ag96 Ag86 118.44(4) . . ?
Ag81 Ag96 Ag86 100.89(3) . . ?
Ag82 Ag96 Ag86 63.18(2) . . ?
Ag95 Ag96 Ag86 69.32(3) . . ?
Ag73 Ag96 Ag86 122.81(3) . . ?
Ag4A Ag96 Ag86 62.19(3) . . ?
Ag6A Ag96 Ag1A 139.48(3) . . ?
Ag2A Ag96 Ag1A 60.40(2) . . ?
Ag81 Ag96 Ag1A 58.96(2) . . ?
Ag82 Ag96 Ag1A 111.18(4) . . ?
Ag95 Ag96 Ag1A 92.71(3) . . ?
Ag73 Ag96 Ag1A 58.24(2) . . ?
Ag4A Ag96 Ag1A 122.04(3) . . ?
Ag86 Ag96 Ag1A 157.95(4) . . ?
Ag6A Ag96 Ag74 80.70(3) . . ?
Ag2A Ag96 Ag74 82.54(2) . . ?
Ag81 Ag96 Ag74 108.97(3) . . ?
Ag82 Ag96 Ag74 106.38(3) . . ?
Ag95 Ag96 Ag74 145.54(2) . . ?
Ag73 Ag96 Ag74 57.45(3) . . ?
Ag4A Ag96 Ag74 111.28(3) . . ?
Ag86 Ag96 Ag74 141.36(3) . . ?
Ag1A Ag96 Ag74 60.01(2) . . ?
Ag6A Ag96 Ag97 55.53(3) . . ?
Ag2A Ag96 Ag97 139.73(3) . . ?
Ag81 Ag96 Ag97 108.44(4) . . ?
Ag82 Ag96 Ag97 54.56(2) . . ?
Ag95 Ag96 Ag97 154.53(2) . . ?
Ag73 Ag96 Ag97 55.12(3) . . ?
Ag4A Ag96 Ag97 116.79(3) . . ?
Ag86 Ag96 Ag97 88.05(2) . . ?
Ag1A Ag96 Ag97 106.11(3) . . ?
Ag74 Ag96 Ag97 59.82(2) . . ?
Ag6A Ag96 Ag5C 55.80(2) . . ?
Ag2A Ag96 Ag5C 57.10(2) . . ?
Ag81 Ag96 Ag5C 148.62(2) . . ?
Ag82 Ag96 Ag5C 139.69(3) . . ?
Ag95 Ag96 Ag5C 109.22(3) . . ?
Ag73 Ag96 Ag5C 113.01(3) . . ?
Ag4A Ag96 Ag5C 55.61(2) . . ?
Ag86 Ag96 Ag5C 106.47(3) . . ?
Ag1A Ag96 Ag5C 91.18(2) . . ?
Ag74 Ag96 Ag5C 55.68(3) . . ?
Ag97 Ag96 Ag5C 87.81(3) . . ?
Ag82 Ag97 Ag83 69.19(3) . . ?
Ag82 Ag97 Ag8A 125.73(3) . . ?
Ag83 Ag97 Ag8A 130.14(3) . . ?
Ag82 Ag97 Ag6A 87.19(3) . . ?
Ag83 Ag97 Ag6A 156.29(4) . . ?
Ag8A Ag97 Ag6A 62.48(3) . . ?
Ag82 Ag97 Ag73 60.18(2) . . ?
Ag83 Ag97 Ag73 62.18(3) . . ?
Ag8A Ag97 Ag73 166.68(3) . . ?
Ag6A Ag97 Ag73 108.33(3) . . ?
Ag82 Ag97 Ag1B 165.60(4) . . ?
Ag83 Ag97 Ag1B 96.65(4) . . ?
Ag8A Ag97 Ag1B 61.19(3) . . ?
Ag6A Ag97 Ag1B 106.84(4) . . ?
Ag73 Ag97 Ag1B 116.31(3) . . ?
Ag82 Ag97 Ag88 108.79(3) . . ?
Ag83 Ag97 Ag88 69.42(3) . . ?
Ag8A Ag97 Ag88 60.73(3) . . ?
Ag6A Ag97 Ag88 118.98(3) . . ?
Ag73 Ag97 Ag88 131.11(4) . . ?
Ag1B Ag97 Ag88 61.90(2) . . ?
Ag82 Ag97 Ag87 64.62(3) . . ?
Ag83 Ag97 Ag87 103.37(3) . . ?
Ag8A Ag97 Ag87 61.59(3) . . ?
Ag6A Ag97 Ag87 62.64(3) . . ?
Ag73 Ag97 Ag87 124.50(4) . . ?
Ag1B Ag97 Ag87 118.57(3) . . ?
Ag88 Ag97 Ag87 72.23(2) . . ?
Ag82 Ag97 Ag98 113.49(4) . . ?
Ag83 Ag97 Ag98 60.51(3) . . ?
Ag8A Ag97 Ag98 119.62(4) . . ?
Ag6A Ag97 Ag98 135.95(3) . . ?
Ag73 Ag97 Ag98 59.17(3) . . ?
Ag1B Ag97 Ag98 58.45(3) . . ?
Ag88 Ag97 Ag98 91.74(3) . . ?
Ag87 Ag97 Ag98 161.10(3) . . ?
Ag82 Ag97 Ag74 104.55(3) . . ?
Ag83 Ag97 Ag74 108.92(3) . . ?
Ag8A Ag97 Ag74 110.85(3) . . ?
Ag6A Ag97 Ag74 78.18(3) . . ?
Ag73 Ag97 Ag74 56.33(2) . . ?
Ag1B Ag97 Ag74 82.02(2) . . ?
Ag88 Ag97 Ag74 142.80(3) . . ?
Ag87 Ag97 Ag74 139.20(4) . . ?
Ag98 Ag97 Ag74 59.54(2) . . ?
Ag82 Ag97 Ag6C 139.14(4) . . ?
Ag83 Ag97 Ag6C 146.08(3) . . ?
Ag8A Ag97 Ag6C 56.66(2) . . ?
Ag6A Ag97 Ag6C 56.46(3) . . ?
Ag73 Ag97 Ag6C 110.58(2) . . ?
Ag1B Ag97 Ag6C 54.97(3) . . ?
Ag88 Ag97 Ag6C 105.37(3) . . ?
Ag87 Ag97 Ag6C 106.70(3) . . ?
Ag98 Ag97 Ag6C 86.84(3) . . ?
Ag74 Ag97 Ag6C 54.26(2) . . ?
Ag82 Ag97 Ag96 55.32(2) . . ?
Ag83 Ag97 Ag96 110.10(3) . . ?
Ag8A Ag97 Ag96 116.33(4) . . ?
Ag6A Ag97 Ag96 53.86(3) . . ?
Ag73 Ag97 Ag96 55.18(3) . . ?
Ag1B Ag97 Ag96 136.09(2) . . ?
Ag88 Ag97 Ag96 160.13(3) . . ?
Ag87 Ag97 Ag96 89.01(3) . . ?
Ag98 Ag97 Ag96 105.37(2) . . ?
Ag74 Ag97 Ag96 56.97(2) . . ?
Ag6C Ag97 Ag96 85.94(3) . . ?
Ag84 Ag98 Ag1B 159.00(2) . . ?
Ag84 Ag98 Ag5B 90.96(3) . . ?
Ag1B Ag98 Ag5B 107.76(3) . . ?
Ag84 Ag98 Ag89 99.00(3) . . ?
Ag1B Ag98 Ag89 64.47(3) . . ?
Ag5B Ag98 Ag89 116.59(3) . . ?
Ag84 Ag98 Ag3B 124.71(4) . . ?
Ag1B Ag98 Ag3B 60.50(3) . . ?
Ag5B Ag98 Ag3B 61.90(2) . . ?
Ag89 Ag98 Ag3B 61.37(2) . . ?
Ag84 Ag98 Ag73 60.70(3) . . ?
Ag1B Ag98 Ag73 116.25(4) . . ?
Ag5B Ag98 Ag73 115.67(3) . . ?
Ag89 Ag98 Ag73 123.68(3) . . ?
Ag3B Ag98 Ag73 173.13(4) . . ?
Ag84 Ag98 Ag90 62.73(3) . . ?
Ag1B Ag98 Ag90 117.72(4) . . ?
Ag5B Ag98 Ag90 61.35(2) . . ?
Ag89 Ag98 Ag90 68.75(3) . . ?
Ag3B Ag98 Ag90 61.99(3) . . ?
Ag73 Ag98 Ag90 123.30(4) . . ?
Ag84 Ag98 Ag83 64.88(3) . . ?
Ag1B Ag98 Ag83 95.05(2) . . ?
Ag5B Ag98 Ag83 154.51(4) . . ?
Ag89 Ag98 Ag83 63.06(2) . . ?
Ag3B Ag98 Ag83 124.43(3) . . ?
Ag73 Ag98 Ag83 60.80(2) . . ?
Ag90 Ag98 Ag83 98.26(3) . . ?
Ag84 Ag98 Ag97 109.94(3) . . ?
Ag1B Ag98 Ag97 59.14(3) . . ?
Ag5B Ag98 Ag97 145.33(4) . . ?
Ag89 Ag98 Ag97 87.97(2) . . ?
Ag3B Ag98 Ag97 119.37(3) . . ?
Ag73 Ag98 Ag97 58.42(3) . . ?
Ag90 Ag98 Ag97 152.92(3) . . ?
Ag83 Ag98 Ag97 57.44(2) . . ?
Ag84 Ag98 Ag99 57.99(2) . . ?
Ag1B Ag98 Ag99 140.61(4) . . ?
Ag5B Ag98 Ag99 57.84(2) . . ?
Ag89 Ag98 Ag99 154.21(4) . . ?
Ag3B Ag98 Ag99 119.73(2) . . ?
Ag73 Ag98 Ag99 58.24(2) . . ?
Ag90 Ag98 Ag99 88.78(3) . . ?
Ag83 Ag98 Ag99 110.24(3) . . ?
Ag97 Ag98 Ag99 109.81(3) . . ?
Ag84 Ag98 Ag74 107.41(3) . . ?
Ag1B Ag98 Ag74 84.36(3) . . ?
Ag5B Ag98 Ag74 84.47(2) . . ?
Ag89 Ag98 Ag74 146.03(4) . . ?
Ag3B Ag98 Ag74 115.68(3) . . ?
Ag73 Ag98 Ag74 57.45(3) . . ?
Ag90 Ag98 Ag74 143.00(2) . . ?
Ag83 Ag98 Ag74 109.54(3) . . ?
Ag97 Ag98 Ag74 63.34(2) . . ?
Ag99 Ag98 Ag74 59.29(3) . . ?
Ag84 Ag98 Ag7C 144.53(2) . . ?
Ag1B Ag98 Ag7C 56.46(2) . . ?
Ag5B Ag98 Ag7C 57.61(3) . . ?
Ag89 Ag98 Ag7C 109.28(3) . . ?
Ag3B Ag98 Ag7C 57.82(3) . . ?
Ag73 Ag98 Ag7C 115.32(4) . . ?
Ag90 Ag98 Ag7C 107.87(3) . . ?
Ag83 Ag98 Ag7C 147.88(4) . . ?
Ag97 Ag98 Ag7C 92.41(3) . . ?
Ag99 Ag98 Ag7C 89.08(2) . . ?
Ag74 Ag98 Ag7C 57.87(3) . . ?
Ag9B Ag99 Ag85 95.17(3) . . ?
Ag9B Ag99 Ag84 158.74(4) . . ?
Ag85 Ag99 Ag84 64.47(3) . . ?
Ag9B Ag99 Ag5B 108.09(3) . . ?
Ag85 Ag99 Ag5B 153.57(4) . . ?
Ag84 Ag99 Ag5B 90.72(3) . . ?
Ag9B Ag99 Ag91 117.65(3) . . ?
Ag85 Ag99 Ag91 96.44(4) . . ?
Ag84 Ag99 Ag91 62.19(3) . . ?
Ag5B Ag99 Ag91 61.95(3) . . ?
Ag9B Ag99 Ag7B 60.86(2) . . ?
Ag85 Ag99 Ag7B 126.37(3) . . ?
Ag84 Ag99 Ag7B 125.28(4) . . ?
Ag5B Ag99 Ag7B 59.87(2) . . ?
Ag91 Ag99 Ag7B 63.25(3) . . ?
Ag9B Ag99 Ag92 63.10(3) . . ?
Ag85 Ag99 Ag92 63.88(3) . . ?
Ag84 Ag99 Ag92 100.24(4) . . ?
Ag5B Ag99 Ag92 115.55(3) . . ?
Ag91 Ag99 Ag92 68.34(3) . . ?
Ag7B Ag99 Ag92 62.50(3) . . ?
Ag9B Ag99 Ag73 116.74(4) . . ?
Ag85 Ag99 Ag73 61.44(2) . . ?
Ag84 Ag99 Ag73 60.40(2) . . ?
Ag5B Ag99 Ag73 115.50(3) . . ?
Ag91 Ag99 Ag73 122.50(3) . . ?
Ag7B Ag99 Ag73 171.12(4) . . ?
Ag92 Ag99 Ag73 125.05(4) . . ?
Ag9B Ag99 Ag1A 59.39(2) . . ?
Ag85 Ag99 Ag1A 59.94(3) . . ?
Ag84 Ag99 Ag1A 110.50(3) . . ?
Ag5B Ag99 Ag1A 143.71(4) . . ?
Ag91 Ag99 Ag1A 154.06(4) . . ?
Ag7B Ag99 Ag1A 120.24(3) . . ?
Ag92 Ag99 Ag1A 90.07(3) . . ?
Ag73 Ag99 Ag1A 58.17(2) . . ?
Ag9B Ag99 Ag74 84.12(3) . . ?
Ag85 Ag99 Ag74 110.15(3) . . ?
Ag84 Ag99 Ag74 107.88(3) . . ?
Ag5B Ag99 Ag74 85.16(3) . . ?
Ag91 Ag99 Ag74 144.27(4) . . ?
Ag7B Ag99 Ag74 113.49(3) . . ?
Ag92 Ag99 Ag74 144.88(4) . . ?
Ag73 Ag99 Ag74 57.74(3) . . ?
Ag1A Ag99 Ag74 60.82(3) . . ?
Ag9B Ag99 Ag98 141.48(4) . . ?
Ag85 Ag99 Ag98 110.03(2) . . ?
Ag84 Ag99 Ag98 57.46(3) . . ?
Ag5B Ag99 Ag98 57.98(2) . . ?
Ag91 Ag99 Ag98 88.74(3) . . ?
Ag7B Ag99 Ag98 117.84(3) . . ?
Ag92 Ag99 Ag98 154.50(4) . . ?
Ag73 Ag99 Ag98 57.92(2) . . ?
Ag1A Ag99 Ag98 108.55(3) . . ?
Ag74 Ag99 Ag98 60.37(3) . . ?
Ag9B Ag99 Ag8C 57.75(3) . . ?
Ag85 Ag99 Ag8C 149.29(4) . . ?
Ag84 Ag99 Ag8C 143.51(4) . . ?
Ag5B Ag99 Ag8C 57.13(3) . . ?
Ag91 Ag99 Ag8C 108.58(3) . . ?
Ag7B Ag99 Ag8C 56.20(3) . . ?
Ag92 Ag99 Ag8C 108.75(2) . . ?
Ag73 Ag99 Ag8C 115.00(4) . . ?
Ag1A Ag99 Ag8C 91.49(3) . . ?
Ag74 Ag99 Ag8C 57.29(2) . . ?
Ag98 Ag99 Ag8C 88.55(3) . . ?
Ag73 Ag1A Ag2C 168.82(4) . . ?
Ag73 Ag1A Ag81 61.30(2) . . ?
Ag2C Ag1A Ag81 126.22(4) . . ?
Ag73 Ag1A Ag9B 116.75(3) . . ?
Ag2C Ag1A Ag9B 59.71(2) . . ?
Ag81 Ag1A Ag9B 159.14(4) . . ?
Ag73 Ag1A Ag94 124.58(3) . . ?
Ag2C Ag1A Ag94 62.40(2) . . ?
Ag81 Ag1A Ag94 63.84(2) . . ?
Ag9B Ag1A Ag94 117.15(3) . . ?
Ag73 Ag1A Ag93 125.61(4) . . ?
Ag2C Ag1A Ag93 63.43(3) . . ?
Ag81 Ag1A Ag93 101.42(3) . . ?
Ag9B Ag1A Ag93 61.73(2) . . ?
Ag94 Ag1A Ag93 72.39(3) . . ?
Ag73 Ag1A Ag85 61.29(3) . . ?
Ag2C Ag1A Ag85 127.85(3) . . ?
Ag81 Ag1A Ag85 67.30(3) . . ?
Ag9B Ag1A Ag85 93.16(3) . . ?
Ag94 Ag1A Ag85 103.82(4) . . ?
Ag93 Ag1A Ag85 64.49(3) . . ?
Ag73 Ag1A Ag2A 114.41(3) . . ?
Ag2C Ag1A Ag2A 59.53(3) . . ?
Ag81 Ag1A Ag2A 93.39(3) . . ?
Ag9B Ag1A Ag2A 105.27(3) . . ?
Ag94 Ag1A Ag2A 61.40(3) . . ?
Ag93 Ag1A Ag2A 117.96(3) . . ?
Ag85 Ag1A Ag2A 160.16(3) . . ?
Ag73 Ag1A Ag99 59.53(2) . . ?
Ag2C Ag1A Ag99 117.73(2) . . ?
Ag81 Ag1A Ag99 112.69(3) . . ?
Ag9B Ag1A Ag99 58.04(2) . . ?
Ag94 Ag1A Ag99 158.83(4) . . ?
Ag93 Ag1A Ag99 88.63(3) . . ?
Ag85 Ag1A Ag99 58.19(3) . . ?
Ag2A Ag1A Ag99 138.75(4) . . ?
Ag73 Ag1A Ag96 58.58(3) . . ?
Ag2C Ag1A Ag96 116.50(4) . . ?
Ag81 Ag1A Ag96 57.96(2) . . ?
Ag9B Ag1A Ag96 141.08(4) . . ?
Ag94 Ag1A Ag96 86.25(3) . . ?
Ag93 Ag1A Ag96 155.93(4) . . ?
Ag85 Ag1A Ag96 111.89(3) . . ?
Ag2A Ag1A Ag96 56.98(2) . . ?
Ag99 Ag1A Ag96 110.04(3) . . ?
Ag73 Ag1A Ag74 58.00(3) . . ?
Ag2C Ag1A Ag74 110.90(3) . . ?
Ag81 Ag1A Ag74 109.18(2) . . ?
Ag9B Ag1A Ag74 83.21(3) . . ?
Ag94 Ag1A Ag74 140.70(4) . . ?
Ag93 Ag1A Ag74 142.72(3) . . ?
Ag85 Ag1A Ag74 108.39(3) . . ?
Ag2A Ag1A Ag74 81.51(3) . . ?
Ag99 Ag1A Ag74 60.40(3) . . ?
Ag96 Ag1A Ag74 61.26(2) . . ?
Ag73 Ag1A Ag4C 113.43(3) . . ?
Ag2C Ag1A Ag4C 55.46(3) . . ?
Ag81 Ag1A Ag4C 144.63(4) . . ?
Ag9B Ag1A Ag4C 56.23(2) . . ?
Ag94 Ag1A Ag4C 106.20(3) . . ?
Ag93 Ag1A Ag4C 107.59(2) . . ?
Ag85 Ag1A Ag4C 144.51(3) . . ?
Ag2A Ag1A Ag4C 55.23(3) . . ?
Ag99 Ag1A Ag4C 88.14(3) . . ?
Ag96 Ag1A Ag4C 88.66(3) . . ?
Ag74 Ag1A Ag4C 55.44(2) . . ?
Ag96 Ag2A Ag4C 99.67(3) . . ?
Ag96 Ag2A Ag2C 121.64(4) . . ?
Ag4C Ag2A Ag2C 59.56(3) . . ?
Ag96 Ag2A Ag4A 60.00(3) . . ?
Ag4C Ag2A Ag4A 120.93(3) . . ?
Ag2C Ag2A Ag4A 178.34(4) . . ?
Ag96 Ag2A Ag1A 62.61(3) . . ?
Ag4C Ag2A Ag1A 67.68(3) . . ?
Ag2C Ag2A Ag1A 59.05(2) . . ?
Ag4A Ag2A Ag1A 122.60(3) . . ?
Ag96 Ag2A Ag5C 69.15(3) . . ?
Ag4C Ag2A Ag5C 61.87(2) . . ?
Ag2C Ag2A Ag5C 121.42(3) . . ?
Ag4A Ag2A Ag5C 59.06(2) . . ?
Ag1A Ag2A Ag5C 99.47(4) . . ?
Ag96 Ag2A Ag94 87.84(3) . . ?
Ag4C Ag2A Ag94 114.04(3) . . ?
Ag2C Ag2A Ag94 61.25(2) . . ?
Ag4A Ag2A Ag94 119.11(3) . . ?
Ag1A Ag2A Ag94 58.68(3) . . ?
Ag5C Ag2A Ag94 154.52(4) . . ?
Ag96 Ag2A Ag3D 117.33(3) . . ?
Ag4C Ag2A Ag3D 84.33(3) . . ?
Ag2C Ag2A Ag3D 113.90(3) . . ?
Ag4A Ag2A Ag3D 64.83(3) . . ?
Ag1A Ag2A Ag3D 150.87(4) . . ?
Ag5C Ag2A Ag3D 58.23(3) . . ?
Ag94 Ag2A Ag3D 146.80(4) . . ?
Ag96 Ag2A Ag95 58.16(2) . . ?
Ag4C Ag2A Ag95 155.05(4) . . ?
Ag2C Ag2A Ag95 119.67(4) . . ?
Ag4A Ag2A Ag95 60.68(2) . . ?
Ag1A Ag2A Ag95 90.26(3) . . ?
Ag5C Ag2A Ag95 113.47(2) . . ?
Ag94 Ag2A Ag95 58.44(2) . . ?
Ag3D Ag2A Ag95 114.95(3) . . ?
Ag96 Ag2A Ag2D 155.88(4) . . ?
Ag4C Ag2A Ag2D 58.11(2) . . ?
Ag2C Ag2A Ag2D 57.98(2) . . ?
Ag4A Ag2A Ag2D 120.70(4) . . ?
Ag1A Ag2A Ag2D 110.89(3) . . ?
Ag5C Ag2A Ag2D 90.33(3) . . ?
Ag94 Ag2A Ag2D 108.99(3) . . ?
Ag3D Ag2A Ag2D 55.94(2) . . ?
Ag95 Ag2A Ag2D 145.51(4) . . ?
Ag96 Ag2A Ag3A 105.59(3) . . ?
Ag4C Ag2A Ag3A 144.56(4) . . ?
Ag2C Ag2A Ag3A 122.06(3) . . ?
Ag4A Ag2A Ag3A 56.52(2) . . ?
Ag1A Ag2A Ag3A 146.88(4) . . ?
Ag5C Ag2A Ag3A 104.70(3) . . ?
Ag94 Ag2A Ag3A 91.61(3) . . ?
Ag3D Ag2A Ag3A 62.15(3) . . ?
Ag95 Ag2A Ag3A 59.48(3) . . ?
Ag2D Ag2A Ag3A 91.45(3) . . ?
Ag96 Ag2A Ag3C 145.59(4) . . ?
Ag4C Ag2A Ag3C 103.21(2) . . ?
Ag2C Ag2A Ag3C 53.95(2) . . ?
Ag4A Ag2A Ag3C 124.63(4) . . ?
Ag1A Ag2A Ag3C 103.31(3) . . ?
Ag5C Ag2A Ag3C 144.97(3) . . ?
Ag94 Ag2A Ag3C 59.44(2) . . ?
Ag3D Ag2A Ag3C 90.40(3) . . ?
Ag95 Ag2A Ag3C 92.80(3) . . ?
Ag2D Ag2A Ag3C 56.78(2) . . ?
Ag3A Ag2A Ag3C 68.11(2) . . ?
S51 Ag3A S44 168.00(6) . . ?
S51 Ag3A S50 98.90(7) . . ?
S44 Ag3A S50 91.73(7) . . ?
S51 Ag3A Ag4A 57.89(7) . . ?
S44 Ag3A Ag4A 112.73(6) . . ?
S50 Ag3A Ag4A 112.79(6) . . ?
S51 Ag3A Ag95 112.89(6) . . ?
S44 Ag3A Ag95 55.59(5) . . ?
S50 Ag3A Ag95 126.97(6) . . ?
Ag4A Ag3A Ag95 60.06(3) . . ?
S51 Ag3A Ag3D 62.10(5) . . ?
S44 Ag3A Ag3D 122.11(5) . . ?
S50 Ag3A Ag3D 52.24(6) . . ?
Ag4A Ag3A Ag3D 62.15(2) . . ?
Ag95 Ag3A Ag3D 107.40(3) . . ?
S51 Ag3A Ag2A 103.65(7) . . ?
S44 Ag3A Ag2A 73.71(6) . . ?
S50 Ag3A Ag2A 74.66(6) . . ?
Ag4A Ag3A Ag2A 56.79(2) . . ?
Ag95 Ag3A Ag2A 57.68(2) . . ?
Ag3D Ag3A Ag2A 55.45(3) . . ?
S51 Ag4A Ag5A 77.15(4) . . ?
S51 Ag4A Ag96 164.32(5) . . ?
Ag5A Ag4A Ag96 117.00(3) . . ?
S51 Ag4A Ag5C 111.20(5) . . ?
Ag5A Ag4A Ag5C 118.47(4) . . ?
Ag96 Ag4A Ag5C 69.23(3) . . ?
S51 Ag4A Ag6A 136.55(6) . . ?
Ag5A Ag4A Ag6A 73.40(3) . . ?
Ag96 Ag4A Ag6A 58.06(3) . . ?
Ag5C Ag4A Ag6A 59.59(2) . . ?
S51 Ag4A Ag3A 52.39(6) . . ?
Ag5A Ag4A Ag3A 116.76(4) . . ?
Ag96 Ag4A Ag3A 112.46(4) . . ?
Ag5C Ag4A Ag3A 114.18(2) . . ?
Ag6A Ag4A Ag3A 169.47(4) . . ?
S51 Ag4A Ag2A 107.45(4) . . ?
Ag5A Ag4A Ag2A 175.35(4) . . ?
Ag96 Ag4A Ag2A 58.35(2) . . ?
Ag5C Ag4A Ag2A 60.83(3) . . ?
Ag6A Ag4A Ag2A 103.01(3) . . ?
Ag3A Ag4A Ag2A 66.70(3) . . ?
S51 Ag4A Ag4D 56.01(6) . . ?
Ag5A Ag4A Ag4D 69.73(3) . . ?
Ag96 Ag4A Ag4D 133.10(4) . . ?
Ag5C Ag4A Ag4D 68.03(3) . . ?
Ag6A Ag4A Ag4D 83.85(3) . . ?
Ag3A Ag4A Ag4D 101.97(3) . . ?
Ag2A Ag4A Ag4D 113.17(3) . . ?
S51 Ag4A Ag86 128.69(3) . . ?
Ag5A Ag4A Ag86 62.52(3) . . ?
Ag96 Ag4A Ag86 59.75(2) . . ?
Ag5C Ag4A Ag86 115.26(3) . . ?
Ag6A Ag4A Ag86 60.63(2) . . ?
Ag3A Ag4A Ag86 120.26(3) . . ?
Ag2A Ag4A Ag86 113.26(4) . . ?
Ag4D Ag4A Ag86 126.26(3) . . ?
S51 Ag4A Ag95 110.75(6) . . ?
Ag5A Ag4A Ag95 116.45(3) . . ?
Ag96 Ag4A Ag95 58.05(3) . . ?
Ag5C Ag4A Ag95 115.94(3) . . ?
Ag6A Ag4A Ag95 110.73(4) . . ?
Ag3A Ag4A Ag95 63.15(3) . . ?
Ag2A Ag4A Ag95 61.71(2) . . ?
Ag4D Ag4A Ag95 165.09(3) . . ?
Ag86 Ag4A Ag95 66.38(3) . . ?
S51 Ag4A Ag3D 61.24(3) . . ?
Ag5A Ag4A Ag3D 125.47(4) . . ?
Ag96 Ag4A Ag3D 110.35(3) . . ?
Ag5C Ag4A Ag3D 56.64(2) . . ?
Ag6A Ag4A Ag3D 113.91(3) . . ?
Ag3A Ag4A Ag3D 63.38(2) . . ?
Ag2A Ag4A Ag3D 58.49(2) . . ?
Ag4D Ag4A Ag3D 58.41(2) . . ?
Ag86 Ag4A Ag3D 170.00(4) . . ?
Ag95 Ag4A Ag3D 110.59(3) . . ?
S45 Ag5A S52 97.13(8) . . ?
S45 Ag5A Ag4A 110.87(6) . . ?
S52 Ag5A Ag4A 100.87(4) . . ?
S45 Ag5A Ag86 55.44(7) . . ?
S52 Ag5A Ag86 129.99(7) . . ?
Ag4A Ag5A Ag86 62.30(3) . . ?
S45 Ag5A Ag4D 131.64(5) . . ?
S52 Ag5A Ag4D 49.33(3) . . ?
Ag4A Ag5A Ag4D 57.64(2) . . ?
Ag86 Ag5A Ag4D 115.24(3) . . ?
S45 Ag5A Ag6A 66.33(5) . . ?
S52 Ag5A Ag6A 76.38(6) . . ?
Ag4A Ag5A Ag6A 54.83(2) . . ?
Ag86 Ag5A Ag6A 55.04(3) . . ?
Ag4D Ag5A Ag6A 71.66(2) . . ?
S45 Ag5A Ag7A 48.95(6) . . ?
S52 Ag5A Ag7A 49.24(6) . . ?
Ag4A Ag5A Ag7A 106.08(3) . . ?
Ag86 Ag5A Ag7A 88.25(3) . . ?
Ag4D Ag5A Ag7A 86.71(3) . . ?
Ag6A Ag5A Ag7A 52.98(2) . . ?
Ag96 Ag6A Ag97 70.62(3) . . ?
Ag96 Ag6A Ag5C 70.53(3) . . ?
Ag97 Ag6A Ag5C 104.74(3) . . ?
Ag96 Ag6A Ag6C 101.94(3) . . ?
Ag97 Ag6A Ag6C 67.96(3) . . ?
Ag5C Ag6A Ag6C 60.89(2) . . ?
Ag96 Ag6A Ag4A 60.67(3) . . ?
Ag97 Ag6A Ag4A 131.29(4) . . ?
Ag5C Ag6A Ag4A 60.19(2) . . ?
Ag6C Ag6A Ag4A 121.00(2) . . ?
Ag96 Ag6A Ag5D 138.91(2) . . ?
Ag97 Ag6A Ag5D 121.71(4) . . ?
Ag5C Ag6A Ag5D 68.40(3) . . ?
Ag6C Ag6A Ag5D 58.43(3) . . ?
Ag4A Ag6A Ag5D 96.71(3) . . ?
Ag96 Ag6A Ag8A 129.17(4) . . ?
Ag97 Ag6A Ag8A 58.56(3) . . ?
Ag5C Ag6A Ag8A 119.68(3) . . ?
Ag6C Ag6A Ag8A 59.30(2) . . ?
Ag4A Ag6A Ag8A 170.12(4) . . ?
Ag5D Ag6A Ag8A 74.93(3) . . ?
Ag96 Ag6A Ag86 60.84(3) . . ?
Ag97 Ag6A Ag86 95.39(3) . . ?
Ag5C Ag6A Ag86 116.52(3) . . ?
Ag6C Ag6A Ag86 160.12(4) . . ?
Ag4A Ag6A Ag86 61.43(2) . . ?
Ag5D Ag6A Ag86 140.97(4) . . ?
Ag8A Ag6A Ag86 122.17(2) . . ?
Ag96 Ag6A Ag87 97.01(3) . . ?
Ag97 Ag6A Ag87 59.86(2) . . ?
Ag5C Ag6A Ag87 163.47(4) . . ?
Ag6C Ag6A Ag87 113.44(3) . . ?
Ag4A Ag6A Ag87 123.92(3) . . ?
Ag5D Ag6A Ag87 123.52(3) . . ?
Ag8A Ag6A Ag87 59.43(2) . . ?
Ag86 Ag6A Ag87 62.87(2) . . ?
Ag96 Ag6A Ag7A 156.71(3) . . ?
Ag97 Ag6A Ag7A 111.06(3) . . ?
Ag5C Ag6A Ag7A 128.32(4) . . ?
Ag6C Ag6A Ag7A 99.95(3) . . ?
Ag4A Ag6A Ag7A 113.45(4) . . ?
Ag5D Ag6A Ag7A 61.39(2) . . ?
Ag8A Ag6A Ag7A 58.11(3) . . ?
Ag86 Ag6A Ag7A 96.15(2) . . ?
Ag87 Ag6A Ag7A 66.72(2) . . ?
Ag96 Ag6A Ag5A 101.91(3) . . ?
Ag97 Ag6A Ag5A 147.70(3) . . ?
Ag5C Ag6A Ag5A 101.81(3) . . ?
Ag6C Ag6A Ag5A 142.95(4) . . ?
Ag4A Ag6A Ag5A 51.77(2) . . ?
Ag5D Ag6A Ag5A 85.13(3) . . ?
Ag8A Ag6A Ag5A 121.15(3) . . ?
Ag86 Ag6A Ag5A 55.85(3) . . ?
Ag87 Ag6A Ag5A 91.20(2) . . ?
Ag7A Ag6A Ag5A 63.64(3) . . ?
S45 Ag7A S53 153.02(8) . . ?
S45 Ag7A S52 96.55(8) . . ?
S53 Ag7A S52 110.05(8) . . ?
S45 Ag7A Ag8A 105.66(6) . . ?
S53 Ag7A Ag8A 54.50(6) . . ?
S52 Ag7A Ag8A 127.21(5) . . ?
S45 Ag7A Ag6A 71.56(4) . . ?
S53 Ag7A Ag6A 105.78(5) . . ?
S52 Ag7A Ag6A 84.37(5) . . ?
Ag8A Ag7A Ag6A 59.74(3) . . ?
S45 Ag7A Ag5D 121.06(3) . . ?
S53 Ag7A Ag5D 74.33(3) . . ?
S52 Ag7A Ag5D 53.76(5) . . ?
Ag8A Ag7A Ag5D 73.90(2) . . ?
Ag6A Ag7A Ag5D 57.54(2) . . ?
S45 Ag7A Ag87 50.42(7) . . ?
S53 Ag7A Ag87 104.93(7) . . ?
S52 Ag7A Ag87 133.18(6) . . ?
Ag8A Ag7A Ag87 56.25(3) . . ?
Ag6A Ag7A Ag87 56.37(2) . . ?
Ag5D Ag7A Ag87 110.41(3) . . ?
S45 Ag7A Ag5A 46.26(5) . . ?
S53 Ag7A Ag5A 157.28(4) . . ?
S52 Ag7A Ag5A 51.33(6) . . ?
Ag8A Ag7A Ag5A 122.50(3) . . ?
Ag6A Ag7A Ag5A 63.38(2) . . ?
Ag5D Ag7A Ag5A 83.22(2) . . ?
Ag87 Ag7A Ag5A 85.96(3) . . ?
S53 Ag8A Ag97 168.40(6) . . ?
S53 Ag8A Ag6D 58.15(5) . . ?
Ag97 Ag8A Ag6D 122.08(3) . . ?
S53 Ag8A Ag6C 104.37(4) . . ?
Ag97 Ag8A Ag6C 68.05(2) . . ?
Ag6D Ag8A Ag6C 64.45(2) . . ?
S53 Ag8A Ag7A 56.86(7) . . ?
Ag97 Ag8A Ag7A 115.04(4) . . ?
Ag6D Ag8A Ag7A 106.19(4) . . ?
Ag6C Ag8A Ag7A 102.74(3) . . ?
S53 Ag8A Ag88 130.73(5) . . ?
Ag97 Ag8A Ag88 60.75(3) . . ?
Ag6D Ag8A Ag88 113.10(4) . . ?
Ag6C Ag8A Ag88 114.21(3) . . ?
Ag7A Ag8A Ag88 134.48(3) . . ?
S53 Ag8A Ag1B 124.42(6) . . ?
Ag97 Ag8A Ag1B 60.02(3) . . ?
Ag6D Ag8A Ag1B 67.61(3) . . ?
Ag6C Ag8A Ag1B 58.27(2) . . ?
Ag7A Ag8A Ag1B 161.00(3) . . ?
Ag88 Ag8A Ag1B 61.52(3) . . ?
S53 Ag8A Ag9A 76.91(7) . . ?
Ag97 Ag8A Ag9A 112.54(4) . . ?
Ag6D Ag8A Ag9A 50.02(3) . . ?
Ag6C Ag8A Ag9A 100.52(3) . . ?
Ag7A Ag8A Ag9A 131.95(4) . . ?
Ag88 Ag8A Ag9A 67.18(3) . . ?
Ag1B Ag8A Ag9A 58.84(3) . . ?
S53 Ag8A Ag6A 109.82(6) . . ?
Ag97 Ag8A Ag6A 58.96(3) . . ?
Ag6D Ag8A Ag6A 115.91(3) . . ?
Ag6C Ag8A Ag6A 59.14(2) . . ?
Ag7A Ag8A Ag6A 62.16(3) . . ?
Ag88 Ag8A Ag6A 115.75(4) . . ?
Ag1B Ag8A Ag6A 103.40(3) . . ?
Ag9A Ag8A Ag6A 159.35(2) . . ?
S53 Ag8A Ag87 118.25(5) . . ?
Ag97 Ag8A Ag87 60.61(3) . . ?
Ag6D Ag8A Ag87 174.99(4) . . ?
Ag6C Ag8A Ag87 114.86(3) . . ?
Ag7A Ag8A Ag87 68.94(3) . . ?
Ag88 Ag8A Ag87 71.84(3) . . ?
Ag1B Ag8A Ag87 116.59(4) . . ?
Ag9A Ag8A Ag87 134.02(3) . . ?
Ag6A Ag8A Ag87 61.15(2) . . ?
Ag6D Ag9A S46 147.76(4) . . ?
Ag6D Ag9A Ag1B 73.89(3) . . ?
S46 Ag9A Ag1B 74.58(5) . . ?
Ag6D Ag9A Ag8A 63.72(3) . . ?
S46 Ag9A Ag8A 105.33(6) . . ?
Ag1B Ag9A Ag8A 60.22(3) . . ?
Ag6D Ag9A S54 55.31(6) . . ?
S46 Ag9A S54 116.96(7) . . ?
Ag1B Ag9A S54 87.84(4) . . ?
Ag8A Ag9A S54 116.95(5) . . ?
Ag6D Ag9A Ag2B 108.11(2) . . ?
S46 Ag9A Ag2B 52.11(4) . . ?
Ag1B Ag9A Ag2B 67.06(3) . . ?
Ag8A Ag9A Ag2B 126.87(3) . . ?
S54 Ag9A Ag2B 65.16(6) . . ?
Ag6D Ag9A Ag88 115.34(4) . . ?
S46 Ag9A Ag88 49.86(6) . . ?
Ag1B Ag9A Ag88 58.02(2) . . ?
Ag8A Ag9A Ag88 56.03(3) . . ?
S54 Ag9A Ag88 144.74(5) . . ?
Ag2B Ag9A Ag88 91.15(3) . . ?
Ag7C Ag1B Ag6C 62.58(2) . . ?
Ag7C Ag1B Ag98 65.81(3) . . ?
Ag6C Ag1B Ag98 96.86(3) . . ?
Ag7C Ag1B Ag9A 136.04(4) . . ?
Ag6C Ag1B Ag9A 103.62(4) . . ?
Ag98 Ag1B Ag9A 155.63(4) . . ?
Ag7C Ag1B Ag97 100.25(3) . . ?
Ag6C Ag1B Ag97 68.43(3) . . ?
Ag98 Ag1B Ag97 62.41(3) . . ?
Ag9A Ag1B Ag97 113.31(3) . . ?
Ag7C Ag1B Ag3B 60.77(2) . . ?
Ag6C Ag1B Ag3B 123.36(2) . . ?
Ag98 Ag1B Ag3B 60.11(3) . . ?
Ag9A Ag1B Ag3B 116.24(3) . . ?
Ag97 Ag1B Ag3B 122.24(4) . . ?
Ag7C Ag1B Ag8A 123.03(4) . . ?
Ag6C Ag1B Ag8A 60.45(2) . . ?
Ag98 Ag1B Ag8A 121.17(3) . . ?
Ag9A Ag1B Ag8A 60.94(3) . . ?
Ag97 Ag1B Ag8A 58.79(3) . . ?
Ag3B Ag1B Ag8A 176.16(3) . . ?
Ag7C Ag1B Ag88 156.56(4) . . ?
Ag6C Ag1B Ag88 114.05(3) . . ?
Ag98 Ag1B Ag88 92.66(3) . . ?
Ag9A Ag1B Ag88 67.06(2) . . ?
Ag97 Ag1B Ag88 59.53(2) . . ?
Ag3B Ag1B Ag88 117.70(4) . . ?
Ag8A Ag1B Ag88 59.16(2) . . ?
Ag7C Ag1B Ag89 111.59(3) . . ?
Ag6C Ag1B Ag89 151.34(4) . . ?
Ag98 Ag1B Ag89 58.05(3) . . ?
Ag9A Ag1B Ag89 98.56(3) . . ?
Ag97 Ag1B Ag89 86.28(3) . . ?
Ag3B Ag1B Ag89 59.09(2) . . ?
Ag8A Ag1B Ag89 118.03(2) . . ?
Ag88 Ag1B Ag89 59.06(2) . . ?
Ag7C Ag1B Ag6D 95.83(3) . . ?
Ag6C Ag1B Ag6D 60.71(3) . . ?
Ag98 Ag1B Ag6D 156.65(3) . . ?
Ag9A Ag1B Ag6D 47.12(2) . . ?
Ag97 Ag1B Ag6D 110.07(3) . . ?
Ag3B Ag1B Ag6D 124.91(3) . . ?
Ag8A Ag1B Ag6D 55.62(2) . . ?
Ag88 Ag1B Ag6D 102.18(3) . . ?
Ag89 Ag1B Ag6D 145.29(3) . . ?
Ag7C Ag1B Ag2B 103.50(3) . . ?
Ag6C Ag1B Ag2B 141.79(4) . . ?
Ag98 Ag1B Ag2B 109.74(4) . . ?
Ag9A Ag1B Ag2B 60.14(3) . . ?
Ag97 Ag1B Ag2B 148.51(3) . . ?
Ag3B Ag1B Ag2B 56.22(2) . . ?
Ag8A Ag1B Ag2B 120.72(3) . . ?
Ag88 Ag1B Ag2B 92.16(2) . . ?
Ag89 Ag1B Ag2B 65.92(3) . . ?
Ag6D Ag1B Ag2B 87.84(3) . . ?
S46 Ag2B Ag7D 135.81(6) . . ?
S46 Ag2B Ag3B 100.79(6) . . ?
Ag7D Ag2B Ag3B 59.46(3) . . ?
S46 Ag2B Ag9A 55.68(7) . . ?
Ag7D Ag2B Ag9A 90.53(3) . . ?
Ag3B Ag2B Ag9A 107.21(3) . . ?
S46 Ag2B Ag1B 68.60(6) . . ?
Ag7D Ag2B Ag1B 68.10(3) . . ?
Ag3B Ag2B Ag1B 54.52(2) . . ?
Ag9A Ag2B Ag1B 52.80(2) . . ?
S55 Ag3B Ag7D 58.31(7) . . ?
S55 Ag3B Ag98 167.05(4) . . ?
Ag7D Ag3B Ag98 125.35(4) . . ?
S55 Ag3B Ag4B 55.40(6) . . ?
Ag7D Ag3B Ag4B 106.20(3) . . ?
Ag98 Ag3B Ag4B 113.74(3) . . ?
S55 Ag3B Ag7C 110.53(6) . . ?
Ag7D Ag3B Ag7C 67.56(3) . . ?
Ag98 Ag3B Ag7C 64.64(3) . . ?
Ag4B Ag3B Ag7C 110.08(2) . . ?
S55 Ag3B Ag1B 129.69(7) . . ?
Ag7D Ag3B Ag1B 73.90(3) . . ?
Ag98 Ag3B Ag1B 59.39(3) . . ?
Ag4B Ag3B Ag1B 167.85(3) . . ?
Ag7C Ag3B Ag1B 58.37(2) . . ?
S55 Ag3B Ag89 131.30(4) . . ?
Ag7D Ag3B Ag89 122.88(3) . . ?
Ag98 Ag3B Ag89 59.26(2) . . ?
Ag4B Ag3B Ag89 123.47(4) . . ?
Ag7C Ag3B Ag89 113.16(3) . . ?
Ag1B Ag3B Ag89 63.31(3) . . ?
S55 Ag3B Ag2B 72.41(5) . . ?
Ag7D Ag3B Ag2B 57.66(3) . . ?
Ag98 Ag3B Ag2B 120.43(3) . . ?
Ag4B Ag3B Ag2B 121.45(3) . . ?
Ag7C Ag3B Ag2B 111.64(4) . . ?
Ag1B Ag3B Ag2B 69.27(3) . . ?
Ag89 Ag3B Ag2B 72.40(2) . . ?
S55 Ag3B Ag5B 108.11(4) . . ?
Ag7D Ag3B Ag5B 114.01(3) . . ?
Ag98 Ag3B Ag5B 58.95(2) . . ?
Ag4B Ag3B Ag5B 63.90(2) . . ?
Ag7C Ag3B Ag5B 58.93(3) . . ?
Ag1B Ag3B Ag5B 104.66(3) . . ?
Ag89 Ag3B Ag5B 112.14(3) . . ?
Ag2B Ag3B Ag5B 170.37(4) . . ?
S55 Ag3B Ag90 114.82(7) . . ?
Ag7D Ag3B Ag90 169.97(2) . . ?
Ag98 Ag3B Ag90 59.55(3) . . ?
Ag4B Ag3B Ag90 64.40(3) . . ?
Ag7C Ag3B Ag90 111.33(3) . . ?
Ag1B Ag3B Ag90 114.47(3) . . ?
Ag89 Ag3B Ag90 67.02(3) . . ?
Ag2B Ag3B Ag90 129.39(3) . . ?
Ag5B Ag3B Ag90 59.58(3) . . ?
S55 Ag3B Ag8D 62.81(4) . . ?
Ag7D Ag3B Ag8D 62.29(2) . . ?
Ag98 Ag3B Ag8D 106.71(3) . . ?
Ag4B Ag3B Ag8D 61.59(2) . . ?
Ag7C Ag3B Ag8D 54.86(2) . . ?
Ag1B Ag3B Ag8D 109.35(3) . . ?
Ag89 Ag3B Ag8D 165.87(4) . . ?
Ag2B Ag3B Ag8D 117.53(4) . . ?
Ag5B Ag3B Ag8D 56.49(2) . . ?
Ag90 Ag3B Ag8D 108.54(3) . . ?
S47 Ag4B S55 164.23(5) . . ?
S47 Ag4B S56 93.39(7) . . ?
S55 Ag4B S56 102.09(7) . . ?
S47 Ag4B Ag3B 114.38(5) . . ?
S55 Ag4B Ag3B 55.74(5) . . ?
S56 Ag4B Ag3B 116.43(6) . . ?
S47 Ag4B Ag5B 76.11(6) . . ?
S55 Ag4B Ag5B 104.54(6) . . ?
S56 Ag4B Ag5B 76.07(5) . . ?
Ag3B Ag4B Ag5B 59.26(2) . . ?
S47 Ag4B Ag90 56.25(4) . . ?
S55 Ag4B Ag90 110.51(4) . . ?
S56 Ag4B Ag90 127.35(6) . . ?
Ag3B Ag4B Ag90 59.36(3) . . ?
Ag5B Ag4B Ag90 56.68(2) . . ?
S47 Ag4B Ag8D 125.12(6) . . ?
S55 Ag4B Ag8D 64.53(6) . . ?
S56 Ag4B Ag8D 52.53(6) . . ?
Ag3B Ag4B Ag8D 65.15(3) . . ?
Ag5B Ag4B Ag8D 56.41(3) . . ?
Ag90 Ag4B Ag8D 107.52(3) . . ?
Ag7B Ag5B Ag99 60.18(2) . . ?
Ag7B Ag5B Ag98 124.34(3) . . ?
Ag99 Ag5B Ag98 64.18(2) . . ?
Ag7B Ag5B Ag7C 120.22(4) . . ?
Ag99 Ag5B Ag7C 96.99(3) . . ?
Ag98 Ag5B Ag7C 64.86(3) . . ?
Ag7B Ag5B Ag8C 59.34(3) . . ?
Ag99 Ag5B Ag8C 66.37(3) . . ?
Ag98 Ag5B Ag8C 97.42(3) . . ?
Ag7C Ag5B Ag8C 60.89(3) . . ?
Ag7B Ag5B Ag90 121.64(4) . . ?
Ag99 Ag5B Ag90 91.57(3) . . ?
Ag98 Ag5B Ag90 59.97(2) . . ?
Ag7C Ag5B Ag90 112.57(3) . . ?
Ag8C Ag5B Ag90 154.56(3) . . ?
Ag7B Ag5B Ag91 62.35(3) . . ?
Ag99 Ag5B Ag91 59.11(3) . . ?
Ag98 Ag5B Ag91 90.63(3) . . ?
Ag7C Ag5B Ag91 152.45(3) . . ?
Ag8C Ag5B Ag91 113.75(3) . . ?
Ag90 Ag5B Ag91 59.37(3) . . ?
Ag7B Ag5B Ag8D 109.51(3) . . ?
Ag99 Ag5B Ag8D 146.20(4) . . ?
Ag98 Ag5B Ag8D 115.60(3) . . ?
Ag7C Ag5B Ag8D 58.55(3) . . ?
Ag8C Ag5B Ag8D 80.65(3) . . ?
Ag90 Ag5B Ag8D 118.31(3) . . ?
Ag91 Ag5B Ag8D 148.94(3) . . ?
Ag7B Ag5B Ag3B 176.30(3) . . ?
Ag99 Ag5B Ag3B 123.33(2) . . ?
Ag98 Ag5B Ag3B 59.15(2) . . ?
Ag7C Ag5B Ag3B 59.31(3) . . ?
Ag8C Ag5B Ag3B 120.15(4) . . ?
Ag90 Ag5B Ag3B 60.61(3) . . ?
Ag91 Ag5B Ag3B 119.98(3) . . ?
Ag8D Ag5B Ag3B 66.96(3) . . ?
Ag7B Ag5B Ag4B 120.94(3) . . ?
Ag99 Ag5B Ag4B 150.77(4) . . ?
Ag98 Ag5B Ag4B 107.91(3) . . ?
Ag7C Ag5B Ag4B 104.76(3) . . ?
Ag8C Ag5B Ag4B 141.92(3) . . ?
Ag90 Ag5B Ag4B 62.25(2) . . ?
Ag91 Ag5B Ag4B 94.32(4) . . ?
Ag8D Ag5B Ag4B 63.02(3) . . ?
Ag3B Ag5B Ag4B 56.84(2) . . ?
Ag7B Ag5B Ag9D 56.55(2) . . ?
Ag99 Ag5B Ag9D 109.24(3) . . ?
Ag98 Ag5B Ag9D 151.07(4) . . ?
Ag7C Ag5B Ag9D 89.34(3) . . ?
Ag8C Ag5B Ag9D 56.54(2) . . ?
Ag90 Ag5B Ag9D 148.03(3) . . ?
Ag91 Ag5B Ag9D 110.49(3) . . ?
Ag8D Ag5B Ag9D 53.00(2) . . ?
Ag3B Ag5B Ag9D 119.88(3) . . ?
Ag4B Ag5B Ag9D 90.53(2) . . ?
Ag7B Ag5B Ag6B 53.72(2) . . ?
Ag99 Ag5B Ag6B 103.05(3) . . ?
Ag98 Ag5B Ag6B 147.19(4) . . ?
Ag7C Ag5B Ag6B 147.71(3) . . ?
Ag8C Ag5B Ag6B 104.73(2) . . ?
Ag90 Ag5B Ag6B 92.10(3) . . ?
Ag91 Ag5B Ag6B 58.45(2) . . ?
Ag8D Ag5B Ag6B 91.94(3) . . ?
Ag3B Ag5B Ag6B 124.38(3) . . ?
Ag4B Ag5B Ag6B 67.64(2) . . ?
Ag9D Ag5B Ag6B 60.31(2) . . ?
S47 Ag6B S48 137.50(9) . . ?
S47 Ag6B S56 94.78(8) . . ?
S48 Ag6B S56 127.71(7) . . ?
S47 Ag6B Ag7B 115.75(5) . . ?
S48 Ag6B Ag7B 59.05(7) . . ?
S56 Ag6B Ag7B 103.43(6) . . ?
S47 Ag6B Ag91 58.48(6) . . ?
S48 Ag6B Ag91 89.62(5) . . ?
S56 Ag6B Ag91 127.51(3) . . ?
Ag7B Ag6B Ag91 61.80(2) . . ?
S47 Ag6B Ag9D 124.11(7) . . ?
S48 Ag6B Ag9D 89.82(7) . . ?
S56 Ag6B Ag9D 48.45(6) . . ?
Ag7B Ag6B Ag9D 56.64(3) . . ?
Ag91 Ag6B Ag9D 107.10(3) . . ?
S47 Ag6B Ag5B 72.22(6) . . ?
S48 Ag6B Ag5B 114.44(6) . . ?
S56 Ag6B Ag5B 74.25(4) . . ?
Ag7B Ag6B Ag5B 55.64(2) . . ?
Ag91 Ag6B Ag5B 55.53(2) . . ?
Ag9D Ag6B Ag5B 59.28(2) . . ?
S48 Ag7B Ag6B 56.26(6) . . ?
S48 Ag7B Ag8B 56.56(6) . . ?
Ag6B Ag7B Ag8B 112.74(3) . . ?
S48 Ag7B Ag8C 153.59(5) . . ?
Ag6B Ag7B Ag8C 119.87(4) . . ?
Ag8B Ag7B Ag8C 118.07(4) . . ?
S48 Ag7B Ag5B 126.59(6) . . ?
Ag6B Ag7B Ag5B 70.64(3) . . ?
Ag8B Ag7B Ag5B 175.64(3) . . ?
Ag8C Ag7B Ag5B 60.73(3) . . ?
S48 Ag7B Ag99 139.59(5) . . ?
Ag6B Ag7B Ag99 116.20(3) . . ?
Ag8B Ag7B Ag99 115.70(3) . . ?
Ag8C Ag7B Ag99 66.81(3) . . ?
Ag5B Ag7B Ag99 59.95(2) . . ?
S48 Ag7B Ag9B 125.80(6) . . ?
Ag6B Ag7B Ag9B 174.84(3) . . ?
Ag8B Ag7B Ag9B 69.77(3) . . ?
Ag8C Ag7B Ag9B 60.77(3) . . ?
Ag5B Ag7B Ag9B 106.63(3) . . ?
Ag99 Ag7B Ag9B 58.93(2) . . ?
S48 Ag7B Ag9D 96.56(6) . . ?
Ag6B Ag7B Ag9D 69.92(3) . . ?
Ag8B Ag7B Ag9D 115.27(3) . . ?
Ag8C Ag7B Ag9D 60.89(3) . . ?
Ag5B Ag7B Ag9D 68.20(3) . . ?
Ag99 Ag7B Ag9D 118.96(3) . . ?
Ag9B Ag7B Ag9D 113.48(4) . . ?
S48 Ag7B Ag9C 98.00(5) . . ?
Ag6B Ag7B Ag9C 122.96(3) . . ?
Ag8B Ag7B Ag9C 64.40(3) . . ?
Ag8C Ag7B Ag9C 60.80(3) . . ?
Ag5B Ag7B Ag9C 116.47(4) . . ?
Ag99 Ag7B Ag9C 114.21(3) . . ?
Ag9B Ag7B Ag9C 62.10(2) . . ?
Ag9D Ag7B Ag9C 63.47(3) . . ?
S48 Ag7B Ag92 87.23(6) . . ?
Ag6B Ag7B Ag92 115.40(4) . . ?
Ag8B Ag7B Ag92 63.83(3) . . ?
Ag8C Ag7B Ag92 114.48(3) . . ?
Ag5B Ag7B Ag92 112.46(2) . . ?
Ag99 Ag7B Ag92 58.90(2) . . ?
Ag9B Ag7B Ag92 61.18(3) . . ?
Ag9D Ag7B Ag92 174.66(4) . . ?
Ag9C Ag7B Ag92 112.35(3) . . ?
S48 Ag7B Ag91 89.00(5) . . ?
Ag6B Ag7B Ag91 63.28(3) . . ?
Ag8B Ag7B Ag91 118.28(4) . . ?
Ag8C Ag7B Ag91 113.17(2) . . ?
Ag5B Ag7B Ag91 60.28(3) . . ?
Ag99 Ag7B Ag91 58.36(2) . . ?
Ag9B Ag7B Ag91 111.59(3) . . ?
Ag9D Ag7B Ag91 118.48(3) . . ?
Ag9C Ag7B Ag91 172.54(3) . . ?
Ag92 Ag7B Ag91 65.20(3) . . ?
S42 Ag8B S48 130.93(9) . . ?
S42 Ag8B S49 89.99(8) . . ?
S48 Ag8B S49 139.07(8) . . ?
S42 Ag8B Ag7B 113.75(3) . . ?
S48 Ag8B Ag7B 58.14(5) . . ?
S49 Ag8B Ag7B 110.17(5) . . ?
S42 Ag8B Ag92 56.57(4) . . ?
S48 Ag8B Ag92 86.07(4) . . ?
S49 Ag8B Ag92 124.41(4) . . ?
Ag7B Ag8B Ag92 60.41(2) . . ?
S42 Ag8B Ag9C 122.68(6) . . ?
S48 Ag8B Ag9C 95.78(7) . . ?
S49 Ag8B Ag9C 52.78(6) . . ?
Ag7B Ag8B Ag9C 59.66(3) . . ?
Ag92 Ag8B Ag9C 106.25(2) . . ?
S42 Ag8B Ag9B 73.28(5) . . ?
S48 Ag8B Ag9B 113.59(4) . . ?
S49 Ag8B Ag9B 73.42(3) . . ?
Ag7B Ag8B Ag9B 55.87(2) . . ?
Ag92 Ag8B Ag9B 56.03(2) . . ?
Ag9C Ag8B Ag9B 56.47(2) . . ?
Ag99 Ag9B Ag2C 122.36(3) . . ?
Ag99 Ag9B Ag1A 62.57(2) . . ?
Ag2C Ag9B Ag1A 59.82(2) . . ?
Ag99 Ag9B Ag4C 97.62(3) . . ?
Ag2C Ag9B Ag4C 59.43(3) . . ?
Ag1A Ag9B Ag4C 67.97(3) . . ?
Ag99 Ag9B Ag7B 60.22(2) . . ?
Ag2C Ag9B Ag7B 177.19(3) . . ?
Ag1A Ag9B Ag7B 122.79(3) . . ?
Ag4C Ag9B Ag7B 119.92(4) . . ?
Ag99 Ag9B Ag8C 66.57(3) . . ?
Ag2C Ag9B Ag8C 120.51(4) . . ?
Ag1A Ag9B Ag8C 98.63(3) . . ?
Ag4C Ag9B Ag8C 61.09(3) . . ?
Ag7B Ag9B Ag8C 58.86(3) . . ?
Ag99 Ag9B Ag93 89.97(3) . . ?
Ag2C Ag9B Ag93 62.69(3) . . ?
Ag1A Ag9B Ag93 59.62(2) . . ?
Ag4C Ag9B Ag93 115.33(3) . . ?
Ag7B Ag9B Ag93 119.20(4) . . ?
Ag8C Ag9B Ag93 154.38(2) . . ?
Ag99 Ag9B Ag92 59.22(3) . . ?
Ag2C Ag9B Ag92 120.97(4) . . ?
Ag1A Ag9B Ag92 89.68(3) . . ?
Ag4C Ag9B Ag92 154.20(2) . . ?
Ag7B Ag9B Ag92 60.96(3) . . ?
Ag8C Ag9B Ag92 112.64(4) . . ?
Ag93 Ag9B Ag92 58.27(3) . . ?
Ag99 Ag9B Ag1D 153.34(4) . . ?
Ag2C Ag9B Ag1D 60.36(3) . . ?
Ag1A Ag9B Ag1D 114.02(4) . . ?
Ag4C Ag9B Ag1D 59.52(2) . . ?
Ag7B Ag9B Ag1D 116.85(3) . . ?
Ag8C Ag9B Ag1D 88.95(3) . . ?
Ag93 Ag9B Ag1D 111.50(3) . . ?
Ag92 Ag9B Ag1D 145.71(3) . . ?
Ag99 Ag9B Ag9C 113.51(4) . . ?
Ag2C Ag9B Ag9C 117.19(3) . . ?
Ag1A Ag9B Ag9C 154.27(4) . . ?
Ag4C Ag9B Ag9C 88.32(3) . . ?
Ag7B Ag9B Ag9C 60.02(3) . . ?
Ag8C Ag9B Ag9C 59.49(2) . . ?
Ag93 Ag9B Ag9C 144.78(3) . . ?
Ag92 Ag9B Ag9C 110.49(3) . . ?
Ag1D Ag9B Ag9C 56.83(3) . . ?
Ag99 Ag9B Ag1C 146.11(4) . . ?
Ag2C Ag9B Ag1C 54.93(2) . . ?
Ag1A Ag9B Ag1C 103.33(3) . . ?
Ag4C Ag9B Ag1C 105.24(3) . . ?
Ag7B Ag9B Ag1C 123.83(3) . . ?
Ag8C Ag9B Ag1C 147.00(3) . . ?
Ag93 Ag9B Ag1C 57.78(2) . . ?
Ag92 Ag9B Ag1C 91.97(3) . . ?
Ag1D Ag9B Ag1C 59.70(2) . . ?
Ag9C Ag9B Ag1C 92.13(2) . . ?
Ag99 Ag9B Ag8B 104.34(3) . . ?
Ag2C Ag9B Ag8B 124.35(3) . . ?
Ag1A Ag9B Ag8B 146.29(4) . . ?
Ag4C Ag9B Ag8B 145.48(3) . . ?
Ag7B Ag9B Ag8B 54.35(2) . . ?
Ag8C Ag9B Ag8B 103.99(3) . . ?
Ag93 Ag9B Ag8B 91.26(3) . . ?
Ag92 Ag9B Ag8B 58.67(2) . . ?
Ag1D Ag9B Ag8B 91.28(2) . . ?
Ag9C Ag9B Ag8B 58.63(2) . . ?
Ag1C Ag9B Ag8B 69.48(2) . . ?
S42 Ag1C S43 136.88(8) . . ?
S42 Ag1C S49 88.95(8) . . ?
S43 Ag1C S49 134.17(9) . . ?
S42 Ag1C Ag2C 115.07(3) . . ?
S43 Ag1C Ag2C 58.28(5) . . ?
S49 Ag1C Ag2C 109.10(5) . . ?
S42 Ag1C Ag93 56.51(3) . . ?
S43 Ag1C Ag93 90.94(4) . . ?
S49 Ag1C Ag93 123.85(5) . . ?
Ag2C Ag1C Ag93 62.25(2) . . ?
S42 Ag1C Ag1D 121.87(6) . . ?
S43 Ag1C Ag1D 92.34(6) . . ?
S49 Ag1C Ag1D 52.26(6) . . ?
Ag2C Ag1C Ag1D 58.98(2) . . ?
Ag93 Ag1C Ag1D 106.88(3) . . ?
S42 Ag1C Ag9B 73.75(5) . . ?
S43 Ag1C Ag9B 113.59(5) . . ?
S49 Ag1C Ag9B 73.22(4) . . ?
Ag2C Ag1C Ag9B 55.38(2) . . ?
Ag93 Ag1C Ag9B 56.34(2) . . ?
Ag1D Ag1C Ag9B 56.00(2) . . ?
S43 Ag2C Ag1C 56.20(6) . . ?
S43 Ag2C Ag3C 55.79(6) . . ?
Ag1C Ag2C Ag3C 111.85(3) . . ?
S43 Ag2C Ag4C 150.03(5) . . ?
Ag1C Ag2C Ag4C 118.49(3) . . ?
Ag3C Ag2C Ag4C 117.31(4) . . ?
S43 Ag2C Ag9B 125.81(6) . . ?
Ag1C Ag2C Ag9B 69.69(3) . . ?
Ag3C Ag2C Ag9B 178.22(4) . . ?
Ag4C Ag2C Ag9B 60.93(3) . . ?
S43 Ag2C Ag1A 141.16(6) . . ?
Ag1C Ag2C Ag1A 115.35(4) . . ?
Ag3C Ag2C Ag1A 118.98(2) . . ?
Ag4C Ag2C Ag1A 68.81(3) . . ?
Ag9B Ag2C Ag1A 60.47(2) . . ?
S43 Ag2C Ag2A 126.71(6) . . ?
Ag1C Ag2C Ag2A 176.66(4) . . ?
Ag3C Ag2C Ag2A 71.19(3) . . ?
Ag4C Ag2C Ag2A 60.07(3) . . ?
Ag9B Ag2C Ag2A 107.29(3) . . ?
Ag1A Ag2C Ag2A 61.42(3) . . ?
S43 Ag2C Ag2D 94.00(6) . . ?
Ag1C Ag2C Ag2D 117.06(3) . . ?
Ag3C Ag2C Ag2D 64.48(3) . . ?
Ag4C Ag2C Ag2D 60.77(3) . . ?
Ag9B Ag2C Ag2D 114.13(4) . . ?
Ag1A Ag2C Ag2D 119.33(3) . . ?
Ag2A Ag2C Ag2D 65.26(3) . . ?
S43 Ag2C Ag1D 95.15(5) . . ?
Ag1C Ag2C Ag1D 65.23(2) . . ?
Ag3C Ag2C Ag1D 117.47(3) . . ?
Ag4C Ag2C Ag1D 60.59(2) . . ?
Ag9B Ag2C Ag1D 62.16(3) . . ?
Ag1A Ag2C Ag1D 116.19(3) . . ?
Ag2A Ag2C Ag1D 114.94(4) . . ?
Ag2D Ag2C Ag1D 64.42(3) . . ?
S43 Ag2C Ag94 90.08(5) . . ?
Ag1C Ag2C Ag94 118.63(4) . . ?
Ag3C Ag2C Ag94 65.18(3) . . ?
Ag4C Ag2C Ag94 114.25(2) . . ?
Ag9B Ag2C Ag94 115.04(3) . . ?
Ag1A Ag2C Ag94 59.32(2) . . ?
Ag2A Ag2C Ag94 60.98(2) . . ?
Ag2D Ag2C Ag94 114.64(3) . . ?
Ag1D Ag2C Ag94 174.74(3) . . ?
S43 Ag2C Ag93 89.46(7) . . ?
Ag1C Ag2C Ag93 61.73(3) . . ?
Ag3C Ag2C Ag93 120.93(4) . . ?
Ag4C Ag2C Ag93 114.68(4) . . ?
Ag9B Ag2C Ag93 60.46(3) . . ?
Ag1A Ag2C Ag93 59.06(3) . . ?
Ag2A Ag2C Ag93 115.71(3) . . ?
Ag2D Ag2C Ag93 174.59(4) . . ?
Ag1D Ag2C Ag93 111.15(3) . . ?
Ag94 Ag2C Ag93 69.46(3) . . ?
S43 Ag3C S44 132.18(9) . . ?
S43 Ag3C S50 136.35(7) . . ?
S44 Ag3C S50 91.32(8) . . ?
S43 Ag3C Ag2C 58.44(6) . . ?
S44 Ag3C Ag2C 109.92(6) . . ?
S50 Ag3C Ag2C 109.12(6) . . ?
S43 Ag3C Ag2D 91.98(6) . . ?
S44 Ag3C Ag2D 123.05(6) . . ?
S50 Ag3C Ag2D 53.31(6) . . ?
Ag2C Ag3C Ag2D 58.90(3) . . ?
S43 Ag3C Ag94 88.09(5) . . ?
S44 Ag3C Ag94 53.79(6) . . ?
S50 Ag3C Ag94 123.49(4) . . ?
Ag2C Ag3C Ag94 59.52(2) . . ?
Ag2D Ag3C Ag94 106.05(3) . . ?
S43 Ag3C Ag2A 113.09(6) . . ?
S44 Ag3C Ag2A 70.49(6) . . ?
S50 Ag3C Ag2A 73.50(5) . . ?
Ag2C Ag3C Ag2A 54.86(2) . . ?
Ag2D Ag3C Ag2A 58.23(2) . . ?
Ag94 Ag3C Ag2A 54.63(2) . . ?
Ag75 Ag4C Ag2C 174.71(4) . . ?
Ag75 Ag4C Ag2A 118.12(3) . . ?
Ag2C Ag4C Ag2A 60.38(3) . . ?
Ag75 Ag4C Ag9B 117.66(4) . . ?
Ag2C Ag4C Ag9B 59.65(3) . . ?
Ag2A Ag4C Ag9B 106.55(3) . . ?
Ag75 Ag4C Ag74 60.16(3) . . ?
Ag2C Ag4C Ag74 114.60(3) . . ?
Ag2A Ag4C Ag74 84.60(2) . . ?
Ag9B Ag4C Ag74 85.02(3) . . ?
Ag75 Ag4C Ag2D 123.92(4) . . ?
Ag2C Ag4C Ag2D 60.69(3) . . ?
Ag2A Ag4C Ag2D 65.34(3) . . ?
Ag9B Ag4C Ag2D 112.97(3) . . ?
Ag74 Ag4C Ag2D 147.99(3) . . ?
Ag75 Ag4C Ag1D 122.24(3) . . ?
Ag2C Ag4C Ag1D 61.30(2) . . ?
Ag2A Ag4C Ag1D 115.84(3) . . ?
Ag9B Ag4C Ag1D 61.98(2) . . ?
Ag74 Ag4C Ag1D 144.43(4) . . ?
Ag2D Ag4C Ag1D 64.65(3) . . ?
Ag75 Ag4C Ag8C 58.31(3) . . ?
Ag2C Ag4C Ag8C 119.30(4) . . ?
Ag2A Ag4C Ag8C 142.38(3) . . ?
Ag9B Ag4C Ag8C 59.66(3) . . ?
Ag74 Ag4C Ag8C 60.65(2) . . ?
Ag2D Ag4C Ag8C 151.18(2) . . ?
Ag1D Ag4C Ag8C 89.53(3) . . ?
Ag75 Ag4C Ag5C 58.19(2) . . ?
Ag2C Ag4C Ag5C 120.67(3) . . ?
Ag2A Ag4C Ag5C 60.30(2) . . ?
Ag9B Ag4C Ag5C 142.83(3) . . ?
Ag74 Ag4C Ag5C 60.35(2) . . ?
Ag2D Ag4C Ag5C 93.56(3) . . ?
Ag1D Ag4C Ag5C 154.70(4) . . ?
Ag8C Ag4C Ag5C 107.74(3) . . ?
Ag75 Ag4C Ag2E 61.06(3) . . ?
Ag2C Ag4C Ag2E 123.66(4) . . ?
Ag2A Ag4C Ag2E 96.79(3) . . ?
Ag9B Ag4C Ag2E 151.92(2) . . ?
Ag74 Ag4C Ag2E 113.04(3) . . ?
Ag2D Ag4C Ag2E 62.97(3) . . ?
Ag1D Ag4C Ag2E 94.03(3) . . ?
Ag8C Ag4C Ag2E 109.26(3) . . ?
Ag5C Ag4C Ag2E 63.23(3) . . ?
Ag75 Ag4C Ag1E 60.84(2) . . ?
Ag2C Ag4C Ag1E 122.95(2) . . ?
Ag2A Ag4C Ag1E 154.54(4) . . ?
Ag9B Ag4C Ag1E 94.45(3) . . ?
Ag74 Ag4C Ag1E 111.97(3) . . ?
Ag2D Ag4C Ag1E 93.52(3) . . ?
Ag1D Ag4C Ag1E 61.68(2) . . ?
Ag8C Ag4C Ag1E 61.39(3) . . ?
Ag5C Ag4C Ag1E 110.04(3) . . ?
Ag2E Ag4C Ag1E 59.46(3) . . ?
Ag75 Ag4C Ag1A 119.01(3) . . ?
Ag2C Ag4C Ag1A 55.73(2) . . ?
Ag2A Ag4C Ag1A 57.09(3) . . ?
Ag9B Ag4C Ag1A 55.80(2) . . ?
Ag74 Ag4C Ag1A 58.87(3) . . ?
Ag2D Ag4C Ag1A 108.34(3) . . ?
Ag1D Ag4C Ag1A 106.37(3) . . ?
Ag8C Ag4C Ag1A 90.43(3) . . ?
Ag5C Ag4C Ag1A 92.18(2) . . ?
Ag2E Ag4C Ag1A 151.87(3) . . ?
Ag1E Ag4C Ag1A 147.92(4) . . ?
Ag75 Ag5C Ag6A 117.72(3) . . ?
Ag75 Ag5C Ag3D 117.17(2) . . ?
Ag6A Ag5C Ag3D 123.87(3) . . ?
Ag75 Ag5C Ag4A 173.36(5) . . ?
Ag6A Ag5C Ag4A 60.22(2) . . ?
Ag3D Ag5C Ag4A 66.49(3) . . ?
Ag75 Ag5C Ag6C 58.80(2) . . ?
Ag6A Ag5C Ag6C 59.78(2) . . ?
Ag3D Ag5C Ag6C 159.70(4) . . ?
Ag4A Ag5C Ag6C 119.92(2) . . ?
Ag75 Ag5C Ag2A 115.96(3) . . ?
Ag6A Ag5C Ag2A 102.93(3) . . ?
Ag3D Ag5C Ag2A 61.55(3) . . ?
Ag4A Ag5C Ag2A 60.11(3) . . ?
Ag6C Ag5C Ag2A 138.75(4) . . ?
Ag75 Ag5C Ag74 59.65(3) . . ?
Ag6A Ag5C Ag74 81.27(3) . . ?
Ag3D Ag5C Ag74 138.69(3) . . ?
Ag4A Ag5C Ag74 113.82(4) . . ?
Ag6C Ag5C Ag74 59.18(3) . . ?
Ag2A Ag5C Ag74 82.40(3) . . ?
Ag75 Ag5C Ag4C 58.49(3) . . ?
Ag6A Ag5C Ag4C 136.08(4) . . ?
Ag3D Ag5C Ag4C 83.96(3) . . ?
Ag4A Ag5C Ag4C 117.93(4) . . ?
Ag6C Ag5C Ag4C 106.63(3) . . ?
Ag2A Ag5C Ag4C 57.82(2) . . ?
Ag74 Ag5C Ag4C 58.66(2) . . ?
Ag75 Ag5C Ag2E 59.47(2) . . ?
Ag6A Ag5C Ag2E 163.16(4) . . ?
Ag3D Ag5C Ag2E 58.06(2) . . ?
Ag4A Ag5C Ag2E 124.54(3) . . ?
Ag6C Ag5C Ag2E 112.18(3) . . ?
Ag2A Ag5C Ag2E 92.42(2) . . ?
Ag74 Ag5C Ag2E 107.95(3) . . ?
Ag4C Ag5C Ag2E 58.74(2) . . ?
Ag75 Ag5C Ag3E 56.26(3) . . ?
Ag6A Ag5C Ag3E 108.89(3) . . ?
Ag3D Ag5C Ag3E 91.89(3) . . ?
Ag4A Ag5C Ag3E 130.14(4) . . ?
Ag6C Ag5C Ag3E 69.16(3) . . ?
Ag2A Ag5C Ag3E 146.69(3) . . ?
Ag74 Ag5C Ag3E 111.59(3) . . ?
Ag4C Ag5C Ag3E 102.53(2) . . ?
Ag2E Ag5C Ag3E 54.91(2) . . ?
Ag75 Ag5C Ag5D 94.06(3) . . ?
Ag6A Ag5C Ag5D 56.46(2) . . ?
Ag3D Ag5C Ag5D 109.01(4) . . ?
Ag4A Ag5C Ag5D 89.68(3) . . ?
Ag6C Ag5C Ag5D 54.30(3) . . ?
Ag2A Ag5C Ag5D 149.79(3) . . ?
Ag74 Ag5C Ag5D 112.30(3) . . ?
Ag4C Ag5C Ag5D 152.39(3) . . ?
Ag2E Ag5C Ag5D 106.70(3) . . ?
Ag3E Ag5C Ag5D 54.17(2) . . ?
Ag75 Ag5C Ag4D 129.63(4) . . ?
Ag6A Ag5C Ag4D 78.66(2) . . ?
Ag3D Ag5C Ag4D 57.77(2) . . ?
Ag4A Ag5C Ag4D 56.89(3) . . ?
Ag6C Ag5C Ag4D 107.81(3) . . ?
Ag2A Ag5C Ag4D 104.13(3) . . ?
Ag74 Ag5C Ag4D 159.82(2) . . ?
Ag4C Ag5C Ag4D 140.86(3) . . ?
Ag2E Ag5C Ag4D 91.03(3) . . ?
Ag3E Ag5C Ag4D 73.43(3) . . ?
Ag5D Ag5C Ag4D 53.61(2) . . ?
Ag1B Ag6C Ag75 117.69(3) . . ?
Ag1B Ag6C Ag5D 135.22(3) . . ?
Ag75 Ag6C Ag5D 104.28(3) . . ?
Ag1B Ag6C Ag6A 107.52(3) . . ?
Ag75 Ag6C Ag6A 117.71(3) . . ?
Ag5D Ag6C Ag6A 61.35(3) . . ?
Ag1B Ag6C Ag8A 61.28(2) . . ?
Ag75 Ag6C Ag8A 177.82(4) . . ?
Ag5D Ag6C Ag8A 77.26(3) . . ?
Ag6A Ag6C Ag8A 61.57(2) . . ?
Ag1B Ag6C Ag74 87.72(3) . . ?
Ag75 Ag6C Ag74 60.53(3) . . ?
Ag5D Ag6C Ag74 128.54(4) . . ?
Ag6A Ag6C Ag74 82.10(3) . . ?
Ag8A Ag6C Ag74 117.31(3) . . ?
Ag1B Ag6C Ag5C 146.68(4) . . ?
Ag75 Ag6C Ag5C 59.23(2) . . ?
Ag5D Ag6C Ag5C 68.93(3) . . ?
Ag6A Ag6C Ag5C 59.33(2) . . ?
Ag8A Ag6C Ag5C 120.38(3) . . ?
Ag74 Ag6C Ag5C 61.27(3) . . ?
Ag1B Ag6C Ag7C 58.59(2) . . ?
Ag75 Ag6C Ag7C 59.14(2) . . ?
Ag5D Ag6C Ag7C 156.25(3) . . ?
Ag6A Ag6C Ag7C 139.77(4) . . ?
Ag8A Ag6C Ag7C 119.88(4) . . ?
Ag74 Ag6C Ag7C 61.14(3) . . ?
Ag5C Ag6C Ag7C 109.63(3) . . ?
Ag1B Ag6C Ag4E 86.87(3) . . ?
Ag75 Ag6C Ag4E 63.47(2) . . ?
Ag5D Ag6C Ag4E 99.13(4) . . ?
Ag6A Ag6C Ag4E 160.45(4) . . ?
Ag8A Ag6C Ag4E 117.97(3) . . ?
Ag74 Ag6C Ag4E 112.32(3) . . ?
Ag5C Ag6C Ag4E 114.84(3) . . ?
Ag7C Ag6C Ag4E 59.10(3) . . ?
Ag1B Ag6C Ag6D 66.01(3) . . ?
Ag75 Ag6C Ag6D 124.15(3) . . ?
Ag5D Ag6C Ag6D 78.26(3) . . ?
Ag6A Ag6C Ag6D 112.01(2) . . ?
Ag8A Ag6C Ag6D 57.53(2) . . ?
Ag74 Ag6C Ag6D 152.65(4) . . ?
Ag5C Ag6C Ag6D 146.02(4) . . ?
Ag7C Ag6C Ag6D 96.74(3) . . ?
Ag4E Ag6C Ag6D 61.13(2) . . ?
Ag1B Ag6C Ag97 56.59(3) . . ?
Ag75 Ag6C Ag97 122.54(3) . . ?
Ag5D Ag6C Ag97 113.01(3) . . ?
Ag6A Ag6C Ag97 55.58(3) . . ?
Ag8A Ag6C Ag97 55.29(2) . . ?
Ag74 Ag6C Ag97 62.10(2) . . ?
Ag5C Ag6C Ag97 95.42(3) . . ?
Ag7C Ag6C Ag97 90.73(3) . . ?
Ag4E Ag6C Ag97 142.30(4) . . ?
Ag6D Ag6C Ag97 105.54(3) . . ?
Ag1B Ag7C Ag75 117.37(3) . . ?
Ag1B Ag7C Ag8D 124.80(3) . . ?
Ag75 Ag7C Ag8D 113.08(2) . . ?
Ag1B Ag7C Ag5B 108.80(3) . . ?
Ag75 Ag7C Ag5B 118.20(3) . . ?
Ag8D Ag7C Ag5B 62.13(3) . . ?
Ag1B Ag7C Ag3B 60.86(2) . . ?
Ag75 Ag7C Ag3B 177.47(3) . . ?
Ag8D Ag7C Ag3B 69.27(3) . . ?
Ag5B Ag7C Ag3B 61.76(3) . . ?
Ag1B Ag7C Ag4E 87.81(3) . . ?
Ag75 Ag7C Ag4E 63.81(3) . . ?
Ag8D Ag7C Ag4E 95.31(3) . . ?
Ag5B Ag7C Ag4E 156.86(3) . . ?
Ag3B Ag7C Ag4E 117.34(4) . . ?
Ag1B Ag7C Ag8C 144.49(4) . . ?
Ag75 Ag7C Ag8C 58.66(3) . . ?
Ag8D Ag7C Ag8C 81.86(2) . . ?
Ag5B Ag7C Ag8C 59.78(3) . . ?
Ag3B Ag7C Ag8C 121.48(4) . . ?
Ag4E Ag7C Ag8C 115.01(3) . . ?
Ag1B Ag7C Ag6C 58.82(2) . . ?
Ag75 Ag7C Ag6C 58.60(2) . . ?
Ag8D Ag7C Ag6C 155.81(4) . . ?
Ag5B Ag7C Ag6C 141.93(4) . . ?
Ag3B Ag7C Ag6C 119.68(2) . . ?
Ag4E Ag7C Ag6C 60.51(3) . . ?
Ag8C Ag7C Ag6C 107.53(3) . . ?
Ag1B Ag7C Ag74 86.63(2) . . ?
Ag75 Ag7C Ag74 59.59(3) . . ?
Ag8D Ag7C Ag74 139.91(3) . . ?
Ag5B Ag7C Ag74 85.95(3) . . ?
Ag3B Ag7C Ag74 118.06(4) . . ?
Ag4E Ag7C Ag74 111.69(4) . . ?
Ag8C Ag7C Ag74 60.33(2) . . ?
Ag6C Ag7C Ag74 59.01(3) . . ?
Ag1B Ag7C Ag98 57.73(2) . . ?
Ag75 Ag7C Ag98 120.11(3) . . ?
Ag8D Ag7C Ag98 112.35(4) . . ?
Ag5B Ag7C Ag98 57.52(2) . . ?
Ag3B Ag7C Ag98 57.54(3) . . ?
Ag4E Ag7C Ag98 143.94(2) . . ?
Ag8C Ag7C Ag98 92.25(3) . . ?
Ag6C Ag7C Ag98 89.93(3) . . ?
Ag74 Ag7C Ag98 60.52(3) . . ?
Ag1B Ag7C Ag7D 69.82(2) . . ?
Ag75 Ag7C Ag7D 125.90(4) . . ?
Ag8D Ag7C Ag7D 63.25(2) . . ?
Ag5B Ag7C Ag7D 106.79(3) . . ?
Ag3B Ag7C Ag7D 55.72(3) . . ?
Ag4E Ag7C Ag7D 63.05(3) . . ?
Ag8C Ag7C Ag7D 143.97(3) . . ?
Ag6C Ag7C Ag7D 101.78(3) . . ?
Ag74 Ag7C Ag7D 155.70(2) . . ?
Ag98 Ag7C Ag7D 108.49(3) . . ?
Ag1B Ag7C Ag5E 151.95(4) . . ?
Ag75 Ag7C Ag5E 55.55(2) . . ?
Ag8D Ag7C Ag5E 58.10(2) . . ?
Ag5B Ag7C Ag5E 96.82(2) . . ?
Ag3B Ag7C Ag5E 126.91(3) . . ?
Ag4E Ag7C Ag5E 64.48(2) . . ?
Ag8C Ag7C Ag5E 59.61(2) . . ?
Ag6C Ag7C Ag5E 106.70(3) . . ?
Ag74 Ag7C Ag5E 106.88(3) . . ?
Ag98 Ag7C Ag5E 150.28(3) . . ?
Ag7D Ag7C Ag5E 92.36(3) . . ?
Ag75 Ag8C Ag7B 175.94(3) . . ?
Ag75 Ag8C Ag5B 118.34(3) . . ?
Ag7B Ag8C Ag5B 59.92(3) . . ?
Ag75 Ag8C Ag9B 118.04(4) . . ?
Ag7B Ag8C Ag9B 60.36(3) . . ?
Ag5B Ag8C Ag9B 105.70(4) . . ?
Ag75 Ag8C Ag9D 122.73(4) . . ?
Ag7B Ag8C Ag9D 60.59(3) . . ?
Ag5B Ag8C Ag9D 67.78(3) . . ?
Ag9B Ag8C Ag9D 112.87(3) . . ?
Ag75 Ag8C Ag7C 59.26(3) . . ?
Ag7B Ag8C Ag7C 119.24(4) . . ?
Ag5B Ag8C Ag7C 59.33(3) . . ?
Ag9B Ag8C Ag7C 141.10(3) . . ?
Ag9D Ag8C Ag7C 95.02(3) . . ?
Ag75 Ag8C Ag9C 121.65(3) . . ?
Ag7B Ag8C Ag9C 61.44(2) . . ?
Ag5B Ag8C Ag9C 116.33(3) . . ?
Ag9B Ag8C Ag9C 62.18(2) . . ?
Ag9D Ag8C Ag9C 63.60(2) . . ?
Ag7C Ag8C Ag9C 155.98(3) . . ?
Ag75 Ag8C Ag4C 59.10(3) . . ?
Ag7B Ag8C Ag4C 119.58(4) . . ?
Ag5B Ag8C Ag4C 141.78(3) . . ?
Ag9B Ag8C Ag4C 59.26(3) . . ?
Ag9D Ag8C Ag4C 149.17(2) . . ?
Ag7C Ag8C Ag4C 108.36(3) . . ?
Ag9C Ag8C Ag4C 88.82(3) . . ?
Ag75 Ag8C Ag74 59.88(3) . . ?
Ag7B Ag8C Ag74 116.06(3) . . ?
Ag5B Ag8C Ag74 85.86(2) . . ?
Ag9B Ag8C Ag74 84.01(3) . . ?
Ag9D Ag8C Ag74 151.41(3) . . ?
Ag7C Ag8C Ag74 60.61(2) . . ?
Ag9C Ag8C Ag74 142.89(4) . . ?
Ag4C Ag8C Ag74 59.16(2) . . ?
Ag75 Ag8C Ag1E 60.69(2) . . ?
Ag7B Ag8C Ag1E 122.53(2) . . ?
Ag5B Ag8C Ag1E 156.53(4) . . ?
Ag9B Ag8C Ag1E 93.53(3) . . ?
Ag9D Ag8C Ag1E 92.62(3) . . ?
Ag7C Ag8C Ag1E 112.44(4) . . ?
Ag9C Ag8C Ag1E 61.10(2) . . ?
Ag4C Ag8C Ag1E 60.31(2) . . ?
Ag74 Ag8C Ag1E 109.85(3) . . ?
Ag75 Ag8C Ag5E 57.98(3) . . ?
Ag7B Ag8C Ag5E 125.46(3) . . ?
Ag5B Ag8C Ag5E 100.73(3) . . ?
Ag9B Ag8C Ag5E 150.05(3) . . ?
Ag9D Ag8C Ag5E 64.88(3) . . ?
Ag7C Ag8C Ag5E 66.00(3) . . ?
Ag9C Ag8C Ag5E 93.57(3) . . ?
Ag4C Ag8C Ag5E 106.16(4) . . ?
Ag74 Ag8C Ag5E 112.01(3) . . ?
Ag1E Ag8C Ag5E 57.73(3) . . ?
Ag75 Ag8C Ag99 118.96(2) . . ?
Ag7B Ag8C Ag99 56.99(2) . . ?
Ag5B Ag8C Ag99 56.49(3) . . ?
Ag9B Ag8C Ag99 55.69(2) . . ?
Ag9D Ag8C Ag99 110.31(4) . . ?
Ag7C Ag8C Ag99 90.13(3) . . ?
Ag9C Ag8C Ag99 107.00(3) . . ?
Ag4C Ag8C Ag99 89.94(3) . . ?
Ag74 Ag8C Ag99 59.08(2) . . ?
Ag1E Ag8C Ag99 146.57(4) . . ?
Ag5E Ag8C Ag99 154.25(3) . . ?
S57 Ag9C S49 137.61(6) . . ?
S57 Ag9C Ag1D 113.90(7) . . ?
S49 Ag9C Ag1D 56.92(6) . . ?
S57 Ag9C Ag8C 78.99(3) . . ?
S49 Ag9C Ag8C 136.70(4) . . ?
Ag1D Ag9C Ag8C 90.86(3) . . ?
S57 Ag9C Ag7B 109.33(5) . . ?
S49 Ag9C Ag7B 110.13(6) . . ?
Ag1D Ag9C Ag7B 119.05(3) . . ?
Ag8C Ag9C Ag7B 57.76(2) . . ?
S57 Ag9C Ag9B 136.04(3) . . ?
S49 Ag9C Ag9B 79.70(4) . . ?
Ag1D Ag9C Ag9B 61.17(2) . . ?
Ag8C Ag9C Ag9B 58.33(2) . . ?
Ag7B Ag9C Ag9B 57.89(3) . . ?
S57 Ag9C Ag1E 56.15(6) . . ?
S49 Ag9C Ag1E 114.29(7) . . ?
Ag1D Ag9C Ag1E 61.95(3) . . ?
Ag8C Ag9C Ag1E 61.07(2) . . ?
Ag7B Ag9C Ag1E 118.82(2) . . ?
Ag9B Ag9C Ag1E 91.28(3) . . ?
S57 Ag9C Ag9D 52.29(6) . . ?
S49 Ag9C Ag9D 155.94(6) . . ?
Ag1D Ag9C Ag9D 146.18(3) . . ?
Ag8C Ag9C Ag9D 57.86(2) . . ?
Ag7B Ag9C Ag9D 57.50(3) . . ?
Ag9B Ag9C Ag9D 105.26(2) . . ?
Ag1E Ag9C Ag9D 89.37(3) . . ?
S57 Ag9C Ag8B 147.63(7) . . ?
S49 Ag9C Ag8B 56.47(7) . . ?
Ag1D Ag9C Ag8B 97.84(3) . . ?
Ag8C Ag9C Ag8B 107.91(3) . . ?
Ag7B Ag9C Ag8B 55.94(3) . . ?
Ag9B Ag9C Ag8B 64.90(3) . . ?
Ag1E Ag9C Ag8B 155.00(3) . . ?
Ag9D Ag9C Ag8B 103.64(4) . . ?
S58 Ag1D S49 137.76(6) . . ?
S58 Ag1D Ag9C 114.29(7) . . ?
S49 Ag1D Ag9C 56.65(6) . . ?
S58 Ag1D Ag4C 78.49(3) . . ?
S49 Ag1D Ag4C 136.84(5) . . ?
Ag9C Ag1D Ag4C 90.78(3) . . ?
S58 Ag1D Ag2C 108.49(5) . . ?
S49 Ag1D Ag2C 110.75(6) . . ?
Ag9C Ag1D Ag2C 119.48(3) . . ?
Ag4C Ag1D Ag2C 58.11(2) . . ?
S58 Ag1D Ag9B 136.07(4) . . ?
S49 Ag1D Ag9B 80.02(5) . . ?
Ag9C Ag1D Ag9B 62.00(3) . . ?
Ag4C Ag1D Ag9B 58.50(2) . . ?
Ag2C Ag1D Ag9B 57.48(3) . . ?
S58 Ag1D Ag1E 56.54(6) . . ?
S49 Ag1D Ag1E 114.01(6) . . ?
Ag9C Ag1D Ag1E 61.92(3) . . ?
Ag4C Ag1D Ag1E 60.53(2) . . ?
Ag2C Ag1D Ag1E 118.62(2) . . ?
Ag9B Ag1D Ag1E 91.72(3) . . ?
S58 Ag1D Ag1C 147.07(7) . . ?
S49 Ag1D Ag1C 57.19(6) . . ?
Ag9C Ag1D Ag1C 98.11(4) . . ?
Ag4C Ag1D Ag1C 108.00(3) . . ?
Ag2C Ag1D Ag1C 55.78(2) . . ?
Ag9B Ag1D Ag1C 64.29(3) . . ?
Ag1E Ag1D Ag1C 154.91(4) . . ?
S58 Ag1D Ag2D 51.56(5) . . ?
S49 Ag1D Ag2D 156.72(6) . . ?
Ag9C Ag1D Ag2D 145.74(3) . . ?
Ag4C Ag1D Ag2D 57.54(2) . . ?
Ag2C Ag1D Ag2D 57.31(3) . . ?
Ag9B Ag1D Ag2D 104.65(2) . . ?
Ag1E Ag1D Ag2D 88.86(3) . . ?
Ag1C Ag1D Ag2D 103.68(3) . . ?
S58 Ag2D S50 138.72(9) . . ?
S58 Ag2D Ag3D 111.74(6) . . ?
S50 Ag2D Ag3D 57.78(5) . . ?
S58 Ag2D Ag2C 110.44(7) . . ?
S50 Ag2D Ag2C 109.29(6) . . ?
Ag3D Ag2D Ag2C 116.25(3) . . ?
S58 Ag2D Ag4C 79.20(6) . . ?
S50 Ag2D Ag4C 132.75(4) . . ?
Ag3D Ag2D Ag4C 85.52(3) . . ?
Ag2C Ag2D Ag4C 58.54(3) . . ?
S58 Ag2D Ag3C 149.92(5) . . ?
S50 Ag2D Ag3C 55.77(6) . . ?
Ag3D Ag2D Ag3C 98.00(3) . . ?
Ag2C Ag2D Ag3C 56.62(3) . . ?
Ag4C Ag2D Ag3C 108.56(3) . . ?
S58 Ag2D Ag2E 56.05(5) . . ?
S50 Ag2D Ag2E 111.94(6) . . ?
Ag3D Ag2D Ag2E 58.78(3) . . ?
Ag2C Ag2D Ag2E 118.51(3) . . ?
Ag4C Ag2D Ag2E 59.97(3) . . ?
Ag3C Ag2D Ag2E 153.12(2) . . ?
S58 Ag2D Ag2A 134.57(6) . . ?
S50 Ag2D Ag2A 78.22(4) . . ?
Ag3D Ag2D Ag2A 59.52(2) . . ?
Ag2C Ag2D Ag2A 56.76(2) . . ?
Ag4C Ag2D Ag2A 56.55(2) . . ?
Ag3C Ag2D Ag2A 64.99(2) . . ?
Ag2E Ag2D Ag2A 89.93(2) . . ?
S58 Ag2D Ag1D 52.56(7) . . ?
S50 Ag2D Ag1D 159.51(6) . . ?
Ag3D Ag2D Ag1D 140.81(4) . . ?
Ag2C Ag2D Ag1D 58.27(3) . . ?
Ag4C Ag2D Ag1D 57.81(2) . . ?
Ag3C Ag2D Ag1D 105.98(4) . . ?
Ag2E Ag2D Ag1D 88.53(3) . . ?
Ag2A Ag2D Ag1D 103.57(3) . . ?
S59 Ag3D S50 137.90(8) . . ?
S59 Ag3D Ag2D 117.81(4) . . ?
S50 Ag3D Ag2D 56.22(6) . . ?
S59 Ag3D Ag5C 79.27(6) . . ?
S50 Ag3D Ag5C 139.73(6) . . ?
Ag2D Ag3D Ag5C 96.95(3) . . ?
S59 Ag3D Ag2E 57.65(5) . . ?
S50 Ag3D Ag2E 115.82(5) . . ?
Ag2D Ag3D Ag2E 64.55(3) . . ?
Ag5C Ag3D Ag2E 65.45(3) . . ?
S59 Ag3D Ag2A 138.84(6) . . ?
S50 Ag3D Ag2A 80.17(6) . . ?
Ag2D Ag3D Ag2A 64.54(3) . . ?
Ag5C Ag3D Ag2A 60.22(3) . . ?
Ag2E Ag3D Ag2A 96.02(4) . . ?
S59 Ag3D S51 97.91(7) . . ?
S50 Ag3D S51 89.33(7) . . ?
Ag2D Ag3D S51 142.17(6) . . ?
Ag5C Ag3D S51 101.85(5) . . ?
Ag2E Ag3D S51 153.24(6) . . ?
Ag2A Ag3D S51 97.27(6) . . ?
S59 Ag3D Ag4D 54.18(3) . . ?
S50 Ag3D Ag4D 140.54(5) . . ?
Ag2D Ag3D Ag4D 163.00(4) . . ?
Ag5C Ag3D Ag4D 67.62(3) . . ?
Ag2E Ag3D Ag4D 101.15(3) . . ?
Ag2A Ag3D Ag4D 110.39(3) . . ?
S51 Ag3D Ag4D 52.35(5) . . ?
S59 Ag3D Ag4A 108.09(3) . . ?
S50 Ag3D Ag4A 108.34(4) . . ?
Ag2D Ag3D Ag4A 121.14(4) . . ?
Ag5C Ag3D Ag4A 56.88(2) . . ?
Ag2E Ag3D Ag4A 122.32(3) . . ?
Ag2A Ag3D Ag4A 56.68(2) . . ?
S51 Ag3D Ag4A 50.52(5) . . ?
Ag4D Ag3D Ag4A 57.25(2) . . ?
S59 Ag3D Ag3A 144.56(5) . . ?
S50 Ag3D Ag3A 55.36(4) . . ?
Ag2D Ag3D Ag3A 96.56(3) . . ?
Ag5C Ag3D Ag3A 106.33(3) . . ?
Ag2E Ag3D Ag3A 156.84(4) . . ?
Ag2A Ag3D Ag3A 62.40(3) . . ?
S51 Ag3D Ag3A 46.70(6) . . ?
Ag4D Ag3D Ag3A 94.75(2) . . ?
Ag4A Ag3D Ag3A 54.47(2) . . ?
S52 Ag4D S59 133.34(9) . . ?
S52 Ag4D S51 115.57(7) . . ?
S59 Ag4D S51 109.00(7) . . ?
S52 Ag4D Ag5D 55.56(7) . . ?
S59 Ag4D Ag5D 91.45(6) . . ?
S51 Ag4D Ag5D 149.25(6) . . ?
S52 Ag4D Ag4A 99.97(6) . . ?
S59 Ag4D Ag4A 116.39(7) . . ?
S51 Ag4D Ag4A 55.80(7) . . ?
Ag5D Ag4D Ag4A 94.86(4) . . ?
S52 Ag4D Ag3D 162.25(7) . . ?
S59 Ag4D Ag3D 55.96(6) . . ?
S51 Ag4D Ag3D 63.76(4) . . ?
Ag5D Ag4D Ag3D 114.93(4) . . ?
Ag4A Ag4D Ag3D 64.34(2) . . ?
S52 Ag4D Ag5C 110.28(7) . . ?
S59 Ag4D Ag5C 73.08(7) . . ?
S51 Ag4D Ag5C 100.46(7) . . ?
Ag5D Ag4D Ag5C 62.96(3) . . ?
Ag4A Ag4D Ag5C 55.08(2) . . ?
Ag3D Ag4D Ag5C 54.62(3) . . ?
S52 Ag4D Ag5A 53.39(6) . . ?
S59 Ag4D Ag5A 168.57(7) . . ?
S51 Ag4D Ag5A 68.57(4) . . ?
Ag5D Ag4D Ag5A 86.78(3) . . ?
Ag4A Ag4D Ag5A 52.63(2) . . ?
Ag3D Ag4D Ag5A 114.85(3) . . ?
Ag5C Ag4D Ag5A 96.13(3) . . ?
S52 Ag5D S60 137.16(9) . . ?
S52 Ag5D Ag6C 147.13(6) . . ?
S60 Ag5D Ag6C 73.61(7) . . ?
S52 Ag5D Ag6A 87.23(6) . . ?
S60 Ag5D Ag6A 133.05(7) . . ?
Ag6C Ag5D Ag6A 60.22(3) . . ?
S52 Ag5D Ag4D 54.49(5) . . ?
S60 Ag5D Ag4D 130.37(5) . . ?
Ag6C Ag5D Ag4D 120.06(4) . . ?
Ag6A Ag5D Ag4D 83.56(3) . . ?
S52 Ag5D Ag3E 129.42(5) . . ?
S60 Ag5D Ag3E 53.95(4) . . ?
Ag6C Ag5D Ag3E 74.32(3) . . ?
Ag6A Ag5D Ag3E 115.51(3) . . ?
Ag4D Ag5D Ag3E 82.40(3) . . ?
S52 Ag5D Ag7A 54.80(5) . . ?
S60 Ag5D Ag7A 125.33(4) . . ?
Ag6C Ag5D Ag7A 100.93(3) . . ?
Ag6A Ag5D Ag7A 61.07(2) . . ?
Ag4D Ag5D Ag7A 100.11(3) . . ?
Ag3E Ag5D Ag7A 175.25(4) . . ?
S52 Ag5D Ag5C 109.78(6) . . ?
S60 Ag5D Ag5C 106.55(5) . . ?
Ag6C Ag5D Ag5C 56.77(3) . . ?
Ag6A Ag5D Ag5C 55.14(2) . . ?
Ag4D Ag5D Ag5C 63.43(3) . . ?
Ag3E Ag5D Ag5C 62.34(2) . . ?
Ag7A Ag5D Ag5C 115.09(3) . . ?
Ag9A Ag6D S54 73.28(5) . . ?
Ag9A Ag6D S53 84.01(6) . . ?
S54 Ag6D S53 137.07(7) . . ?
Ag9A Ag6D S60 177.05(5) . . ?
S54 Ag6D S60 109.56(7) . . ?
S53 Ag6D S60 94.19(7) . . ?
Ag9A Ag6D Ag8A 66.26(3) . . ?
S54 Ag6D Ag8A 136.27(6) . . ?
S53 Ag6D Ag8A 54.58(6) . . ?
S60 Ag6D Ag8A 110.79(5) . . ?
Ag9A Ag6D Ag4E 128.14(4) . . ?
S54 Ag6D Ag4E 78.27(3) . . ?
S53 Ag6D Ag4E 141.79(5) . . ?
S60 Ag6D Ag4E 52.66(5) . . ?
Ag8A Ag6D Ag4E 114.57(3) . . ?
Ag9A Ag6D Ag6C 107.64(4) . . ?
S54 Ag6D Ag6C 124.21(5) . . ?
S53 Ag6D Ag6C 97.02(6) . . ?
S60 Ag6D Ag6C 70.21(6) . . ?
Ag8A Ag6D Ag6C 58.02(2) . . ?
Ag4E Ag6D Ag6C 57.19(2) . . ?
Ag9A Ag6D Ag1B 58.99(3) . . ?
S54 Ag6D Ag1B 88.67(7) . . ?
S53 Ag6D Ag1B 110.34(6) . . ?
S60 Ag6D Ag1B 119.75(6) . . ?
Ag8A Ag6D Ag1B 56.78(3) . . ?
Ag4E Ag6D Ag1B 78.19(3) . . ?
Ag6C Ag6D Ag1B 53.28(3) . . ?
S54 Ag7D S55 137.54(8) . . ?
S54 Ag7D S61 107.93(8) . . ?
S55 Ag7D S61 102.92(7) . . ?
S54 Ag7D Ag2B 75.66(5) . . ?
S55 Ag7D Ag2B 73.62(3) . . ?
S61 Ag7D Ag2B 176.34(6) . . ?
S54 Ag7D Ag3B 129.84(5) . . ?
S55 Ag7D Ag3B 55.15(6) . . ?
S61 Ag7D Ag3B 114.28(6) . . ?
Ag2B Ag7D Ag3B 62.88(3) . . ?
S54 Ag7D Ag8D 157.66(6) . . ?
S55 Ag7D Ag8D 63.24(4) . . ?
S61 Ag7D Ag8D 51.37(6) . . ?
Ag2B Ag7D Ag8D 125.19(4) . . ?
Ag3B Ag7D Ag8D 65.16(2) . . ?
S54 Ag7D Ag4E 75.79(6) . . ?
S55 Ag7D Ag4E 146.61(5) . . ?
S61 Ag7D Ag4E 53.13(6) . . ?
Ag2B Ag7D Ag4E 129.43(3) . . ?
Ag3B Ag7D Ag4E 109.35(3) . . ?
Ag8D Ag7D Ag4E 83.52(3) . . ?
S54 Ag7D Ag7C 117.13(7) . . ?
S55 Ag7D Ag7C 99.62(6) . . ?
S61 Ag7D Ag7C 71.97(6) . . ?
Ag2B Ag7D Ag7C 107.20(3) . . ?
Ag3B Ag7D Ag7C 56.71(3) . . ?
Ag8D Ag7D Ag7C 53.16(2) . . ?
Ag4E Ag7D Ag7C 53.86(3) . . ?
S61 Ag8D S56 138.66(7) . . ?
S61 Ag8D Ag9D 118.44(4) . . ?
S56 Ag8D Ag9D 54.95(5) . . ?
S61 Ag8D Ag7C 79.49(6) . . ?
S56 Ag8D Ag7C 139.48(6) . . ?
Ag9D Ag8D Ag7C 99.83(3) . . ?
S61 Ag8D Ag5B 138.56(6) . . ?
S56 Ag8D Ag5B 80.86(6) . . ?
Ag9D Ag8D Ag5B 68.72(3) . . ?
Ag7C Ag8D Ag5B 59.32(3) . . ?
S61 Ag8D Ag5E 54.78(6) . . ?
S56 Ag8D Ag5E 117.51(5) . . ?
Ag9D Ag8D Ag5E 67.89(3) . . ?
Ag7C Ag8D Ag5E 68.14(3) . . ?
Ag5B Ag8D Ag5E 101.49(3) . . ?
S61 Ag8D Ag4B 142.37(5) . . ?
S56 Ag8D Ag4B 57.33(5) . . ?
Ag9D Ag8D Ag4B 98.25(4) . . ?
Ag7C Ag8D Ag4B 103.50(3) . . ?
Ag5B Ag8D Ag4B 60.57(3) . . ?
Ag5E Ag8D Ag4B 161.18(4) . . ?
S61 Ag8D Ag7D 54.55(3) . . ?
S56 Ag8D Ag7D 142.30(5) . . ?
Ag9D Ag8D Ag7D 162.09(4) . . ?
Ag7C Ag8D Ag7D 63.60(2) . . ?
Ag5B Ag8D Ag7D 105.08(2) . . ?
Ag5E Ag8D Ag7D 98.07(3) . . ?
Ag4B Ag8D Ag7D 92.57(2) . . ?
S61 Ag8D Ag3B 105.17(3) . . ?
S56 Ag8D Ag3B 109.49(5) . . ?
Ag9D Ag8D Ag3B 125.17(4) . . ?
Ag7C Ag8D Ag3B 55.87(2) . . ?
Ag5B Ag8D Ag3B 56.54(2) . . ?
Ag5E Ag8D Ag3B 123.58(3) . . ?
Ag4B Ag8D Ag3B 53.26(2) . . ?
Ag7D Ag8D Ag3B 52.55(2) . . ?
S56 Ag9D S57 139.85(9) . . ?
S56 Ag9D Ag8D 60.36(5) . . ?
S57 Ag9D Ag8D 111.49(5) . . ?
S56 Ag9D Ag7B 106.25(7) . . ?
S57 Ag9D Ag7B 112.22(6) . . ?
Ag8D Ag9D Ag7B 113.49(3) . . ?
S56 Ag9D Ag8C 131.90(3) . . ?
S57 Ag9D Ag8C 80.14(5) . . ?
Ag8D Ag9D Ag8C 83.23(2) . . ?
Ag7B Ag9D Ag8C 58.52(3) . . ?
S56 Ag9D Ag9C 157.04(6) . . ?
S57 Ag9D Ag9C 53.68(6) . . ?
Ag8D Ag9D Ag9C 139.66(3) . . ?
Ag7B Ag9D Ag9C 59.03(3) . . ?
Ag8C Ag9D Ag9C 58.54(2) . . ?
S56 Ag9D Ag5E 114.66(6) . . ?
S57 Ag9D Ag5E 54.67(5) . . ?
Ag8D Ag9D Ag5E 59.40(3) . . ?
Ag7B Ag9D Ag5E 118.77(3) . . ?
Ag8C Ag9D Ag5E 60.26(3) . . ?
Ag9C Ag9D Ag5E 88.30(3) . . ?
S56 Ag9D Ag5B 77.76(4) . . ?
S57 Ag9D Ag5B 134.65(5) . . ?
Ag8D Ag9D Ag5B 58.28(2) . . ?
Ag7B Ag9D Ag5B 55.25(2) . . ?
Ag8C Ag9D Ag5B 55.68(2) . . ?
Ag9C Ag9D Ag5B 103.03(3) . . ?
Ag5E Ag9D Ag5B 90.98(2) . . ?
S56 Ag9D Ag6B 54.57(7) . . ?
S57 Ag9D Ag6B 153.10(5) . . ?
Ag8D Ag9D Ag6B 95.41(3) . . ?
Ag7B Ag9D Ag6B 53.44(3) . . ?
Ag8C Ag9D Ag6B 104.13(3) . . ?
Ag9C Ag9D Ag6B 105.37(3) . . ?
Ag5E Ag9D Ag6B 150.145(19) . . ?
Ag5B Ag9D Ag6B 60.41(2) . . ?
S57 Ag1E S58 135.30(5) . . ?
S57 Ag1E S62 102.51(8) . . ?
S58 Ag1E S62 101.54(8) . . ?
S57 Ag1E Ag5E 57.38(5) . . ?
S58 Ag1E Ag5E 160.47(6) . . ?
S62 Ag1E Ag5E 58.94(6) . . ?
S57 Ag1E Ag75 111.63(4) . . ?
S58 Ag1E Ag75 113.03(4) . . ?
S62 Ag1E Ag75 59.13(3) . . ?
Ag5E Ag1E Ag75 58.10(2) . . ?
S57 Ag1E Ag2E 161.96(6) . . ?
S58 Ag1E Ag2E 56.28(4) . . ?
S62 Ag1E Ag2E 59.47(5) . . ?
Ag5E Ag1E Ag2E 107.72(3) . . ?
Ag75 Ag1E Ag2E 60.04(2) . . ?
S57 Ag1E Ag4C 131.01(6) . . ?
S58 Ag1E Ag4C 75.07(5) . . ?
S62 Ag1E Ag4C 106.78(4) . . ?
Ag5E Ag1E Ag4C 108.07(3) . . ?
Ag75 Ag1E Ag4C 56.90(2) . . ?
Ag2E Ag1E Ag4C 60.26(3) . . ?
S57 Ag1E Ag8C 75.84(5) . . ?
S58 Ag1E Ag8C 130.05(6) . . ?
S62 Ag1E Ag8C 107.77(5) . . ?
Ag5E Ag1E Ag8C 62.14(3) . . ?
Ag75 Ag1E Ag8C 56.05(2) . . ?
Ag2E Ag1E Ag8C 107.41(2) . . ?
Ag4C Ag1E Ag8C 58.30(3) . . ?
S57 Ag1E Ag9C 53.34(6) . . ?
S58 Ag1E Ag9C 105.20(6) . . ?
S62 Ag1E Ag9C 152.63(6) . . ?
Ag5E Ag1E Ag9C 94.30(3) . . ?
Ag75 Ag1E Ag9C 113.76(3) . . ?
Ag2E Ag1E Ag9C 143.64(4) . . ?
Ag4C Ag1E Ag9C 85.83(3) . . ?
Ag8C Ag1E Ag9C 57.83(2) . . ?
S57 Ag1E Ag1D 105.86(6) . . ?
S58 Ag1E Ag1D 52.57(6) . . ?
S62 Ag1E Ag1D 150.88(5) . . ?
Ag5E Ag1E Ag1D 145.72(4) . . ?
Ag75 Ag1E Ag1D 114.46(3) . . ?
Ag2E Ag1E Ag1D 92.14(3) . . ?
Ag4C Ag1E Ag1D 57.79(2) . . ?
Ag8C Ag1E Ag1D 85.63(3) . . ?
Ag9C Ag1E Ag1D 56.13(3) . . ?
S58 Ag2E S59 138.23(8) . . ?
S58 Ag2E S62 99.96(7) . . ?
S59 Ag2E S62 103.66(8) . . ?
S58 Ag2E Ag3D 105.08(6) . . ?
S59 Ag2E Ag3D 55.70(6) . . ?
S62 Ag2E Ag3D 154.93(4) . . ?
S58 Ag2E Ag3E 157.96(6) . . ?
S59 Ag2E Ag3E 56.21(6) . . ?
S62 Ag2E Ag3E 58.01(3) . . ?
Ag3D Ag2E Ag3E 96.94(2) . . ?
S58 Ag2E Ag75 112.72(7) . . ?
S59 Ag2E Ag75 108.98(5) . . ?
S62 Ag2E Ag75 58.39(5) . . ?
Ag3D Ag2E Ag75 111.37(3) . . ?
Ag3E Ag2E Ag75 58.22(3) . . ?
S58 Ag2E Ag1E 56.26(7) . . ?
S59 Ag2E Ag1E 160.78(6) . . ?
S62 Ag2E Ag1E 57.46(5) . . ?
Ag3D Ag2E Ag1E 140.97(4) . . ?
Ag3E Ag2E Ag1E 106.08(3) . . ?
Ag75 Ag2E Ag1E 59.74(2) . . ?
S58 Ag2E Ag4C 75.08(6) . . ?
S59 Ag2E Ag4C 129.08(5) . . ?
S62 Ag2E Ag4C 105.23(6) . . ?
Ag3D Ag2E Ag4C 82.69(3) . . ?
Ag3E Ag2E Ag4C 109.17(3) . . ?
Ag75 Ag2E Ag4C 56.82(3) . . ?
Ag1E Ag2E Ag4C 60.29(3) . . ?
S58 Ag2E Ag2D 51.13(6) . . ?
S59 Ag2E Ag2D 108.69(6) . . ?
S62 Ag2E Ag2D 147.22(5) . . ?
Ag3D Ag2E Ag2D 56.67(2) . . ?
Ag3E Ag2E Ag2D 149.57(2) . . ?
Ag75 Ag2E Ag2D 113.79(4) . . ?
Ag1E Ag2E Ag2D 90.46(3) . . ?
Ag4C Ag2E Ag2D 57.06(3) . . ?
S58 Ag2E Ag5C 130.24(6) . . ?
S59 Ag2E Ag5C 73.82(5) . . ?
S62 Ag2E Ag5C 107.08(4) . . ?
Ag3D Ag2E Ag5C 56.50(2) . . ?
Ag3E Ag2E Ag5C 63.90(2) . . ?
Ag75 Ag2E Ag5C 55.20(2) . . ?
Ag1E Ag2E Ag5C 106.57(3) . . ?
Ag4C Ag2E Ag5C 58.03(2) . . ?
Ag2D Ag2E Ag5C 87.18(3) . . ?
S60 Ag3E S59 136.33(7) . . ?
S60 Ag3E S62 112.92(7) . . ?
S59 Ag3E S62 106.33(6) . . ?
S60 Ag3E Ag75 102.65(7) . . ?
S59 Ag3E Ag75 113.14(7) . . ?
S62 Ag3E Ag75 60.26(6) . . ?
S60 Ag3E Ag2E 164.30(7) . . ?
S59 Ag3E Ag2E 57.40(5) . . ?
S62 Ag3E Ag2E 60.09(6) . . ?
Ag75 Ag3E Ag2E 61.66(3) . . ?
S60 Ag3E Ag5D 59.10(4) . . ?
S59 Ag3E Ag5D 89.71(3) . . ?
S62 Ag3E Ag5D 158.19(6) . . ?
Ag75 Ag3E Ag5D 100.15(3) . . ?
Ag2E Ag3E Ag5D 121.49(3) . . ?
S60 Ag3E Ag5C 111.67(6) . . ?
S59 Ag3E Ag5C 72.95(6) . . ?
S62 Ag3E Ag5C 106.56(6) . . ?
Ag75 Ag3E Ag5C 55.16(2) . . ?
Ag2E Ag3E Ag5C 61.19(2) . . ?
Ag5D Ag3E Ag5C 63.49(2) . . ?
S60 Ag3E Ag4E 49.23(6) . . ?
S59 Ag3E Ag4E 169.53(7) . . ?
S62 Ag3E Ag4E 73.75(5) . . ?
Ag75 Ag3E Ag4E 57.44(3) . . ?
Ag2E Ag3E Ag4E 115.88(3) . . ?
Ag5D Ag3E Ag4E 87.78(3) . . ?
Ag5C Ag3E Ag4E 96.87(3) . . ?
S60 Ag4E S61 147.78(9) . . ?
S60 Ag4E Ag7C 134.75(6) . . ?
S61 Ag4E Ag7C 77.45(6) . . ?
S60 Ag4E Ag6C 74.35(6) . . ?
S61 Ag4E Ag6C 137.84(6) . . ?
Ag7C Ag4E Ag6C 60.40(3) . . ?
S60 Ag4E Ag75 98.84(6) . . ?
S61 Ag4E Ag75 102.36(5) . . ?
Ag7C Ag4E Ag75 57.29(3) . . ?
Ag6C Ag4E Ag75 56.53(2) . . ?
S60 Ag4E Ag6D 56.93(4) . . ?
S61 Ag4E Ag6D 128.81(5) . . ?
Ag7C Ag4E Ag6D 97.92(3) . . ?
Ag6C Ag4E Ag6D 61.68(2) . . ?
Ag75 Ag4E Ag6D 117.82(3) . . ?
S60 Ag4E Ag7D 131.45(5) . . ?
S61 Ag4E Ag7D 53.89(5) . . ?
Ag7C Ag4E Ag7D 63.09(3) . . ?
Ag6C Ag4E Ag7D 101.74(3) . . ?
Ag75 Ag4E Ag7D 119.55(4) . . ?
Ag6D Ag4E Ag7D 78.24(2) . . ?
S60 Ag4E Ag5E 136.33(4) . . ?
S61 Ag4E Ag5E 50.09(5) . . ?
Ag7C Ag4E Ag5E 63.50(2) . . ?
Ag6C Ag4E Ag5E 105.93(3) . . ?
Ag75 Ag4E Ag5E 53.82(2) . . ?
Ag6D Ag4E Ag5E 161.42(4) . . ?
Ag7D Ag4E Ag5E 91.87(3) . . ?
S60 Ag4E Ag3E 49.49(5) . . ?
S61 Ag4E Ag3E 133.22(5) . . ?
Ag7C Ag4E Ag3E 107.57(3) . . ?
Ag6C Ag4E Ag3E 66.90(3) . . ?
Ag75 Ag4E Ag3E 53.11(3) . . ?
Ag6D Ag4E Ag3E 97.19(3) . . ?
Ag7D Ag4E Ag3E 168.44(3) . . ?
Ag5E Ag4E Ag3E 89.46(2) . . ?
S61 Ag5E S57 136.65(8) . . ?
S61 Ag5E S62 110.47(8) . . ?
S57 Ag5E S62 100.74(7) . . ?
S61 Ag5E Ag75 108.44(5) . . ?
S57 Ag5E Ag75 113.10(6) . . ?
S62 Ag5E Ag75 59.87(4) . . ?
S61 Ag5E Ag1E 166.75(6) . . ?
S57 Ag5E Ag1E 56.03(6) . . ?
S62 Ag5E Ag1E 58.02(5) . . ?
Ag75 Ag5E Ag1E 61.03(2) . . ?
S61 Ag5E Ag8D 54.42(7) . . ?
S57 Ag5E Ag8D 100.25(6) . . ?
S62 Ag5E Ag8D 158.65(3) . . ?
Ag75 Ag5E Ag8D 107.68(3) . . ?
Ag1E Ag5E Ag8D 134.20(4) . . ?
S61 Ag5E Ag8C 122.35(6) . . ?
S57 Ag5E Ag8C 74.26(5) . . ?
S62 Ag5E Ag8C 105.48(6) . . ?
Ag75 Ag5E Ag8C 56.21(3) . . ?
Ag1E Ag5E Ag8C 60.14(3) . . ?
Ag8D Ag5E Ag8C 76.61(3) . . ?
S61 Ag5E Ag9D 103.91(7) . . ?
S57 Ag5E Ag9D 49.62(6) . . ?
S62 Ag5E Ag9D 145.57(5) . . ?
Ag75 Ag5E Ag9D 110.96(4) . . ?
Ag1E Ag5E Ag9D 88.03(3) . . ?
Ag8D Ag5E Ag9D 52.71(2) . . ?
Ag8C Ag5E Ag9D 54.85(2) . . ?
S61 Ag5E Ag7C 71.58(5) . . ?
S57 Ag5E Ag7C 125.15(6) . . ?
S62 Ag5E Ag7C 109.60(3) . . ?
Ag75 Ag5E Ag7C 54.44(2) . . ?
Ag1E Ag5E Ag7C 104.88(3) . . ?
Ag8D Ag5E Ag7C 53.76(2) . . ?
Ag8C Ag5E Ag7C 54.39(2) . . ?
Ag9D Ag5E Ag7C 82.75(3) . . ?
S61 Ag5E Ag4E 52.05(5) . . ?
S57 Ag5E Ag4E 171.16(6) . . ?
S62 Ag5E Ag4E 74.31(3) . . ?
Ag75 Ag5E Ag4E 58.12(2) . . ?
Ag1E Ag5E Ag4E 115.45(3) . . ?
Ag8D Ag5E Ag4E 84.37(2) . . ?
Ag8C Ag5E Ag4E 99.74(2) . . ?
Ag9D Ag5E Ag4E 132.11(3) . . ?
Ag7C Ag5E Ag4E 52.02(2) . . ?
P3 Ag6E S33 124.34(8) . . ?
P3 Ag6E S34 129.20(9) . . ?
S33 Ag6E S34 89.16(9) . . ?
P3 Ag6E Ag7E 86.94(5) . . ?
S33 Ag6E Ag7E 102.96(4) . . ?
S34 Ag6E Ag7E 124.90(3) . . ?
P3 Ag6E Ag72 145.87(4) . . ?
S33 Ag6E Ag72 77.56(4) . . ?
S34 Ag6E Ag72 70.07(4) . . ?
Ag7E Ag6E Ag72 61.02(2) . . ?
P4 Ag7E S32 121.88(9) . . ?
P4 Ag7E S36 129.75(8) . . ?
S32 Ag7E S36 91.72(7) . . ?
P4 Ag7E Ag6E 91.00(5) . . ?
S32 Ag7E Ag6E 98.36(5) . . ?
S36 Ag7E Ag6E 122.32(6) . . ?
P4 Ag7E Ag72 149.52(6) . . ?
S32 Ag7E Ag72 74.09(6) . . ?
S36 Ag7E Ag72 69.46(6) . . ?
Ag6E Ag7E Ag72 59.58(2) . . ?
C3 C1 C4 119.8(12) . . ?
C3 C1 C2 113.2(8) . . ?
C4 C1 C2 100.0(10) . . ?
C3 C1 S1 107.1(10) . . ?
C4 C1 S1 109.6(7) . . ?
C2 C1 S1 106.3(9) . . ?
C1 C2 H2A 109.5 . . ?
C1 C2 H2B 109.5 . . ?
H2A C2 H2B 109.5 . . ?
C1 C2 H2C 109.5 . . ?
H2A C2 H2C 109.5 . . ?
H2B C2 H2C 109.5 . . ?
C1 C3 H3A 109.5 . . ?
C1 C3 H3B 109.5 . . ?
H3A C3 H3B 109.5 . . ?
C1 C3 H3C 109.5 . . ?
H3A C3 H3C 109.5 . . ?
H3B C3 H3C 109.5 . . ?
C1 C4 H4A 109.5 . . ?
C1 C4 H4B 109.5 . . ?
H4A C4 H4B 109.5 . . ?
C1 C4 H4C 109.5 . . ?
H4A C4 H4C 109.5 . . ?
H4B C4 H4C 109.5 . . ?
C7 C5 C6 118.8(10) . . ?
C7 C5 C8 116.2(11) . . ?
C6 C5 C8 106.4(9) . . ?
C7 C5 S2 106.8(6) . . ?
C6 C5 S2 103.3(8) . . ?
C8 C5 S2 103.7(7) . . ?
C5 C6 H6A 109.5 . . ?
C5 C6 H6B 109.5 . . ?
H6A C6 H6B 109.5 . . ?
C5 C6 H6C 109.5 . . ?
H6A C6 H6C 109.5 . . ?
H6B C6 H6C 109.5 . . ?
C5 C7 H7A 109.5 . . ?
C5 C7 H7B 109.5 . . ?
H7A C7 H7B 109.5 . . ?
C5 C7 H7C 109.5 . . ?
H7A C7 H7C 109.5 . . ?
H7B C7 H7C 109.5 . . ?
C5 C8 H8A 109.5 . . ?
C5 C8 H8B 109.5 . . ?
H8A C8 H8B 109.5 . . ?
C5 C8 H8C 109.5 . . ?
H8A C8 H8C 109.5 . . ?
H8B C8 H8C 109.5 . . ?
C12 C9 C10 107.8(9) . . ?
C12 C9 C11 110.3(10) . . ?
C10 C9 C11 114.0(9) . . ?
C12 C9 S3 108.8(7) . . ?
C10 C9 S3 106.4(9) . . ?
C11 C9 S3 109.5(7) . . ?
C9 C10 H10A 109.5 . . ?
C9 C10 H10B 109.5 . . ?
H10A C10 H10B 109.5 . . ?
C9 C10 H10C 109.5 . . ?
H10A C10 H10C 109.5 . . ?
H10B C10 H10C 109.5 . . ?
C9 C11 H11A 109.5 . . ?
C9 C11 H11B 109.5 . . ?
H11A C11 H11B 109.5 . . ?
C9 C11 H11C 109.5 . . ?
H11A C11 H11C 109.5 . . ?
H11B C11 H11C 109.5 . . ?
C9 C12 H12A 109.5 . . ?
C9 C12 H12B 109.5 . . ?
H12A C12 H12B 109.5 . . ?
C9 C12 H12C 109.5 . . ?
H12A C12 H12C 109.5 . . ?
H12B C12 H12C 109.5 . . ?
C14 C13 C15 113.6(11) . . ?
C14 C13 C16 112.8(10) . . ?
C15 C13 C16 104.3(9) . . ?
C14 C13 S4 109.8(8) . . ?
C15 C13 S4 109.3(8) . . ?
C16 C13 S4 106.7(9) . . ?
C13 C14 H14A 109.5 . . ?
C13 C14 H14B 109.5 . . ?
H14A C14 H14B 109.5 . . ?
C13 C14 H14C 109.5 . . ?
H14A C14 H14C 109.5 . . ?
H14B C14 H14C 109.5 . . ?
C13 C15 H15A 109.5 . . ?
C13 C15 H15B 109.5 . . ?
H15A C15 H15B 109.5 . . ?
C13 C15 H15C 109.5 . . ?
H15A C15 H15C 109.5 . . ?
H15B C15 H15C 109.5 . . ?
C13 C16 H16A 109.5 . . ?
C13 C16 H16B 109.5 . . ?
H16A C16 H16B 109.5 . . ?
C13 C16 H16C 109.5 . . ?
H16A C16 H16C 109.5 . . ?
H16B C16 H16C 109.5 . . ?
C20 C17 C18 114.9(9) . . ?
C20 C17 C19 122.9(7) . . ?
C18 C17 C19 110.3(9) . . ?
C20 C17 S5 102.0(8) . . ?
C18 C17 S5 107.4(7) . . ?
C19 C17 S5 95.8(8) . . ?
C17 C18 H18A 109.5 . . ?
C17 C18 H18B 109.5 . . ?
H18A C18 H18B 109.5 . . ?
C17 C18 H18C 109.5 . . ?
H18A C18 H18C 109.5 . . ?
H18B C18 H18C 109.5 . . ?
C17 C19 H19A 109.5 . . ?
C17 C19 H19B 109.5 . . ?
H19A C19 H19B 109.5 . . ?
C17 C19 H19C 109.5 . . ?
H19A C19 H19C 109.5 . . ?
H19B C19 H19C 109.5 . . ?
C17 C20 H20A 109.5 . . ?
C17 C20 H20B 109.5 . . ?
H20A C20 H20B 109.5 . . ?
C17 C20 H20C 109.5 . . ?
H20A C20 H20C 109.5 . . ?
H20B C20 H20C 109.5 . . ?
C22 C21 C23 115.3(11) . . ?
C22 C21 C24 102.4(9) . . ?
C23 C21 C24 111.8(7) . . ?
C22 C21 S6 109.1(6) . . ?
C23 C21 S6 108.7(8) . . ?
C24 C21 S6 109.4(9) . . ?
C21 C22 H22A 109.5 . . ?
C21 C22 H22B 109.5 . . ?
H22A C22 H22B 109.5 . . ?
C21 C22 H22C 109.5 . . ?
H22A C22 H22C 109.5 . . ?
H22B C22 H22C 109.5 . . ?
C21 C23 H23A 109.5 . . ?
C21 C23 H23B 109.5 . . ?
H23A C23 H23B 109.5 . . ?
C21 C23 H23C 109.5 . . ?
H23A C23 H23C 109.5 . . ?
H23B C23 H23C 109.5 . . ?
C21 C24 H24A 109.5 . . ?
C21 C24 H24B 109.5 . . ?
H24A C24 H24B 109.5 . . ?
C21 C24 H24C 109.5 . . ?
H24A C24 H24C 109.5 . . ?
H24B C24 H24C 109.5 . . ?
C28 C25 C27 108.0(8) . . ?
C28 C25 C26 123.6(11) . . ?
C27 C25 C26 108.7(11) . . ?
C28 C25 S7 105.4(8) . . ?
C27 C25 S7 107.7(8) . . ?
C26 C25 S7 102.4(6) . . ?
C25 C26 H26D 109.5 . . ?
C25 C26 H26E 109.5 . . ?
H26D C26 H26E 109.5 . . ?
C25 C26 H26F 109.5 . . ?
H26D C26 H26F 109.5 . . ?
H26E C26 H26F 109.5 . . ?
C25 C27 H27A 109.5 . . ?
C25 C27 H27B 109.5 . . ?
H27A C27 H27B 109.5 . . ?
C25 C27 H27C 109.5 . . ?
H27A C27 H27C 109.5 . . ?
H27B C27 H27C 109.5 . . ?
C25 C28 H28D 109.5 . . ?
C25 C28 H28E 109.5 . . ?
H28D C28 H28E 109.5 . . ?
C25 C28 H28F 109.5 . . ?
H28D C28 H28F 109.5 . . ?
H28E C28 H28F 109.5 . . ?
C30 C29 C31 115.9(7) . . ?
C30 C29 C32 100.4(10) . . ?
C31 C29 C32 113.0(10) . . ?
C30 C29 S8 110.1(7) . . ?
C31 C29 S8 109.4(7) . . ?
C32 C29 S8 107.5(4) . . ?
C29 C30 H30D 109.5 . . ?
C29 C30 H30E 109.5 . . ?
H30D C30 H30E 109.5 . . ?
C29 C30 H30F 109.5 . . ?
H30D C30 H30F 109.5 . . ?
H30E C30 H30F 109.5 . . ?
C29 C31 H31A 109.5 . . ?
C29 C31 H31B 109.5 . . ?
H31A C31 H31B 109.5 . . ?
C29 C31 H31C 109.5 . . ?
H31A C31 H31C 109.5 . . ?
H31B C31 H31C 109.5 . . ?
C29 C32 H32A 109.5 . . ?
C29 C32 H32B 109.5 . . ?
H32A C32 H32B 109.5 . . ?
C29 C32 H32C 109.5 . . ?
H32A C32 H32C 109.5 . . ?
H32B C32 H32C 109.5 . . ?
C36 C33 C34 102.5(10) . . ?
C36 C33 C35 110.6(11) . . ?
C34 C33 C35 112.0(7) . . ?
C36 C33 S9 111.7(5) . . ?
C34 C33 S9 111.5(10) . . ?
C35 C33 S9 108.5(9) . . ?
C33 C34 H34A 109.5 . . ?
C33 C34 H34B 109.5 . . ?
H34A C34 H34B 109.5 . . ?
C33 C34 H34C 109.5 . . ?
H34A C34 H34C 109.5 . . ?
H34B C34 H34C 109.5 . . ?
C33 C35 H35A 109.5 . . ?
C33 C35 H35B 109.5 . . ?
H35A C35 H35B 109.5 . . ?
C33 C35 H35C 109.5 . . ?
H35A C35 H35C 109.5 . . ?
H35B C35 H35C 109.5 . . ?
C33 C36 H36A 109.5 . . ?
C33 C36 H36B 109.5 . . ?
H36A C36 H36B 109.5 . . ?
C33 C36 H36C 109.5 . . ?
H36A C36 H36C 109.5 . . ?
H36B C36 H36C 109.5 . . ?
C40 C37 C39 102.4(10) . . ?
C40 C37 C38 113.7(10) . . ?
C39 C37 C38 113.6(9) . . ?
C40 C37 S10 110.5(8) . . ?
C39 C37 S10 107.9(9) . . ?
C38 C37 S10 108.4(8) . . ?
C37 C38 H38A 109.5 . . ?
C37 C38 H38B 109.5 . . ?
H38A C38 H38B 109.5 . . ?
C37 C38 H38C 109.5 . . ?
H38A C38 H38C 109.5 . . ?
H38B C38 H38C 109.5 . . ?
C37 C39 H39A 109.5 . . ?
C37 C39 H39B 109.5 . . ?
H39A C39 H39B 109.5 . . ?
C37 C39 H39C 109.5 . . ?
H39A C39 H39C 109.5 . . ?
H39B C39 H39C 109.5 . . ?
C37 C40 H40A 109.5 . . ?
C37 C40 H40B 109.5 . . ?
H40A C40 H40B 109.5 . . ?
C37 C40 H40C 109.5 . . ?
H40A C40 H40C 109.5 . . ?
H40B C40 H40C 109.5 . . ?
C43 C41 C42 112.7(9) . . ?
C43 C41 C44 101.2(9) . . ?
C42 C41 C44 114.0(9) . . ?
C43 C41 S11 110.1(8) . . ?
C42 C41 S11 110.2(8) . . ?
C44 C41 S11 108.4(7) . . ?
C41 C42 H42A 109.5 . . ?
C41 C42 H42B 109.5 . . ?
H42A C42 H42B 109.5 . . ?
C41 C42 H42C 109.5 . . ?
H42A C42 H42C 109.5 . . ?
H42B C42 H42C 109.5 . . ?
C41 C43 H43D 109.5 . . ?
C41 C43 H43E 109.5 . . ?
H43D C43 H43E 109.5 . . ?
C41 C43 H43F 109.5 . . ?
H43D C43 H43F 109.5 . . ?
H43E C43 H43F 109.5 . . ?
C41 C44 H44A 109.5 . . ?
C41 C44 H44B 109.5 . . ?
H44A C44 H44B 109.5 . . ?
C41 C44 H44C 109.5 . . ?
H44A C44 H44C 109.5 . . ?
H44B C44 H44C 109.5 . . ?
C47 C45 C48 117.8(7) . . ?
C47 C45 C46 111.1(10) . . ?
C48 C45 C46 106.7(10) . . ?
C47 C45 S12 103.7(8) . . ?
C48 C45 S12 107.4(8) . . ?
C46 C45 S12 110.1(6) . . ?
C45 C46 H46A 109.5 . . ?
C45 C46 H46B 109.5 . . ?
H46A C46 H46B 109.5 . . ?
C45 C46 H46C 109.5 . . ?
H46A C46 H46C 109.5 . . ?
H46B C46 H46C 109.5 . . ?
C45 C47 H47A 109.5 . . ?
C45 C47 H47B 109.5 . . ?
H47A C47 H47B 109.5 . . ?
C45 C47 H47C 109.5 . . ?
H47A C47 H47C 109.5 . . ?
H47B C47 H47C 109.5 . . ?
C45 C48 H48A 109.5 . . ?
C45 C48 H48B 109.5 . . ?
H48A C48 H48B 109.5 . . ?
C45 C48 H48C 109.5 . . ?
H48A C48 H48C 109.5 . . ?
H48B C48 H48C 109.5 . . ?
C51 C49 C50 115.0(10) . . ?
C51 C49 C52 114.6(7) . . ?
C50 C49 C52 98.8(10) . . ?
C51 C49 S13 109.5(8) . . ?
C50 C49 S13 108.3(5) . . ?
C52 C49 S13 110.2(7) . . ?
C49 C50 H50A 109.5 . . ?
C49 C50 H50B 109.5 . . ?
H50A C50 H50B 109.5 . . ?
C49 C50 H50C 109.5 . . ?
H50A C50 H50C 109.5 . . ?
H50B C50 H50C 109.5 . . ?
C49 C51 H51A 109.5 . . ?
C49 C51 H51B 109.5 . . ?
H51A C51 H51B 109.5 . . ?
C49 C51 H51C 109.5 . . ?
H51A C51 H51C 109.5 . . ?
H51B C51 H51C 109.5 . . ?
C49 C52 H52A 109.5 . . ?
C49 C52 H52B 109.5 . . ?
H52A C52 H52B 109.5 . . ?
C49 C52 H52C 109.5 . . ?
H52A C52 H52C 109.5 . . ?
H52B C52 H52C 109.5 . . ?
C56 C53 C55 113.9(7) . . ?
C56 C53 C54 101.0(10) . . ?
C55 C53 C54 113.8(11) . . ?
C56 C53 S14 109.2(8) . . ?
C55 C53 S14 109.9(8) . . ?
C54 C53 S14 108.5(5) . . ?
C53 C54 H54A 109.5 . . ?
C53 C54 H54B 109.5 . . ?
H54A C54 H54B 109.5 . . ?
C53 C54 H54C 109.5 . . ?
H54A C54 H54C 109.5 . . ?
H54B C54 H54C 109.5 . . ?
C53 C55 H55A 109.5 . . ?
C53 C55 H55B 109.5 . . ?
H55A C55 H55B 109.5 . . ?
C53 C55 H55C 109.5 . . ?
H55A C55 H55C 109.5 . . ?
H55B C55 H55C 109.5 . . ?
C53 C56 H56A 109.5 . . ?
C53 C56 H56B 109.5 . . ?
H56A C56 H56B 109.5 . . ?
C53 C56 H56C 109.5 . . ?
H56A C56 H56C 109.5 . . ?
H56B C56 H56C 109.5 . . ?
C58 C57 C59 113.8(9) . . ?
C58 C57 C60 114.0(10) . . ?
C59 C57 C60 99.1(10) . . ?
C58 C57 S15 113.2(10) . . ?
C59 C57 S15 109.0(9) . . ?
C60 C57 S15 106.7(6) . . ?
C57 C58 H58A 109.5 . . ?
C57 C58 H58B 109.5 . . ?
H58A C58 H58B 109.5 . . ?
C57 C58 H58C 109.5 . . ?
H58A C58 H58C 109.5 . . ?
H58B C58 H58C 109.5 . . ?
C57 C59 H59A 109.5 . . ?
C57 C59 H59B 109.5 . . ?
H59A C59 H59B 109.5 . . ?
C57 C59 H59C 109.5 . . ?
H59A C59 H59C 109.5 . . ?
H59B C59 H59C 109.5 . . ?
C57 C60 H60D 109.5 . . ?
C57 C60 H60E 109.5 . . ?
H60D C60 H60E 109.5 . . ?
C57 C60 H60F 109.5 . . ?
H60D C60 H60F 109.5 . . ?
H60E C60 H60F 109.5 . . ?
C64 C61 C62 116.7(10) . . ?
C64 C61 C63 99.9(8) . . ?
C62 C61 C63 115.7(11) . . ?
C64 C61 S16 110.6(9) . . ?
C62 C61 S16 107.9(8) . . ?
C63 C61 S16 105.4(8) . . ?
C61 C62 H62A 109.5 . . ?
C61 C62 H62B 109.5 . . ?
H62A C62 H62B 109.5 . . ?
C61 C62 H62C 109.5 . . ?
H62A C62 H62C 109.5 . . ?
H62B C62 H62C 109.5 . . ?
C61 C63 H63A 109.5 . . ?
C61 C63 H63B 109.5 . . ?
H63A C63 H63B 109.5 . . ?
C61 C63 H63C 109.5 . . ?
H63A C63 H63C 109.5 . . ?
H63B C63 H63C 109.5 . . ?
C61 C64 H64A 109.5 . . ?
C61 C64 H64B 109.5 . . ?
H64A C64 H64B 109.5 . . ?
C61 C64 H64C 109.5 . . ?
H64A C64 H64C 109.5 . . ?
H64B C64 H64C 109.5 . . ?
C68 C65 C67 102.7(10) . . ?
C68 C65 C66 114.9(8) . . ?
C67 C65 C66 113.6(10) . . ?
C68 C65 S17 109.4(7) . . ?
C67 C65 S17 109.1(5) . . ?
C66 C65 S17 107.1(7) . . ?
C65 C66 H66A 109.5 . . ?
C65 C66 H66B 109.5 . . ?
H66A C66 H66B 109.5 . . ?
C65 C66 H66C 109.5 . . ?
H66A C66 H66C 109.5 . . ?
H66B C66 H66C 109.5 . . ?
C65 C67 H67A 109.5 . . ?
C65 C67 H67B 109.5 . . ?
H67A C67 H67B 109.5 . . ?
C65 C67 H67C 109.5 . . ?
H67A C67 H67C 109.5 . . ?
H67B C67 H67C 109.5 . . ?
C65 C68 H68A 109.5 . . ?
C65 C68 H68B 109.5 . . ?
H68A C68 H68B 109.5 . . ?
C65 C68 H68C 109.5 . . ?
H68A C68 H68C 109.5 . . ?
H68B C68 H68C 109.5 . . ?
C71 C69 C70 116.3(12) . . ?
C71 C69 C72 101.5(8) . . ?
C70 C69 C72 111.6(11) . . ?
C71 C69 S18 111.9(9) . . ?
C70 C69 S18 108.8(5) . . ?
C72 C69 S18 106.3(8) . . ?
C69 C70 H70A 109.5 . . ?
C69 C70 H70B 109.5 . . ?
H70A C70 H70B 109.5 . . ?
C69 C70 H70C 109.5 . . ?
H70A C70 H70C 109.5 . . ?
H70B C70 H70C 109.5 . . ?
C69 C71 H71A 109.5 . . ?
C69 C71 H71B 109.5 . . ?
H71A C71 H71B 109.5 . . ?
C69 C71 H71C 109.5 . . ?
H71A C71 H71C 109.5 . . ?
H71B C71 H71C 109.5 . . ?
C69 C72 H72A 109.5 . . ?
C69 C72 H72B 109.5 . . ?
H72A C72 H72B 109.5 . . ?
C69 C72 H72C 109.5 . . ?
H72A C72 H72C 109.5 . . ?
H72B C72 H72C 109.5 . . ?
C76 C73 C74 100.7(9) . . ?
C76 C73 C75 113.9(6) . . ?
C74 C73 C75 114.4(11) . . ?
C76 C73 S19 111.9(9) . . ?
C74 C73 S19 108.8(5) . . ?
C75 C73 S19 107.1(7) . . ?
C73 C74 H74A 109.5 . . ?
C73 C74 H74B 109.5 . . ?
H74A C74 H74B 109.5 . . ?
C73 C74 H74C 109.5 . . ?
H74A C74 H74C 109.5 . . ?
H74B C74 H74C 109.5 . . ?
C73 C74 H74D 109.5 . . ?
H74A C74 H74D 141.1 . . ?
H74B C74 H74D 56.3 . . ?
H74C C74 H74D 56.3 . . ?
C73 C74 H74E 109.5 . . ?
H74A C74 H74E 56.3 . . ?
H74B C74 H74E 141.1 . . ?
H74C C74 H74E 56.3 . . ?
H74D C74 H74E 109.5 . . ?
C73 C74 H74F 109.5 . . ?
H74A C74 H74F 56.3 . . ?
H74B C74 H74F 56.3 . . ?
H74C C74 H74F 141.1 . . ?
H74D C74 H74F 109.5 . . ?
H74E C74 H74F 109.5 . . ?
C73 C75 H75A 109.5 . . ?
C73 C75 H75B 109.5 . . ?
H75A C75 H75B 109.5 . . ?
C73 C75 H75C 109.5 . . ?
H75A C75 H75C 109.5 . . ?
H75B C75 H75C 109.5 . . ?
C73 C76 H76A 109.5 . . ?
C73 C76 H76B 109.5 . . ?
H76A C76 H76B 109.5 . . ?
C73 C76 H76C 109.5 . . ?
H76A C76 H76C 109.5 . . ?
H76B C76 H76C 109.5 . . ?
C78 C77 C79 99.3(9) . . ?
C78 C77 C80 115.8(11) . . ?
C79 C77 C80 110.8(8) . . ?
C78 C77 S20 112.6(7) . . ?
C79 C77 S20 109.5(8) . . ?
C80 C77 S20 108.5(9) . . ?
C77 C78 H78A 109.5 . . ?
C77 C78 H78B 109.5 . . ?
H78A C78 H78B 109.5 . . ?
C77 C78 H78C 109.5 . . ?
H78A C78 H78C 109.5 . . ?
H78B C78 H78C 109.5 . . ?
C77 C78 H78D 109.5 . . ?
H78A C78 H78D 141.1 . . ?
H78B C78 H78D 56.3 . . ?
H78C C78 H78D 56.3 . . ?
C77 C78 H78E 109.5 . . ?
H78A C78 H78E 56.3 . . ?
H78B C78 H78E 141.1 . . ?
H78C C78 H78E 56.3 . . ?
H78D C78 H78E 109.5 . . ?
C77 C78 H78F 109.5 . . ?
H78A C78 H78F 56.3 . . ?
H78B C78 H78F 56.3 . . ?
H78C C78 H78F 141.1 . . ?
H78D C78 H78F 109.5 . . ?
H78E C78 H78F 109.5 . . ?
C77 C79 H79A 109.5 . . ?
C77 C79 H79B 109.5 . . ?
H79A C79 H79B 109.5 . . ?
C77 C79 H79C 109.5 . . ?
H79A C79 H79C 109.5 . . ?
H79B C79 H79C 109.5 . . ?
C77 C80 H80A 109.5 . . ?
C77 C80 H80B 109.5 . . ?
H80A C80 H80B 109.5 . . ?
C77 C80 H80C 109.5 . . ?
H80A C80 H80C 109.5 . . ?
H80B C80 H80C 109.5 . . ?
C83 C81 C84 111.2(11) . . ?
C83 C81 C82 114.6(10) . . ?
C84 C81 C82 98.5(10) . . ?
C83 C81 S21 118.2(11) . . ?
C84 C81 S21 103.0(8) . . ?
C82 C81 S21 109.1(9) . . ?
C81 C82 H82A 109.5 . . ?
C81 C82 H82B 109.5 . . ?
H82A C82 H82B 109.5 . . ?
C81 C82 H82C 109.5 . . ?
H82A C82 H82C 109.5 . . ?
H82B C82 H82C 109.5 . . ?
C81 C82 H82D 109.5 . . ?
H82A C82 H82D 141.1 . . ?
H82B C82 H82D 56.3 . . ?
H82C C82 H82D 56.3 . . ?
C81 C82 H82E 109.5 . . ?
H82A C82 H82E 56.3 . . ?
H82B C82 H82E 141.1 . . ?
H82C C82 H82E 56.3 . . ?
H82D C82 H82E 109.5 . . ?
C81 C82 H82F 109.5 . . ?
H82A C82 H82F 56.3 . . ?
H82B C82 H82F 56.3 . . ?
H82C C82 H82F 141.1 . . ?
H82D C82 H82F 109.5 . . ?
H82E C82 H82F 109.5 . . ?
C81 C83 H83A 109.5 . . ?
C81 C83 H83B 109.5 . . ?
H83A C83 H83B 109.5 . . ?
C81 C83 H83C 109.5 . . ?
H83A C83 H83C 109.5 . . ?
H83B C83 H83C 109.5 . . ?
C81 C84 H84B 109.5 . . ?
C81 C84 H84C 109.5 . . ?
H84B C84 H84C 109.5 . . ?
C81 C84 H84A 109.5 . . ?
H84B C84 H84A 109.5 . . ?
H84C C84 H84A 109.5 . . ?
C87 C85 C86 118.7(8) . . ?
C87 C85 C88 112.5(10) . . ?
C86 C85 C88 96.4(12) . . ?
C87 C85 S22 109.8(8) . . ?
C86 C85 S22 111.1(7) . . ?
C88 C85 S22 107.3(6) . . ?
C85 C86 H86A 109.5 . . ?
C85 C86 H86B 109.5 . . ?
H86A C86 H86B 109.5 . . ?
C85 C86 H86C 109.5 . . ?
H86A C86 H86C 109.5 . . ?
H86B C86 H86C 109.5 . . ?
C85 C86 H86D 109.5 . . ?
H86A C86 H86D 141.1 . . ?
H86B C86 H86D 56.3 . . ?
H86C C86 H86D 56.3 . . ?
C85 C86 H86E 109.5 . . ?
H86A C86 H86E 56.3 . . ?
H86B C86 H86E 141.1 . . ?
H86C C86 H86E 56.3 . . ?
H86D C86 H86E 109.5 . . ?
C85 C86 H86F 109.5 . . ?
H86A C86 H86F 56.3 . . ?
H86B C86 H86F 56.3 . . ?
H86C C86 H86F 141.1 . . ?
H86D C86 H86F 109.5 . . ?
H86E C86 H86F 109.5 . . ?
C85 C87 H87A 109.5 . . ?
C85 C87 H87B 109.5 . . ?
H87A C87 H87B 109.5 . . ?
C85 C87 H87C 109.5 . . ?
H87A C87 H87C 109.5 . . ?
H87B C87 H87C 109.5 . . ?
C85 C88 H88A 109.5 . . ?
C85 C88 H88B 109.5 . . ?
H88A C88 H88B 109.5 . . ?
C85 C88 H88C 109.5 . . ?
H88A C88 H88C 109.5 . . ?
H88B C88 H88C 109.5 . . ?
C92 C89 C91 99.7(10) . . ?
C92 C89 C90 117.4(11) . . ?
C91 C89 C90 114.1(7) . . ?
C92 C89 S23 109.7(7) . . ?
C91 C89 S23 109.2(9) . . ?
C90 C89 S23 106.5(9) . . ?
C89 C90 H90A 109.5 . . ?
C89 C90 H90B 109.5 . . ?
H90A C90 H90B 109.5 . . ?
C89 C90 H90C 109.5 . . ?
H90A C90 H90C 109.5 . . ?
H90B C90 H90C 109.5 . . ?
C89 C91 H91A 109.5 . . ?
C89 C91 H91B 109.5 . . ?
H91A C91 H91B 109.5 . . ?
C89 C91 H91C 109.5 . . ?
H91A C91 H91C 109.5 . . ?
H91B C91 H91C 109.5 . . ?
C89 C92 H92D 109.5 . . ?
C89 C92 H92E 109.5 . . ?
H92D C92 H92E 109.5 . . ?
C89 C92 H92F 109.5 . . ?
H92D C92 H92F 109.5 . . ?
H92E C92 H92F 109.5 . . ?
C95 C93 C96 101.5(10) . . ?
C95 C93 C94 113.5(10) . . ?
C96 C93 C94 115.4(8) . . ?
C95 C93 S24 107.0(7) . . ?
C96 C93 S24 109.4(8) . . ?
C94 C93 S24 109.5(10) . . ?
C93 C94 H94A 109.5 . . ?
C93 C94 H94B 109.5 . . ?
H94A C94 H94B 109.5 . . ?
C93 C94 H94C 109.5 . . ?
H94A C94 H94C 109.5 . . ?
H94B C94 H94C 109.5 . . ?
C93 C95 H95A 109.5 . . ?
C93 C95 H95B 109.5 . . ?
H95A C95 H95B 109.5 . . ?
C93 C95 H95C 109.5 . . ?
H95A C95 H95C 109.5 . . ?
H95B C95 H95C 109.5 . . ?
C93 C96 H96A 109.5 . . ?
C93 C96 H96B 109.5 . . ?
H96A C96 H96B 109.5 . . ?
C93 C96 H96C 109.5 . . ?
H96A C96 H96C 109.5 . . ?
H96B C96 H96C 109.5 . . ?
C99 C97 C98 110.1(9) . . ?
C99 C97 C100 115.7(8) . . ?
C98 C97 C100 112.2(10) . . ?
C99 C97 S25 105.3(8) . . ?
C98 C97 S25 107.1(6) . . ?
C100 C97 S25 105.8(6) . . ?
C97 C98 H98A 109.5 . . ?
C97 C98 H98B 109.5 . . ?
H98A C98 H98B 109.5 . . ?
C97 C98 H98C 109.5 . . ?
H98A C98 H98C 109.5 . . ?
H98B C98 H98C 109.5 . . ?
C97 C99 H99A 109.5 . . ?
C97 C99 H99B 109.5 . . ?
H99A C99 H99B 109.5 . . ?
C97 C99 H99C 109.5 . . ?
H99A C99 H99C 109.5 . . ?
H99B C99 H99C 109.5 . . ?
C97 C100 H10D 109.5 . . ?
C97 C100 H10E 109.5 . . ?
H10D C100 H10E 109.5 . . ?
C97 C100 H10F 109.5 . . ?
H10D C100 H10F 109.5 . . ?
H10E C100 H10F 109.5 . . ?
C103 C101 C102 117.1(8) . . ?
C103 C101 C104 101.6(9) . . ?
C102 C101 C104 111.4(11) . . ?
C103 C101 S26 109.6(8) . . ?
C102 C101 S26 108.5(7) . . ?
C104 C101 S26 108.3(5) . . ?
C101 C102 H10G 109.5 . . ?
C101 C102 H10H 109.5 . . ?
H10G C102 H10H 109.5 . . ?
C101 C102 H10I 109.5 . . ?
H10G C102 H10I 109.5 . . ?
H10H C102 H10I 109.5 . . ?
C101 C103 H10J 109.5 . . ?
C101 C103 H10K 109.5 . . ?
H10J C103 H10K 109.5 . . ?
C101 C103 H10L 109.5 . . ?
H10J C103 H10L 109.5 . . ?
H10K C103 H10L 109.5 . . ?
C101 C104 H107 109.5 . . ?
C101 C104 H108 109.5 . . ?
H107 C104 H108 109.5 . . ?
C101 C104 H109 109.5 . . ?
H107 C104 H109 109.5 . . ?
H108 C104 H109 109.5 . . ?
C106 C105 C107 117.6(10) . . ?
C106 C105 C108 114.1(8) . . ?
C107 C105 C108 95.9(10) . . ?
C106 C105 S27 112.3(8) . . ?
C107 C105 S27 108.2(5) . . ?
C108 C105 S27 107.1(7) . . ?
C105 C106 H10P 109.5 . . ?
C105 C106 H10Q 109.5 . . ?
H10P C106 H10Q 109.5 . . ?
C105 C106 H10R 109.5 . . ?
H10P C106 H10R 109.5 . . ?
H10Q C106 H10R 109.5 . . ?
C105 C107 H10S 109.5 . . ?
C105 C107 H10T 109.5 . . ?
H10S C107 H10T 109.5 . . ?
C105 C107 H10U 109.5 . . ?
H10S C107 H10U 109.5 . . ?
H10T C107 H10U 109.5 . . ?
C105 C108 H10V 109.5 . . ?
C105 C108 H10W 109.5 . . ?
H10V C108 H10W 109.5 . . ?
C105 C108 H10$ 109.5 . . ?
H10V C108 H10$ 109.5 . . ?
H10W C108 H10$ 109.5 . . ?
C112 C109 C110 118.7(10) . . ?
C112 C109 C111 112.1(8) . . ?
C110 C109 C111 106.2(10) . . ?
C112 C109 S28 107.3(9) . . ?
C110 C109 S28 107.0(6) . . ?
C111 C109 S28 104.7(7) . . ?
C109 C110 H11D 109.5 . . ?
C109 C110 H11E 109.5 . . ?
H11D C110 H11E 109.5 . . ?
C109 C110 H11F 109.5 . . ?
H11D C110 H11F 109.5 . . ?
H11E C110 H11F 109.5 . . ?
C109 C111 H11G 109.5 . . ?
C109 C111 H11H 109.5 . . ?
H11G C111 H11H 109.5 . . ?
C109 C111 H11I 109.5 . . ?
H11G C111 H11I 109.5 . . ?
H11H C111 H11I 109.5 . . ?
C109 C112 H11J 109.5 . . ?
C109 C112 H11K 109.5 . . ?
H11J C112 H11K 109.5 . . ?
C109 C112 H11L 109.5 . . ?
H11J C112 H11L 109.5 . . ?
H11K C112 H11L 109.5 . . ?
C114 C113 C115 119.8(10) . . ?
C114 C113 C116 115.7(10) . . ?
C115 C113 C116 97.8(8) . . ?
C114 C113 S29 108.8(7) . . ?
C115 C113 S29 109.0(9) . . ?
C116 C113 S29 104.4(8) . . ?
C113 C114 H11M 109.5 . . ?
C113 C114 H11N 109.5 . . ?
H11M C114 H11N 109.5 . . ?
C113 C114 H11O 109.5 . . ?
H11M C114 H11O 109.5 . . ?
H11N C114 H11O 109.5 . . ?
C113 C115 H11P 109.5 . . ?
C113 C115 H11Q 109.5 . . ?
H11P C115 H11Q 109.5 . . ?
C113 C115 H11R 109.5 . . ?
H11P C115 H11R 109.5 . . ?
H11Q C115 H11R 109.5 . . ?
C113 C116 H11S 109.5 . . ?
C113 C116 H11T 109.5 . . ?
H11S C116 H11T 109.5 . . ?
C113 C116 H11U 109.5 . . ?
H11S C116 H11U 109.5 . . ?
H11T C116 H11U 109.5 . . ?
C119 C117 C120 103.3(8) . . ?
C119 C117 C118 113.4(10) . . ?
C120 C117 C118 113.0(8) . . ?
C119 C117 S30 109.7(6) . . ?
C120 C117 S30 108.6(8) . . ?
C118 C117 S30 108.6(7) . . ?
C117 C118 H11V 109.5 . . ?
C117 C118 H11W 109.5 . . ?
H11V C118 H11W 109.5 . . ?
C117 C118 H11$ 109.5 . . ?
H11V C118 H11$ 109.5 . . ?
H11W C118 H11$ 109.5 . . ?
C117 C119 H11X 109.5 . . ?
C117 C119 H11Y 109.5 . . ?
H11X C119 H11Y 109.5 . . ?
C117 C119 H11Z 109.5 . . ?
H11X C119 H11Z 109.5 . . ?
H11Y C119 H11Z 109.5 . . ?
C117 C120 H12D 109.5 . . ?
C117 C120 H12E 109.5 . . ?
H12D C120 H12E 109.5 . . ?
C117 C120 H12F 109.5 . . ?
H12D C120 H12F 109.5 . . ?
H12E C120 H12F 109.5 . . ?
C122 C121 C123 113.6(9) . . ?
C122 C121 C124 97.9(10) . . ?
C123 C121 C124 115.0(10) . . ?
C122 C121 S31 108.7(7) . . ?
C123 C121 S31 111.6(8) . . ?
C124 C121 S31 109.1(6) . . ?
C121 C122 H12G 109.5 . . ?
C121 C122 H12H 109.5 . . ?
H12G C122 H12H 109.5 . . ?
C121 C122 H12I 109.5 . . ?
H12G C122 H12I 109.5 . . ?
H12H C122 H12I 109.5 . . ?
C121 C123 H12J 109.5 . . ?
C121 C123 H12K 109.5 . . ?
H12J C123 H12K 109.5 . . ?
C121 C123 H12L 109.5 . . ?
H12J C123 H12L 109.5 . . ?
H12K C123 H12L 109.5 . . ?
C121 C124 H12M 109.5 . . ?
C121 C124 H12N 109.5 . . ?
H12M C124 H12N 109.5 . . ?
C121 C124 H12O 109.5 . . ?
H12M C124 H12O 109.5 . . ?
H12N C124 H12O 109.5 . . ?
C128 C125 C127 115.8(11) . . ?
C128 C125 C126 100.0(9) . . ?
C127 C125 C126 113.5(10) . . ?
C128 C125 S32 108.0(8) . . ?
C127 C125 S32 109.5(7) . . ?
C126 C125 S32 109.6(8) . . ?
C125 C126 H12P 109.5 . . ?
C125 C126 H12Q 109.5 . . ?
H12P C126 H12Q 109.5 . . ?
C125 C126 H12R 109.5 . . ?
H12P C126 H12R 109.5 . . ?
H12Q C126 H12R 109.5 . . ?
C125 C127 H12S 109.5 . . ?
C125 C127 H12T 109.5 . . ?
H12S C127 H12T 109.5 . . ?
C125 C127 H12U 109.5 . . ?
H12S C127 H12U 109.5 . . ?
H12T C127 H12U 109.5 . . ?
C125 C128 H12V 109.5 . . ?
C125 C128 H12W 109.5 . . ?
H12V C128 H12W 109.5 . . ?
C125 C128 H12$ 109.5 . . ?
H12V C128 H12$ 109.5 . . ?
H12W C128 H12$ 109.5 . . ?
C132 C129 C130 114.0(9) . . ?
C132 C129 C131 118.8(8) . . ?
C130 C129 C131 95.7(10) . . ?
C132 C129 S33 110.4(8) . . ?
C130 C129 S33 108.7(5) . . ?
C131 C129 S33 108.2(6) . . ?
C129 C130 H13A 109.5 . . ?
C129 C130 H13B 109.5 . . ?
H13A C130 H13B 109.5 . . ?
C129 C130 H13C 109.5 . . ?
H13A C130 H13C 109.5 . . ?
H13B C130 H13C 109.5 . . ?
C129 C131 H13D 109.5 . . ?
C129 C131 H13E 109.5 . . ?
H13D C131 H13E 109.5 . . ?
C129 C131 H13F 109.5 . . ?
H13D C131 H13F 109.5 . . ?
H13E C131 H13F 109.5 . . ?
C129 C132 H13G 109.5 . . ?
C129 C132 H13H 109.5 . . ?
H13G C132 H13H 109.5 . . ?
C129 C132 H13I 109.5 . . ?
H13G C132 H13I 109.5 . . ?
H13H C132 H13I 109.5 . . ?
C135 C133 C136 118.9(10) . . ?
C135 C133 C134 99.0(8) . . ?
C136 C133 C134 107.7(11) . . ?
C135 C133 S34 112.9(10) . . ?
C136 C133 S34 109.7(5) . . ?
C134 C133 S34 107.3(8) . . ?
C133 C134 H13J 109.5 . . ?
C133 C134 H13K 109.5 . . ?
H13J C134 H13K 109.5 . . ?
C133 C134 H13L 109.5 . . ?
H13J C134 H13L 109.5 . . ?
H13K C134 H13L 109.5 . . ?
C133 C135 H13M 109.5 . . ?
C133 C135 H13N 109.5 . . ?
H13M C135 H13N 109.5 . . ?
C133 C135 H13O 109.5 . . ?
H13M C135 H13O 109.5 . . ?
H13N C135 H13O 109.5 . . ?
C133 C136 H13P 109.5 . . ?
C133 C136 H13Q 109.5 . . ?
H13P C136 H13Q 109.5 . . ?
C133 C136 H13R 109.5 . . ?
H13P C136 H13R 109.5 . . ?
H13Q C136 H13R 109.5 . . ?
C138 C137 C140 113.4(8) . . ?
C138 C137 C139 112.7(10) . . ?
C140 C137 C139 100.6(9) . . ?
C138 C137 S35 111.3(9) . . ?
C140 C137 S35 110.1(9) . . ?
C139 C137 S35 108.1(8) . . ?
C137 C138 H13S 109.5 . . ?
C137 C138 H13T 109.5 . . ?
H13S C138 H13T 109.5 . . ?
C137 C138 H13U 109.5 . . ?
H13S C138 H13U 109.5 . . ?
H13T C138 H13U 109.5 . . ?
C137 C139 H13V 109.5 . . ?
C137 C139 H13W 109.5 . . ?
H13V C139 H13W 109.5 . . ?
C137 C139 H13$ 109.5 . . ?
H13V C139 H13$ 109.5 . . ?
H13W C139 H13$ 109.5 . . ?
C137 C140 H14D 109.5 . . ?
C137 C140 H14E 109.5 . . ?
H14D C140 H14E 109.5 . . ?
C137 C140 H14F 109.5 . . ?
H14D C140 H14F 109.5 . . ?
H14E C140 H14F 109.5 . . ?
C137 C140 H141 109.5 . . ?
H14D C140 H141 141.1 . . ?
H14E C140 H141 56.3 . . ?
H14F C140 H141 56.3 . . ?
C137 C140 H142 109.5 . . ?
H14D C140 H142 56.3 . . ?
H14E C140 H142 141.1 . . ?
H14F C140 H142 56.3 . . ?
H141 C140 H142 109.5 . . ?
C137 C140 H143 109.5 . . ?
H14D C140 H143 56.3 . . ?
H14E C140 H143 56.3 . . ?
H14F C140 H143 141.1 . . ?
H141 C140 H143 109.5 . . ?
H142 C140 H143 109.5 . . ?
C143 C141 C142 112.7(8) . . ?
C143 C141 C144 116.5(11) . . ?
C142 C141 C144 102.5(9) . . ?
C143 C141 S36 110.3(8) . . ?
C142 C141 S36 109.5(8) . . ?
C144 C141 S36 104.8(6) . . ?
C141 C142 H14G 109.5 . . ?
C141 C142 H14H 109.5 . . ?
H14G C142 H14H 109.5 . . ?
C141 C142 H14I 109.5 . . ?
H14G C142 H14I 109.5 . . ?
H14H C142 H14I 109.5 . . ?
C141 C143 H14J 109.5 . . ?
C141 C143 H14K 109.5 . . ?
H14J C143 H14K 109.5 . . ?
C141 C143 H14L 109.5 . . ?
H14J C143 H14L 109.5 . . ?
H14K C143 H14L 109.5 . . ?
C141 C144 H14M 109.5 . . ?
C141 C144 H14N 109.5 . . ?
H14M C144 H14N 109.5 . . ?
C141 C144 H14O 109.5 . . ?
H14M C144 H14O 109.5 . . ?
H14N C144 H14O 109.5 . . ?
C148 C145 C146 116.4(10) . . ?
C148 C145 C147 103.2(10) . . ?
C146 C145 C147 110.7(9) . . ?
C148 C145 S37 109.1(6) . . ?
C146 C145 S37 108.5(8) . . ?
C147 C145 S37 108.6(8) . . ?
C145 C146 H14P 109.5 . . ?
C145 C146 H14Q 109.5 . . ?
H14P C146 H14Q 109.5 . . ?
C145 C146 H14R 109.5 . . ?
H14P C146 H14R 109.5 . . ?
H14Q C146 H14R 109.5 . . ?
C145 C147 H14S 109.5 . . ?
C145 C147 H14T 109.5 . . ?
H14S C147 H14T 109.5 . . ?
C145 C147 H14U 109.5 . . ?
H14S C147 H14U 109.5 . . ?
H14T C147 H14U 109.5 . . ?
C145 C148 H14V 109.5 . . ?
C145 C148 H14W 109.5 . . ?
H14V C148 H14W 109.5 . . ?
C145 C148 H14$ 109.5 . . ?
H14V C148 H14$ 109.5 . . ?
H14W C148 H14$ 109.5 . . ?
C150 C149 C151 118.3(8) . . ?
C150 C149 C152 99.0(5) . . ?
C151 C149 C152 112.1(7) . . ?
C150 C149 S38 109.3(6) . . ?
C151 C149 S38 110.4(4) . . ?
C152 C149 S38 106.7(7) . . ?
C149 C150 H15D 109.5 . . ?
C149 C150 H15E 109.5 . . ?
H15D C150 H15E 109.5 . . ?
C149 C150 H15F 109.5 . . ?
H15D C150 H15F 109.5 . . ?
H15E C150 H15F 109.5 . . ?
C149 C151 H15G 109.5 . . ?
C149 C151 H15H 109.5 . . ?
H15G C151 H15H 109.5 . . ?
C149 C151 H15I 109.5 . . ?
H15G C151 H15I 109.5 . . ?
H15H C151 H15I 109.5 . . ?
C149 C152 H15J 109.5 . . ?
C149 C152 H15K 109.5 . . ?
H15J C152 H15K 109.5 . . ?
C149 C152 H15L 109.5 . . ?
H15J C152 H15L 109.5 . . ?
H15K C152 H15L 109.5 . . ?
C155 C153 C156 116.4(9) . . ?
C155 C153 C154 116.9(8) . . ?
C156 C153 C154 96.8(10) . . ?
C155 C153 S39 109.7(8) . . ?
C156 C153 S39 107.2(6) . . ?
C154 C153 S39 108.9(6) . . ?
C153 C154 H15M 109.5 . . ?
C153 C154 H15N 109.5 . . ?
H15M C154 H15N 109.5 . . ?
C153 C154 H15O 109.5 . . ?
H15M C154 H15O 109.5 . . ?
H15N C154 H15O 109.5 . . ?
C153 C155 H15P 109.5 . . ?
C153 C155 H15Q 109.5 . . ?
H15P C155 H15Q 109.5 . . ?
C153 C155 H15R 109.5 . . ?
H15P C155 H15R 109.5 . . ?
H15Q C155 H15R 109.5 . . ?
C153 C156 H15S 109.5 . . ?
C153 C156 H15T 109.5 . . ?
H15S C156 H15T 109.5 . . ?
C153 C156 H15U 109.5 . . ?
H15S C156 H15U 109.5 . . ?
H15T C156 H15U 109.5 . . ?
C160 C157 C159 99.8(10) . . ?
C160 C157 C158 116.1(10) . . ?
C159 C157 C158 117.7(10) . . ?
C160 C157 S40 104.9(9) . . ?
C159 C157 S40 110.2(9) . . ?
C158 C157 S40 107.3(9) . . ?
C157 C158 H15V 109.5 . . ?
C157 C158 H15W 109.5 . . ?
H15V C158 H15W 109.5 . . ?
C157 C158 H15$ 109.5 . . ?
H15V C158 H15$ 109.5 . . ?
H15W C158 H15$ 109.5 . . ?
C157 C159 H151 109.5 . . ?
C157 C159 H152 109.5 . . ?
H151 C159 H152 109.5 . . ?
C157 C159 H153 109.5 . . ?
H151 C159 H153 109.5 . . ?
H152 C159 H153 109.5 . . ?
C157 C160 H16D 109.5 . . ?
C157 C160 H16E 109.5 . . ?
H16D C160 H16E 109.5 . . ?
C157 C160 H16F 109.5 . . ?
H16D C160 H16F 109.5 . . ?
H16E C160 H16F 109.5 . . ?
C162 C161 C163 116.5(12) . . ?
C162 C161 C164 112.1(7) . . ?
C163 C161 C164 103.2(10) . . ?
C162 C161 S41 109.6(9) . . ?
C163 C161 S41 108.5(5) . . ?
C164 C161 S41 106.3(9) . . ?
C161 C162 H16G 109.5 . . ?
C161 C162 H16H 109.5 . . ?
H16G C162 H16H 109.5 . . ?
C161 C162 H16I 109.5 . . ?
H16G C162 H16I 109.5 . . ?
H16H C162 H16I 109.5 . . ?
C161 C163 H16J 109.5 . . ?
C161 C163 H16K 109.5 . . ?
H16J C163 H16K 109.5 . . ?
C161 C163 H16L 109.5 . . ?
H16J C163 H16L 109.5 . . ?
H16K C163 H16L 109.5 . . ?
C161 C164 H16M 109.5 . . ?
C161 C164 H16N 109.5 . . ?
H16M C164 H16N 109.5 . . ?
C161 C164 H16O 109.5 . . ?
H16M C164 H16O 109.5 . . ?
H16N C164 H16O 109.5 . . ?
C167 C165 C166 103.0(7) . . ?
C167 C165 C168 119.6(10) . . ?
C166 C165 C168 106.8(9) . . ?
C167 C165 S42 114.7(9) . . ?
C166 C165 S42 105.3(8) . . ?
C168 C165 S42 106.2(5) . . ?
C165 C166 H16P 109.5 . . ?
C165 C166 H16Q 109.5 . . ?
H16P C166 H16Q 109.5 . . ?
C165 C166 H16R 109.5 . . ?
H16P C166 H16R 109.5 . . ?
H16Q C166 H16R 109.5 . . ?
C165 C167 H16S 109.5 . . ?
C165 C167 H16T 109.5 . . ?
H16S C167 H16T 109.5 . . ?
C165 C167 H16U 109.5 . . ?
H16S C167 H16U 109.5 . . ?
H16T C167 H16U 109.5 . . ?
C165 C168 H16V 109.5 . . ?
C165 C168 H16W 109.5 . . ?
H16V C168 H16W 109.5 . . ?
C165 C168 H16$ 109.5 . . ?
H16V C168 H16$ 109.5 . . ?
H16W C168 H16$ 109.5 . . ?
C172 C169 C171 118.6(10) . . ?
C172 C169 C170 114.2(7) . . ?
C171 C169 C170 98.3(10) . . ?
C172 C169 S43 107.9(7) . . ?
C171 C169 S43 107.7(5) . . ?
C170 C169 S43 109.6(7) . . ?
C169 C170 H17A 109.5 . . ?
C169 C170 H17B 109.5 . . ?
H17A C170 H17B 109.5 . . ?
C169 C170 H17C 109.5 . . ?
H17A C170 H17C 109.5 . . ?
H17B C170 H17C 109.5 . . ?
C169 C171 H17D 109.5 . . ?
C169 C171 H17E 109.5 . . ?
H17D C171 H17E 109.5 . . ?
C169 C171 H17F 109.5 . . ?
H17D C171 H17F 109.5 . . ?
H17E C171 H17F 109.5 . . ?
C169 C172 H17G 109.5 . . ?
C169 C172 H17H 109.5 . . ?
H17G C172 H17H 109.5 . . ?
C169 C172 H17I 109.5 . . ?
H17G C172 H17I 109.5 . . ?
H17H C172 H17I 109.5 . . ?
C174 C173 C175 97.8(8) . . ?
C174 C173 C176 117.2(9) . . ?
C175 C173 C176 111.5(12) . . ?
C174 C173 S44 109.2(9) . . ?
C175 C173 S44 110.6(7) . . ?
C176 C173 S44 110.0(7) . . ?
C173 C174 H17J 109.5 . . ?
C173 C174 H17K 109.5 . . ?
H17J C174 H17K 109.5 . . ?
C173 C174 H17L 109.5 . . ?
H17J C174 H17L 109.5 . . ?
H17K C174 H17L 109.5 . . ?
C173 C175 H177 109.5 . . ?
C173 C175 H178 109.5 . . ?
H177 C175 H178 109.5 . . ?
C173 C175 H179 109.5 . . ?
H177 C175 H179 109.5 . . ?
H178 C175 H179 109.5 . . ?
C173 C176 H17P 109.5 . . ?
C173 C176 H17Q 109.5 . . ?
H17P C176 H17Q 109.5 . . ?
C173 C176 H17R 109.5 . . ?
H17P C176 H17R 109.5 . . ?
H17Q C176 H17R 109.5 . . ?
C179 C177 C180 106.4(8) . . ?
C179 C177 C178 109.2(10) . . ?
C180 C177 C178 111.5(9) . . ?
C179 C177 S45 110.3(7) . . ?
C180 C177 S45 112.1(8) . . ?
C178 C177 S45 107.4(5) . . ?
C177 C178 H17S 109.5 . . ?
C177 C178 H17T 109.5 . . ?
H17S C178 H17T 109.5 . . ?
C177 C178 H17U 109.5 . . ?
H17S C178 H17U 109.5 . . ?
H17T C178 H17U 109.5 . . ?
C177 C179 H17V 109.5 . . ?
C177 C179 H17W 109.5 . . ?
H17V C179 H17W 109.5 . . ?
C177 C179 H17X 109.5 . . ?
H17V C179 H17X 109.5 . . ?
H17W C179 H17X 109.5 . . ?
C177 C180 H18D 109.5 . . ?
C177 C180 H18E 109.5 . . ?
H18D C180 H18E 109.5 . . ?
C177 C180 H18F 109.5 . . ?
H18D C180 H18F 109.5 . . ?
H18E C180 H18F 109.5 . . ?
C184 C181 C182 115.0(7) . . ?
C184 C181 C183 104.7(10) . . ?
C182 C181 C183 108.4(9) . . ?
C184 C181 S46 113.3(7) . . ?
C182 C181 S46 106.2(8) . . ?
C183 C181 S46 109.0(5) . . ?
C181 C182 H18G 109.5 . . ?
C181 C182 H18H 109.5 . . ?
H18G C182 H18H 109.5 . . ?
C181 C182 H18I 109.5 . . ?
H18G C182 H18I 109.5 . . ?
H18H C182 H18I 109.5 . . ?
C181 C183 H18J 109.5 . . ?
C181 C183 H18K 109.5 . . ?
H18J C183 H18K 109.5 . . ?
C181 C183 H18L 109.5 . . ?
H18J C183 H18L 109.5 . . ?
H18K C183 H18L 109.5 . . ?
C181 C184 H18M 109.5 . . ?
C181 C184 H18N 109.5 . . ?
H18M C184 H18N 109.5 . . ?
C181 C184 H18O 109.5 . . ?
H18M C184 H18O 109.5 . . ?
H18N C184 H18O 109.5 . . ?
C187 C185 C186 101.3(8) . . ?
C187 C185 C188 113.0(10) . . ?
C186 C185 C188 111.9(10) . . ?
C187 C185 S47 111.9(10) . . ?
C186 C185 S47 109.6(9) . . ?
C188 C185 S47 109.0(6) . . ?
C185 C186 H18P 109.5 . . ?
C185 C186 H18Q 109.5 . . ?
H18P C186 H18Q 109.5 . . ?
C185 C186 H18R 109.5 . . ?
H18P C186 H18R 109.5 . . ?
H18Q C186 H18R 109.5 . . ?
C185 C187 H18S 109.5 . . ?
C185 C187 H18T 109.5 . . ?
H18S C187 H18T 109.5 . . ?
C185 C187 H18U 109.5 . . ?
H18S C187 H18U 109.5 . . ?
H18T C187 H18U 109.5 . . ?
C185 C188 H18V 109.5 . . ?
C185 C188 H18W 109.5 . . ?
H18V C188 H18W 109.5 . . ?
C185 C188 H18$ 109.5 . . ?
H18V C188 H18$ 109.5 . . ?
H18W C188 H18$ 109.5 . . ?
C191 C189 C190 96.2(10) . . ?
C191 C189 C192 114.6(10) . . ?
C190 C189 C192 119.8(9) . . ?
C191 C189 S48 109.6(6) . . ?
C190 C189 S48 108.7(7) . . ?
C192 C189 S48 107.4(6) . . ?
C189 C190 H19D 109.5 . . ?
C189 C190 H19E 109.5 . . ?
H19D C190 H19E 109.5 . . ?
C189 C190 H19F 109.5 . . ?
H19D C190 H19F 109.5 . . ?
H19E C190 H19F 109.5 . . ?
C189 C191 H19G 109.5 . . ?
C189 C191 H19H 109.5 . . ?
H19G C191 H19H 109.5 . . ?
C189 C191 H19I 109.5 . . ?
H19G C191 H19I 109.5 . . ?
H19H C191 H19I 109.5 . . ?
C189 C191 H19J 109.5 . . ?
H19G C191 H19J 141.1 . . ?
H19H C191 H19J 56.3 . . ?
H19I C191 H19J 56.3 . . ?
C189 C191 H19K 109.5 . . ?
H19G C191 H19K 56.3 . . ?
H19H C191 H19K 141.1 . . ?
H19I C191 H19K 56.3 . . ?
H19J C191 H19K 109.5 . . ?
C189 C191 H19L 109.5 . . ?
H19G C191 H19L 56.3 . . ?
H19H C191 H19L 56.3 . . ?
H19I C191 H19L 141.1 . . ?
H19J C191 H19L 109.5 . . ?
H19K C191 H19L 109.5 . . ?
C189 C192 H191 109.5 . . ?
C189 C192 H192 109.5 . . ?
H191 C192 H192 109.5 . . ?
C189 C192 H193 109.5 . . ?
H191 C192 H193 109.5 . . ?
H192 C192 H193 109.5 . . ?
C195 C193 C194 101.1(10) . . ?
C195 C193 C196 119.9(10) . . ?
C194 C193 C196 112.8(9) . . ?
C195 C193 S49 109.2(6) . . ?
C194 C193 S49 107.1(7) . . ?
C196 C193 S49 106.1(6) . . ?
C193 C194 H19P 109.5 . . ?
C193 C194 H19Q 109.5 . . ?
H19P C194 H19Q 109.5 . . ?
C193 C194 H19R 109.5 . . ?
H19P C194 H19R 109.5 . . ?
H19Q C194 H19R 109.5 . . ?
C193 C195 H197 109.5 . . ?
C193 C195 H198 109.5 . . ?
H197 C195 H198 109.5 . . ?
C193 C195 H199 109.5 . . ?
H197 C195 H199 109.5 . . ?
H198 C195 H199 109.5 . . ?
C193 C196 H19S 109.5 . . ?
C193 C196 H19T 109.5 . . ?
H19S C196 H19T 109.5 . . ?
C193 C196 H19U 109.5 . . ?
H19S C196 H19U 109.5 . . ?
H19T C196 H19U 109.5 . . ?
C199 C197 C200 114.6(9) . . ?
C199 C197 C198 105.0(9) . . ?
C200 C197 C198 111.3(9) . . ?
C199 C197 S50 108.9(7) . . ?
C200 C197 S50 110.9(8) . . ?
C198 C197 S50 105.6(7) . . ?
C197 C198 H19V 109.5 . . ?
C197 C198 H19W 109.5 . . ?
H19V C198 H19W 109.5 . . ?
C197 C198 H19$ 109.5 . . ?
H19V C198 H19$ 109.5 . . ?
H19W C198 H19$ 109.5 . . ?
C197 C199 H19X 109.5 . . ?
C197 C199 H19Y 109.5 . . ?
H19X C199 H19Y 109.5 . . ?
C197 C199 H19Z 109.5 . . ?
H19X C199 H19Z 109.5 . . ?
H19Y C199 H19Z 109.5 . . ?
C197 C200 H20D 109.5 . . ?
C197 C200 H20E 109.5 . . ?
H20D C200 H20E 109.5 . . ?
C197 C200 H20F 109.5 . . ?
H20D C200 H20F 109.5 . . ?
H20E C200 H20F 109.5 . . ?
C202 C201 C203 107.8(10) . . ?
C202 C201 C204 112.2(7) . . ?
C203 C201 C204 111.5(12) . . ?
C202 C201 S51 108.4(10) . . ?
C203 C201 S51 110.5(5) . . ?
C204 C201 S51 106.3(8) . . ?
C201 C202 H20G 109.5 . . ?
C201 C202 H20H 109.5 . . ?
H20G C202 H20H 109.5 . . ?
C201 C202 H20I 109.5 . . ?
H20G C202 H20I 109.5 . . ?
H20H C202 H20I 109.5 . . ?
C201 C203 H20J 109.5 . . ?
C201 C203 H20K 109.5 . . ?
H20J C203 H20K 109.5 . . ?
C201 C203 H20L 109.5 . . ?
H20J C203 H20L 109.5 . . ?
H20K C203 H20L 109.5 . . ?
C201 C204 H20M 109.5 . . ?
C201 C204 H20N 109.5 . . ?
H20M C204 H20N 109.5 . . ?
C201 C204 H20O 109.5 . . ?
H20M C204 H20O 109.5 . . ?
H20N C204 H20O 109.5 . . ?
C206 C205 C207 114.0(10) . . ?
C206 C205 C208 102.7(7) . . ?
C207 C205 C208 114.7(11) . . ?
C206 C205 S52 107.5(9) . . ?
C207 C205 S52 107.5(7) . . ?
C208 C205 S52 110.2(9) . . ?
C205 C206 H201 109.5 . . ?
C205 C206 H202 109.5 . . ?
H201 C206 H202 109.5 . . ?
C205 C206 H203 109.5 . . ?
H201 C206 H203 109.5 . . ?
H202 C206 H203 109.5 . . ?
C205 C206 H204 109.5 . . ?
H201 C206 H204 141.1 . . ?
H202 C206 H204 56.3 . . ?
H203 C206 H204 56.3 . . ?
C205 C206 H205 109.5 . . ?
H201 C206 H205 56.3 . . ?
H202 C206 H205 141.1 . . ?
H203 C206 H205 56.3 . . ?
H204 C206 H205 109.5 . . ?
C205 C206 H206 109.5 . . ?
H201 C206 H206 56.3 . . ?
H202 C206 H206 56.3 . . ?
H203 C206 H206 141.1 . . ?
H204 C206 H206 109.5 . . ?
H205 C206 H206 109.5 . . ?
C205 C207 H20S 109.5 . . ?
C205 C207 H20T 109.5 . . ?
H20S C207 H20T 109.5 . . ?
C205 C207 H20U 109.5 . . ?
H20S C207 H20U 109.5 . . ?
H20T C207 H20U 109.5 . . ?
C205 C208 H20V 109.5 . . ?
C205 C208 H20W 109.5 . . ?
H20V C208 H20W 109.5 . . ?
C205 C208 H20$ 109.5 . . ?
H20V C208 H20$ 109.5 . . ?
H20W C208 H20$ 109.5 . . ?
C211 C209 C210 106.6(8) . . ?
C211 C209 C212 111.7(11) . . ?
C210 C209 C212 111.8(11) . . ?
C211 C209 S53 109.5(8) . . ?
C210 C209 S53 110.9(9) . . ?
C212 C209 S53 106.4(5) . . ?
C209 C210 H21A 109.5 . . ?
C209 C210 H21B 109.5 . . ?
H21A C210 H21B 109.5 . . ?
C209 C210 H21C 109.5 . . ?
H21A C210 H21C 109.5 . . ?
H21B C210 H21C 109.5 . . ?
C209 C211 H21D 109.5 . . ?
C209 C211 H21E 109.5 . . ?
H21D C211 H21E 109.5 . . ?
C209 C211 H21F 109.5 . . ?
H21D C211 H21F 109.5 . . ?
H21E C211 H21F 109.5 . . ?
C209 C212 H21G 109.5 . . ?
C209 C212 H21H 109.5 . . ?
H21G C212 H21H 109.5 . . ?
C209 C212 H21I 109.5 . . ?
H21G C212 H21I 109.5 . . ?
H21H C212 H21I 109.5 . . ?
C215 C213 C216 104.5(10) . . ?
C215 C213 C214 112.7(8) . . ?
C216 C213 C214 113.1(11) . . ?
C215 C213 S54 108.6(9) . . ?
C216 C213 S54 109.3(6) . . ?
C214 C213 S54 108.6(9) . . ?
C213 C214 H21J 109.5 . . ?
C213 C214 H21K 109.5 . . ?
H21J C214 H21K 109.5 . . ?
C213 C214 H21L 109.5 . . ?
H21J C214 H21L 109.5 . . ?
H21K C214 H21L 109.5 . . ?
C213 C215 H21M 109.5 . . ?
C213 C215 H21N 109.5 . . ?
H21M C215 H21N 109.5 . . ?
C213 C215 H21O 109.5 . . ?
H21M C215 H21O 109.5 . . ?
H21N C215 H21O 109.5 . . ?
C213 C216 H21P 109.5 . . ?
C213 C216 H21Q 109.5 . . ?
H21P C216 H21Q 109.5 . . ?
C213 C216 H21R 109.5 . . ?
H21P C216 H21R 109.5 . . ?
H21Q C216 H21R 109.5 . . ?
C219 C217 C218 111.6(9) . . ?
C219 C217 C220 109.4(10) . . ?
C218 C217 C220 106.7(9) . . ?
C219 C217 S55 109.4(8) . . ?
C218 C217 S55 111.0(8) . . ?
C220 C217 S55 108.7(8) . . ?
C217 C218 H21S 109.5 . . ?
C217 C218 H21T 109.5 . . ?
H21S C218 H21T 109.5 . . ?
C217 C218 H21U 109.5 . . ?
H21S C218 H21U 109.5 . . ?
H21T C218 H21U 109.5 . . ?
C217 C219 H21V 109.5 . . ?
C217 C219 H21W 109.5 . . ?
H21V C219 H21W 109.5 . . ?
C217 C219 H21$ 109.5 . . ?
H21V C219 H21$ 109.5 . . ?
H21W C219 H21$ 109.5 . . ?
C217 C220 H22D 109.5 . . ?
C217 C220 H22E 109.5 . . ?
H22D C220 H22E 109.5 . . ?
C217 C220 H22F 109.5 . . ?
H22D C220 H22F 109.5 . . ?
H22E C220 H22F 109.5 . . ?
C224 C221 C223 112.2(9) . . ?
C224 C221 C222 101.8(11) . . ?
C223 C221 C222 113.5(11) . . ?
C224 C221 S56 109.9(9) . . ?
C223 C221 S56 109.1(10) . . ?
C222 C221 S56 110.1(6) . . ?
C221 C222 H22G 109.5 . . ?
C221 C222 H22H 109.5 . . ?
H22G C222 H22H 109.5 . . ?
C221 C222 H22I 109.5 . . ?
H22G C222 H22I 109.5 . . ?
H22H C222 H22I 109.5 . . ?
C221 C223 H22J 109.5 . . ?
C221 C223 H22K 109.5 . . ?
H22J C223 H22K 109.5 . . ?
C221 C223 H22L 109.5 . . ?
H22J C223 H22L 109.5 . . ?
H22K C223 H22L 109.5 . . ?
C221 C224 H22M 109.5 . . ?
C221 C224 H22N 109.5 . . ?
H22M C224 H22N 109.5 . . ?
C221 C224 H22O 109.5 . . ?
H22M C224 H22O 109.5 . . ?
H22N C224 H22O 109.5 . . ?
C228 C225 C227 112.6(8) . . ?
C228 C225 C226 114.5(11) . . ?
C227 C225 C226 102.6(10) . . ?
C228 C225 S57 110.6(8) . . ?
C227 C225 S57 109.2(8) . . ?
C226 C225 S57 106.8(5) . . ?
C225 C226 H22P 109.5 . . ?
C225 C226 H22Q 109.5 . . ?
H22P C226 H22Q 109.5 . . ?
C225 C226 H22R 109.5 . . ?
H22P C226 H22R 109.5 . . ?
H22Q C226 H22R 109.5 . . ?
C225 C227 H22S 109.5 . . ?
C225 C227 H22T 109.5 . . ?
H22S C227 H22T 109.5 . . ?
C225 C227 H22U 109.5 . . ?
H22S C227 H22U 109.5 . . ?
H22T C227 H22U 109.5 . . ?
C225 C228 H22V 109.5 . . ?
C225 C228 H22W 109.5 . . ?
H22V C228 H22W 109.5 . . ?
C225 C228 H22$ 109.5 . . ?
H22V C228 H22$ 109.5 . . ?
H22W C228 H22$ 109.5 . . ?
C232 C229 C231 103.2(12) . . ?
C232 C229 C230 116.2(9) . . ?
C231 C229 C230 113.6(10) . . ?
C232 C229 S58 106.5(7) . . ?
C231 C229 S58 110.0(6) . . ?
C230 C229 S58 107.1(9) . . ?
C229 C230 H23D 109.5 . . ?
C229 C230 H23E 109.5 . . ?
H23D C230 H23E 109.5 . . ?
C229 C230 H23F 109.5 . . ?
H23D C230 H23F 109.5 . . ?
H23E C230 H23F 109.5 . . ?
C229 C231 H23G 109.5 . . ?
C229 C231 H23H 109.5 . . ?
H23G C231 H23H 109.5 . . ?
C229 C231 H23I 109.5 . . ?
H23G C231 H23I 109.5 . . ?
H23H C231 H23I 109.5 . . ?
C229 C232 H23J 109.5 . . ?
C229 C232 H23K 109.5 . . ?
H23J C232 H23K 109.5 . . ?
C229 C232 H23L 109.5 . . ?
H23J C232 H23L 109.5 . . ?
H23K C232 H23L 109.5 . . ?
C234 C233 C236 98.7(8) . . ?
C234 C233 C235 118.0(10) . . ?
C236 C233 C235 113.5(9) . . ?
C234 C233 S59 109.6(8) . . ?
C236 C233 S59 108.3(9) . . ?
C235 C233 S59 108.2(7) . . ?
C233 C234 H23M 109.5 . . ?
C233 C234 H23N 109.5 . . ?
H23M C234 H23N 109.5 . . ?
C233 C234 H23O 109.5 . . ?
H23M C234 H23O 109.5 . . ?
H23N C234 H23O 109.5 . . ?
C233 C235 H23P 109.5 . . ?
C233 C235 H23Q 109.5 . . ?
H23P C235 H23Q 109.5 . . ?
C233 C235 H23R 109.5 . . ?
H23P C235 H23R 109.5 . . ?
H23Q C235 H23R 109.5 . . ?
C233 C236 H23S 109.5 . . ?
C233 C236 H23T 109.5 . . ?
H23S C236 H23T 109.5 . . ?
C233 C236 H23U 109.5 . . ?
H23S C236 H23U 109.5 . . ?
H23T C236 H23U 109.5 . . ?
C239 C237 C240 114.3(7) . . ?
C239 C237 C238 105.9(9) . . ?
C240 C237 C238 116.5(9) . . ?
C239 C237 S60 106.9(8) . . ?
C240 C237 S60 106.8(8) . . ?
C238 C237 S60 105.8(6) . . ?
C237 C238 H23V 109.5 . . ?
C237 C238 H23W 109.5 . . ?
H23V C238 H23W 109.5 . . ?
C237 C238 H23$ 109.5 . . ?
H23V C238 H23$ 109.5 . . ?
H23W C238 H23$ 109.5 . . ?
C237 C239 H23X 109.5 . . ?
C237 C239 H23Y 109.5 . . ?
H23X C239 H23Y 109.5 . . ?
C237 C239 H23Z 109.5 . . ?
H23X C239 H23Z 109.5 . . ?
H23Y C239 H23Z 109.5 . . ?
C237 C240 H24D 109.5 . . ?
C237 C240 H24E 109.5 . . ?
H24D C240 H24E 109.5 . . ?
C237 C240 H24F 109.5 . . ?
H24D C240 H24F 109.5 . . ?
H24E C240 H24F 109.5 . . ?
C243 C241 C244 107.2(8) . . ?
C243 C241 C242 110.0(8) . . ?
C244 C241 C242 112.6(10) . . ?
C243 C241 S61 104.7(8) . . ?
C244 C241 S61 110.6(8) . . ?
C242 C241 S61 111.4(6) . . ?
C241 C242 H24G 109.5 . . ?
C241 C242 H24H 109.5 . . ?
H24G C242 H24H 109.5 . . ?
C241 C242 H24I 109.5 . . ?
H24G C242 H24I 109.5 . . ?
H24H C242 H24I 109.5 . . ?
C241 C243 H24J 109.5 . . ?
C241 C243 H24K 109.5 . . ?
H24J C243 H24K 109.5 . . ?
C241 C243 H24L 109.5 . . ?
H24J C243 H24L 109.5 . . ?
H24K C243 H24L 109.5 . . ?
C241 C244 H24M 109.5 . . ?
C241 C244 H24N 109.5 . . ?
H24M C244 H24N 109.5 . . ?
C241 C244 H24O 109.5 . . ?
H24M C244 H24O 109.5 . . ?
H24N C244 H24O 109.5 . . ?
C247 C245 C248 114.4(9) . . ?
C247 C245 C246 116.7(9) . . ?
C248 C245 C246 102.0(9) . . ?
C247 C245 S62 107.4(8) . . ?
C248 C245 S62 106.8(7) . . ?
C246 C245 S62 109.1(7) . . ?
C245 C246 H24P 109.5 . . ?
C245 C246 H24Q 109.5 . . ?
H24P C246 H24Q 109.5 . . ?
C245 C246 H24R 109.5 . . ?
H24P C246 H24R 109.5 . . ?
H24Q C246 H24R 109.5 . . ?
C245 C247 H24S 109.5 . . ?
C245 C247 H24T 109.5 . . ?
H24S C247 H24T 109.5 . . ?
C245 C247 H24U 109.5 . . ?
H24S C247 H24U 109.5 . . ?
H24T C247 H24U 109.5 . . ?
C245 C248 H24V 109.5 . . ?
C245 C248 H24W 109.5 . . ?
H24V C248 H24W 109.5 . . ?
C245 C248 H24$ 109.5 . . ?
H24V C248 H24$ 109.5 . . ?
H24W C248 H24$ 109.5 . . ?
C254 C249 C250 119.7(12) . . ?
C254 C249 P2 121.3(9) . . ?
C250 C249 P2 119.0(8) . . ?
C249 C250 C251 121.0(10) . . ?
C249 C250 H250 119.5 . . ?
C251 C250 H250 119.5 . . ?
C252 C251 C250 116.4(11) . . ?
C252 C251 H251 121.8 . . ?
C250 C251 H251 121.8 . . ?
C251 C252 C253 123.8(14) . . ?
C251 C252 H252 118.1 . . ?
C253 C252 H252 118.1 . . ?
C254 C253 C252 118.8(11) . . ?
C254 C253 H253 120.6 . . ?
C252 C253 H253 120.6 . . ?
C249 C254 C253 120.3(10) . . ?
C249 C254 H254 119.9 . . ?
C253 C254 H254 119.9 . . ?
C256 C255 C260 119.2(12) . . ?
C256 C255 P1 120.9(8) . . ?
C260 C255 P1 119.9(9) . . ?
C257 C256 C255 118.8(9) . . ?
C257 C256 H256 120.6 . . ?
C255 C256 H256 120.6 . . ?
C258 C257 C256 123.3(11) . . ?
C258 C257 H257 118.3 . . ?
C256 C257 H257 118.3 . . ?
C257 C258 C259 118.9(13) . . ?
C257 C258 H258 120.5 . . ?
C259 C258 H258 120.5 . . ?
C260 C259 C258 120.5(10) . . ?
C260 C259 H259 119.8 . . ?
C258 C259 H259 119.8 . . ?
C259 C260 C255 119.1(11) . . ?
C259 C260 H260 120.5 . . ?
C255 C260 H260 120.5 . . ?
C262 C261 C266 124.2(8) . . ?
C262 C261 P1 119.5(9) . . ?
C266 C261 P1 116.3(9) . . ?
C263 C262 C261 116.5(12) . . ?
C263 C262 H262 121.7 . . ?
C261 C262 H262 121.7 . . ?
C264 C263 C262 121.0(12) . . ?
C264 C263 H263 119.5 . . ?
C262 C263 H263 119.5 . . ?
C263 C264 C265 120.6(8) . . ?
C263 C264 H264 119.7 . . ?
C265 C264 H264 119.7 . . ?
C266 C265 C264 121.6(14) . . ?
C266 C265 H265 119.2 . . ?
C264 C265 H265 119.2 . . ?
C265 C266 C261 115.9(13) . . ?
C265 C266 H266 122.1 . . ?
C261 C266 H266 122.1 . . ?
C272 C267 C268 119.9(13) . . ?
C272 C267 P2 120.6(11) . . ?
C268 C267 P2 119.5(9) . . ?
C267 C268 C269 121.4(11) . . ?
C267 C268 H268 119.3 . . ?
C269 C268 H268 119.3 . . ?
C268 C269 C270 119.2(13) . . ?
C268 C269 H269 120.4 . . ?
C270 C269 H269 120.4 . . ?
C271 C270 C269 118.6(14) . . ?
C271 C270 H270 120.7 . . ?
C269 C270 H270 120.7 . . ?
C270 C271 C272 121.7(10) . . ?
C270 C271 H271 119.1 . . ?
C272 C271 H271 119.1 . . ?
C267 C272 C271 118.9(13) . . ?
C267 C272 H272 120.5 . . ?
C271 C272 H272 120.5 . . ?
P1 C273 P2 113.9(6) . . ?
P1 C273 H27D 108.8 . . ?
P2 C273 H27D 108.8 . . ?
P1 C273 H27E 108.8 . . ?
P2 C273 H27E 108.8 . . ?
H27D C273 H27E 107.7 . . ?
C279 C274 C275 123.2(14) . . ?
C279 C274 P3 120.0(9) . . ?
C275 C274 P3 116.7(10) . . ?
C276 C275 C274 116.4(12) . . ?
C276 C275 H275 121.8 . . ?
C274 C275 H275 121.8 . . ?
C275 C276 C277 120.5(9) . . ?
C275 C276 H276 119.8 . . ?
C277 C276 H276 119.8 . . ?
C278 C277 C276 117.8(12) . . ?
C278 C277 H277 121.1 . . ?
C276 C277 H277 121.1 . . ?
C277 C278 C279 122.4(12) . . ?
C277 C278 H278 118.8 . . ?
C279 C278 H278 118.8 . . ?
C278 C279 C274 119.6(12) . . ?
C278 C279 H279 120.2 . . ?
C274 C279 H279 120.2 . . ?
C281 C280 C285 117.2(6) . . ?
C281 C280 P3 121.0(8) . . ?
C285 C280 P3 121.5(7) . . ?
C282 C281 C280 122.0(10) . . ?
C282 C281 H281 119.0 . . ?
C280 C281 H281 119.0 . . ?
C283 C282 C281 118.6(11) . . ?
C283 C282 H282 120.7 . . ?
C281 C282 H282 120.7 . . ?
C282 C283 C284 121.3(7) . . ?
C282 C283 H283 119.4 . . ?
C284 C283 H283 119.4 . . ?
C285 C284 C283 120.2(12) . . ?
C285 C284 H284 119.9 . . ?
C283 C284 H284 119.9 . . ?
C284 C285 C280 120.5(11) . . ?
C284 C285 H285 119.8 . . ?
C280 C285 H285 119.8 . . ?
C287 C286 C291 117.8(10) . . ?
C287 C286 P4 121.9(7) . . ?
C291 C286 P4 120.2(7) . . ?
C286 C287 C288 121.3(8) . . ?
C286 C287 H287 119.4 . . ?
C288 C287 H287 119.4 . . ?
C287 C288 C289 119.2(10) . . ?
C287 C288 H288 120.4 . . ?
C289 C288 H288 120.4 . . ?
C290 C289 C288 120.0(11) . . ?
C290 C289 H289 120.0 . . ?
C288 C289 H289 120.0 . . ?
C289 C290 C291 119.7(8) . . ?
C289 C290 H290 120.2 . . ?
C291 C290 H290 120.2 . . ?
C290 C291 C286 121.4(9) . . ?
C290 C291 H291 119.3 . . ?
C286 C291 H291 119.3 . . ?
C293 C292 C297 118.2(12) . . ?
C293 C292 P4 120.3(8) . . ?
C297 C292 P4 121.5(10) . . ?
C292 C293 C294 123.5(10) . . ?
C292 C293 H293 118.3 . . ?
C294 C293 H293 118.3 . . ?
C295 C294 C293 114.4(12) . . ?
C295 C294 H294 122.8 . . ?
C293 C294 H294 122.8 . . ?
C296 C295 C294 122.3(13) . . ?
C296 C295 H295 118.8 . . ?
C294 C295 H295 118.8 . . ?
C295 C296 C297 121.4(11) . . ?
C295 C296 H296 119.3 . . ?
C297 C296 H296 119.3 . . ?
C296 C297 C292 120.1(12) . . ?
C296 C297 H297 120.0 . . ?
C292 C297 H297 120.0 . . ?
P4 C298 P3 113.0(5) . . ?
P4 C298 H29A 109.0 . . ?
P3 C298 H29A 109.0 . . ?
P4 C298 H29B 109.0 . . ?
P3 C298 H29B 109.0 . . ?
H29A C298 H29B 107.8 . . ?
C273 P1 C261 101.0(5) . . ?
C273 P1 C255 115.5(6) . . ?
C261 P1 C255 98.2(5) . . ?
C273 P1 Ag71 107.5(2) . . ?
C261 P1 Ag71 126.4(4) . . ?
C255 P1 Ag71 108.6(3) . . ?
C267 P2 C273 105.1(5) . . ?
C267 P2 C249 107.2(5) . . ?
C273 P2 C249 118.4(5) . . ?
C267 P2 Ag70 110.5(3) . . ?
C273 P2 Ag70 106.9(3) . . ?
C249 P2 Ag70 108.6(3) . . ?
C280 P3 C298 101.5(4) . . ?
C280 P3 C274 97.7(5) . . ?
C298 P3 C274 106.1(5) . . ?
C280 P3 Ag6E 118.5(4) . . ?
C298 P3 Ag6E 113.0(3) . . ?
C274 P3 Ag6E 117.6(4) . . ?
C298 P4 C286 103.0(4) . . ?
C298 P4 C292 106.0(5) . . ?
C286 P4 C292 109.2(5) . . ?
C298 P4 Ag7E 111.6(4) . . ?
C286 P4 Ag7E 114.9(3) . . ?
C292 P4 Ag7E 111.5(3) . . ?
C1 S1 Ag70 105.5(4) . . ?
C1 S1 Ag9 122.6(3) . . ?
Ag70 S1 Ag9 92.68(10) . . ?
C1 S1 Ag5 92.9(4) . . ?
Ag70 S1 Ag5 107.67(8) . . ?
Ag9 S1 Ag5 132.86(9) . . ?
C1 S1 Ag10 137.3(4) . . ?
Ag70 S1 Ag10 115.94(11) . . ?
Ag9 S1 Ag10 66.95(4) . . ?
Ag5 S1 Ag10 65.90(6) . . ?
C5 S2 Ag71 95.4(4) . . ?
C5 S2 Ag5 116.4(4) . . ?
Ag71 S2 Ag5 116.63(10) . . ?
C5 S2 Ag6 99.0(4) . . ?
Ag71 S2 Ag6 86.95(9) . . ?
Ag5 S2 Ag6 133.44(7) . . ?
C5 S2 Ag11 140.1(4) . . ?
Ag71 S2 Ag11 119.31(9) . . ?
Ag5 S2 Ag11 67.01(4) . . ?
Ag6 S2 Ag11 66.43(5) . . ?
C9 S3 Ag9 101.3(4) . . ?
C9 S3 Ag8 114.3(4) . . ?
Ag9 S3 Ag8 124.20(10) . . ?
C9 S3 Ag70 112.3(3) . . ?
Ag9 S3 Ag70 84.16(8) . . ?
Ag8 S3 Ag70 116.66(9) . . ?
C13 S4 Ag16 134.4(4) . . ?
C13 S4 Ag9 113.9(3) . . ?
Ag16 S4 Ag9 90.87(9) . . ?
C13 S4 Ag17 128.8(4) . . ?
Ag16 S4 Ag17 84.10(8) . . ?
Ag9 S4 Ag17 93.17(7) . . ?
C17 S5 Ag41 112.7(4) . . ?
C17 S5 Ag39 107.9(2) . . ?
Ag41 S5 Ag39 91.19(7) . . ?
C17 S5 Ag17 131.1(4) . . ?
Ag41 S5 Ag17 116.20(10) . . ?
Ag39 S5 Ag17 70.62(7) . . ?
C17 S5 Ag18 133.3(2) . . ?
Ag41 S5 Ag18 72.93(7) . . ?
Ag39 S5 Ag18 118.47(10) . . ?
Ag17 S5 Ag18 65.48(6) . . ?
C21 S6 Ag5 124.6(3) . . ?
C21 S6 Ag19 121.9(4) . . ?
Ag5 S6 Ag19 98.69(11) . . ?
C21 S6 Ag18 122.7(3) . . ?
Ag5 S6 Ag18 99.49(8) . . ?
Ag19 S6 Ag18 78.46(6) . . ?
C25 S7 Ag7 102.1(4) . . ?
C25 S7 Ag6 117.2(4) . . ?
Ag7 S7 Ag6 122.81(8) . . ?
C25 S7 Ag71 109.9(3) . . ?
Ag7 S7 Ag71 122.03(10) . . ?
Ag6 S7 Ag71 82.70(9) . . ?
C25 S7 Ag12 139.2(4) . . ?
Ag7 S7 Ag12 62.63(4) . . ?
Ag6 S7 Ag12 60.41(5) . . ?
Ag71 S7 Ag12 109.98(9) . . ?
C29 S8 Ag21 124.9(4) . . ?
C29 S8 Ag6 111.7(4) . . ?
Ag21 S8 Ag6 92.48(9) . . ?
C29 S8 Ag20 134.1(4) . . ?
Ag21 S8 Ag20 86.24(5) . . ?
Ag6 S8 Ag20 97.78(10) . . ?
C33 S9 Ag7 119.3(3) . . ?
C33 S9 Ag22 116.7(4) . . ?
Ag7 S9 Ag22 97.29(10) . . ?
C33 S9 Ag23 131.6(3) . . ?
Ag7 S9 Ag23 101.55(10) . . ?
Ag22 S9 Ag23 79.57(6) . . ?
C37 S10 Ag8 110.8(4) . . ?
C37 S10 Ag7 102.8(4) . . ?
Ag8 S10 Ag7 141.05(11) . . ?
C37 S10 Ag13 136.8(3) . . ?
Ag8 S10 Ag13 71.84(5) . . ?
Ag7 S10 Ag13 70.22(7) . . ?
C41 S11 Ag24 127.7(4) . . ?
C41 S11 Ag8 114.3(3) . . ?
Ag24 S11 Ag8 103.74(8) . . ?
C41 S11 Ag15 124.7(3) . . ?
Ag24 S11 Ag15 80.55(7) . . ?
Ag8 S11 Ag15 98.59(10) . . ?
C45 S12 Ag35 111.1(4) . . ?
C45 S12 Ag37 117.3(4) . . ?
Ag35 S12 Ag37 90.50(8) . . ?
C45 S12 Ag15 126.2(3) . . ?
Ag35 S12 Ag15 73.01(8) . . ?
Ag37 S12 Ag15 116.26(10) . . ?
C45 S12 Ag16 131.5(3) . . ?
Ag35 S12 Ag16 116.82(10) . . ?
Ag37 S12 Ag16 70.06(7) . . ?
Ag15 S12 Ag16 65.07(4) . . ?
C49 S13 Ag39 104.8(4) . . ?
C49 S13 Ag37 99.4(4) . . ?
Ag39 S13 Ag37 131.57(11) . . ?
C49 S13 Ag38 127.7(4) . . ?
Ag39 S13 Ag38 65.88(6) . . ?
Ag37 S13 Ag38 66.07(8) . . ?
C53 S14 Ag43 111.5(4) . . ?
C53 S14 Ag20 125.7(4) . . ?
Ag43 S14 Ag20 122.76(8) . . ?
C53 S14 Ag19 125.8(4) . . ?
Ag43 S14 Ag19 75.96(6) . . ?
Ag20 S14 Ag19 72.44(8) . . ?
C53 S14 Ag45 114.9(4) . . ?
Ag43 S14 Ag45 81.29(6) . . ?
Ag20 S14 Ag45 74.61(8) . . ?
Ag19 S14 Ag45 119.27(8) . . ?
C57 S15 Ag21 131.4(4) . . ?
C57 S15 Ag22 126.5(5) . . ?
Ag21 S15 Ag22 74.66(8) . . ?
C57 S15 Ag47 108.6(5) . . ?
Ag21 S15 Ag47 80.17(9) . . ?
Ag22 S15 Ag47 123.00(8) . . ?
C57 S15 Ag49 102.1(4) . . ?
Ag21 S15 Ag49 126.51(8) . . ?
Ag22 S15 Ag49 73.76(6) . . ?
Ag47 S15 Ag49 82.30(5) . . ?
C61 S16 Ag31 117.4(4) . . ?
C61 S16 Ag33 106.4(2) . . ?
Ag31 S16 Ag33 88.24(6) . . ?
C61 S16 Ag23 131.8(2) . . ?
Ag31 S16 Ag23 74.81(6) . . ?
Ag33 S16 Ag23 121.00(11) . . ?
C61 S16 Ag24 125.4(4) . . ?
Ag31 S16 Ag24 116.95(10) . . ?
Ag33 S16 Ag24 71.09(7) . . ?
Ag23 S16 Ag24 68.10(7) . . ?
C65 S17 Ag33 105.2(4) . . ?
C65 S17 Ag35 106.0(4) . . ?
Ag33 S17 Ag35 130.02(11) . . ?
C65 S17 Ag34 133.1(4) . . ?
Ag33 S17 Ag34 64.72(6) . . ?
Ag35 S17 Ag34 65.40(7) . . ?
C69 S18 Ag59 149.0(4) . . ?
C69 S18 Ag58 133.1(5) . . ?
Ag59 S18 Ag58 67.39(7) . . ?
C69 S18 Ag37 107.3(4) . . ?
Ag59 S18 Ag37 72.49(7) . . ?
Ag58 S18 Ag37 114.81(6) . . ?
C69 S18 Ag35 94.6(4) . . ?
Ag59 S18 Ag35 115.98(6) . . ?
Ag58 S18 Ag35 70.54(6) . . ?
Ag37 S18 Ag35 84.53(6) . . ?
C73 S19 Ag60 125.2(3) . . ?
C73 S19 Ag61 115.0(4) . . ?
Ag60 S19 Ag61 65.40(7) . . ?
C73 S19 Ag39 131.1(4) . . ?
Ag60 S19 Ag39 73.63(8) . . ?
Ag61 S19 Ag39 113.82(10) . . ?
C73 S19 Ag41 114.7(2) . . ?
Ag60 S19 Ag41 115.42(9) . . ?
Ag61 S19 Ag41 69.66(5) . . ?
Ag39 S19 Ag41 85.37(6) . . ?
C77 S20 Ag41 103.7(4) . . ?
C77 S20 Ag42 137.9(3) . . ?
Ag41 S20 Ag42 68.43(7) . . ?
C77 S20 Ag62 135.6(4) . . ?
Ag41 S20 Ag62 120.51(11) . . ?
Ag42 S20 Ag62 64.15(8) . . ?
C81 S21 Ag45 132.2(4) . . ?
C81 S21 Ag43 108.9(5) . . ?
Ag45 S21 Ag43 104.72(12) . . ?
C81 S21 Ag62 88.8(4) . . ?
Ag45 S21 Ag62 135.00(13) . . ?
Ag43 S21 Ag62 69.94(8) . . ?
C81 S21 Ag63 108.4(4) . . ?
Ag45 S21 Ag63 69.03(10) . . ?
Ag43 S21 Ag63 132.36(12) . . ?
Ag62 S21 Ag63 82.25(6) . . ?
C85 S22 Ag46 116.6(4) . . ?
C85 S22 Ag63 145.5(5) . . ?
Ag46 S22 Ag63 68.69(7) . . ?
C85 S22 Ag47 94.5(4) . . ?
Ag46 S22 Ag47 63.26(7) . . ?
Ag63 S22 Ag47 115.98(9) . . ?
C89 S23 Ag55 137.0(3) . . ?
C89 S23 Ag64 120.8(4) . . ?
Ag55 S23 Ag64 87.67(9) . . ?
C89 S23 Ag49 125.2(4) . . ?
Ag55 S23 Ag49 64.06(7) . . ?
Ag64 S23 Ag49 107.03(11) . . ?
C89 S23 Ag47 105.8(3) . . ?
Ag55 S23 Ag47 116.82(11) . . ?
Ag64 S23 Ag47 59.61(6) . . ?
Ag49 S23 Ag47 75.59(6) . . ?
C93 S24 Ag31 87.8(4) . . ?
C93 S24 Ag30 117.6(3) . . ?
Ag31 S24 Ag30 67.99(7) . . ?
C93 S24 Ag55 143.5(3) . . ?
Ag31 S24 Ag55 123.01(12) . . ?
Ag30 S24 Ag55 65.99(7) . . ?
C97 S25 Ag57 116.9(3) . . ?
C97 S25 Ag33 126.9(3) . . ?
Ag57 S25 Ag33 78.17(8) . . ?
C97 S25 Ag56 118.2(3) . . ?
Ag57 S25 Ag56 66.09(7) . . ?
Ag33 S25 Ag56 114.38(9) . . ?
C97 S25 Ag31 122.6(3) . . ?
Ag57 S25 Ag31 117.02(9) . . ?
Ag33 S25 Ag31 82.36(5) . . ?
Ag56 S25 Ag31 69.29(4) . . ?
C101 S26 Ag58 135.3(4) . . ?
C101 S26 Ag57 126.1(4) . . ?
Ag58 S26 Ag57 73.64(6) . . ?
C101 S26 Ag67 122.2(4) . . ?
Ag58 S26 Ag67 70.40(7) . . ?
Ag57 S26 Ag67 109.58(6) . . ?
C101 S26 Ag66 114.9(4) . . ?
Ag58 S26 Ag66 109.33(6) . . ?
Ag57 S26 Ag66 71.88(4) . . ?
Ag67 S26 Ag66 66.41(5) . . ?
C105 S27 Ag60 119.8(4) . . ?
C105 S27 Ag59 129.9(4) . . ?
Ag60 S27 Ag59 72.26(6) . . ?
C105 S27 Ag67 130.1(4) . . ?
Ag60 S27 Ag67 109.67(6) . . ?
Ag59 S27 Ag67 70.23(7) . . ?
C105 S27 Ag68 120.0(4) . . ?
Ag60 S27 Ag68 72.18(5) . . ?
Ag59 S27 Ag68 109.95(6) . . ?
Ag67 S27 Ag68 68.21(6) . . ?
C109 S28 Ag62 111.2(3) . . ?
C109 S28 Ag61 121.4(4) . . ?
Ag62 S28 Ag61 74.78(6) . . ?
C109 S28 Ag69 126.0(4) . . ?
Ag62 S28 Ag69 83.57(6) . . ?
Ag61 S28 Ag69 112.56(10) . . ?
C109 S28 Ag68 126.6(3) . . ?
Ag62 S28 Ag68 121.33(9) . . ?
Ag61 S28 Ag68 68.02(7) . . ?
Ag69 S28 Ag68 71.55(8) . . ?
C113 S29 Ag69 129.6(4) . . ?
C113 S29 Ag65 128.5(3) . . ?
Ag69 S29 Ag65 75.92(7) . . ?
C113 S29 Ag64 114.0(4) . . ?
Ag69 S29 Ag64 116.01(10) . . ?
Ag65 S29 Ag64 70.06(7) . . ?
C113 S29 Ag63 110.5(3) . . ?
Ag69 S29 Ag63 75.49(9) . . ?
Ag65 S29 Ag63 119.78(10) . . ?
Ag64 S29 Ag63 76.97(5) . . ?
C117 S30 Ag65 125.5(3) . . ?
C117 S30 Ag56 123.8(3) . . ?
Ag65 S30 Ag56 110.48(10) . . ?
C117 S30 Ag55 112.6(3) . . ?
Ag65 S30 Ag55 86.18(6) . . ?
Ag56 S30 Ag55 72.92(6) . . ?
C117 S30 Ag66 122.9(3) . . ?
Ag65 S30 Ag66 71.47(8) . . ?
Ag56 S30 Ag66 68.07(7) . . ?
Ag55 S30 Ag66 123.33(10) . . ?
C121 S31 Ag4 164.9(3) . . ?
C121 S31 Ag66 122.1(4) . . ?
Ag4 S31 Ag66 63.02(5) . . ?
C121 S31 Ag67 132.1(3) . . ?
Ag4 S31 Ag67 62.84(6) . . ?
Ag66 S31 Ag67 63.26(6) . . ?
C121 S31 Ag68 121.2(4) . . ?
Ag4 S31 Ag68 61.02(6) . . ?
Ag66 S31 Ag68 114.03(9) . . ?
Ag67 S31 Ag68 61.98(7) . . ?
C125 S32 Ag76 102.5(3) . . ?
C125 S32 Ag7E 116.0(4) . . ?
Ag76 S32 Ag7E 115.49(8) . . ?
C125 S32 Ag80 102.8(2) . . ?
Ag76 S32 Ag80 134.68(11) . . ?
Ag7E S32 Ag80 85.34(8) . . ?
C125 S32 Ag81 125.3(4) . . ?
Ag76 S32 Ag81 67.64(7) . . ?
Ag7E S32 Ag81 116.33(9) . . ?
Ag80 S32 Ag81 67.04(4) . . ?
C129 S33 Ag76 104.0(4) . . ?
C129 S33 Ag78 103.9(3) . . ?
Ag76 S33 Ag78 128.40(11) . . ?
C129 S33 Ag6E 116.1(4) . . ?
Ag76 S33 Ag6E 112.32(9) . . ?
Ag78 S33 Ag6E 92.46(9) . . ?
C129 S33 Ag82 129.7(4) . . ?
Ag76 S33 Ag82 64.90(5) . . ?
Ag78 S33 Ag82 63.80(6) . . ?
Ag6E S33 Ag82 113.10(8) . . ?
C133 S34 Ag77 96.6(3) . . ?
C133 S34 Ag83 132.2(4) . . ?
Ag77 S34 Ag83 71.18(5) . . ?
C133 S34 Ag78 111.8(4) . . ?
Ag77 S34 Ag78 137.44(9) . . ?
Ag83 S34 Ag78 66.26(7) . . ?
C133 S34 Ag6E 112.4(4) . . ?
Ag77 S34 Ag6E 111.96(8) . . ?
Ag83 S34 Ag6E 115.03(9) . . ?
Ag78 S34 Ag6E 86.39(9) . . ?
C137 S35 Ag79 121.0(3) . . ?
C137 S35 Ag77 100.6(4) . . ?
Ag79 S35 Ag77 99.98(11) . . ?
C141 S36 Ag80 101.0(4) . . ?
C141 S36 Ag79 103.1(3) . . ?
Ag80 S36 Ag79 136.91(11) . . ?
C141 S36 Ag85 126.4(3) . . ?
Ag80 S36 Ag85 66.16(7) . . ?
Ag79 S36 Ag85 70.77(7) . . ?
C141 S36 Ag7E 115.8(3) . . ?
Ag80 S36 Ag7E 83.43(8) . . ?
Ag79 S36 Ag7E 116.23(8) . . ?
Ag85 S36 Ag7E 113.91(9) . . ?
C145 S37 Ag80 117.5(4) . . ?
C145 S37 Ag94 137.1(4) . . ?
Ag80 S37 Ag94 96.10(6) . . ?
C145 S37 Ag93 118.1(3) . . ?
Ag80 S37 Ag93 90.67(9) . . ?
Ag94 S37 Ag93 85.01(8) . . ?
C149 S38 Ag76 128.2(4) . . ?
C149 S38 Ag95 120.4(3) . . ?
Ag76 S38 Ag95 101.87(8) . . ?
C149 S38 Ag86 118.0(4) . . ?
Ag76 S38 Ag86 96.56(10) . . ?
Ag95 S38 Ag86 79.74(7) . . ?
C153 S39 Ag78 115.7(4) . . ?
C153 S39 Ag87 141.3(5) . . ?
Ag78 S39 Ag87 83.68(7) . . ?
C153 S39 Ag88 124.4(4) . . ?
Ag78 S39 Ag88 93.40(7) . . ?
Ag87 S39 Ag88 84.49(5) . . ?
C157 S40 Ag89 95.7(5) . . ?
C157 S40 Ag90 108.4(3) . . ?
Ag89 S40 Ag90 79.44(7) . . ?
C157 S40 Ag77 146.5(4) . . ?
Ag89 S40 Ag77 107.22(10) . . ?
Ag90 S40 Ag77 99.75(8) . . ?
C161 S41 Ag91 117.3(4) . . ?
C161 S41 Ag92 120.0(3) . . ?
Ag91 S41 Ag92 79.19(8) . . ?
C161 S41 Ag79 124.5(3) . . ?
Ag91 S41 Ag79 96.18(6) . . ?
Ag92 S41 Ag79 108.36(10) . . ?
C165 S42 Ag1C 112.4(4) . . ?
C165 S42 Ag8B 107.0(3) . . ?
Ag1C S42 Ag8B 91.77(9) . . ?
C165 S42 Ag93 137.0(3) . . ?
Ag1C S42 Ag93 69.78(7) . . ?
Ag8B S42 Ag93 115.87(9) . . ?
C165 S42 Ag92 132.1(4) . . ?
Ag1C S42 Ag92 115.52(9) . . ?
Ag8B S42 Ag92 70.80(7) . . ?
Ag93 S42 Ag92 64.95(3) . . ?
C169 S43 Ag3C 108.5(3) . . ?
C169 S43 Ag1C 95.6(4) . . ?
Ag3C S43 Ag1C 131.09(10) . . ?
C169 S43 Ag2C 125.0(4) . . ?
Ag3C S43 Ag2C 65.77(5) . . ?
Ag1C S43 Ag2C 65.52(7) . . ?
C173 S44 Ag3A 111.0(5) . . ?
C173 S44 Ag3C 110.7(2) . . ?
Ag3A S44 Ag3C 89.57(8) . . ?
C173 S44 Ag94 132.1(5) . . ?
Ag3A S44 Ag94 116.84(10) . . ?
Ag3C S44 Ag94 72.64(6) . . ?
C173 S44 Ag95 129.0(2) . . ?
Ag3A S44 Ag95 72.75(7) . . ?
Ag3C S44 Ag95 120.26(10) . . ?
Ag94 S44 Ag95 66.83(6) . . ?
C177 S45 Ag5A 108.0(4) . . ?
C177 S45 Ag7A 111.5(4) . . ?
Ag5A S45 Ag7A 84.79(7) . . ?
C177 S45 Ag86 128.3(4) . . ?
Ag5A S45 Ag86 72.88(5) . . ?
Ag7A S45 Ag86 119.83(6) . . ?
C177 S45 Ag87 122.5(4) . . ?
Ag5A S45 Ag87 129.44(7) . . ?
Ag7A S45 Ag87 79.85(7) . . ?
Ag86 S45 Ag87 73.97(7) . . ?
C181 S46 Ag88 124.5(3) . . ?
C181 S46 Ag2B 109.3(3) . . ?
Ag88 S46 Ag2B 124.12(8) . . ?
C181 S46 Ag89 135.0(4) . . ?
Ag88 S46 Ag89 69.97(7) . . ?
Ag2B S46 Ag89 83.34(5) . . ?
C181 S46 Ag9A 110.6(4) . . ?
Ag88 S46 Ag9A 75.72(8) . . ?
Ag2B S46 Ag9A 72.21(6) . . ?
Ag89 S46 Ag9A 114.36(7) . . ?
C185 S47 Ag4B 113.4(4) . . ?
C185 S47 Ag6B 98.8(3) . . ?
Ag4B S47 Ag6B 88.86(9) . . ?
C185 S47 Ag90 144.1(3) . . ?
Ag4B S47 Ag90 73.35(7) . . ?
Ag6B S47 Ag90 116.93(11) . . ?
C185 S47 Ag91 130.9(4) . . ?
Ag4B S47 Ag91 113.90(11) . . ?
Ag6B S47 Ag91 69.85(6) . . ?
Ag90 S47 Ag91 64.42(5) . . ?
C189 S48 Ag6B 117.8(4) . . ?
C189 S48 Ag8B 96.5(3) . . ?
Ag6B S48 Ag8B 129.88(10) . . ?
C189 S48 Ag7B 136.8(4) . . ?
Ag6B S48 Ag7B 64.69(5) . . ?
Ag8B S48 Ag7B 65.30(7) . . ?
C193 S49 Ag9C 126.8(3) . . ?
C193 S49 Ag1D 133.1(4) . . ?
Ag9C S49 Ag1D 66.43(5) . . ?
C193 S49 Ag8B 112.4(4) . . ?
Ag9C S49 Ag8B 70.75(6) . . ?
Ag1D S49 Ag8B 114.24(5) . . ?
C193 S49 Ag1C 119.2(3) . . ?
Ag9C S49 Ag1C 114.03(4) . . ?
Ag1D S49 Ag1C 70.55(5) . . ?
Ag8B S49 Ag1C 85.02(7) . . ?
C197 S50 Ag2D 117.4(3) . . ?
C197 S50 Ag3D 111.6(4) . . ?
Ag2D S50 Ag3D 66.00(7) . . ?
C197 S50 Ag3C 132.0(3) . . ?
Ag2D S50 Ag3C 70.92(7) . . ?
Ag3D S50 Ag3C 114.14(11) . . ?
C197 S50 Ag3A 123.3(3) . . ?
Ag2D S50 Ag3A 115.14(10) . . ?
Ag3D S50 Ag3A 72.40(4) . . ?
Ag3C S50 Ag3A 84.40(7) . . ?
C201 S51 Ag3A 108.3(5) . . ?
C201 S51 Ag4A 134.7(4) . . ?
Ag3A S51 Ag4A 69.72(8) . . ?
C201 S51 Ag4D 124.3(5) . . ?
Ag3A S51 Ag4D 126.76(11) . . ?
Ag4A S51 Ag4D 68.19(7) . . ?
C201 S51 Ag3D 156.4(3) . . ?
Ag3A S51 Ag3D 71.20(6) . . ?
Ag4A S51 Ag3D 68.23(6) . . ?
Ag4D S51 Ag3D 63.89(5) . . ?
C205 S52 Ag4D 120.6(2) . . ?
C205 S52 Ag5D 116.2(3) . . ?
Ag4D S52 Ag5D 69.95(5) . . ?
C205 S52 Ag7A 110.9(3) . . ?
Ag4D S52 Ag7A 125.04(11) . . ?
Ag5D S52 Ag7A 71.44(8) . . ?
C205 S52 Ag5A 135.4(3) . . ?
Ag4D S52 Ag5A 77.28(7) . . ?
Ag5D S52 Ag5A 108.28(10) . . ?
Ag7A S52 Ag5A 79.43(7) . . ?
C209 S53 Ag8A 128.7(5) . . ?
C209 S53 Ag7A 104.7(4) . . ?
Ag8A S53 Ag7A 68.64(7) . . ?
C209 S53 Ag6D 131.0(4) . . ?
Ag8A S53 Ag6D 67.27(6) . . ?
Ag7A S53 Ag6D 122.99(8) . . ?
C213 S54 Ag7D 145.9(4) . . ?
C213 S54 Ag6D 114.3(4) . . ?
Ag7D S54 Ag6D 99.60(9) . . ?
C213 S54 Ag9A 100.3(3) . . ?
Ag7D S54 Ag9A 97.66(9) . . ?
Ag6D S54 Ag9A 51.41(4) . . ?
C217 S55 Ag4B 107.1(4) . . ?
C217 S55 Ag3B 134.6(3) . . ?
Ag4B S55 Ag3B 68.86(7) . . ?
C217 S55 Ag7D 128.0(3) . . ?
Ag4B S55 Ag7D 124.19(10) . . ?
Ag3B S55 Ag7D 66.55(6) . . ?
C221 S56 Ag9D 122.8(4) . . ?
C221 S56 Ag8D 118.6(5) . . ?
Ag9D S56 Ag8D 64.69(7) . . ?
C221 S56 Ag6B 129.2(5) . . ?
Ag9D S56 Ag6B 76.98(7) . . ?
Ag8D S56 Ag6B 112.17(8) . . ?
C221 S56 Ag4B 119.6(3) . . ?
Ag9D S56 Ag4B 114.47(8) . . ?
Ag8D S56 Ag4B 70.14(4) . . ?
Ag6B S56 Ag4B 79.11(6) . . ?
C225 S57 Ag9D 109.3(4) . . ?
C225 S57 Ag9C 116.2(4) . . ?
Ag9D S57 Ag9C 74.02(7) . . ?
C225 S57 Ag1E 139.0(4) . . ?
Ag9D S57 Ag1E 111.28(7) . . ?
Ag9C S57 Ag1E 70.51(7) . . ?
C225 S57 Ag5E 130.9(4) . . ?
Ag9D S57 Ag5E 75.71(5) . . ?
Ag9C S57 Ag5E 112.06(7) . . ?
Ag1E S57 Ag5E 66.59(5) . . ?
C229 S58 Ag2D 135.2(4) . . ?
C229 S58 Ag1D 109.6(5) . . ?
Ag2D S58 Ag1D 75.88(8) . . ?
C229 S58 Ag1E 111.7(4) . . ?
Ag2D S58 Ag1E 111.90(7) . . ?
Ag1D S58 Ag1E 70.89(8) . . ?
C229 S58 Ag2E 135.1(5) . . ?
Ag2D S58 Ag2E 72.82(4) . . ?
Ag1D S58 Ag2E 111.69(8) . . ?
Ag1E S58 Ag2E 67.46(5) . . ?
C233 S59 Ag4D 111.4(3) . . ?
C233 S59 Ag3D 127.0(4) . . ?
Ag4D S59 Ag3D 69.86(6) . . ?
C233 S59 Ag3E 120.3(4) . . ?
Ag4D S59 Ag3E 95.42(7) . . ?
Ag3D S59 Ag3E 111.91(11) . . ?
C233 S59 Ag2E 127.4(3) . . ?
Ag4D S59 Ag2E 120.04(11) . . ?
Ag3D S59 Ag2E 66.64(7) . . ?
Ag3E S59 Ag2E 66.39(7) . . ?
C237 S60 Ag4E 117.7(3) . . ?
C237 S60 Ag3E 114.8(3) . . ?
Ag4E S60 Ag3E 81.28(7) . . ?
C237 S60 Ag6D 114.2(3) . . ?
Ag4E S60 Ag6D 70.41(8) . . ?
Ag3E S60 Ag6D 130.55(12) . . ?
C237 S60 Ag5D 131.2(3) . . ?
Ag4E S60 Ag5D 110.85(11) . . ?
Ag3E S60 Ag5D 66.95(6) . . ?
Ag6D S60 Ag5D 86.05(6) . . ?
C241 S61 Ag8D 128.3(3) . . ?
C241 S61 Ag5E 130.1(3) . . ?
Ag8D S61 Ag5E 70.80(7) . . ?
C241 S61 Ag4E 121.9(3) . . ?
Ag8D S61 Ag4E 107.75(9) . . ?
Ag5E S61 Ag4E 77.86(8) . . ?
C241 S61 Ag7D 106.0(3) . . ?
Ag8D S61 Ag7D 74.08(7) . . ?
Ag5E S61 Ag7D 123.93(10) . . ?
Ag4E S61 Ag7D 72.99(4) . . ?
C245 S62 Ag3E 109.7(3) . . ?
C245 S62 Ag1E 129.6(3) . . ?
Ag3E S62 Ag1E 113.89(9) . . ?
C245 S62 Ag5E 120.7(3) . . ?
Ag3E S62 Ag5E 111.98(7) . . ?
Ag1E S62 Ag5E 63.04(6) . . ?
C245 S62 Ag75 167.3(3) . . ?
Ag3E S62 Ag75 60.84(3) . . ?
Ag1E S62 Ag75 63.01(6) . . ?
Ag5E S62 Ag75 60.62(6) . . ?
C245 S62 Ag2E 122.3(4) . . ?
Ag3E S62 Ag2E 61.90(5) . . ?
Ag1E S62 Ag2E 63.07(6) . . ?
Ag5E S62 Ag2E 113.87(10) . . ?
Ag75 S62 Ag2E 62.48(5) . . ?
F3 Sb1 F4 90.5(3) . . ?
F3 Sb1 F5 89.1(3) . . ?
F4 Sb1 F5 80.9(3) . . ?
F3 Sb1 F6 88.0(3) . . ?
F4 Sb1 F6 95.0(3) . . ?
F5 Sb1 F6 175.0(3) . . ?
F3 Sb1 F2 87.2(3) . . ?
F4 Sb1 F2 176.6(3) . . ?
F5 Sb1 F2 96.6(3) . . ?
F6 Sb1 F2 87.4(3) . . ?
F3 Sb1 F1 175.1(3) . . ?
F4 Sb1 F1 89.4(3) . . ?
F5 Sb1 F1 86.0(3) . . ?
F6 Sb1 F1 96.9(3) . . ?
F2 Sb1 F1 92.6(3) . . ?
F9 Sb2 F7 176.1(3) . . ?
F9 Sb2 F8 85.9(3) . . ?
F7 Sb2 F8 96.9(3) . . ?
F9 Sb2 F10 89.4(3) . . ?
F7 Sb2 F10 87.7(3) . . ?
F8 Sb2 F10 175.3(3) . . ?
F9 Sb2 F11 86.9(3) . . ?
F7 Sb2 F11 90.5(3) . . ?
F8 Sb2 F11 88.5(2) . . ?
F10 Sb2 F11 91.0(2) . . ?
F9 Sb2 F12 97.4(3) . . ?
F7 Sb2 F12 85.4(3) . . ?
F8 Sb2 F12 88.6(2) . . ?
F10 Sb2 F12 92.2(2) . . ?
F11 Sb2 F12 174.7(3) . . ?
F14 Sb3 F17 88.2(3) . . ?
F14 Sb3 F18 85.9(3) . . ?
F17 Sb3 F18 173.9(2) . . ?
F14 Sb3 F16 175.4(3) . . ?
F17 Sb3 F16 88.3(2) . . ?
F18 Sb3 F16 97.6(2) . . ?
F14 Sb3 F15 86.0(3) . . ?
F17 Sb3 F15 91.3(3) . . ?
F18 Sb3 F15 90.0(3) . . ?
F16 Sb3 F15 91.0(3) . . ?
F14 Sb3 F13 98.8(3) . . ?
F17 Sb3 F13 90.7(3) . . ?
F18 Sb3 F13 88.5(3) . . ?
F16 Sb3 F13 84.3(3) . . ?
F15 Sb3 F13 174.83(19) . . ?
F22 Sb4 F24 85.6(3) . . ?
F22 Sb4 F20 175.3(3) . . ?
F24 Sb4 F20 98.2(3) . . ?
F22 Sb4 F23 88.6(3) . . ?
F24 Sb4 F23 174.2(3) . . ?
F20 Sb4 F23 87.6(3) . . ?
F22 Sb4 F19 87.4(3) . . ?
F24 Sb4 F19 89.3(2) . . ?
F20 Sb4 F19 89.8(3) . . ?
F23 Sb4 F19 90.1(2) . . ?
F22 Sb4 F21 98.5(3) . . ?
F24 Sb4 F21 89.5(3) . . ?
F20 Sb4 F21 84.4(3) . . ?
F23 Sb4 F21 91.7(2) . . ?
F19 Sb4 F21 173.9(3) . . ?

loop_
_geom_bond_atom_site_label_1
_geom_bond_atom_site_label_2
_geom_bond_distance
_geom_bond_site_symmetry_2
_geom_bond_publ_flag
Ag1 Ag2 2.5859(9) . ?
Ag1 Ag14 2.9625(7) . ?
Ag1 Ag10 2.9950(11) . ?
Ag1 Ag13 3.0137(12) . ?
Ag1 Ag11 3.0310(11) . ?
Ag1 Ag12 3.0765(12) . ?
Ag1 Ag70 3.3636(12) . ?
Ag2 Ag3 2.7839(9) . ?
Ag2 Ag27 2.7933(13) . ?
Ag2 Ag25 2.7974(8) . ?
Ag2 Ag26 2.8046(9) . ?
Ag2 Ag29 2.8063(13) . ?
Ag2 Ag28 2.8171(11) . ?
Ag2 Ag12 2.8663(9) . ?
Ag2 Ag11 2.8775(9) . ?
Ag2 Ag14 2.8780(11) . ?
Ag2 Ag10 2.8804(13) . ?
Ag2 Ag13 2.9156(13) . ?
Ag3 Ag4 2.8403(9) . ?
Ag3 Ag54 2.8739(11) . ?
Ag3 Ag52 2.8964(9) . ?
Ag3 Ag51 2.9044(9) . ?
Ag3 Ag53 2.9049(12) . ?
Ag3 Ag50 2.9092(12) . ?
Ag3 Ag25 2.9864(12) . ?
Ag3 Ag26 2.9910(12) . ?
Ag3 Ag29 3.0118(11) . ?
Ag3 Ag27 3.0301(11) . ?
Ag3 Ag28 3.0691(7) . ?
Ag4 S31 2.7564(19) . ?
Ag4 Ag52 2.7773(12) . ?
Ag4 Ag53 2.7838(11) . ?
Ag4 Ag51 2.7919(12) . ?
Ag4 Ag54 2.7964(7) . ?
Ag4 Ag50 2.8004(12) . ?
Ag4 Ag65 2.8595(12) . ?
Ag4 Ag68 2.8602(12) . ?
Ag4 Ag69 2.8735(12) . ?
Ag4 Ag67 2.9021(8) . ?
Ag4 Ag66 2.9034(11) . ?
Ag5 S6 2.495(3) . ?
Ag5 S1 2.528(3) . ?
Ag5 S2 2.545(2) . ?
Ag5 Ag11 2.9105(12) . ?
Ag5 Ag10 2.9129(8) . ?
Ag6 S8 2.399(3) . ?
Ag6 S2 2.572(3) . ?
Ag6 S7 2.580(3) . ?
Ag6 Ag12 2.8061(9) . ?
Ag6 Ag11 2.9019(9) . ?
Ag7 S7 2.431(2) . ?
Ag7 S9 2.461(3) . ?
Ag7 S10 2.508(3) . ?
Ag7 Ag12 2.8378(12) . ?
Ag7 Ag13 2.9473(8) . ?
Ag8 S10 2.457(2) . ?
Ag8 S3 2.495(3) . ?
Ag8 S11 2.497(2) . ?
Ag8 Ag14 2.8555(12) . ?
Ag8 Ag13 2.9776(12) . ?
Ag9 S3 2.484(3) . ?
Ag9 S4 2.4859(18) . ?
Ag9 S1 2.517(2) . ?
Ag9 Ag14 2.8855(12) . ?
Ag9 Ag10 2.9481(12) . ?
Ag10 Ag26 2.7941(8) . ?
Ag10 S1 2.810(2) . ?
Ag10 Ag27 2.8136(11) . ?
Ag10 Ag17 2.9390(9) . ?
Ag10 Ag14 3.0190(12) . ?
Ag10 Ag18 3.0287(12) . ?
Ag10 Ag11 3.1679(10) . ?
Ag11 S2 2.7207(16) . ?
Ag11 Ag28 2.7900(11) . ?
Ag11 Ag27 2.8367(8) . ?
Ag11 Ag19 3.0063(12) . ?
Ag11 Ag20 3.0929(12) . ?
Ag11 Ag12 3.1167(13) . ?
Ag12 Ag28 2.7944(11) . ?
Ag12 Ag29 2.8231(8) . ?
Ag12 S7 2.9597(19) . ?
Ag12 Ag22 3.0087(12) . ?
Ag12 Ag21 3.0531(12) . ?
Ag12 Ag13 3.1369(10) . ?
Ag13 S10 2.614(2) . ?
Ag13 Ag29 2.8286(11) . ?
Ag13 Ag25 2.8485(9) . ?
Ag13 Ag24 2.9527(9) . ?
Ag13 Ag23 3.0423(12) . ?
Ag13 Ag14 3.1236(12) . ?
Ag14 Ag26 2.7975(11) . ?
Ag14 Ag25 2.8243(11) . ?
Ag14 Ag16 2.9692(9) . ?
Ag14 Ag15 2.9973(9) . ?
Ag15 S11 2.502(3) . ?
Ag15 S12 2.654(2) . ?
Ag15 Ag25 2.8363(10) . ?
Ag15 Ag16 2.8635(13) . ?
Ag15 Ag36 2.9455(11) . ?
Ag15 Ag34 2.9641(12) . ?
Ag15 Ag35 3.0940(6) . ?
Ag15 Ag24 3.2218(12) . ?
Ag16 S4 2.481(3) . ?
Ag16 S12 2.670(2) . ?
Ag16 Ag26 2.8520(11) . ?
Ag16 Ag36 2.9324(11) . ?
Ag16 Ag38 2.9656(11) . ?
Ag16 Ag37 3.0006(7) . ?
Ag16 Ag17 3.3401(12) . ?
Ag17 S4 2.506(3) . ?
Ag17 S5 2.637(3) . ?
Ag17 Ag18 2.8553(10) . ?
Ag17 Ag26 2.8645(13) . ?
Ag17 Ag40 2.9024(12) . ?
Ag17 Ag38 2.9825(8) . ?
Ag17 Ag39 3.0064(9) . ?
Ag18 S6 2.5339(11) . ?
Ag18 S5 2.643(2) . ?
Ag18 Ag27 2.8302(13) . ?
Ag18 Ag40 2.9323(9) . ?
Ag18 Ag42 2.9341(11) . ?
Ag18 Ag41 3.0641(10) . ?
Ag18 Ag19 3.1903(10) . ?
Ag19 S6 2.510(3) . ?
Ag19 S14 2.543(3) . ?
Ag19 Ag27 2.8419(9) . ?
Ag19 Ag42 2.9433(7) . ?
Ag19 Ag20 2.9935(12) . ?
Ag19 Ag44 3.0050(11) . ?
Ag19 Ag43 3.0749(11) . ?
Ag20 S8 2.452(2) . ?
Ag20 S14 2.523(3) . ?
Ag20 Ag28 2.8696(10) . ?
Ag20 Ag46 2.9239(11) . ?
Ag20 Ag44 2.9258(7) . ?
Ag20 Ag45 3.0966(11) . ?
Ag20 Ag21 3.3045(13) . ?
Ag21 S8 2.382(3) . ?
Ag21 S15 2.519(3) . ?
Ag21 Ag28 2.8606(9) . ?
Ag21 Ag46 2.9122(10) . ?
Ag21 Ag48 2.9932(7) . ?
Ag21 Ag22 3.0599(12) . ?
Ag21 Ag47 3.2563(12) . ?
Ag22 S9 2.519(3) . ?
Ag22 S15 2.527(3) . ?
Ag22 Ag29 2.8640(9) . ?
Ag22 Ag30 2.9363(7) . ?
Ag22 Ag48 2.9365(11) . ?
Ag22 Ag49 3.1096(12) . ?
Ag22 Ag23 3.2258(10) . ?
Ag23 S9 2.5221(14) . ?
Ag23 S16 2.603(2) . ?
Ag23 Ag29 2.8283(12) . ?
Ag23 Ag30 2.9258(11) . ?
Ag23 Ag24 2.9392(10) . ?
Ag23 Ag32 2.9666(9) . ?
Ag23 Ag31 3.1077(10) . ?
Ag24 S11 2.481(3) . ?
Ag24 S16 2.646(3) . ?
Ag24 Ag25 2.8273(12) . ?
Ag24 Ag32 2.9339(11) . ?
Ag24 Ag34 2.9729(9) . ?
Ag24 Ag33 3.0175(9) . ?
Ag25 Ag34 2.8278(8) . ?
Ag25 Ag36 2.8329(9) . ?
Ag25 Ag32 2.8339(13) . ?
Ag25 Ag26 2.9468(13) . ?
Ag25 Ag29 2.9484(10) . ?
Ag25 Ag51 3.1686(9) . ?
Ag26 Ag38 2.8085(8) . ?
Ag26 Ag40 2.8314(12) . ?
Ag26 Ag36 2.8348(8) . ?
Ag26 Ag27 2.9725(9) . ?
Ag26 Ag52 3.1367(9) . ?
Ag27 Ag40 2.8102(8) . ?
Ag27 Ag44 2.8187(11) . ?
Ag27 Ag42 2.8441(12) . ?
Ag27 Ag28 3.0176(12) . ?
Ag27 Ag53 3.1424(9) . ?
Ag28 Ag44 2.7870(11) . ?
Ag28 Ag48 2.8045(12) . ?
Ag28 Ag46 2.8077(11) . ?
Ag28 Ag29 3.0964(11) . ?
Ag28 Ag54 3.1225(9) . ?
Ag29 Ag48 2.7959(11) . ?
Ag29 Ag32 2.8148(8) . ?
Ag29 Ag30 2.8226(12) . ?
Ag29 Ag50 3.1566(9) . ?
Ag30 S24 2.576(3) . ?
Ag30 Ag49 2.6113(10) . ?
Ag30 Ag50 2.8004(11) . ?
Ag30 Ag31 2.8196(11) . ?
Ag30 Ag55 2.8264(11) . ?
Ag30 Ag32 2.8492(10) . ?
Ag30 Ag48 2.8662(12) . ?
Ag30 Ag56 3.0963(6) . ?
Ag31 S24 2.464(3) . ?
Ag31 S16 2.511(3) . ?
Ag31 S25 2.7064(12) . ?
Ag31 Ag56 3.0403(11) . ?
Ag31 Ag32 3.0525(13) . ?
Ag32 Ag34 2.8060(10) . ?
Ag32 Ag51 2.8416(11) . ?
Ag32 Ag50 2.8878(12) . ?
Ag32 Ag56 2.8937(11) . ?
Ag32 Ag57 3.2032(6) . ?
Ag32 Ag33 3.2362(11) . ?
Ag33 S17 2.543(3) . ?
Ag33 S16 2.5433(16) . ?
Ag33 S25 2.637(3) . ?
Ag33 Ag34 2.7709(13) . ?
Ag33 Ag57 3.2383(12) . ?
Ag34 S17 2.632(3) . ?
Ag34 Ag51 2.7986(11) . ?
Ag34 Ag35 2.8003(10) . ?
Ag34 Ag36 2.8048(13) . ?
Ag34 Ag57 2.8923(11) . ?
Ag34 Ag58 2.9307(9) . ?
Ag35 S12 2.545(3) . ?
Ag35 S17 2.550(3) . ?
Ag35 S18 2.716(3) . ?
Ag35 Ag58 3.0434(12) . ?
Ag35 Ag36 3.1991(10) . ?
Ag36 Ag38 2.8205(13) . ?
Ag36 Ag51 2.8558(12) . ?
Ag36 Ag52 2.8644(12) . ?
Ag36 Ag58 2.9396(9) . ?
Ag36 Ag59 3.0027(9) . ?
Ag36 Ag37 3.1891(11) . ?
Ag37 S12 2.555(3) . ?
Ag37 S13 2.556(3) . ?
Ag37 S18 2.669(2) . ?
Ag37 Ag38 2.7929(9) . ?
Ag37 Ag59 3.0819(12) . ?
Ag38 S13 2.568(3) . ?
Ag38 Ag39 2.7710(13) . ?
Ag38 Ag52 2.7939(12) . ?
Ag38 Ag40 2.8443(9) . ?
Ag38 Ag59 2.8758(9) . ?
Ag38 Ag60 2.8870(11) . ?
Ag39 S13 2.528(2) . ?
Ag39 S5 2.5638(17) . ?
Ag39 S19 2.635(3) . ?
Ag39 Ag60 3.0981(12) . ?
Ag39 Ag40 3.2388(11) . ?
Ag40 Ag52 2.8426(11) . ?
Ag40 Ag42 2.8457(10) . ?
Ag40 Ag53 2.8483(12) . ?
Ag40 Ag61 2.9142(11) . ?
Ag40 Ag60 3.1109(7) . ?
Ag40 Ag41 3.1169(13) . ?
Ag41 S20 2.413(3) . ?
Ag41 S5 2.510(3) . ?
Ag41 S19 2.7113(15) . ?
Ag41 Ag42 2.7611(12) . ?
Ag41 Ag61 3.0495(12) . ?
Ag42 S20 2.496(3) . ?
Ag42 Ag43 2.6701(10) . ?
Ag42 Ag53 2.8197(11) . ?
Ag42 Ag62 2.8294(11) . ?
Ag42 Ag44 2.8596(12) . ?
Ag42 Ag61 3.0477(7) . ?
Ag43 S21 2.190(4) . ?
Ag43 S14 2.4527(18) . ?
Ag43 Ag62 2.8227(8) . ?
Ag43 Ag44 3.1249(13) . ?
Ag43 Ag45 3.2831(13) . ?
Ag44 Ag53 2.7938(7) . ?
Ag44 Ag54 2.8025(12) . ?
Ag44 Ag46 2.8598(12) . ?
Ag44 Ag45 2.9407(10) . ?
Ag44 Ag63 3.1877(12) . ?
Ag45 S21 1.953(3) . ?
Ag45 S14 2.585(3) . ?
Ag45 Ag63 2.7331(9) . ?
Ag45 Ag46 2.8077(12) . ?
Ag46 S22 2.508(3) . ?
Ag46 Ag47 2.8007(13) . ?
Ag46 Ag54 2.8036(7) . ?
Ag46 Ag48 2.8876(12) . ?
Ag46 Ag63 2.9261(10) . ?
Ag46 Ag64 3.0989(10) . ?
Ag47 S15 2.538(3) . ?
Ag47 Ag64 2.7301(7) . ?
Ag47 S22 2.810(3) . ?
Ag47 S23 2.876(2) . ?
Ag47 Ag48 3.0024(11) . ?
Ag48 Ag50 2.7938(7) . ?
Ag48 Ag54 2.8010(12) . ?
Ag48 Ag64 3.0383(12) . ?
Ag48 Ag49 3.1555(13) . ?
Ag49 S15 2.6519(19) . ?
Ag49 Ag55 2.6799(7) . ?
Ag49 S23 2.694(3) . ?
Ag50 Ag56 2.7887(11) . ?
Ag50 Ag54 2.8902(12) . ?
Ag50 Ag51 2.9146(10) . ?
Ag50 Ag65 2.9972(11) . ?
Ag50 Ag55 3.1615(13) . ?
Ag50 Ag66 3.1861(6) . ?
Ag51 Ag58 2.8536(8) . ?
Ag51 Ag57 2.8635(11) . ?
Ag51 Ag52 2.8923(13) . ?
Ag51 Ag67 2.9856(9) . ?
Ag51 Ag66 3.0041(11) . ?
Ag52 Ag59 2.8623(8) . ?
Ag52 Ag60 2.8666(12) . ?
Ag52 Ag53 2.9008(10) . ?
Ag52 Ag67 2.9463(9) . ?
Ag52 Ag68 2.9831(11) . ?
Ag53 Ag61 2.8144(12) . ?
Ag53 Ag54 2.8745(12) . ?
Ag53 Ag69 3.0258(12) . ?
Ag53 Ag62 3.0936(12) . ?
Ag53 Ag68 3.0984(7) . ?
Ag54 Ag64 2.8258(12) . ?
Ag54 Ag63 2.9242(11) . ?
Ag54 Ag69 3.0992(9) . ?
Ag54 Ag65 3.1493(10) . ?
Ag55 S23 2.324(2) . ?
Ag55 S30 2.5991(16) . ?
Ag55 S24 2.613(3) . ?
Ag55 Ag56 3.0826(9) . ?
Ag56 S30 2.588(3) . ?
Ag56 S25 2.641(2) . ?
Ag56 Ag57 2.8037(10) . ?
Ag56 Ag66 2.9236(11) . ?
Ag57 S25 2.496(3) . ?
Ag57 S26 2.529(2) . ?
Ag57 Ag58 3.0175(12) . ?
Ag57 Ag66 3.0841(13) . ?
Ag58 S26 2.506(3) . ?
Ag58 S18 2.550(3) . ?
Ag58 Ag59 2.8238(13) . ?
Ag58 Ag67 2.9756(12) . ?
Ag59 S18 2.541(3) . ?
Ag59 S27 2.581(3) . ?
Ag59 Ag67 2.9699(12) . ?
Ag59 Ag60 3.0351(12) . ?
Ag60 S19 2.534(3) . ?
Ag60 S27 2.567(2) . ?
Ag60 Ag61 2.7891(9) . ?
Ag60 Ag68 3.0662(12) . ?
Ag61 S28 2.568(3) . ?
Ag61 S19 2.627(3) . ?
Ag61 Ag68 2.9150(12) . ?
Ag61 Ag62 3.0892(9) . ?
Ag62 S28 2.5183(16) . ?
Ag62 S21 2.6841(19) . ?
Ag62 S20 2.808(3) . ?
Ag63 S29 2.559(2) . ?
Ag63 S22 2.673(2) . ?
Ag63 S21 2.735(3) . ?
Ag63 Ag69 3.1146(8) . ?
Ag63 Ag64 3.1780(14) . ?
Ag64 S29 2.548(2) . ?
Ag64 S23 2.594(3) . ?
Ag64 Ag65 2.9180(7) . ?
Ag65 S29 2.535(3) . ?
Ag65 S30 2.569(3) . ?
Ag65 Ag66 3.0397(10) . ?
Ag65 Ag69 3.1150(13) . ?
Ag66 S30 2.635(3) . ?
Ag66 S26 2.719(2) . ?
Ag66 S31 2.799(3) . ?
Ag66 Ag67 2.9416(11) . ?
Ag67 S27 2.582(3) . ?
Ag67 S26 2.652(3) . ?
Ag67 S31 2.810(3) . ?
Ag67 Ag68 2.9272(12) . ?
Ag68 S27 2.637(2) . ?
Ag68 S28 2.642(3) . ?
Ag68 S31 2.874(3) . ?
Ag68 Ag69 3.0573(10) . ?
Ag69 S29 2.529(3) . ?
Ag69 S28 2.587(3) . ?
Ag70 P2 2.426(2) . ?
Ag70 S1 2.502(3) . ?
Ag70 S3 2.9137(17) . ?
Ag70 Ag71 3.3107(10) . ?
Ag71 P1 2.354(2) . ?
Ag71 S2 2.539(3) . ?
Ag71 S7 2.741(3) . ?
Ag72 Ag73 2.6299(11) . ?
Ag72 Ag85 2.9789(7) . ?
Ag72 Ag84 2.9859(10) . ?
Ag72 Ag83 3.0009(11) . ?
Ag72 Ag81 3.0843(12) . ?
Ag72 Ag82 3.1318(12) . ?
Ag72 Ag6E 3.1848(8) . ?
Ag72 Ag7E 3.2308(12) . ?
Ag73 Ag1A 2.8022(9) . ?
Ag73 Ag82 2.8046(8) . ?
Ag73 Ag74 2.8080(11) . ?
Ag73 Ag97 2.8104(10) . ?
Ag73 Ag96 2.8124(13) . ?
Ag73 Ag98 2.8328(11) . ?
Ag73 Ag99 2.8425(8) . ?
Ag73 Ag84 2.8472(12) . ?
Ag73 Ag81 2.8698(12) . ?
Ag73 Ag85 2.8897(10) . ?
Ag73 Ag83 2.8917(9) . ?
Ag74 Ag75 2.8421(12) . ?
Ag74 Ag6C 2.8579(11) . ?
Ag74 Ag4C 2.8679(9) . ?
Ag74 Ag8C 2.9115(7) . ?
Ag74 Ag5C 2.9180(13) . ?
Ag74 Ag7C 2.9197(11) . ?
Ag74 Ag99 2.9687(12) . ?
Ag74 Ag1A 2.9809(12) . ?
Ag74 Ag98 3.0015(12) . ?
Ag74 Ag96 3.0177(10) . ?
Ag74 Ag97 3.1117(7) . ?
Ag75 Ag8C 2.7782(12) . ?
Ag75 Ag6C 2.7798(6) . ?
Ag75 Ag5C 2.7925(9) . ?
Ag75 Ag7C 2.7957(11) . ?
Ag75 Ag4C 2.8017(11) . ?
Ag75 S62 2.813(2) . ?
Ag75 Ag3E 2.8292(12) . ?
Ag75 Ag5E 2.8341(9) . ?
Ag75 Ag1E 2.9205(7) . ?
Ag75 Ag2E 2.9295(11) . ?
Ag75 Ag4E 2.9814(11) . ?
Ag76 S38 2.468(3) . ?
Ag76 S33 2.489(2) . ?
Ag76 S32 2.525(3) . ?
Ag76 Ag82 2.8659(11) . ?
Ag76 Ag81 2.8980(7) . ?
Ag77 S35 2.499(3) . ?
Ag77 S40 2.572(3) . ?
Ag77 S34 2.578(2) . ?
Ag77 Ag84 2.8551(9) . ?
Ag77 Ag83 3.0252(13) . ?
Ag78 S39 2.464(3) . ?
Ag78 S33 2.528(3) . ?
Ag78 S34 2.669(3) . ?
Ag78 Ag82 2.8403(9) . ?
Ag78 Ag83 2.8908(8) . ?
Ag78 Ag87 3.3172(12) . ?
Ag79 S35 2.4972(19) . ?
Ag79 S41 2.5473(16) . ?
Ag79 S36 2.587(3) . ?
Ag79 Ag84 2.8423(12) . ?
Ag79 Ag85 3.0619(12) . ?
Ag80 S37 2.447(2) . ?
Ag80 S36 2.505(3) . ?
Ag80 S32 2.5704(15) . ?
Ag80 Ag85 2.8441(12) . ?
Ag80 Ag81 2.8992(11) . ?
Ag81 S32 2.677(3) . ?
Ag81 Ag96 2.7964(12) . ?
Ag81 Ag1A 2.8266(8) . ?
Ag81 Ag94 2.9981(9) . ?
Ag81 Ag95 3.0789(13) . ?
Ag81 Ag82 3.1130(9) . ?
Ag81 Ag85 3.1548(11) . ?
Ag82 Ag97 2.7834(11) . ?
Ag82 Ag96 2.8096(9) . ?
Ag82 S33 2.826(2) . ?
Ag82 Ag86 2.9790(12) . ?
Ag82 Ag87 3.0279(11) . ?
Ag82 Ag83 3.1640(11) . ?
Ag83 S34 2.619(2) . ?
Ag83 Ag97 2.7896(12) . ?
Ag83 Ag98 2.8811(8) . ?
Ag83 Ag89 2.9866(11) . ?
Ag83 Ag84 3.0488(9) . ?
Ag83 Ag88 3.2176(12) . ?
Ag84 Ag98 2.8015(12) . ?
Ag84 Ag99 2.8178(9) . ?
Ag84 Ag91 2.9154(8) . ?
Ag84 Ag90 2.9497(11) . ?
Ag84 Ag85 3.0042(11) . ?
Ag85 S36 2.698(3) . ?
Ag85 Ag99 2.8142(11) . ?
Ag85 Ag1A 2.8660(12) . ?
Ag85 Ag92 2.9899(8) . ?
Ag85 Ag93 3.0554(9) . ?
Ag86 S38 2.534(3) . ?
Ag86 S45 2.543(2) . ?
Ag86 Ag96 2.8764(8) . ?
Ag86 Ag6A 2.9225(10) . ?
Ag86 Ag4A 2.9451(9) . ?
Ag86 Ag5A 2.9510(13) . ?
Ag86 Ag87 3.0663(11) . ?
Ag86 Ag95 3.2354(9) . ?
Ag87 S39 2.509(3) . ?
Ag87 S45 2.554(3) . ?
Ag87 Ag97 2.8793(9) . ?
Ag87 Ag8A 2.9066(11) . ?
Ag87 Ag6A 2.9570(9) . ?
Ag87 Ag7A 3.2621(12) . ?
Ag88 S46 2.507(3) . ?
Ag88 S39 2.523(2) . ?
Ag88 Ag8A 2.8599(12) . ?
Ag88 Ag97 2.8605(9) . ?
Ag88 Ag89 2.9267(10) . ?
Ag88 Ag1B 2.9278(8) . ?
Ag88 Ag9A 3.1787(12) . ?
Ag89 S40 2.495(3) . ?
Ag89 S46 2.595(3) . ?
Ag89 Ag98 2.8291(9) . ?
Ag89 Ag3B 2.8891(8) . ?
Ag89 Ag1B 3.0087(12) . ?
Ag89 Ag90 3.2146(9) . ?
Ag90 S40 2.5351(14) . ?
Ag90 S47 2.6688(19) . ?
Ag90 Ag98 2.8645(12) . ?
Ag90 Ag91 2.8778(9) . ?
Ag90 Ag5B 2.9034(9) . ?
Ag90 Ag3B 2.9335(13) . ?
Ag90 Ag4B 3.0749(10) . ?
Ag91 S41 2.484(3) . ?
Ag91 S47 2.729(3) . ?
Ag91 Ag99 2.8272(12) . ?
Ag91 Ag5B 2.9076(12) . ?
Ag91 Ag7B 2.9656(10) . ?
Ag91 Ag6B 3.0057(9) . ?
Ag91 Ag92 3.1814(11) . ?
Ag92 S41 2.507(3) . ?
Ag92 S42 2.681(2) . ?
Ag92 Ag99 2.8374(10) . ?
Ag92 Ag93 2.8559(12) . ?
Ag92 Ag7B 2.9391(11) . ?
Ag92 Ag9B 2.9453(12) . ?
Ag92 Ag8B 3.0333(8) . ?
Ag93 S37 2.503(3) . ?
Ag93 S42 2.6382(17) . ?
Ag93 Ag1A 2.8602(10) . ?
Ag93 Ag9B 2.9202(11) . ?
Ag93 Ag1C 2.9682(9) . ?
Ag93 Ag2C 2.9824(13) . ?
Ag93 Ag94 3.3685(11) . ?
Ag94 S37 2.483(3) . ?
Ag94 S44 2.609(3) . ?
Ag94 Ag1A 2.8437(11) . ?
Ag94 Ag95 2.8889(9) . ?
Ag94 Ag2A 2.9224(12) . ?
Ag94 Ag2C 2.9302(8) . ?
Ag94 Ag3C 3.0860(10) . ?
Ag95 S38 2.5128(15) . ?
Ag95 S44 2.637(2) . ?
Ag95 Ag96 2.8119(12) . ?
Ag95 Ag4A 2.9648(13) . ?
Ag95 Ag2A 2.9943(8) . ?
Ag95 Ag3A 3.0525(12) . ?
Ag96 Ag6A 2.7505(11) . ?
Ag96 Ag2A 2.7777(9) . ?
Ag96 Ag4A 2.8257(13) . ?
Ag96 Ag1A 2.9413(9) . ?
Ag96 Ag97 3.2129(11) . ?
Ag96 Ag5C 3.2191(11) . ?
Ag97 Ag8A 2.7962(11) . ?
Ag97 Ag6A 2.8079(13) . ?
Ag97 Ag1B 2.8320(11) . ?
Ag97 Ag98 2.9240(10) . ?
Ag97 Ag6C 3.1551(10) . ?
Ag98 Ag1B 2.8114(12) . ?
Ag98 Ag5B 2.8265(7) . ?
Ag98 Ag3B 2.8322(11) . ?
Ag98 Ag99 3.0007(9) . ?
Ag98 Ag7C 3.0332(11) . ?
Ag99 Ag9B 2.7912(9) . ?
Ag99 Ag5B 2.8219(11) . ?
Ag99 Ag7B 2.8283(7) . ?
Ag99 Ag1A 2.9202(11) . ?
Ag99 Ag8C 3.1005(12) . ?
Ag1A Ag2C 2.8129(9) . ?
Ag1A Ag9B 2.8315(7) . ?
Ag1A Ag2A 2.8803(13) . ?
Ag1A Ag4C 3.1736(11) . ?
Ag2A Ag4C 2.8182(10) . ?
Ag2A Ag2C 2.8270(9) . ?
Ag2A Ag4A 2.8717(9) . ?
Ag2A Ag5C 2.8923(11) . ?
Ag2A Ag3D 2.9300(12) . ?
Ag2A Ag2D 3.0697(9) . ?
Ag2A Ag3A 3.1524(12) . ?
Ag2A Ag3C 3.2724(10) . ?
Ag3A S51 2.418(3) . ?
Ag3A S44 2.507(3) . ?
Ag3A S50 2.7148(15) . ?
Ag3A Ag4A 2.8628(10) . ?
Ag3A Ag3D 3.1452(11) . ?
Ag4A S51 2.585(3) . ?
Ag4A Ag5A 2.7307(9) . ?
Ag4A Ag5C 2.8409(9) . ?
Ag4A Ag6A 2.8419(11) . ?
Ag4A Ag4D 2.9021(12) . ?
Ag4A Ag3D 3.1105(8) . ?
Ag5A S45 2.423(2) . ?
Ag5A S52 2.652(3) . ?
Ag5A Ag4D 3.2230(9) . ?
Ag5A Ag6A 3.3316(12) . ?
Ag5A Ag7A 3.3392(12) . ?
Ag6A Ag5C 2.8240(7) . ?
Ag6A Ag6C 2.8370(10) . ?
Ag6A Ag5D 2.8684(12) . ?
Ag6A Ag8A 2.9064(11) . ?
Ag6A Ag7A 2.9753(10) . ?
Ag7A S45 2.529(3) . ?
Ag7A S53 2.569(3) . ?
Ag7A S52 2.573(3) . ?
Ag7A Ag8A 2.8569(13) . ?
Ag7A Ag5D 2.9846(7) . ?
Ag8A S53 2.497(3) . ?
Ag8A Ag6D 2.8263(10) . ?
Ag8A Ag6C 2.8417(7) . ?
Ag8A Ag1B 2.8648(10) . ?
Ag8A Ag9A 2.8853(12) . ?
Ag9A Ag6D 2.4153(11) . ?
Ag9A S46 2.668(3) . ?
Ag9A Ag1B 2.8247(10) . ?
Ag9A S54 2.959(2) . ?
Ag9A Ag2B 3.0755(11) . ?
Ag1B Ag7C 2.7716(6) . ?
Ag1B Ag6C 2.7782(12) . ?
Ag1B Ag3B 2.8433(10) . ?
Ag1B Ag6D 3.1665(13) . ?
Ag1B Ag2B 3.2656(11) . ?
Ag2B S46 2.5490(19) . ?
Ag2B Ag7D 2.7548(8) . ?
Ag2B Ag3B 2.9022(10) . ?
Ag3B S55 2.512(3) . ?
Ag3B Ag7D 2.8081(12) . ?
Ag3B Ag4B 2.8347(10) . ?
Ag3B Ag7C 2.8408(12) . ?
Ag3B Ag5B 2.9101(9) . ?
Ag3B Ag8D 3.2099(8) . ?
Ag4B S47 2.473(3) . ?
Ag4B S55 2.502(3) . ?
Ag4B S56 2.7850(16) . ?
Ag4B Ag5B 3.0407(11) . ?
Ag4B Ag8D 3.1115(12) . ?
Ag5B Ag7B 2.8197(9) . ?
Ag5B Ag7C 2.8293(13) . ?
Ag5B Ag8C 2.8425(12) . ?
Ag5B Ag8D 2.9084(12) . ?
Ag5B Ag9D 3.1861(8) . ?
Ag5B Ag6B 3.2226(10) . ?
Ag6B S47 2.5114(19) . ?
Ag6B S48 2.533(2) . ?
Ag6B S56 2.693(3) . ?
Ag6B Ag7B 2.7533(11) . ?
Ag6B Ag9D 3.2194(13) . ?
Ag7B S48 2.612(3) . ?
Ag7B Ag8B 2.7940(9) . ?
Ag7B Ag8C 2.8029(13) . ?
Ag7B Ag9B 2.8462(12) . ?
Ag7B Ag9D 2.8632(12) . ?
Ag7B Ag9C 2.9107(10) . ?
Ag8B S42 2.553(3) . ?
Ag8B S48 2.566(3) . ?
Ag8B S49 2.686(3) . ?
Ag8B Ag9C 3.0417(13) . ?
Ag8B Ag9B 3.2263(10) . ?
Ag9B Ag2C 2.8099(12) . ?
Ag9B Ag4C 2.8459(12) . ?
Ag9B Ag8C 2.8578(12) . ?
Ag9B Ag1D 2.9465(10) . ?
Ag9B Ag9C 2.9697(9) . ?
Ag9B Ag1C 3.2023(10) . ?
Ag1C S42 2.550(3) . ?
Ag1C S43 2.552(3) . ?
Ag1C S49 2.735(2) . ?
Ag1C Ag2C 2.7946(9) . ?
Ag1C Ag1D 3.0687(12) . ?
Ag2C S43 2.612(2) . ?
Ag2C Ag3C 2.7952(11) . ?
Ag2C Ag4C 2.8037(12) . ?
Ag2C Ag2D 2.8660(13) . ?
Ag2C Ag1D 2.8963(9) . ?
Ag3C S43 2.535(2) . ?
Ag3C S44 2.6012(15) . ?
Ag3C S50 2.643(3) . ?
Ag3C Ag2D 3.0207(12) . ?
Ag4C Ag2D 2.8681(12) . ?
Ag4C Ag1D 2.8766(7) . ?
Ag4C Ag8C 2.8986(12) . ?
Ag4C Ag5C 2.9363(9) . ?
Ag4C Ag2E 2.9588(13) . ?
Ag4C Ag1E 2.9597(9) . ?
Ag5C Ag3D 2.8331(12) . ?
Ag5C Ag6C 2.8687(11) . ?
Ag5C Ag2E 3.0903(8) . ?
Ag5C Ag3E 3.1672(12) . ?
Ag5C Ag5D 3.1999(11) . ?
Ag5C Ag4D 3.2131(12) . ?
Ag6C Ag5D 2.7849(12) . ?
Ag6C Ag7C 2.8826(10) . ?
Ag6C Ag4E 2.8857(10) . ?
Ag6C Ag6D 3.0226(11) . ?
Ag7C Ag8D 2.8065(9) . ?
Ag7C Ag4E 2.8447(12) . ?
Ag7C Ag8C 2.8740(9) . ?
Ag7C Ag7D 3.1410(11) . ?
Ag7C Ag5E 3.2296(9) . ?
Ag8C Ag9D 2.8714(10) . ?
Ag8C Ag9C 2.8927(7) . ?
Ag8C Ag1E 2.9911(11) . ?
Ag8C Ag5E 3.0493(12) . ?
Ag9C S57 2.546(3) . ?
Ag9C S49 2.566(2) . ?
Ag9C Ag1D 2.8154(12) . ?
Ag9C Ag1E 2.9917(13) . ?
Ag9C Ag9D 3.0373(11) . ?
Ag1D S58 2.515(3) . ?
Ag1D S49 2.574(2) . ?
Ag1D Ag1E 2.9927(12) . ?
Ag1D Ag2D 3.0717(11) . ?
Ag2D S58 2.481(2) . ?
Ag2D S50 2.563(3) . ?
Ag2D Ag3D 2.8168(9) . ?
Ag2D Ag2E 3.0443(12) . ?
Ag3D S59 2.594(3) . ?
Ag3D S50 2.609(3) . ?
Ag3D Ag2E 2.8831(10) . ?
Ag3D S51 2.936(2) . ?
Ag3D Ag4D 2.9394(9) . ?
Ag4D S52 2.5061(17) . ?
Ag4D S59 2.5388(16) . ?
Ag4D S51 2.592(3) . ?
Ag4D Ag5D 2.8922(11) . ?
Ag5D S52 2.539(3) . ?
Ag5D S60 2.704(2) . ?
Ag5D Ag3E 2.8993(7) . ?
Ag6D S54 2.541(3) . ?
Ag6D S53 2.603(2) . ?
Ag6D S60 2.675(2) . ?
Ag6D Ag4E 3.0068(6) . ?
Ag7D S54 2.539(2) . ?
Ag7D S55 2.605(3) . ?
Ag7D S61 2.6526(18) . ?
Ag7D Ag8D 3.1315(9) . ?
Ag7D Ag4E 3.1398(12) . ?
Ag8D S61 2.544(3) . ?
Ag8D S56 2.626(3) . ?
Ag8D Ag9D 2.7306(9) . ?
Ag8D Ag5E 2.9541(12) . ?
Ag9D S56 2.473(3) . ?
Ag9D S57 2.500(3) . ?
Ag9D Ag5E 3.1797(13) . ?
Ag1E S57 2.635(3) . ?
Ag1E S58 2.642(3) . ?
Ag1E S62 2.775(3) . ?
Ag1E Ag5E 2.9162(11) . ?
Ag1E Ag2E 2.9349(11) . ?
Ag2E S58 2.6432(19) . ?
Ag2E S59 2.653(3) . ?
Ag2E S62 2.836(3) . ?
Ag2E Ag3E 2.8858(10) . ?
Ag3E S60 2.548(2) . ?
Ag3E S59 2.618(3) . ?
Ag3E S62 2.7743(16) . ?
Ag3E Ag4E 3.3120(12) . ?
Ag4E S60 2.538(3) . ?
Ag4E S61 2.627(3) . ?
Ag4E Ag5E 3.2566(8) . ?
Ag5E S61 2.555(2) . ?
Ag5E S57 2.6767(18) . ?
Ag5E S62 2.803(3) . ?
Ag6E P3 2.426(3) . ?
Ag6E S33 2.566(3) . ?
Ag6E S34 2.704(3) . ?
Ag6E Ag7E 3.1794(9) . ?
Ag7E P4 2.424(3) . ?
Ag7E S32 2.558(3) . ?
Ag7E S36 2.7142(17) . ?
C1 C3 1.470(17) . ?
C1 C4 1.508(16) . ?
C1 C2 1.601(18) . ?
C1 S1 1.898(13) . ?
C2 H2A 0.9800 . ?
C2 H2B 0.9800 . ?
C2 H2C 0.9800 . ?
C3 H3A 0.9800 . ?
C3 H3B 0.9800 . ?
C3 H3C 0.9800 . ?
C4 H4A 0.9800 . ?
C4 H4B 0.9800 . ?
C4 H4C 0.9800 . ?
C5 C7 1.466(19) . ?
C5 C6 1.589(18) . ?
C5 C8 1.59(2) . ?
C5 S2 1.849(9) . ?
C6 H6A 0.9800 . ?
C6 H6B 0.9800 . ?
C6 H6C 0.9800 . ?
C7 H7A 0.9800 . ?
C7 H7B 0.9800 . ?
C7 H7C 0.9800 . ?
C8 H8A 0.9800 . ?
C8 H8B 0.9800 . ?
C8 H8C 0.9800 . ?
C9 C12 1.504(8) . ?
C9 C10 1.532(19) . ?
C9 C11 1.555(17) . ?
C9 S3 1.903(13) . ?
C10 H10A 0.9800 . ?
C10 H10B 0.9800 . ?
C10 H10C 0.9800 . ?
C11 H11A 0.9800 . ?
C11 H11B 0.9800 . ?
C11 H11C 0.9800 . ?
C12 H12A 0.9800 . ?
C12 H12B 0.9800 . ?
C12 H12C 0.9800 . ?
C13 C14 1.530(13) . ?
C13 C15 1.532(18) . ?
C13 C16 1.547(15) . ?
C13 S4 1.864(13) . ?
C14 H14A 0.9800 . ?
C14 H14B 0.9800 . ?
C14 H14C 0.9800 . ?
C15 H15A 0.9800 . ?
C15 H15B 0.9800 . ?
C15 H15C 0.9800 . ?
C16 H16A 0.9800 . ?
C16 H16B 0.9800 . ?
C16 H16C 0.9800 . ?
C17 C20 1.508(18) . ?
C17 C18 1.534(8) . ?
C17 C19 1.563(15) . ?
C17 S5 1.840(11) . ?
C18 H18A 0.9800 . ?
C18 H18B 0.9800 . ?
C18 H18C 0.9800 . ?
C19 H19A 0.9800 . ?
C19 H19B 0.9800 . ?
C19 H19C 0.9800 . ?
C20 H20A 0.9800 . ?
C20 H20B 0.9800 . ?
C20 H20C 0.9800 . ?
C21 C22 1.487(17) . ?
C21 C23 1.514(18) . ?
C21 C24 1.529(10) . ?
C21 S6 1.856(12) . ?
C22 H22A 0.9800 . ?
C22 H22B 0.9800 . ?
C22 H22C 0.9800 . ?
C23 H23A 0.9800 . ?
C23 H23B 0.9800 . ?
C23 H23C 0.9800 . ?
C24 H24A 0.9800 . ?
C24 H24B 0.9800 . ?
C24 H24C 0.9800 . ?
C25 C28 1.499(18) . ?
C25 C27 1.539(13) . ?
C25 C26 1.56(2) . ?
C25 S7 1.861(10) . ?
C26 H26D 0.9800 . ?
C26 H26E 0.9800 . ?
C26 H26F 0.9800 . ?
C27 H27A 0.9800 . ?
C27 H27B 0.9800 . ?
C27 H27C 0.9800 . ?
C28 H28D 0.9800 . ?
C28 H28E 0.9800 . ?
C28 H28F 0.9800 . ?
C29 C30 1.484(17) . ?
C29 C31 1.533(19) . ?
C29 C32 1.601(17) . ?
C29 S8 1.837(6) . ?
C30 H30D 0.9800 . ?
C30 H30E 0.9800 . ?
C30 H30F 0.9800 . ?
C31 H31A 0.9800 . ?
C31 H31B 0.9800 . ?
C31 H31C 0.9800 . ?
C32 H32A 0.9800 . ?
C32 H32B 0.9800 . ?
C32 H32C 0.9800 . ?
C33 C36 1.525(18) . ?
C33 C34 1.526(15) . ?
C33 C35 1.587(16) . ?
C33 S9 1.857(14) . ?
C34 H34A 0.9800 . ?
C34 H34B 0.9800 . ?
C34 H34C 0.9800 . ?
C35 H35A 0.9800 . ?
C35 H35B 0.9800 . ?
C35 H35C 0.9800 . ?
C36 H36A 0.9800 . ?
C36 H36B 0.9800 . ?
C36 H36C 0.9800 . ?
C37 C40 1.52(2) . ?
C37 C39 1.526(18) . ?
C37 C38 1.545(10) . ?
C37 S10 1.861(13) . ?
C38 H38A 0.9800 . ?
C38 H38B 0.9800 . ?
C38 H38C 0.9800 . ?
C39 H39A 0.9800 . ?
C39 H39B 0.9800 . ?
C39 H39C 0.9800 . ?
C40 H40A 0.9800 . ?
C40 H40B 0.9800 . ?
C40 H40C 0.9800 . ?
C41 C43 1.514(18) . ?
C41 C42 1.540(17) . ?
C41 C44 1.572(9) . ?
C41 S11 1.851(11) . ?
C42 H42A 0.9800 . ?
C42 H42B 0.9800 . ?
C42 H42C 0.9800 . ?
C43 H43D 0.9800 . ?
C43 H43E 0.9800 . ?
C43 H43F 0.9800 . ?
C44 H44A 0.9800 . ?
C44 H44B 0.9800 . ?
C44 H44C 0.9800 . ?
C45 C47 1.495(17) . ?
C45 C48 1.500(18) . ?
C45 C46 1.520(12) . ?
C45 S12 1.854(11) . ?
C46 H46A 0.9800 . ?
C46 H46B 0.9800 . ?
C46 H46C 0.9800 . ?
C47 H47A 0.9800 . ?
C47 H47B 0.9800 . ?
C47 H47C 0.9800 . ?
C48 H48A 0.9800 . ?
C48 H48B 0.9800 . ?
C48 H48C 0.9800 . ?
C49 C51 1.530(16) . ?
C49 C50 1.538(18) . ?
C49 C52 1.559(16) . ?
C49 S13 1.849(8) . ?
C50 H50A 0.9800 . ?
C50 H50B 0.9800 . ?
C50 H50C 0.9800 . ?
C51 H51A 0.9800 . ?
C51 H51B 0.9800 . ?
C51 H51C 0.9800 . ?
C52 H52A 0.9800 . ?
C52 H52B 0.9800 . ?
C52 H52C 0.9800 . ?
C53 C56 1.471(17) . ?
C53 C55 1.506(12) . ?
C53 C54 1.579(19) . ?
C53 S14 1.857(9) . ?
C54 H54A 0.9800 . ?
C54 H54B 0.9800 . ?
C54 H54C 0.9800 . ?
C55 H55A 0.9800 . ?
C55 H55B 0.9800 . ?
C55 H55C 0.9800 . ?
C56 H56A 0.9800 . ?
C56 H56B 0.9800 . ?
C56 H56C 0.9800 . ?
C57 C58 1.510(11) . ?
C57 C59 1.532(19) . ?
C57 C60 1.577(18) . ?
C57 S15 1.829(11) . ?
C58 H58A 0.9800 . ?
C58 H58B 0.9800 . ?
C58 H58C 0.9800 . ?
C59 H59A 0.9800 . ?
C59 H59B 0.9800 . ?
C59 H59C 0.9800 . ?
C60 H60D 0.9800 . ?
C60 H60E 0.9800 . ?
C60 H60F 0.9800 . ?
C61 C64 1.503(18) . ?
C61 C62 1.516(12) . ?
C61 C63 1.563(12) . ?
C61 S16 1.872(12) . ?
C62 H62A 0.9800 . ?
C62 H62B 0.9800 . ?
C62 H62C 0.9800 . ?
C63 H63A 0.9800 . ?
C63 H63B 0.9800 . ?
C63 H63C 0.9800 . ?
C64 H64A 0.9800 . ?
C64 H64B 0.9800 . ?
C64 H64C 0.9800 . ?
C65 C68 1.492(16) . ?
C65 C67 1.524(17) . ?
C65 C66 1.522(19) . ?
C65 S17 1.863(8) . ?
C66 H66A 0.9800 . ?
C66 H66B 0.9800 . ?
C66 H66C 0.9800 . ?
C67 H67A 0.9800 . ?
C67 H67B 0.9800 . ?
C67 H67C 0.9800 . ?
C68 H68A 0.9800 . ?
C68 H68B 0.9800 . ?
C68 H68C 0.9800 . ?
C69 C71 1.505(16) . ?
C69 C70 1.535(17) . ?
C69 C72 1.621(18) . ?
C69 S18 1.841(9) . ?
C70 H70A 0.9800 . ?
C70 H70B 0.9800 . ?
C70 H70C 0.9800 . ?
C71 H71A 0.9800 . ?
C71 H71B 0.9800 . ?
C71 H71C 0.9800 . ?
C72 H72A 0.9800 . ?
C72 H72B 0.9800 . ?
C72 H72C 0.9800 . ?
C73 C76 1.503(17) . ?
C73 C74 1.516(14) . ?
C73 C75 1.580(18) . ?
C73 S19 1.856(11) . ?
C74 H74A 0.9800 . ?
C74 H74B 0.9800 . ?
C74 H74C 0.9800 . ?
C74 H74D 0.9800 . ?
C74 H74E 0.9800 . ?
C74 H74F 0.9800 . ?
C75 H75A 0.9800 . ?
C75 H75B 0.9800 . ?
C75 H75C 0.9800 . ?
C76 H76A 0.9800 . ?
C76 H76B 0.9800 . ?
C76 H76C 0.9800 . ?
C77 C78 1.541(18) . ?
C77 C79 1.550(8) . ?
C77 C80 1.567(16) . ?
C77 S20 1.831(14) . ?
C78 H78A 0.9800 . ?
C78 H78B 0.9800 . ?
C78 H78C 0.9800 . ?
C78 H78D 0.9800 . ?
C78 H78E 0.9800 . ?
C78 H78F 0.9800 . ?
C79 H79A 0.9800 . ?
C79 H79B 0.9800 . ?
C79 H79C 0.9800 . ?
C80 H80A 0.9800 . ?
C80 H80B 0.9800 . ?
C80 H80C 0.9800 . ?
C81 C83 1.491(16) . ?
C81 C84 1.563(12) . ?
C81 C82 1.57(2) . ?
C81 S21 1.753(16) . ?
C82 H82A 0.9800 . ?
C82 H82B 0.9800 . ?
C82 H82C 0.9800 . ?
C82 H82D 0.9800 . ?
C82 H82E 0.9800 . ?
C82 H82F 0.9800 . ?
C83 H83A 0.9800 . ?
C83 H83B 0.9800 . ?
C83 H83C 0.9800 . ?
C84 H84B 0.9800 . ?
C84 H84C 0.9800 . ?
C84 H84A 0.9800 . ?
C85 C87 1.509(19) . ?
C85 C86 1.512(15) . ?
C85 C88 1.56(2) . ?
C85 S22 1.857(8) . ?
C86 H86A 0.9800 . ?
C86 H86B 0.9800 . ?
C86 H86C 0.9800 . ?
C86 H86D 0.9800 . ?
C86 H86E 0.9800 . ?
C86 H86F 0.9800 . ?
C87 H87A 0.9800 . ?
C87 H87B 0.9800 . ?
C87 H87C 0.9800 . ?
C88 H88A 0.9800 . ?
C88 H88B 0.9800 . ?
C88 H88C 0.9800 . ?
C89 C92 1.497(12) . ?
C89 C91 1.505(17) . ?
C89 C90 1.563(18) . ?
C89 S23 1.900(13) . ?
C90 H90A 0.9800 . ?
C90 H90B 0.9800 . ?
C90 H90C 0.9800 . ?
C91 H91A 0.9800 . ?
C91 H91B 0.9800 . ?
C91 H91C 0.9800 . ?
C92 H92D 0.9800 . ?
C92 H92E 0.9800 . ?
C92 H92F 0.9800 . ?
C93 C95 1.538(14) . ?
C93 C96 1.542(19) . ?
C93 C94 1.570(16) . ?
C93 S24 1.882(13) . ?
C94 H94A 0.9800 . ?
C94 H94B 0.9800 . ?
C94 H94C 0.9800 . ?
C95 H95A 0.9800 . ?
C95 H95B 0.9800 . ?
C95 H95C 0.9800 . ?
C96 H96A 0.9800 . ?
C96 H96B 0.9800 . ?
C96 H96C 0.9800 . ?
C97 C99 1.505(12) . ?
C97 C98 1.527(17) . ?
C97 C100 1.538(16) . ?
C97 S25 1.871(9) . ?
C98 H98A 0.9800 . ?
C98 H98B 0.9800 . ?
C98 H98C 0.9800 . ?
C99 H99A 0.9800 . ?
C99 H99B 0.9800 . ?
C99 H99C 0.9800 . ?
C100 H10D 0.9800 . ?
C100 H10E 0.9800 . ?
C100 H10F 0.9800 . ?
C101 C103 1.515(18) . ?
C101 C102 1.556(17) . ?
C101 C104 1.614(17) . ?
C101 S26 1.843(8) . ?
C102 H10G 0.9800 . ?
C102 H10H 0.9800 . ?
C102 H10I 0.9800 . ?
C103 H10J 0.9800 . ?
C103 H10K 0.9800 . ?
C103 H10L 0.9800 . ?
C104 H107 0.9800 . ?
C104 H108 0.9800 . ?
C104 H109 0.9800 . ?
C105 C106 1.472(17) . ?
C105 C107 1.528(18) . ?
C105 C108 1.630(18) . ?
C105 S27 1.832(9) . ?
C106 H10P 0.9800 . ?
C106 H10Q 0.9800 . ?
C106 H10R 0.9800 . ?
C107 H10S 0.9800 . ?
C107 H10T 0.9800 . ?
C107 H10U 0.9800 . ?
C108 H10V 0.9800 . ?
C108 H10W 0.9800 . ?
C108 H10$ 0.9800 . ?
C109 C112 1.464(19) . ?
C109 C110 1.513(17) . ?
C109 C111 1.583(10) . ?
C109 S28 1.867(11) . ?
C110 H11D 0.9800 . ?
C110 H11E 0.9800 . ?
C110 H11F 0.9800 . ?
C111 H11G 0.9800 . ?
C111 H11H 0.9800 . ?
C111 H11I 0.9800 . ?
C112 H11J 0.9800 . ?
C112 H11K 0.9800 . ?
C112 H11L 0.9800 . ?
C113 C114 1.500(10) . ?
C113 C115 1.501(17) . ?
C113 C116 1.612(17) . ?
C113 S29 1.873(12) . ?
C114 H11M 0.9800 . ?
C114 H11N 0.9800 . ?
C114 H11O 0.9800 . ?
C115 H11P 0.9800 . ?
C115 H11Q 0.9800 . ?
C115 H11R 0.9800 . ?
C116 H11S 0.9800 . ?
C116 H11T 0.9800 . ?
C116 H11U 0.9800 . ?
C117 C119 1.493(16) . ?
C117 C120 1.507(9) . ?
C117 C118 1.518(17) . ?
C117 S30 1.872(11) . ?
C118 H11V 0.9800 . ?
C118 H11W 0.9800 . ?
C118 H11$ 0.9800 . ?
C119 H11X 0.9800 . ?
C119 H11Y 0.9800 . ?
C119 H11Z 0.9800 . ?
C120 H12D 0.9800 . ?
C120 H12E 0.9800 . ?
C120 H12F 0.9800 . ?
C121 C122 1.492(18) . ?
C121 C123 1.504(11) . ?
C121 C124 1.528(18) . ?
C121 S31 1.841(10) . ?
C122 H12G 0.9800 . ?
C122 H12H 0.9800 . ?
C122 H12I 0.9800 . ?
C123 H12J 0.9800 . ?
C123 H12K 0.9800 . ?
C123 H12L 0.9800 . ?
C124 H12M 0.9800 . ?
C124 H12N 0.9800 . ?
C124 H12O 0.9800 . ?
C125 C128 1.507(14) . ?
C125 C127 1.517(11) . ?
C125 C126 1.537(19) . ?
C125 S32 1.880(12) . ?
C126 H12P 0.9800 . ?
C126 H12Q 0.9800 . ?
C126 H12R 0.9800 . ?
C127 H12S 0.9800 . ?
C127 H12T 0.9800 . ?
C127 H12U 0.9800 . ?
C128 H12V 0.9800 . ?
C128 H12W 0.9800 . ?
C128 H12$ 0.9800 . ?
C129 C132 1.513(14) . ?
C129 C130 1.537(17) . ?
C129 C131 1.581(16) . ?
C129 S33 1.841(7) . ?
C130 H13A 0.9800 . ?
C130 H13B 0.9800 . ?
C130 H13C 0.9800 . ?
C131 H13D 0.9800 . ?
C131 H13E 0.9800 . ?
C131 H13F 0.9800 . ?
C132 H13G 0.9800 . ?
C132 H13H 0.9800 . ?
C132 H13I 0.9800 . ?
C133 C135 1.450(16) . ?
C133 C136 1.534(18) . ?
C133 C134 1.591(17) . ?
C133 S34 1.842(10) . ?
C134 H13J 0.9800 . ?
C134 H13K 0.9800 . ?
C134 H13L 0.9800 . ?
C135 H13M 0.9800 . ?
C135 H13N 0.9800 . ?
C135 H13O 0.9800 . ?
C136 H13P 0.9800 . ?
C136 H13Q 0.9800 . ?
C136 H13R 0.9800 . ?
C137 C138 1.480(18) . ?
C137 C140 1.511(18) . ?
C137 C139 1.545(12) . ?
C137 S35 1.876(14) . ?
C138 H13S 0.9800 . ?
C138 H13T 0.9800 . ?
C138 H13U 0.9800 . ?
C139 H13V 0.9800 . ?
C139 H13W 0.9800 . ?
C139 H13$ 0.9800 . ?
C140 H14D 0.9800 . ?
C140 H14E 0.9800 . ?
C140 H14F 0.9800 . ?
C140 H141 0.9800 . ?
C140 H142 0.9800 . ?
C140 H143 0.9800 . ?
C141 C143 1.485(18) . ?
C141 C142 1.522(11) . ?
C141 C144 1.527(16) . ?
C141 S36 1.862(11) . ?
C142 H14G 0.9800 . ?
C142 H14H 0.9800 . ?
C142 H14I 0.9800 . ?
C143 H14J 0.9800 . ?
C143 H14K 0.9800 . ?
C143 H14L 0.9800 . ?
C144 H14M 0.9800 . ?
C144 H14N 0.9800 . ?
C144 H14O 0.9800 . ?
C145 C148 1.479(16) . ?
C145 C146 1.508(10) . ?
C145 C147 1.507(18) . ?
C145 S37 1.858(9) . ?
C146 H14P 0.9800 . ?
C146 H14Q 0.9800 . ?
C146 H14R 0.9800 . ?
C147 H14S 0.9800 . ?
C147 H14T 0.9800 . ?
C147 H14U 0.9800 . ?
C148 H14V 0.9800 . ?
C148 H14W 0.9800 . ?
C148 H14$ 0.9800 . ?
C149 C150 1.515(9) . ?
C149 C151 1.549(12) . ?
C149 C152 1.613(14) . ?
C149 S38 1.848(10) . ?
C150 H15D 0.9800 . ?
C150 H15E 0.9800 . ?
C150 H15F 0.9800 . ?
C151 H15G 0.9800 . ?
C151 H15H 0.9800 . ?
C151 H15I 0.9800 . ?
C152 H15J 0.9800 . ?
C152 H15K 0.9800 . ?
C152 H15L 0.9800 . ?
C153 C155 1.458(18) . ?
C153 C156 1.550(18) . ?
C153 C154 1.618(19) . ?
C153 S39 1.869(7) . ?
C154 H15M 0.9800 . ?
C154 H15N 0.9800 . ?
C154 H15O 0.9800 . ?
C155 H15P 0.9800 . ?
C155 H15Q 0.9800 . ?
C155 H15R 0.9800 . ?
C156 H15S 0.9800 . ?
C156 H15T 0.9800 . ?
C156 H15U 0.9800 . ?
C157 C160 1.479(19) . ?
C157 C159 1.502(8) . ?
C157 C158 1.522(19) . ?
C157 S40 1.916(15) . ?
C158 H15V 0.9800 . ?
C158 H15W 0.9800 . ?
C158 H15$ 0.9800 . ?
C159 H151 0.9800 . ?
C159 H152 0.9800 . ?
C159 H153 0.9800 . ?
C160 H16D 0.9800 . ?
C160 H16E 0.9800 . ?
C160 H16F 0.9800 . ?
C161 C162 1.446(17) . ?
C161 C163 1.515(18) . ?
C161 C164 1.534(17) . ?
C161 S41 1.888(12) . ?
C162 H16G 0.9800 . ?
C162 H16H 0.9800 . ?
C162 H16I 0.9800 . ?
C163 H16J 0.9800 . ?
C163 H16K 0.9800 . ?
C163 H16L 0.9800 . ?
C164 H16M 0.9800 . ?
C164 H16N 0.9800 . ?
C164 H16O 0.9800 . ?
C165 C167 1.507(15) . ?
C165 C166 1.533(17) . ?
C165 C168 1.635(17) . ?
C165 S42 1.837(11) . ?
C166 H16P 0.9800 . ?
C166 H16Q 0.9800 . ?
C166 H16R 0.9800 . ?
C167 H16S 0.9800 . ?
C167 H16T 0.9800 . ?
C167 H16U 0.9800 . ?
C168 H16V 0.9800 . ?
C168 H16W 0.9800 . ?
C168 H16$ 0.9800 . ?
C169 C172 1.505(14) . ?
C169 C171 1.53(2) . ?
C169 C170 1.538(16) . ?
C169 S43 1.859(8) . ?
C170 H17A 0.9800 . ?
C170 H17B 0.9800 . ?
C170 H17C 0.9800 . ?
C171 H17D 0.9800 . ?
C171 H17E 0.9800 . ?
C171 H17F 0.9800 . ?
C172 H17G 0.9800 . ?
C172 H17H 0.9800 . ?
C172 H17I 0.9800 . ?
C173 C174 1.52(2) . ?
C173 C175 1.510(13) . ?
C173 C176 1.574(12) . ?
C173 S44 1.852(11) . ?
C174 H17J 0.9800 . ?
C174 H17K 0.9800 . ?
C174 H17L 0.9800 . ?
C175 H177 0.9800 . ?
C175 H178 0.9800 . ?
C175 H179 0.9800 . ?
C176 H17P 0.9800 . ?
C176 H17Q 0.9800 . ?
C176 H17R 0.9800 . ?
C177 C179 1.488(18) . ?
C177 C180 1.512(13) . ?
C177 C178 1.591(16) . ?
C177 S45 1.830(8) . ?
C178 H17S 0.9800 . ?
C178 H17T 0.9800 . ?
C178 H17U 0.9800 . ?
C179 H17V 0.9800 . ?
C179 H17W 0.9800 . ?
C179 H17X 0.9800 . ?
C180 H18D 0.9800 . ?
C180 H18E 0.9800 . ?
C180 H18F 0.9800 . ?
C181 C184 1.459(16) . ?
C181 C182 1.534(17) . ?
C181 C183 1.577(16) . ?
C181 S46 1.834(8) . ?
C182 H18G 0.9800 . ?
C182 H18H 0.9800 . ?
C182 H18I 0.9800 . ?
C183 H18J 0.9800 . ?
C183 H18K 0.9800 . ?
C183 H18L 0.9800 . ?
C184 H18M 0.9800 . ?
C184 H18N 0.9800 . ?
C184 H18O 0.9800 . ?
C185 C187 1.521(15) . ?
C185 C186 1.538(18) . ?
C185 C188 1.539(13) . ?
C185 S47 1.819(13) . ?
C186 H18P 0.9800 . ?
C186 H18Q 0.9800 . ?
C186 H18R 0.9800 . ?
C187 H18S 0.9800 . ?
C187 H18T 0.9800 . ?
C187 H18U 0.9800 . ?
C188 H18V 0.9800 . ?
C188 H18W 0.9800 . ?
C188 H18$ 0.9800 . ?
C189 C191 1.469(18) . ?
C189 C190 1.550(19) . ?
C189 C192 1.577(17) . ?
C189 S48 1.865(6) . ?
C190 H19D 0.9800 . ?
C190 H19E 0.9800 . ?
C190 H19F 0.9800 . ?
C191 H19G 0.9800 . ?
C191 H19H 0.9800 . ?
C191 H19I 0.9800 . ?
C191 H19J 0.9800 . ?
C191 H19K 0.9800 . ?
C191 H19L 0.9800 . ?
C192 H191 0.9800 . ?
C192 H192 0.9800 . ?
C192 H193 0.9800 . ?
C193 C195 1.499(16) . ?
C193 C194 1.52(2) . ?
C193 C196 1.522(18) . ?
C193 S49 1.879(7) . ?
C194 H19P 0.9800 . ?
C194 H19Q 0.9800 . ?
C194 H19R 0.9800 . ?
C195 H197 0.9800 . ?
C195 H198 0.9800 . ?
C195 H199 0.9800 . ?
C196 H19S 0.9800 . ?
C196 H19T 0.9800 . ?
C196 H19U 0.9800 . ?
C197 C199 1.513(16) . ?
C197 C200 1.517(10) . ?
C197 C198 1.569(17) . ?
C197 S50 1.865(12) . ?
C198 H19V 0.9800 . ?
C198 H19W 0.9800 . ?
C198 H19$ 0.9800 . ?
C199 H19X 0.9800 . ?
C199 H19Y 0.9800 . ?
C199 H19Z 0.9800 . ?
C200 H20D 0.9800 . ?
C200 H20E 0.9800 . ?
C200 H20F 0.9800 . ?
C201 C202 1.527(19) . ?
C201 C203 1.574(17) . ?
C201 C204 1.579(14) . ?
C201 S51 1.800(12) . ?
C202 H20G 0.9800 . ?
C202 H20H 0.9800 . ?
C202 H20I 0.9800 . ?
C203 H20J 0.9800 . ?
C203 H20K 0.9800 . ?
C203 H20L 0.9800 . ?
C204 H20M 0.9800 . ?
C204 H20N 0.9800 . ?
C204 H20O 0.9800 . ?
C205 C206 1.520(12) . ?
C205 C207 1.524(12) . ?
C205 C208 1.528(18) . ?
C205 S52 1.890(13) . ?
C206 H201 0.9800 . ?
C206 H202 0.9800 . ?
C206 H203 0.9800 . ?
C206 H204 0.9800 . ?
C206 H205 0.9800 . ?
C206 H206 0.9800 . ?
C207 H20S 0.9800 . ?
C207 H20T 0.9800 . ?
C207 H20U 0.9800 . ?
C208 H20V 0.9800 . ?
C208 H20W 0.9800 . ?
C208 H20$ 0.9800 . ?
C209 C211 1.506(18) . ?
C209 C210 1.51(2) . ?
C209 C212 1.538(18) . ?
C209 S53 1.855(8) . ?
C210 H21A 0.9800 . ?
C210 H21B 0.9800 . ?
C210 H21C 0.9800 . ?
C211 H21D 0.9800 . ?
C211 H21E 0.9800 . ?
C211 H21F 0.9800 . ?
C212 H21G 0.9800 . ?
C212 H21H 0.9800 . ?
C212 H21I 0.9800 . ?
C213 C215 1.506(19) . ?
C213 C216 1.542(18) . ?
C213 C214 1.548(12) . ?
C213 S54 1.865(13) . ?
C214 H21J 0.9800 . ?
C214 H21K 0.9800 . ?
C214 H21L 0.9800 . ?
C215 H21M 0.9800 . ?
C215 H21N 0.9800 . ?
C215 H21O 0.9800 . ?
C216 H21P 0.9800 . ?
C216 H21Q 0.9800 . ?
C216 H21R 0.9800 . ?
C217 C219 1.502(18) . ?
C217 C218 1.543(10) . ?
C217 C220 1.553(16) . ?
C217 S55 1.847(13) . ?
C218 H21S 0.9800 . ?
C218 H21T 0.9800 . ?
C218 H21U 0.9800 . ?
C219 H21V 0.9800 . ?
C219 H21W 0.9800 . ?
C219 H21$ 0.9800 . ?
C220 H22D 0.9800 . ?
C220 H22E 0.9800 . ?
C220 H22F 0.9800 . ?
C221 C224 1.50(2) . ?
C221 C223 1.497(14) . ?
C221 C222 1.559(15) . ?
C221 S56 1.833(11) . ?
C222 H22G 0.9800 . ?
C222 H22H 0.9800 . ?
C222 H22I 0.9800 . ?
C223 H22J 0.9800 . ?
C223 H22K 0.9800 . ?
C223 H22L 0.9800 . ?
C224 H22M 0.9800 . ?
C224 H22N 0.9800 . ?
C224 H22O 0.9800 . ?
C225 C228 1.45(2) . ?
C225 C227 1.533(17) . ?
C225 C226 1.589(18) . ?
C225 S57 1.837(7) . ?
C226 H22P 0.9800 . ?
C226 H22Q 0.9800 . ?
C226 H22R 0.9800 . ?
C227 H22S 0.9800 . ?
C227 H22T 0.9800 . ?
C227 H22U 0.9800 . ?
C228 H22V 0.9800 . ?
C228 H22W 0.9800 . ?
C228 H22$ 0.9800 . ?
C229 C232 1.48(2) . ?
C229 C231 1.513(18) . ?
C229 C230 1.552(18) . ?
C229 S58 1.852(8) . ?
C230 H23D 0.9800 . ?
C230 H23E 0.9800 . ?
C230 H23F 0.9800 . ?
C231 H23G 0.9800 . ?
C231 H23H 0.9800 . ?
C231 H23I 0.9800 . ?
C232 H23J 0.9800 . ?
C232 H23K 0.9800 . ?
C232 H23L 0.9800 . ?
C233 C234 1.524(13) . ?
C233 C236 1.544(18) . ?
C233 C235 1.570(11) . ?
C233 S59 1.866(13) . ?
C234 H23M 0.9800 . ?
C234 H23N 0.9800 . ?
C234 H23O 0.9800 . ?
C235 H23P 0.9800 . ?
C235 H23Q 0.9800 . ?
C235 H23R 0.9800 . ?
C236 H23S 0.9800 . ?
C236 H23T 0.9800 . ?
C236 H23U 0.9800 . ?
C237 C239 1.509(14) . ?
C237 C240 1.541(18) . ?
C237 C238 1.562(10) . ?
C237 S60 1.844(12) . ?
C238 H23V 0.9800 . ?
C238 H23W 0.9800 . ?
C238 H23$ 0.9800 . ?
C239 H23X 0.9800 . ?
C239 H23Y 0.9800 . ?
C239 H23Z 0.9800 . ?
C240 H24D 0.9800 . ?
C240 H24E 0.9800 . ?
C240 H24F 0.9800 . ?
C241 C243 1.498(3) . ?
C241 C244 1.506(18) . ?
C241 C242 1.569(12) . ?
C241 S61 1.871(11) . ?
C242 H24G 0.9800 . ?
C242 H24H 0.9800 . ?
C242 H24I 0.9800 . ?
C243 H24J 0.9800 . ?
C243 H24K 0.9800 . ?
C243 H24L 0.9800 . ?
C244 H24M 0.9800 . ?
C244 H24N 0.9800 . ?
C244 H24O 0.9800 . ?
C245 C247 1.498(7) . ?
C245 C248 1.544(18) . ?
C245 C246 1.551(16) . ?
C245 S62 1.890(11) . ?
C246 H24P 0.9800 . ?
C246 H24Q 0.9800 . ?
C246 H24R 0.9800 . ?
C247 H24S 0.9800 . ?
C247 H24T 0.9800 . ?
C247 H24U 0.9800 . ?
C248 H24V 0.9800 . ?
C248 H24W 0.9800 . ?
C248 H24$ 0.9800 . ?
C249 C254 1.372(15) . ?
C249 C250 1.397(15) . ?
C249 P2 1.896(13) . ?
C250 C251 1.43(2) . ?
C250 H250 0.9500 . ?
C251 C252 1.347(16) . ?
C251 H251 0.9500 . ?
C252 C253 1.396(16) . ?
C252 H252 0.9500 . ?
C253 C254 1.387(19) . ?
C253 H253 0.9500 . ?
C254 H254 0.9500 . ?
C255 C256 1.389(16) . ?
C255 C260 1.407(14) . ?
C255 P1 1.892(13) . ?
C256 C257 1.360(19) . ?
C256 H256 0.9500 . ?
C257 C258 1.340(15) . ?
C257 H257 0.9500 . ?
C258 C259 1.384(18) . ?
C258 H258 0.9500 . ?
C259 C260 1.382(19) . ?
C259 H259 0.9500 . ?
C260 H260 0.9500 . ?
C261 C262 1.409(19) . ?
C261 C266 1.43(2) . ?
C261 P1 1.883(9) . ?
C262 C263 1.402(10) . ?
C262 H262 0.9500 . ?
C263 C264 1.380(19) . ?
C263 H263 0.9500 . ?
C264 C265 1.415(18) . ?
C264 H264 0.9500 . ?
C265 C266 1.377(12) . ?
C265 H265 0.9500 . ?
C266 H266 0.9500 . ?
C267 C272 1.374(15) . ?
C267 C268 1.377(17) . ?
C267 P2 1.819(13) . ?
C268 C269 1.41(2) . ?
C268 H268 0.9500 . ?
C269 C270 1.412(19) . ?
C269 H269 0.9500 . ?
C270 C271 1.364(18) . ?
C270 H270 0.9500 . ?
C271 C272 1.43(2) . ?
C271 H271 0.9500 . ?
C272 H272 0.9500 . ?
C273 P1 1.840(12) . ?
C273 P2 1.854(9) . ?
C273 H27D 0.9900 . ?
C273 H27E 0.9900 . ?
C274 C279 1.347(17) . ?
C274 C275 1.387(17) . ?
C274 P3 1.901(14) . ?
C275 C276 1.379(18) . ?
C275 H275 0.9500 . ?
C276 C277 1.447(18) . ?
C276 H276 0.9500 . ?
C277 C278 1.341(19) . ?
C277 H277 0.9500 . ?
C278 C279 1.347(18) . ?
C278 H278 0.9500 . ?
C279 H279 0.9500 . ?
C280 C281 1.408(14) . ?
C280 C285 1.424(18) . ?
C280 P3 1.844(6) . ?
C281 C282 1.397(8) . ?
C281 H281 0.9500 . ?
C282 C283 1.362(18) . ?
C282 H282 0.9500 . ?
C283 C284 1.407(16) . ?
C283 H283 0.9500 . ?
C284 C285 1.365(9) . ?
C284 H284 0.9500 . ?
C285 H285 0.9500 . ?
C286 C287 1.366(16) . ?
C286 C291 1.405(10) . ?
C286 P4 1.844(12) . ?
C287 C288 1.393(18) . ?
C287 H287 0.9500 . ?
C288 C289 1.401(12) . ?
C288 H288 0.9500 . ?
C289 C290 1.357(16) . ?
C289 H289 0.9500 . ?
C290 C291 1.384(18) . ?
C290 H290 0.9500 . ?
C291 H291 0.9500 . ?
C292 C293 1.359(17) . ?
C292 C297 1.423(17) . ?
C292 P4 1.867(12) . ?
C293 C294 1.460(19) . ?
C293 H293 0.9500 . ?
C294 C295 1.413(16) . ?
C294 H294 0.9500 . ?
C295 C296 1.366(18) . ?
C295 H295 0.9500 . ?
C296 C297 1.371(18) . ?
C296 H296 0.9500 . ?
C297 H297 0.9500 . ?
C298 P4 1.837(5) . ?
C298 P3 1.876(11) . ?
C298 H29A 0.9900 . ?
C298 H29B 0.9900 . ?
F1 Sb1 1.897(7) . ?
F2 Sb1 1.870(7) . ?
F3 Sb1 1.844(7) . ?
F4 Sb1 1.850(7) . ?
F5 Sb1 1.859(6) . ?
F6 Sb1 1.859(6) . ?
F7 Sb2 1.837(7) . ?
F8 Sb2 1.850(6) . ?
F9 Sb2 1.735(7) . ?
F10 Sb2 1.885(6) . ?
F11 Sb2 1.886(5) . ?
F12 Sb2 1.905(5) . ?
F13 Sb3 1.894(7) . ?
F14 Sb3 1.791(6) . ?
F15 Sb3 1.875(8) . ?
F16 Sb3 1.871(5) . ?
F17 Sb3 1.856(6) . ?
F18 Sb3 1.859(7) . ?
F19 Sb4 1.893(5) . ?
F20 Sb4 1.857(7) . ?
F21 Sb4 1.930(6) . ?
F22 Sb4 1.758(8) . ?
F23 Sb4 1.875(6) . ?
F24 Sb4 1.849(7) . ?

loop_
_geom_torsion_atom_site_label_1
_geom_torsion_atom_site_label_2
_geom_torsion_atom_site_label_3
_geom_torsion_atom_site_label_4
_geom_torsion
_geom_torsion_site_symmetry_1
_geom_torsion_site_symmetry_2
_geom_torsion_site_symmetry_3
_geom_torsion_site_symmetry_4
_geom_torsion_publ_flag
C254 C249 C250 C251 -0.8(18) . . . . ?
P2 C249 C250 C251 -178.2(9) . . . . ?
C249 C250 C251 C252 -0.8(17) . . . . ?
C250 C251 C252 C253 0.5(19) . . . . ?
C251 C252 C253 C254 1(2) . . . . ?
C250 C249 C254 C253 3(2) . . . . ?
P2 C249 C254 C253 -179.9(10) . . . . ?
C252 C253 C254 C249 -3(2) . . . . ?
C260 C255 C256 C257 -3.7(17) . . . . ?
P1 C255 C256 C257 177.2(9) . . . . ?
C255 C256 C257 C258 4.7(19) . . . . ?
C256 C257 C258 C259 -1.8(18) . . . . ?
C257 C258 C259 C260 -1.9(18) . . . . ?
C258 C259 C260 C255 2.6(18) . . . . ?
C256 C255 C260 C259 0.2(17) . . . . ?
P1 C255 C260 C259 179.3(9) . . . . ?
C266 C261 C262 C263 1.9(17) . . . . ?
P1 C261 C262 C263 -177.8(9) . . . . ?
C261 C262 C263 C264 -1.2(17) . . . . ?
C262 C263 C264 C265 1.2(19) . . . . ?
C263 C264 C265 C266 -1.8(18) . . . . ?
C264 C265 C266 C261 2.3(17) . . . . ?
C262 C261 C266 C265 -2.4(17) . . . . ?
P1 C261 C266 C265 177.3(9) . . . . ?
C272 C267 C268 C269 2.8(17) . . . . ?
P2 C267 C268 C269 -177.6(9) . . . . ?
C267 C268 C269 C270 -4.0(17) . . . . ?
C268 C269 C270 C271 5.3(16) . . . . ?
C269 C270 C271 C272 -5.5(16) . . . . ?
C268 C267 C272 C271 -2.8(17) . . . . ?
P2 C267 C272 C271 177.6(8) . . . . ?
C270 C271 C272 C267 4.3(17) . . . . ?
C279 C274 C275 C276 -0.4(15) . . . . ?
P3 C274 C275 C276 -177.4(7) . . . . ?
C274 C275 C276 C277 -2.8(14) . . . . ?
C275 C276 C277 C278 2.8(13) . . . . ?
C276 C277 C278 C279 0.6(14) . . . . ?
C277 C278 C279 C274 -3.7(14) . . . . ?
C275 C274 C279 C278 3.7(15) . . . . ?
P3 C274 C279 C278 -179.4(8) . . . . ?
C285 C280 C281 C282 -4(2) . . . . ?
P3 C280 C281 C282 -178.6(10) . . . . ?
C280 C281 C282 C283 4(2) . . . . ?
C281 C282 C283 C284 1(2) . . . . ?
C282 C283 C284 C285 -4(2) . . . . ?
C283 C284 C285 C280 3(2) . . . . ?
C281 C280 C285 C284 1(2) . . . . ?
P3 C280 C285 C284 174.9(12) . . . . ?
C291 C286 C287 C288 3(2) . . . . ?
P4 C286 C287 C288 -178.5(11) . . . . ?
C286 C287 C288 C289 -6(2) . . . . ?
C287 C288 C289 C290 9(2) . . . . ?
C288 C289 C290 C291 -8(3) . . . . ?
C289 C290 C291 C286 5(2) . . . . ?
C287 C286 C291 C290 -2(2) . . . . ?
P4 C286 C291 C290 179.5(12) . . . . ?
C297 C292 C293 C294 0.2(12) . . . . ?
P4 C292 C293 C294 -179.6(7) . . . . ?
C292 C293 C294 C295 -1.2(12) . . . . ?
C293 C294 C295 C296 1.8(12) . . . . ?
C294 C295 C296 C297 -1.4(14) . . . . ?
C295 C296 C297 C292 0.2(14) . . . . ?
C293 C292 C297 C296 0.4(13) . . . . ?
P4 C292 C297 C296 -179.8(7) . . . . ?
P2 C273 P1 C261 162.6(6) . . . . ?
P2 C273 P1 C255 58.0(6) . . . . ?
P2 C273 P1 Ag71 -63.3(6) . . . . ?
C262 C261 P1 C273 -150.2(9) . . . . ?
C266 C261 P1 C273 30.1(10) . . . . ?
C262 C261 P1 C255 -32.1(10) . . . . ?
C266 C261 P1 C255 148.2(9) . . . . ?
C262 C261 P1 Ag71 88.3(10) . . . . ?
C266 C261 P1 Ag71 -91.4(10) . . . . ?
C256 C255 P1 C273 -117.7(10) . . . . ?
C260 C255 P1 C273 63.2(9) . . . . ?
C256 C255 P1 C261 135.9(10) . . . . ?
C260 C255 P1 C261 -43.1(10) . . . . ?
C256 C255 P1 Ag71 3.0(10) . . . . ?
C260 C255 P1 Ag71 -176.0(8) . . . . ?
C272 C267 P2 C273 171.1(9) . . . . ?
C268 C267 P2 C273 -8.5(10) . . . . ?
C272 C267 P2 C249 44.2(10) . . . . ?
C268 C267 P2 C249 -135.4(8) . . . . ?
C272 C267 P2 Ag70 -73.9(10) . . . . ?
C268 C267 P2 Ag70 106.5(8) . . . . ?
P1 C273 P2 C267 -172.5(6) . . . . ?
P1 C273 P2 C249 -52.9(7) . . . . ?
P1 C273 P2 Ag70 70.0(6) . . . . ?
C254 C249 P2 C267 55.7(11) . . . . ?
C250 C249 P2 C267 -126.9(9) . . . . ?
C254 C249 P2 C273 -62.9(12) . . . . ?
C250 C249 P2 C273 114.5(9) . . . . ?
C254 C249 P2 Ag70 175.0(10) . . . . ?
C250 C249 P2 Ag70 -7.6(10) . . . . ?
C281 C280 P3 C298 -171.6(11) . . . . ?
C285 C280 P3 C298 14.5(13) . . . . ?
C281 C280 P3 C274 -63.3(12) . . . . ?
C285 C280 P3 C274 122.7(12) . . . . ?
C281 C280 P3 Ag6E 64.0(12) . . . . ?
C285 C280 P3 Ag6E -110.0(11) . . . . ?
P4 C298 P3 C280 175.2(7) . . . . ?
P4 C298 P3 C274 73.6(7) . . . . ?
P4 C298 P3 Ag6E -56.7(7) . . . . ?
P3 C298 P4 C286 175.0(6) . . . . ?
P3 C298 P4 C292 -70.4(7) . . . . ?
P3 C298 P4 Ag7E 51.2(7) . . . . ?
C287 C286 P4 C298 0.4(13) . . . . ?
C291 C286 P4 C298 178.4(11) . . . . ?
C287 C286 P4 C292 -112.0(12) . . . . ?
C291 C286 P4 C292 66.1(12) . . . . ?
C287 C286 P4 Ag7E 121.9(11) . . . . ?
C291 C286 P4 Ag7E -60.0(12) . . . . ?
C293 C292 P4 C298 -65.1(8) . . . . ?
C297 C292 P4 C298 115.1(8) . . . . ?
C293 C292 P4 C286 45.3(7) . . . . ?
C297 C292 P4 C286 -134.5(7) . . . . ?
C293 C292 P4 Ag7E 173.3(6) . . . . ?
C297 C292 P4 Ag7E -6.5(8) . . . . ?
C3 C1 S1 Ag70 -93.3(8) . . . . ?
C4 C1 S1 Ag70 135.2(8) . . . . ?
C2 C1 S1 Ag70 28.0(7) . . . . ?
C3 C1 S1 Ag9 163.1(6) . . . . ?
C4 C1 S1 Ag9 31.6(11) . . . . ?
C2 C1 S1 Ag9 -75.6(7) . . . . ?
C3 C1 S1 Ag5 15.9(8) . . . . ?
C4 C1 S1 Ag5 -115.5(9) . . . . ?
C2 C1 S1 Ag5 137.2(6) . . . . ?
C3 C1 S1 Ag10 72.7(9) . . . . ?
C4 C1 S1 Ag10 -58.8(11) . . . . ?
C2 C1 S1 Ag10 -166.0(3) . . . . ?
C7 C5 S2 Ag71 171.4(8) . . . . ?
C6 C5 S2 Ag71 45.4(8) . . . . ?
C8 C5 S2 Ag71 -65.4(7) . . . . ?
C7 C5 S2 Ag5 48.1(10) . . . . ?
C6 C5 S2 Ag5 -77.9(9) . . . . ?
C8 C5 S2 Ag5 171.3(6) . . . . ?
C7 C5 S2 Ag6 -100.8(8) . . . . ?
C6 C5 S2 Ag6 133.2(8) . . . . ?
C8 C5 S2 Ag6 22.4(8) . . . . ?
C7 C5 S2 Ag11 -37.0(12) . . . . ?
C6 C5 S2 Ag11 -163.0(6) . . . . ?
C8 C5 S2 Ag11 86.2(9) . . . . ?
C14 C13 S4 Ag16 -129.2(8) . . . . ?
C15 C13 S4 Ag16 105.6(8) . . . . ?
C16 C13 S4 Ag16 -6.6(10) . . . . ?
C14 C13 S4 Ag9 -12.0(11) . . . . ?
C15 C13 S4 Ag9 -137.2(5) . . . . ?
C16 C13 S4 Ag9 110.6(6) . . . . ?
C14 C13 S4 Ag17 103.7(9) . . . . ?
C15 C13 S4 Ag17 -21.5(9) . . . . ?
C16 C13 S4 Ag17 -133.7(6) . . . . ?
C20 C17 S5 Ag41 -18.8(5) . . . . ?
C18 C17 S5 Ag41 102.3(8) . . . . ?
C19 C17 S5 Ag41 -144.2(4) . . . . ?
C20 C17 S5 Ag39 80.3(5) . . . . ?
C18 C17 S5 Ag39 -158.5(7) . . . . ?
C19 C17 S5 Ag39 -45.1(5) . . . . ?
C20 C17 S5 Ag17 159.8(4) . . . . ?
C18 C17 S5 Ag17 -79.0(8) . . . . ?
C19 C17 S5 Ag17 34.5(6) . . . . ?
C20 C17 S5 Ag18 -106.4(4) . . . . ?
C18 C17 S5 Ag18 14.8(10) . . . . ?
C19 C17 S5 Ag18 128.3(4) . . . . ?
C22 C21 S6 Ag5 104.1(7) . . . . ?
C23 C21 S6 Ag5 -129.4(5) . . . . ?
C24 C21 S6 Ag5 -7.1(10) . . . . ?
C22 C21 S6 Ag19 -125.7(7) . . . . ?
C23 C21 S6 Ag19 0.8(7) . . . . ?
C24 C21 S6 Ag19 123.1(7) . . . . ?
C22 C21 S6 Ag18 -28.8(9) . . . . ?
C23 C21 S6 Ag18 97.7(6) . . . . ?
C24 C21 S6 Ag18 -140.0(6) . . . . ?
C28 C25 S7 Ag7 -103.8(7) . . . . ?
C27 C25 S7 Ag7 141.1(8) . . . . ?
C26 C25 S7 Ag7 26.6(8) . . . . ?
C28 C25 S7 Ag6 33.4(8) . . . . ?
C27 C25 S7 Ag6 -81.7(9) . . . . ?
C26 C25 S7 Ag6 163.8(7) . . . . ?
C28 C25 S7 Ag71 125.3(6) . . . . ?
C27 C25 S7 Ag71 10.2(10) . . . . ?
C26 C25 S7 Ag71 -104.3(7) . . . . ?
C28 C25 S7 Ag12 -41.9(10) . . . . ?
C27 C25 S7 Ag12 -157.0(6) . . . . ?
C26 C25 S7 Ag12 88.5(10) . . . . ?
C30 C29 S8 Ag21 87.2(8) . . . . ?
C31 C29 S8 Ag21 -144.3(6) . . . . ?
C32 C29 S8 Ag21 -21.3(11) . . . . ?
C30 C29 S8 Ag6 -22.4(9) . . . . ?
C31 C29 S8 Ag6 106.1(7) . . . . ?
C32 C29 S8 Ag6 -130.8(7) . . . . ?
C30 C29 S8 Ag20 -148.5(6) . . . . ?
C31 C29 S8 Ag20 -20.0(10) . . . . ?
C32 C29 S8 Ag20 103.1(8) . . . . ?
C36 C33 S9 Ag7 -147.2(7) . . . . ?
C34 C33 S9 Ag7 -33.2(8) . . . . ?
C35 C33 S9 Ag7 90.6(7) . . . . ?
C36 C33 S9 Ag22 96.4(8) . . . . ?
C34 C33 S9 Ag22 -149.6(6) . . . . ?
C35 C33 S9 Ag22 -25.8(8) . . . . ?
C36 C33 S9 Ag23 -3.7(11) . . . . ?
C34 C33 S9 Ag23 110.3(7) . . . . ?
C35 C33 S9 Ag23 -125.9(6) . . . . ?
C40 C37 S10 Ag8 -108.3(7) . . . . ?
C39 C37 S10 Ag8 2.9(8) . . . . ?
C38 C37 S10 Ag8 126.5(8) . . . . ?
C40 C37 S10 Ag7 51.6(7) . . . . ?
C39 C37 S10 Ag7 162.8(7) . . . . ?
C38 C37 S10 Ag7 -73.7(9) . . . . ?
C40 C37 S10 Ag13 -23.0(10) . . . . ?
C39 C37 S10 Ag13 88.2(9) . . . . ?
C38 C37 S10 Ag13 -148.3(6) . . . . ?
C43 C41 S11 Ag24 -36.1(7) . . . . ?
C42 C41 S11 Ag24 -161.0(5) . . . . ?
C44 C41 S11 Ag24 73.8(9) . . . . ?
C43 C41 S11 Ag8 96.7(6) . . . . ?
C42 C41 S11 Ag8 -28.2(8) . . . . ?
C44 C41 S11 Ag8 -153.5(7) . . . . ?
C43 C41 S11 Ag15 -142.5(5) . . . . ?
C42 C41 S11 Ag15 92.6(6) . . . . ?
C44 C41 S11 Ag15 -32.7(10) . . . . ?
C47 C45 S12 Ag35 109.8(6) . . . . ?
C48 C45 S12 Ag35 -15.5(6) . . . . ?
C46 C45 S12 Ag35 -131.3(9) . . . . ?
C47 C45 S12 Ag37 7.7(7) . . . . ?
C48 C45 S12 Ag37 -117.7(6) . . . . ?
C46 C45 S12 Ag37 126.6(8) . . . . ?
C47 C45 S12 Ag15 -166.3(4) . . . . ?
C48 C45 S12 Ag15 68.4(6) . . . . ?
C46 C45 S12 Ag15 -47.4(11) . . . . ?
C47 C45 S12 Ag16 -79.1(6) . . . . ?
C48 C45 S12 Ag16 155.5(4) . . . . ?
C46 C45 S12 Ag16 39.7(12) . . . . ?
C51 C49 S13 Ag39 164.1(7) . . . . ?
C50 C49 S13 Ag39 38.1(9) . . . . ?
C52 C49 S13 Ag39 -69.0(9) . . . . ?
C51 C49 S13 Ag37 -58.2(8) . . . . ?
C50 C49 S13 Ag37 175.8(8) . . . . ?
C52 C49 S13 Ag37 68.7(9) . . . . ?
C51 C49 S13 Ag38 -125.1(7) . . . . ?
C50 C49 S13 Ag38 108.8(8) . . . . ?
C52 C49 S13 Ag38 1.7(11) . . . . ?
C56 C53 S14 Ag43 94.6(8) . . . . ?
C55 C53 S14 Ag43 -139.7(8) . . . . ?
C54 C53 S14 Ag43 -14.6(9) . . . . ?
C56 C53 S14 Ag20 -84.1(8) . . . . ?
C55 C53 S14 Ag20 41.6(11) . . . . ?
C54 C53 S14 Ag20 166.7(6) . . . . ?
C56 C53 S14 Ag19 -177.5(5) . . . . ?
C55 C53 S14 Ag19 -51.8(11) . . . . ?
C54 C53 S14 Ag19 73.3(9) . . . . ?
C56 C53 S14 Ag45 4.4(9) . . . . ?
C55 C53 S14 Ag45 130.1(8) . . . . ?
C54 C53 S14 Ag45 -104.8(8) . . . . ?
C58 C57 S15 Ag21 -35.6(13) . . . . ?
C59 C57 S15 Ag21 92.1(8) . . . . ?
C60 C57 S15 Ag21 -161.8(6) . . . . ?
C58 C57 S15 Ag22 66.7(11) . . . . ?
C59 C57 S15 Ag22 -165.7(6) . . . . ?
C60 C57 S15 Ag22 -59.5(9) . . . . ?
C58 C57 S15 Ag47 -128.9(9) . . . . ?
C59 C57 S15 Ag47 -1.2(8) . . . . ?
C60 C57 S15 Ag47 104.9(8) . . . . ?
C58 C57 S15 Ag49 145.3(9) . . . . ?
C59 C57 S15 Ag49 -87.0(8) . . . . ?
C60 C57 S15 Ag49 19.1(9) . . . . ?
C64 C61 S16 Ag31 9.5(6) . . . . ?
C62 C61 S16 Ag31 -119.2(8) . . . . ?
C63 C61 S16 Ag31 116.6(8) . . . . ?
C64 C61 S16 Ag33 -87.2(6) . . . . ?
C62 C61 S16 Ag33 144.1(7) . . . . ?
C63 C61 S16 Ag33 19.9(9) . . . . ?
C64 C61 S16 Ag23 103.4(5) . . . . ?
C62 C61 S16 Ag23 -25.3(11) . . . . ?
C63 C61 S16 Ag23 -149.5(6) . . . . ?
C64 C61 S16 Ag24 -165.3(4) . . . . ?
C62 C61 S16 Ag24 65.9(9) . . . . ?
C63 C61 S16 Ag24 -58.2(8) . . . . ?
C68 C65 S17 Ag33 79.4(8) . . . . ?
C67 C65 S17 Ag33 -32.3(8) . . . . ?
C66 C65 S17 Ag33 -155.6(7) . . . . ?
C68 C65 S17 Ag35 -61.1(9) . . . . ?
C67 C65 S17 Ag35 -172.8(7) . . . . ?
C66 C65 S17 Ag35 63.9(8) . . . . ?
C68 C65 S17 Ag34 9.9(11) . . . . ?
C67 C65 S17 Ag34 -101.7(8) . . . . ?
C66 C65 S17 Ag34 135.0(7) . . . . ?
C71 C69 S18 Ag59 2.9(15) . . . . ?
C70 C69 S18 Ag59 132.8(8) . . . . ?
C72 C69 S18 Ag59 -107.0(9) . . . . ?
C71 C69 S18 Ag58 125.1(9) . . . . ?
C70 C69 S18 Ag58 -105.0(10) . . . . ?
C72 C69 S18 Ag58 15.2(9) . . . . ?
C71 C69 S18 Ag37 -81.7(9) . . . . ?
C70 C69 S18 Ag37 48.2(11) . . . . ?
C72 C69 S18 Ag37 168.4(6) . . . . ?
C71 C69 S18 Ag35 -167.4(9) . . . . ?
C70 C69 S18 Ag35 -37.5(10) . . . . ?
C72 C69 S18 Ag35 82.8(7) . . . . ?
C76 C73 S19 Ag60 41.8(7) . . . . ?
C74 C73 S19 Ag60 152.2(7) . . . . ?
C75 C73 S19 Ag60 -83.6(8) . . . . ?
C76 C73 S19 Ag61 -34.7(6) . . . . ?
C74 C73 S19 Ag61 75.7(9) . . . . ?
C75 C73 S19 Ag61 -160.1(6) . . . . ?
C76 C73 S19 Ag39 140.9(5) . . . . ?
C74 C73 S19 Ag39 -108.7(8) . . . . ?
C75 C73 S19 Ag39 15.4(9) . . . . ?
C76 C73 S19 Ag41 -112.7(5) . . . . ?
C74 C73 S19 Ag41 -2.3(10) . . . . ?
C75 C73 S19 Ag41 121.9(6) . . . . ?
C78 C77 S20 Ag41 5.8(6) . . . . ?
C79 C77 S20 Ag41 -103.6(8) . . . . ?
C80 C77 S20 Ag41 135.3(6) . . . . ?
C78 C77 S20 Ag42 78.7(7) . . . . ?
C79 C77 S20 Ag42 -30.7(12) . . . . ?
C80 C77 S20 Ag42 -151.8(5) . . . . ?
C78 C77 S20 Ag62 -179.8(4) . . . . ?
C79 C77 S20 Ag62 70.8(10) . . . . ?
C80 C77 S20 Ag62 -50.3(8) . . . . ?
C83 C81 S21 Ag45 -82.4(8) . . . . ?
C84 C81 S21 Ag45 40.5(11) . . . . ?
C82 C81 S21 Ag45 144.4(4) . . . . ?
C83 C81 S21 Ag43 145.3(8) . . . . ?
C84 C81 S21 Ag43 -91.7(9) . . . . ?
C82 C81 S21 Ag43 12.1(6) . . . . ?
C83 C81 S21 Ag62 77.0(8) . . . . ?
C84 C81 S21 Ag62 -160.0(9) . . . . ?
C82 C81 S21 Ag62 -56.2(5) . . . . ?
C83 C81 S21 Ag63 -4.4(9) . . . . ?
C84 C81 S21 Ag63 118.5(8) . . . . ?
C82 C81 S21 Ag63 -137.6(5) . . . . ?
C87 C85 S22 Ag46 101.9(8) . . . . ?
C86 C85 S22 Ag46 -31.4(12) . . . . ?
C88 C85 S22 Ag46 -135.6(7) . . . . ?
C87 C85 S22 Ag63 11.2(12) . . . . ?
C86 C85 S22 Ag63 -122.1(10) . . . . ?
C88 C85 S22 Ag63 133.7(8) . . . . ?
C87 C85 S22 Ag47 164.2(8) . . . . ?
C86 C85 S22 Ag47 30.9(11) . . . . ?
C88 C85 S22 Ag47 -73.3(8) . . . . ?
C95 C93 S24 Ag31 -71.7(8) . . . . ?
C96 C93 S24 Ag31 179.1(6) . . . . ?
C94 C93 S24 Ag31 51.7(7) . . . . ?
C95 C93 S24 Ag30 -135.4(7) . . . . ?
C96 C93 S24 Ag30 115.4(6) . . . . ?
C94 C93 S24 Ag30 -12.0(8) . . . . ?
C95 C93 S24 Ag55 138.3(6) . . . . ?
C96 C93 S24 Ag55 29.2(9) . . . . ?
C94 C93 S24 Ag55 -98.2(9) . . . . ?
C99 C97 S25 Ag57 35.5(9) . . . . ?
C98 C97 S25 Ag57 152.6(5) . . . . ?
C100 C97 S25 Ag57 -87.5(7) . . . . ?
C99 C97 S25 Ag33 -59.8(9) . . . . ?
C98 C97 S25 Ag33 57.3(7) . . . . ?
C100 C97 S25 Ag33 177.2(5) . . . . ?
C99 C97 S25 Ag56 111.4(7) . . . . ?
C98 C97 S25 Ag56 -131.5(6) . . . . ?
C100 C97 S25 Ag56 -11.6(8) . . . . ?
C99 C97 S25 Ag31 -166.3(6) . . . . ?
C98 C97 S25 Ag31 -49.1(7) . . . . ?
C100 C97 S25 Ag31 70.8(8) . . . . ?
C103 C101 S26 Ag58 -65.9(9) . . . . ?
C102 C101 S26 Ag58 63.1(12) . . . . ?
C104 C101 S26 Ag58 -176.0(5) . . . . ?
C103 C101 S26 Ag57 -169.9(6) . . . . ?
C102 C101 S26 Ag57 -40.9(11) . . . . ?
C104 C101 S26 Ag57 80.1(8) . . . . ?
C103 C101 S26 Ag67 28.3(10) . . . . ?
C102 C101 S26 Ag67 157.3(7) . . . . ?
C104 C101 S26 Ag67 -81.7(9) . . . . ?
C103 C101 S26 Ag66 105.1(8) . . . . ?
C102 C101 S26 Ag66 -126.0(8) . . . . ?
C104 C101 S26 Ag66 -5.0(10) . . . . ?
C106 C105 S27 Ag60 95.7(9) . . . . ?
C107 C105 S27 Ag60 -35.9(9) . . . . ?
C108 C105 S27 Ag60 -138.3(6) . . . . ?
C106 C105 S27 Ag59 4.4(11) . . . . ?
C107 C105 S27 Ag59 -127.1(7) . . . . ?
C108 C105 S27 Ag59 130.5(6) . . . . ?
C106 C105 S27 Ag67 -92.9(9) . . . . ?
C107 C105 S27 Ag67 135.5(7) . . . . ?
C108 C105 S27 Ag67 33.1(10) . . . . ?
C106 C105 S27 Ag68 -178.7(7) . . . . ?
C107 C105 S27 Ag68 49.7(9) . . . . ?
C108 C105 S27 Ag68 -52.6(9) . . . . ?
C112 C109 S28 Ag62 -94.5(7) . . . . ?
C110 C109 S28 Ag62 33.9(8) . . . . ?
C111 C109 S28 Ag62 146.3(7) . . . . ?
C112 C109 S28 Ag61 -179.1(5) . . . . ?
C110 C109 S28 Ag61 -50.8(8) . . . . ?
C111 C109 S28 Ag61 61.7(9) . . . . ?
C112 C109 S28 Ag69 3.2(9) . . . . ?
C110 C109 S28 Ag69 131.5(6) . . . . ?
C111 C109 S28 Ag69 -116.1(7) . . . . ?
C112 C109 S28 Ag68 96.2(7) . . . . ?
C110 C109 S28 Ag68 -135.5(6) . . . . ?
C111 C109 S28 Ag68 -23.0(10) . . . . ?
C114 C113 S29 Ag69 58.3(10) . . . . ?
C115 C113 S29 Ag69 -169.5(5) . . . . ?
C116 C113 S29 Ag69 -65.8(6) . . . . ?
C114 C113 S29 Ag65 -46.5(11) . . . . ?
C115 C113 S29 Ag65 85.8(7) . . . . ?
C116 C113 S29 Ag65 -170.5(4) . . . . ?
C114 C113 S29 Ag64 -129.4(8) . . . . ?
C115 C113 S29 Ag64 2.8(8) . . . . ?
C116 C113 S29 Ag64 106.5(6) . . . . ?
C114 C113 S29 Ag63 146.1(8) . . . . ?
C115 C113 S29 Ag63 -81.6(7) . . . . ?
C116 C113 S29 Ag63 22.1(7) . . . . ?
C119 C117 S30 Ag65 -38.9(8) . . . . ?
C120 C117 S30 Ag65 73.3(8) . . . . ?
C118 C117 S30 Ag65 -163.4(5) . . . . ?
C119 C117 S30 Ag56 147.2(6) . . . . ?
C120 C117 S30 Ag56 -100.6(8) . . . . ?
C118 C117 S30 Ag56 22.7(8) . . . . ?
C119 C117 S30 Ag55 63.1(8) . . . . ?
C120 C117 S30 Ag55 175.4(7) . . . . ?
C118 C117 S30 Ag55 -61.4(7) . . . . ?
C119 C117 S30 Ag66 -128.7(6) . . . . ?
C120 C117 S30 Ag66 -16.5(9) . . . . ?
C118 C117 S30 Ag66 106.8(6) . . . . ?
C122 C121 S31 Ag4 70.3(19) . . . . ?
C123 C121 S31 Ag4 -163.7(10) . . . . ?
C124 C121 S31 Ag4 -35(2) . . . . ?
C122 C121 S31 Ag66 176.0(5) . . . . ?
C123 C121 S31 Ag66 -57.9(10) . . . . ?
C124 C121 S31 Ag66 70.4(8) . . . . ?
C122 C121 S31 Ag67 -102.5(7) . . . . ?
C123 C121 S31 Ag67 23.6(12) . . . . ?
C124 C121 S31 Ag67 151.8(6) . . . . ?
C122 C121 S31 Ag68 -23.6(8) . . . . ?
C123 C121 S31 Ag68 102.4(9) . . . . ?
C124 C121 S31 Ag68 -129.3(7) . . . . ?
C128 C125 S32 Ag76 85.2(9) . . . . ?
C127 C125 S32 Ag76 -147.9(9) . . . . ?
C126 C125 S32 Ag76 -22.9(6) . . . . ?
C128 C125 S32 Ag7E -41.6(9) . . . . ?
C127 C125 S32 Ag7E 85.3(9) . . . . ?
C126 C125 S32 Ag7E -149.7(5) . . . . ?
C128 C125 S32 Ag80 -132.7(8) . . . . ?
C127 C125 S32 Ag80 -5.8(10) . . . . ?
C126 C125 S32 Ag80 119.3(5) . . . . ?
C128 C125 S32 Ag81 156.5(7) . . . . ?
C127 C125 S32 Ag81 -76.6(10) . . . . ?
C126 C125 S32 Ag81 48.5(6) . . . . ?
C132 C129 S33 Ag76 174.1(8) . . . . ?
C130 C129 S33 Ag76 48.5(8) . . . . ?
C131 C129 S33 Ag76 -54.3(8) . . . . ?
C132 C129 S33 Ag78 37.9(10) . . . . ?
C130 C129 S33 Ag78 -87.7(7) . . . . ?
C131 C129 S33 Ag78 169.5(7) . . . . ?
C132 C129 S33 Ag6E -61.9(10) . . . . ?
C130 C129 S33 Ag6E 172.4(6) . . . . ?
C131 C129 S33 Ag6E 69.6(8) . . . . ?
C132 C129 S33 Ag82 105.3(9) . . . . ?
C130 C129 S33 Ag82 -20.4(10) . . . . ?
C131 C129 S33 Ag82 -123.2(7) . . . . ?
C135 C133 S34 Ag77 -135.6(8) . . . . ?
C136 C133 S34 Ag77 -0.4(9) . . . . ?
C134 C133 S34 Ag77 116.4(7) . . . . ?
C135 C133 S34 Ag83 -65.0(10) . . . . ?
C136 C133 S34 Ag83 70.1(10) . . . . ?
C134 C133 S34 Ag83 -173.1(5) . . . . ?
C135 C133 S34 Ag78 12.1(9) . . . . ?
C136 C133 S34 Ag78 147.3(7) . . . . ?
C134 C133 S34 Ag78 -95.9(8) . . . . ?
C135 C133 S34 Ag6E 107.4(8) . . . . ?
C136 C133 S34 Ag6E -117.4(8) . . . . ?
C134 C133 S34 Ag6E -0.7(9) . . . . ?
C138 C137 S35 Ag79 -66.8(7) . . . . ?
C140 C137 S35 Ag79 59.9(8) . . . . ?
C139 C137 S35 Ag79 168.9(6) . . . . ?
C138 C137 S35 Ag77 41.8(6) . . . . ?
C140 C137 S35 Ag77 168.4(6) . . . . ?
C139 C137 S35 Ag77 -82.5(8) . . . . ?
C143 C141 S36 Ag80 -165.0(6) . . . . ?
C142 C141 S36 Ag80 -40.4(8) . . . . ?
C144 C141 S36 Ag80 68.9(7) . . . . ?
C143 C141 S36 Ag79 -21.0(7) . . . . ?
C142 C141 S36 Ag79 103.6(7) . . . . ?
C144 C141 S36 Ag79 -147.1(7) . . . . ?
C143 C141 S36 Ag85 -96.6(7) . . . . ?
C142 C141 S36 Ag85 28.0(9) . . . . ?
C144 C141 S36 Ag85 137.3(6) . . . . ?
C143 C141 S36 Ag7E 107.1(6) . . . . ?
C142 C141 S36 Ag7E -128.4(7) . . . . ?
C144 C141 S36 Ag7E -19.1(9) . . . . ?
C148 C145 S37 Ag80 -13.8(10) . . . . ?
C146 C145 S37 Ag80 114.0(9) . . . . ?
C147 C145 S37 Ag80 -125.7(5) . . . . ?
C148 C145 S37 Ag94 123.7(8) . . . . ?
C146 C145 S37 Ag94 -108.5(10) . . . . ?
C147 C145 S37 Ag94 11.8(8) . . . . ?
C148 C145 S37 Ag93 -120.9(8) . . . . ?
C146 C145 S37 Ag93 6.9(11) . . . . ?
C147 C145 S37 Ag93 127.3(5) . . . . ?
C150 C149 S38 Ag76 -79.3(8) . . . . ?
C151 C149 S38 Ag76 149.0(6) . . . . ?
C152 C149 S38 Ag76 26.9(6) . . . . ?
C150 C149 S38 Ag95 140.8(5) . . . . ?
C151 C149 S38 Ag95 9.1(8) . . . . ?
C152 C149 S38 Ag95 -113.0(4) . . . . ?
C150 C149 S38 Ag86 46.4(7) . . . . ?
C151 C149 S38 Ag86 -85.4(6) . . . . ?
C152 C149 S38 Ag86 152.6(3) . . . . ?
C155 C153 S39 Ag78 131.3(8) . . . . ?
C156 C153 S39 Ag78 -101.4(8) . . . . ?
C154 C153 S39 Ag78 2.3(9) . . . . ?
C155 C153 S39 Ag87 17.4(12) . . . . ?
C156 C153 S39 Ag87 144.7(7) . . . . ?
C154 C153 S39 Ag87 -111.6(9) . . . . ?
C155 C153 S39 Ag88 -114.5(8) . . . . ?
C156 C153 S39 Ag88 12.7(11) . . . . ?
C154 C153 S39 Ag88 116.4(7) . . . . ?
C162 C161 S41 Ag91 31.1(9) . . . . ?
C163 C161 S41 Ag91 -97.1(9) . . . . ?
C164 C161 S41 Ag91 152.5(5) . . . . ?
C162 C161 S41 Ag92 -61.9(9) . . . . ?
C163 C161 S41 Ag92 169.8(7) . . . . ?
C164 C161 S41 Ag92 59.4(7) . . . . ?
C162 C161 S41 Ag79 151.2(6) . . . . ?
C163 C161 S41 Ag79 23.0(11) . . . . ?
C164 C161 S41 Ag79 -87.4(6) . . . . ?
C167 C165 S42 Ag1C -109.9(8) . . . . ?
C166 C165 S42 Ag1C 2.7(8) . . . . ?
C168 C165 S42 Ag1C 115.7(7) . . . . ?
C167 C165 S42 Ag8B -10.6(9) . . . . ?
C166 C165 S42 Ag8B 101.9(6) . . . . ?
C168 C165 S42 Ag8B -145.0(7) . . . . ?
C167 C165 S42 Ag93 166.2(5) . . . . ?
C166 C165 S42 Ag93 -81.2(8) . . . . ?
C168 C165 S42 Ag93 31.8(11) . . . . ?
C167 C165 S42 Ag92 68.6(9) . . . . ?
C166 C165 S42 Ag92 -178.8(5) . . . . ?
C168 C165 S42 Ag92 -65.8(9) . . . . ?
C172 C169 S43 Ag3C 141.5(7) . . . . ?
C171 C169 S43 Ag3C 12.4(9) . . . . ?
C170 C169 S43 Ag3C -93.5(7) . . . . ?
C172 C169 S43 Ag1C -81.6(8) . . . . ?
C171 C169 S43 Ag1C 149.2(8) . . . . ?
C170 C169 S43 Ag1C 43.3(7) . . . . ?
C172 C169 S43 Ag2C -145.6(6) . . . . ?
C171 C169 S43 Ag2C 85.3(9) . . . . ?
C170 C169 S43 Ag2C -20.6(9) . . . . ?
C174 C173 S44 Ag3A 175.8(4) . . . . ?
C175 C173 S44 Ag3A -77.7(9) . . . . ?
C176 C173 S44 Ag3A 46.0(10) . . . . ?
C174 C173 S44 Ag3C -86.3(6) . . . . ?
C175 C173 S44 Ag3C 20.2(11) . . . . ?
C176 C173 S44 Ag3C 143.8(8) . . . . ?
C174 C173 S44 Ag94 -1.4(7) . . . . ?
C175 C173 S44 Ag94 105.2(10) . . . . ?
C176 C173 S44 Ag94 -131.2(8) . . . . ?
C174 C173 S44 Ag95 91.4(5) . . . . ?
C175 C173 S44 Ag95 -162.1(7) . . . . ?
C176 C173 S44 Ag95 -38.4(13) . . . . ?
C179 C177 S45 Ag5A -85.2(8) . . . . ?
C180 C177 S45 Ag5A 156.5(8) . . . . ?
C178 C177 S45 Ag5A 33.8(8) . . . . ?
C179 C177 S45 Ag7A -176.6(7) . . . . ?
C180 C177 S45 Ag7A 65.0(9) . . . . ?
C178 C177 S45 Ag7A -57.7(8) . . . . ?
C179 C177 S45 Ag86 -3.1(10) . . . . ?
C180 C177 S45 Ag86 -121.4(8) . . . . ?
C178 C177 S45 Ag86 115.8(7) . . . . ?
C179 C177 S45 Ag87 91.9(8) . . . . ?
C180 C177 S45 Ag87 -26.5(10) . . . . ?
C178 C177 S45 Ag87 -149.2(6) . . . . ?
C184 C181 S46 Ag88 -58.2(9) . . . . ?
C182 C181 S46 Ag88 69.0(8) . . . . ?
C183 C181 S46 Ag88 -174.3(6) . . . . ?
C184 C181 S46 Ag2B 137.7(7) . . . . ?
C182 C181 S46 Ag2B -95.1(7) . . . . ?
C183 C181 S46 Ag2B 21.6(9) . . . . ?
C184 C181 S46 Ag89 37.5(10) . . . . ?
C182 C181 S46 Ag89 164.7(5) . . . . ?
C183 C181 S46 Ag89 -78.6(9) . . . . ?
C184 C181 S46 Ag9A -144.6(7) . . . . ?
C182 C181 S46 Ag9A -17.4(8) . . . . ?
C183 C181 S46 Ag9A 99.2(8) . . . . ?
C187 C185 S47 Ag4B 52.6(8) . . . . ?
C186 C185 S47 Ag4B 164.2(6) . . . . ?
C188 C185 S47 Ag4B -73.1(9) . . . . ?
C187 C185 S47 Ag6B -39.9(8) . . . . ?
C186 C185 S47 Ag6B 71.7(7) . . . . ?
C188 C185 S47 Ag6B -165.6(7) . . . . ?
C187 C185 S47 Ag90 146.3(6) . . . . ?
C186 C185 S47 Ag90 -102.1(7) . . . . ?
C188 C185 S47 Ag90 20.6(13) . . . . ?
C187 C185 S47 Ag91 -110.8(8) . . . . ?
C186 C185 S47 Ag91 0.8(9) . . . . ?
C188 C185 S47 Ag91 123.5(7) . . . . ?
C191 C189 S48 Ag6B 19.2(10) . . . . ?
C190 C189 S48 Ag6B -84.7(8) . . . . ?
C192 C189 S48 Ag6B 144.3(7) . . . . ?
C191 C189 S48 Ag8B -123.0(8) . . . . ?
C190 C189 S48 Ag8B 133.1(8) . . . . ?
C192 C189 S48 Ag8B 2.1(9) . . . . ?
C191 C189 S48 Ag7B -62.6(10) . . . . ?
C190 C189 S48 Ag7B -166.5(6) . . . . ?
C192 C189 S48 Ag7B 62.5(10) . . . . ?
C195 C193 S49 Ag9C 155.2(8) . . . . ?
C194 C193 S49 Ag9C -96.2(8) . . . . ?
C196 C193 S49 Ag9C 24.6(11) . . . . ?
C195 C193 S49 Ag1D 64.3(11) . . . . ?
C194 C193 S49 Ag1D 172.9(6) . . . . ?
C196 C193 S49 Ag1D -66.3(9) . . . . ?
C195 C193 S49 Ag8B -122.7(9) . . . . ?
C194 C193 S49 Ag8B -14.1(8) . . . . ?
C196 C193 S49 Ag8B 106.7(8) . . . . ?
C195 C193 S49 Ag1C -25.7(12) . . . . ?
C194 C193 S49 Ag1C 83.0(8) . . . . ?
C196 C193 S49 Ag1C -156.3(6) . . . . ?
C199 C197 S50 Ag2D -172.6(6) . . . . ?
C200 C197 S50 Ag2D -45.5(9) . . . . ?
C198 C197 S50 Ag2D 75.1(6) . . . . ?
C199 C197 S50 Ag3D 114.1(7) . . . . ?
C200 C197 S50 Ag3D -118.8(8) . . . . ?
C198 C197 S50 Ag3D 1.8(7) . . . . ?
C199 C197 S50 Ag3C -84.2(7) . . . . ?
C200 C197 S50 Ag3C 42.8(10) . . . . ?
C198 C197 S50 Ag3C 163.5(4) . . . . ?
C199 C197 S50 Ag3A 31.6(9) . . . . ?
C200 C197 S50 Ag3A 158.6(7) . . . . ?
C198 C197 S50 Ag3A -80.8(7) . . . . ?
C202 C201 S51 Ag3A -27.0(6) . . . . ?
C203 C201 S51 Ag3A 91.0(10) . . . . ?
C204 C201 S51 Ag3A -147.9(7) . . . . ?
C202 C201 S51 Ag4A 52.3(9) . . . . ?
C203 C201 S51 Ag4A 170.3(6) . . . . ?
C204 C201 S51 Ag4A -68.5(11) . . . . ?
C202 C201 S51 Ag4D 144.7(5) . . . . ?
C203 C201 S51 Ag4D -97.3(9) . . . . ?
C204 C201 S51 Ag4D 23.9(10) . . . . ?
C202 C201 S51 Ag3D -111.9(10) . . . . ?
C203 C201 S51 Ag3D 6.1(19) . . . . ?
C204 C201 S51 Ag3D 127.2(8) . . . . ?
C206 C205 S52 Ag4D -124.3(6) . . . . ?
C207 C205 S52 Ag4D -1.1(10) . . . . ?
C208 C205 S52 Ag4D 124.5(5) . . . . ?
C206 C205 S52 Ag5D 154.6(6) . . . . ?
C207 C205 S52 Ag5D -82.3(8) . . . . ?
C208 C205 S52 Ag5D 43.4(6) . . . . ?
C206 C205 S52 Ag7A 75.6(7) . . . . ?
C207 C205 S52 Ag7A -161.3(7) . . . . ?
C208 C205 S52 Ag7A -35.6(6) . . . . ?
C206 C205 S52 Ag5A -20.6(9) . . . . ?
C207 C205 S52 Ag5A 102.5(8) . . . . ?
C208 C205 S52 Ag5A -131.8(5) . . . . ?
C211 C209 S53 Ag8A 96.9(9) . . . . ?
C210 C209 S53 Ag8A -20.5(12) . . . . ?
C212 C209 S53 Ag8A -142.3(7) . . . . ?
C211 C209 S53 Ag7A 22.7(9) . . . . ?
C210 C209 S53 Ag7A -94.7(9) . . . . ?
C212 C209 S53 Ag7A 143.6(8) . . . . ?
C211 C209 S53 Ag6D -170.8(6) . . . . ?
C210 C209 S53 Ag6D 71.8(11) . . . . ?
C212 C209 S53 Ag6D -50.0(12) . . . . ?
C215 C213 S54 Ag7D 28.5(10) . . . . ?
C216 C213 S54 Ag7D -84.9(11) . . . . ?
C214 C213 S54 Ag7D 151.3(6) . . . . ?
C215 C213 S54 Ag6D -144.2(5) . . . . ?
C216 C213 S54 Ag6D 102.4(8) . . . . ?
C214 C213 S54 Ag6D -21.4(10) . . . . ?
C215 C213 S54 Ag9A -92.1(6) . . . . ?
C216 C213 S54 Ag9A 154.6(8) . . . . ?
C214 C213 S54 Ag9A 30.7(9) . . . . ?
C219 C217 S55 Ag4B 0.7(7) . . . . ?
C218 C217 S55 Ag4B 124.3(8) . . . . ?
C220 C217 S55 Ag4B -118.7(6) . . . . ?
C219 C217 S55 Ag3B -76.1(7) . . . . ?
C218 C217 S55 Ag3B 47.4(11) . . . . ?
C220 C217 S55 Ag3B 164.4(5) . . . . ?
C219 C217 S55 Ag7D -169.6(4) . . . . ?
C218 C217 S55 Ag7D -46.0(10) . . . . ?
C220 C217 S55 Ag7D 71.0(7) . . . . ?
C224 C221 S56 Ag9D -44.5(8) . . . . ?
C223 C221 S56 Ag9D 78.9(11) . . . . ?
C222 C221 S56 Ag9D -155.9(8) . . . . ?
C224 C221 S56 Ag8D 32.3(7) . . . . ?
C223 C221 S56 Ag8D 155.7(8) . . . . ?
C222 C221 S56 Ag8D -79.1(11) . . . . ?
C224 C221 S56 Ag6B -144.9(5) . . . . ?
C223 C221 S56 Ag6B -21.5(12) . . . . ?
C222 C221 S56 Ag6B 103.7(9) . . . . ?
C224 C221 S56 Ag4B 114.5(6) . . . . ?
C223 C221 S56 Ag4B -122.0(8) . . . . ?
C222 C221 S56 Ag4B 3.1(12) . . . . ?
C228 C225 S57 Ag9D 157.6(7) . . . . ?
C227 C225 S57 Ag9D -77.9(9) . . . . ?
C226 C225 S57 Ag9D 32.4(10) . . . . ?
C228 C225 S57 Ag9C -121.1(8) . . . . ?
C227 C225 S57 Ag9C 3.3(11) . . . . ?
C226 C225 S57 Ag9C 113.6(8) . . . . ?
C228 C225 S57 Ag1E -31.2(12) . . . . ?
C227 C225 S57 Ag1E 93.3(11) . . . . ?
C226 C225 S57 Ag1E -156.4(6) . . . . ?
C228 C225 S57 Ag5E 70.1(10) . . . . ?
C227 C225 S57 Ag5E -165.5(6) . . . . ?
C226 C225 S57 Ag5E -55.2(11) . . . . ?
C232 C229 S58 Ag2D -153.4(6) . . . . ?
C231 C229 S58 Ag2D -42.3(13) . . . . ?
C230 C229 S58 Ag2D 81.6(10) . . . . ?
C232 C229 S58 Ag1D 117.1(9) . . . . ?
C231 C229 S58 Ag1D -131.7(9) . . . . ?
C230 C229 S58 Ag1D -7.9(9) . . . . ?
C232 C229 S58 Ag1E 40.5(10) . . . . ?
C231 C229 S58 Ag1E 151.7(8) . . . . ?
C230 C229 S58 Ag1E -84.4(8) . . . . ?
C232 C229 S58 Ag2E -38.8(12) . . . . ?
C231 C229 S58 Ag2E 72.4(11) . . . . ?
C230 C229 S58 Ag2E -163.7(5) . . . . ?
C234 C233 S59 Ag4D 13.2(8) . . . . ?
C236 C233 S59 Ag4D -93.5(6) . . . . ?
C235 C233 S59 Ag4D 143.1(7) . . . . ?
C234 C233 S59 Ag3D -67.2(8) . . . . ?
C236 C233 S59 Ag3D -173.8(5) . . . . ?
C235 C233 S59 Ag3D 62.8(9) . . . . ?
C234 C233 S59 Ag3E 123.5(7) . . . . ?
C236 C233 S59 Ag3E 16.8(7) . . . . ?
C235 C233 S59 Ag3E -106.6(8) . . . . ?
C234 C233 S59 Ag2E -154.4(5) . . . . ?
C236 C233 S59 Ag2E 99.0(6) . . . . ?
C235 C233 S59 Ag2E -24.5(11) . . . . ?
C239 C237 S60 Ag4E -0.4(7) . . . . ?
C240 C237 S60 Ag4E -123.1(4) . . . . ?
C238 C237 S60 Ag4E 112.2(7) . . . . ?
C239 C237 S60 Ag3E 92.7(6) . . . . ?
C240 C237 S60 Ag3E -30.1(5) . . . . ?
C238 C237 S60 Ag3E -154.8(7) . . . . ?
C239 C237 S60 Ag6D -80.1(5) . . . . ?
C240 C237 S60 Ag6D 157.2(3) . . . . ?
C238 C237 S60 Ag6D 32.5(9) . . . . ?
C239 C237 S60 Ag5D 172.9(4) . . . . ?
C240 C237 S60 Ag5D 50.2(5) . . . . ?
C238 C237 S60 Ag5D -74.5(9) . . . . ?
C243 C241 S61 Ag8D -16.6(8) . . . . ?
C244 C241 S61 Ag8D -131.8(5) . . . . ?
C242 C241 S61 Ag8D 102.2(8) . . . . ?
C243 C241 S61 Ag5E 80.1(7) . . . . ?
C244 C241 S61 Ag5E -35.1(7) . . . . ?
C242 C241 S61 Ag5E -161.1(7) . . . . ?
C243 C241 S61 Ag4E -178.3(5) . . . . ?
C244 C241 S61 Ag4E 66.5(6) . . . . ?
C242 C241 S61 Ag4E -59.5(9) . . . . ?
C243 C241 S61 Ag7D -98.7(6) . . . . ?
C244 C241 S61 Ag7D 146.1(5) . . . . ?
C242 C241 S61 Ag7D 20.1(9) . . . . ?
C247 C245 S62 Ag3E 157.5(7) . . . . ?
C248 C245 S62 Ag3E 34.4(7) . . . . ?
C246 C245 S62 Ag3E -75.2(7) . . . . ?
C247 C245 S62 Ag1E 8.9(10) . . . . ?
C248 C245 S62 Ag1E -114.3(5) . . . . ?
C246 C245 S62 Ag1E 136.2(5) . . . . ?
C247 C245 S62 Ag5E -70.0(8) . . . . ?
C248 C245 S62 Ag5E 166.9(5) . . . . ?
C246 C245 S62 Ag5E 57.3(7) . . . . ?
C247 C245 S62 Ag75 -162.3(12) . . . . ?
C248 C245 S62 Ag75 74.5(19) . . . . ?
C246 C245 S62 Ag75 -35(2) . . . . ?
C247 C245 S62 Ag2E 89.0(8) . . . . ?
C248 C245 S62 Ag2E -34.2(7) . . . . ?
C246 C245 S62 Ag2E -143.7(6) . . . . ?
